data_7016620
loop_
_publ_author_name
'Stephenson, Andrew'
'Ward, Michael D.'

_publ_section_title
;
 Molecular squares, cubes and chains from self-assembly of
 bis-bidentate bridging ligands with transition metal dications.
;
_journal_issue 40
_journal_name_full 'Dalton transactions (Cambridge, England : 2003)'
_journal_page_first 10360
_journal_page_last 10369
_journal_paper_doi 10.1039/c1dt10263j
_journal_volume 40
_journal_year 2011
_chemical_formula_sum 'C266.5 H223.5 Cl16 N74.5 O81 Zn8'
_chemical_formula_weight 6855.86
_chemical_name_systematic
;
?
;
_space_group_IT_number 14
_symmetry_cell_setting monoclinic
_symmetry_space_group_name_Hall '-P 2ybc'
_symmetry_space_group_name_H-M 'P 1 21/c 1'
_atom_sites_solution_hydrogens geom
_atom_sites_solution_primary direct
_atom_sites_solution_secondary difmap
_audit_creation_method SHELXL-97
_cell_angle_alpha 90.00
_cell_angle_beta 94.909(13)
_cell_angle_gamma 90.00
_cell_formula_units_Z 8
_cell_length_a 25.726(5)
_cell_length_b 42.927(9)
_cell_length_c 66.265(14)
_cell_measurement_reflns_used 9620
_cell_measurement_temperature 100(2)
_cell_measurement_theta_max 20.37
_cell_measurement_theta_min 2.26
_cell_volume 72911(3)
_computing_cell_refinement 'Bruker SAINT'
_computing_data_collection 'Bruker APEX2'
_computing_data_reduction 'Bruker SAINT'
_computing_molecular_graphics 'Bruker SHELXTL'
_computing_publication_material 'Bruker SHELXTL'
_computing_structure_refinement 'SHELXL-97 (Sheldrick, 2008)'
_computing_structure_solution 'SHELXS-97 (Sheldrick, 2008)'
_diffrn_ambient_temperature 100(2)
_diffrn_measured_fraction_theta_full 0.925
_diffrn_measured_fraction_theta_max 0.925
_diffrn_measurement_device_type 'Bruker APEX-II CCD'
_diffrn_measurement_method '\f and \w scans'
_diffrn_radiation_monochromator graphite
_diffrn_radiation_source 'fine-focus sealed tube'
_diffrn_radiation_type MoK\a
_diffrn_radiation_wavelength 0.71073
_diffrn_reflns_av_R_equivalents 0.1915
_diffrn_reflns_av_sigmaI/netI 0.2370
_diffrn_reflns_limit_h_max 26
_diffrn_reflns_limit_h_min -26
_diffrn_reflns_limit_k_max 43
_diffrn_reflns_limit_k_min -43
_diffrn_reflns_limit_l_max 67
_diffrn_reflns_limit_l_min -68
_diffrn_reflns_number 415176
_diffrn_reflns_theta_full 22.05
_diffrn_reflns_theta_max 22.05
_diffrn_reflns_theta_min 0.57
_exptl_absorpt_coefficient_mu 0.713
_exptl_absorpt_correction_T_max 0.8705
_exptl_absorpt_correction_T_min 0.8144
_exptl_absorpt_correction_type multi-scan
_exptl_absorpt_process_details sadabs
_exptl_crystal_colour block
_exptl_crystal_density_diffrn 1.249
_exptl_crystal_density_method 'not measured'
_exptl_crystal_description colourless
_exptl_crystal_F_000 28032
_exptl_crystal_size_max 0.30
_exptl_crystal_size_mid 0.20
_exptl_crystal_size_min 0.20
_refine_diff_density_max 1.640
_refine_diff_density_min -0.973
_refine_diff_density_rms 0.145
_refine_ls_extinction_method none
_refine_ls_goodness_of_fit_ref 0.978
_refine_ls_hydrogen_treatment constr
_refine_ls_matrix_type fullcycle
_refine_ls_number_parameters 2975
_refine_ls_number_reflns 83175
_refine_ls_number_restraints 2742
_refine_ls_restrained_S_all 0.970
_refine_ls_R_factor_all 0.2306
_refine_ls_R_factor_gt 0.1269
_refine_ls_shift/su_max 0.009
_refine_ls_shift/su_mean 0.002
_refine_ls_structure_factor_coef Fsqd
_refine_ls_weighting_details 'calc w=1/[\s^2^(Fo^2^)+(0.1880P)^2^+0.0000P] where P=(Fo^2^+2Fc^2^)/3'
_refine_ls_weighting_scheme calc
_refine_ls_wR_factor_gt 0.3249
_refine_ls_wR_factor_ref 0.3648
_reflns_number_gt 31947
_reflns_number_total 83175
_reflns_threshold_expression >2sigma(I)
_cod_data_source_file c1dt10263j.txt
_cod_data_source_block imw1444
_cod_depositor_comments
;
The following automatic conversions were performed:

'_symmetry_cell_setting' value 'Monoclinic' changed to 'monoclinic'
according to /home/saulius/struct/CIF-dictionaries/cif_core.dic
dictionary named 'cif_core.dic' version 2.4.1 from 2010-06-29.

Automatic conversion script
Id: cif_fix_values 1715 2011-07-08 13:25:40Z adriana 
;
_cod_original_cell_volume 72910(26)
_cod_original_sg_symbol_H-M 'P2(1)/c '
_cod_original_formula_sum 'C266.50 H223.50 Cl16 N74.50 O81 Zn8'
_cod_database_code 7016620

loop_
_symmetry_equiv_pos_as_xyz
'x, y, z'
'-x, y+1/2, -z+1/2'
'-x, -y, -z'
'x, -y-1/2, z-1/2'

loop_
_atom_site_label
_atom_site_type_symbol
_atom_site_fract_x
_atom_site_fract_y
_atom_site_fract_z
_atom_site_U_iso_or_equiv
_atom_site_adp_type
_atom_site_occupancy
_atom_site_symmetry_multiplicity
_atom_site_calc_flag
_atom_site_refinement_flags
Zn1 Zn -0.09703(7) 0.13234(4) 0.39643(3) 0.0468(5) Uani 1 1 d .
Zn2 Zn -0.16175(6) 0.34965(4) 0.42349(3) 0.0406(5) Uani 1 1 d .
Zn3 Zn 0.07663(6) 0.29117(4) 0.55274(2) 0.0339(4) Uani 1 1 d .
Zn4 Zn 0.22281(6) 0.10986(4) 0.50420(3) 0.0398(5) Uani 1 1 d .
Zn5 Zn 0.17842(6) 0.19606(4) 0.31974(3) 0.0390(5) Uani 1 1 d .
Zn6 Zn 0.11056(6) 0.40579(4) 0.34308(3) 0.0425(5) Uani 1 1 d .
Zn7 Zn 0.28626(6) 0.42294(4) 0.48864(2) 0.0377(5) Uani 1 1 d .
Zn8 Zn 0.45609(6) 0.24834(4) 0.43114(2) 0.0375(5) Uani 1 1 d .
N11A N -0.0243(3) 0.1157(2) 0.38690(14) 0.0544(15) Uani 1 1 d GU
C12A C -0.0188(3) 0.0940(2) 0.37169(13) 0.0551(16) Uiso 1 1 d GU
H12A H -0.0488 0.0865 0.3637 0.066 Uiso 1 1 calc R
C13A C 0.0304(4) 0.08308(19) 0.36809(12) 0.0568(18) Uiso 1 1 d GU
H13A H 0.0342 0.0682 0.3577 0.068 Uiso 1 1 calc R
C14A C 0.0742(3) 0.0940(2) 0.37971(15) 0.0568(19) Uiso 1 1 d GU
H14A H 0.1079 0.0865 0.3773 0.068 Uiso 1 1 calc R
C15A C 0.0688(3) 0.1157(2) 0.39492(14) 0.0560(18) Uiso 1 1 d GU
H15A H 0.0987 0.1231 0.4029 0.067 Uiso 1 1 calc R
C16A C 0.0195(4) 0.12659(19) 0.39851(12) 0.0540(15) Uiso 1 1 d GU
N21A N -0.0400(3) 0.17974(19) 0.43199(13) 0.0495(13) Uani 1 1 d GU
N22A N -0.0415(3) 0.1589(2) 0.41531(12) 0.0498(13) Uani 1 1 d GU
C23A C 0.0101(4) 0.1481(2) 0.41353(13) 0.0508(13) Uiso 1 1 d GU
C24A C 0.0434(3) 0.1622(2) 0.42911(15) 0.0508(16) Uiso 1 1 d GU
H24A H 0.0800 0.1591 0.4315 0.061 Uiso 1 1 calc R
C25A C 0.0124(4) 0.1818(2) 0.44052(12) 0.0499(14) Uiso 1 1 d GU
H25A H 0.0246 0.1941 0.4519 0.060 Uiso 1 1 calc R
C26A C -0.0826(6) 0.1988(3) 0.4360(2) 0.0489(14) Uiso 1 1 d U
H26A H -0.0799 0.2047 0.4505 0.059 Uiso 1 1 calc R
H26B H -0.1157 0.1873 0.4329 0.059 Uiso 1 1 calc R
N31A N -0.1451(4) 0.39006(17) 0.40585(13) 0.0538(15) Uani 1 1 d GU
C32A C -0.1392(4) 0.4201(2) 0.41357(10) 0.0546(16) Uiso 1 1 d GU
H32A H -0.1388 0.4235 0.4277 0.065 Uiso 1 1 calc R
C33A C -0.1339(4) 0.44505(16) 0.40055(14) 0.0557(18) Uiso 1 1 d GU
H33A H -0.1299 0.4656 0.4058 0.067 Uiso 1 1 calc R
C34A C -0.1346(4) 0.44001(18) 0.37981(13) 0.0561(19) Uiso 1 1 d GU
H34A H -0.1310 0.4571 0.3709 0.067 Uiso 1 1 calc R
C35A C -0.1405(4) 0.4100(2) 0.37209(10) 0.0551(18) Uiso 1 1 d GU
H35A H -0.1409 0.4065 0.3579 0.066 Uiso 1 1 calc R
C36A C -0.1457(4) 0.38501(16) 0.38511(14) 0.0534(15) Uiso 1 1 d GU
N41A N -0.1639(4) 0.30267(16) 0.38365(13) 0.0496(13) Uani 1 1 d GU
N42A N -0.1614(4) 0.3324(2) 0.39310(10) 0.0501(13) Uani 1 1 d GU
C43A C -0.1510(4) 0.35487(15) 0.37825(15) 0.0508(13) Uiso 1 1 d GU
C44A C -0.1472(4) 0.3391(2) 0.35961(12) 0.0505(16) Uiso 1 1 d GU
H44A H -0.1404 0.3484 0.3471 0.061 Uiso 1 1 calc R
C45A C -0.1551(4) 0.30680(19) 0.36295(12) 0.0497(14) Uiso 1 1 d GU
H45A H -0.1546 0.2908 0.3531 0.060 Uiso 1 1 calc R
C46A C -0.1718(6) 0.2746(3) 0.3927(2) 0.0488(13) Uiso 1 1 d U
H46A H -0.1873 0.2600 0.3824 0.059 Uiso 1 1 calc R
H46B H -0.1973 0.2776 0.4029 0.059 Uiso 1 1 calc R
C51A C -0.0822(3) 0.22576(18) 0.42382(13) 0.0476(14) Uiso 1 1 d GU
C52A C -0.0447(2) 0.2463(2) 0.41656(15) 0.0475(16) Uiso 1 1 d GU
H52A H -0.0081 0.2456 0.4200 0.057 Uiso 1 1 calc R
C53A C -0.0716(4) 0.26806(19) 0.40332(14) 0.0477(16) Uiso 1 1 d GU
H53A H -0.0562 0.2845 0.3963 0.057 Uiso 1 1 calc R
C54A C -0.1257(3) 0.26097(19) 0.40240(13) 0.0480(14) Uiso 1 1 d GU
O55A O -0.1322(3) 0.23483(18) 0.41507(12) 0.0474(14) Uiso 1 1 d GU
N11B N -0.2435(3) 0.3592(2) 0.42028(14) 0.0519(15) Uani 1 1 d GU
C12B C -0.2758(4) 0.34939(19) 0.40364(12) 0.0523(16) Uiso 1 1 d GU
H12B H -0.2616 0.3383 0.3930 0.063 Uiso 1 1 calc R
C13B C -0.3290(3) 0.3557(2) 0.40260(12) 0.0535(18) Uiso 1 1 d GU
H13B H -0.3511 0.3490 0.3912 0.064 Uiso 1 1 calc R
C14B C -0.3498(3) 0.3719(2) 0.41820(15) 0.0542(18) Uiso 1 1 d GU
H14B H -0.3861 0.3762 0.4175 0.065 Uiso 1 1 calc R
C15B C -0.3174(4) 0.3817(2) 0.43485(12) 0.0533(17) Uiso 1 1 d GU
H15B H -0.3316 0.3928 0.4455 0.064 Uiso 1 1 calc R
C16B C -0.2643(3) 0.3754(2) 0.43589(11) 0.0519(14) Uiso 1 1 d GU
N21B N -0.1512(3) 0.3830(2) 0.47015(13) 0.0484(13) Uani 1 1 d GU
N22B N -0.1781(4) 0.37497(19) 0.45126(11) 0.0490(13) Uani 1 1 d GU
C23B C -0.2315(3) 0.3830(2) 0.45206(13) 0.0500(13) Uiso 1 1 d GU
C24B C -0.2375(3) 0.3959(2) 0.47143(15) 0.0499(16) Uiso 1 1 d GU
H24B H -0.2692 0.4033 0.4761 0.060 Uiso 1 1 calc R
C25B C -0.1879(4) 0.3959(2) 0.48261(10) 0.0492(14) Uiso 1 1 d GU
H25B H -0.1805 0.4033 0.4961 0.059 Uiso 1 1 calc R
C26B C -0.0966(6) 0.3812(3) 0.4749(2) 0.0472(13) Uiso 1 1 d U
H26C H -0.0814 0.4024 0.4750 0.057 Uiso 1 1 calc R
H26D H -0.0806 0.3689 0.4644 0.057 Uiso 1 1 calc R
N31B N 0.0661(3) 0.29779(17) 0.58451(9) 0.0407(14) Uani 1 1 d GU
C32B C 0.1074(2) 0.30113(18) 0.59931(13) 0.0411(15) Uiso 1 1 d GU
H32B H 0.1421 0.3028 0.5955 0.049 Uiso 1 1 calc R
C33B C 0.0979(3) 0.30208(19) 0.61964(11) 0.0412(17) Uiso 1 1 d GU
H33B H 0.1261 0.3044 0.6298 0.049 Uiso 1 1 calc R
C34B C 0.0472(3) 0.29969(19) 0.62517(9) 0.0414(17) Uiso 1 1 d GU
H34B H 0.0407 0.3003 0.6391 0.050 Uiso 1 1 calc R
C35B C 0.0059(3) 0.29635(19) 0.61037(13) 0.0411(16) Uiso 1 1 d GU
H35B H -0.0288 0.2947 0.6141 0.049 Uiso 1 1 calc R
C36B C 0.0154(3) 0.29540(18) 0.59004(11) 0.0408(13) Uiso 1 1 d GU
N41B N -0.0564(3) 0.28833(18) 0.54173(9) 0.0417(12) Uani 1 1 d GU
N42B N -0.0094(3) 0.29237(19) 0.55437(13) 0.0414(12) Uani 1 1 d GU
C43B C -0.0220(3) 0.2917(2) 0.57482(11) 0.0413(13) Uiso 1 1 d GU
C44B C -0.0767(3) 0.2873(2) 0.57482(11) 0.0418(15) Uiso 1 1 d GU
H44B H -0.0957 0.2859 0.5865 0.050 Uiso 1 1 calc R
C45B C -0.0979(2) 0.2852(2) 0.55437(13) 0.0419(14) Uiso 1 1 d GU
H45B H -0.1337 0.2822 0.5499 0.050 Uiso 1 1 calc R
C46B C -0.0587(6) 0.2930(3) 0.5212(2) 0.0420(13) Uiso 1 1 d U
H46C H -0.0875 0.2805 0.5145 0.050 Uiso 1 1 calc R
H46D H -0.0257 0.2860 0.5161 0.050 Uiso 1 1 calc R
C51B C -0.0851(4) 0.36661(17) 0.49479(11) 0.0449(14) Uiso 1 1 d GU
C52B C -0.0800(4) 0.37832(15) 0.51490(14) 0.0455(16) Uiso 1 1 d GU
H52B H -0.0835 0.3995 0.5188 0.055 Uiso 1 1 calc R
C53B C -0.0688(4) 0.3528(2) 0.52824(9) 0.0445(16) Uiso 1 1 d GU
H53B H -0.0634 0.3540 0.5426 0.053 Uiso 1 1 calc R
C54B C -0.0669(4) 0.32539(15) 0.51636(12) 0.0429(13) Uiso 1 1 d GU
O55B O -0.0770(3) 0.33390(16) 0.49569(10) 0.0424(14) Uiso 1 1 d GU
N11C N 0.0739(4) 0.34061(16) 0.54636(14) 0.0563(16) Uani 1 1 d GU
C12C C 0.0680(4) 0.3636(2) 0.56076(11) 0.0571(17) Uiso 1 1 d GU
H12C H 0.0735 0.3588 0.5748 0.069 Uiso 1 1 calc R
C13C C 0.0542(4) 0.39369(19) 0.55465(13) 0.0588(19) Uiso 1 1 d GU
H13C H 0.0502 0.4094 0.5645 0.071 Uiso 1 1 calc R
C14C C 0.0462(4) 0.40076(16) 0.53415(15) 0.0593(19) Uiso 1 1 d GU
H14C H 0.0368 0.4213 0.5300 0.071 Uiso 1 1 calc R
C15C C 0.0521(4) 0.3778(2) 0.51975(11) 0.0577(18) Uiso 1 1 d GU
H15C H 0.0466 0.3826 0.5057 0.069 Uiso 1 1 calc R
C16C C 0.0659(4) 0.34768(19) 0.52586(13) 0.0559(15) Uiso 1 1 d GU
N21C N 0.0811(4) 0.27173(15) 0.50402(14) 0.0545(13) Uani 1 1 d GU
N22C N 0.0769(4) 0.2926(2) 0.52041(10) 0.0542(14) Uani 1 1 d GU
C23C C 0.0697(4) 0.32310(17) 0.51231(14) 0.0545(14) Uiso 1 1 d GU
C24C C 0.0694(4) 0.32103(19) 0.49091(14) 0.0546(16) Uiso 1 1 d GU
H24C H 0.0653 0.3379 0.4817 0.066 Uiso 1 1 calc R
C25C C 0.0765(4) 0.2893(2) 0.48579(11) 0.0545(15) Uiso 1 1 d GU
H25C H 0.0779 0.2812 0.4725 0.065 Uiso 1 1 calc R
C26C C 0.0920(6) 0.2407(3) 0.5065(2) 0.0545(14) Uiso 1 1 d U
H26E H 0.0814 0.2297 0.4937 0.065 Uiso 1 1 calc R
H26F H 0.0710 0.2323 0.5171 0.065 Uiso 1 1 calc R
N31C N 0.2958(3) 0.0952(2) 0.49426(15) 0.0637(16) Uani 1 1 d GU
C32C C 0.3023(3) 0.0722(2) 0.47993(14) 0.0646(17) Uiso 1 1 d GU
H32C H 0.2727 0.0615 0.4737 0.077 Uiso 1 1 calc R
C33C C 0.3520(4) 0.0648(2) 0.47471(13) 0.0670(19) Uiso 1 1 d GU
H33C H 0.3564 0.0490 0.4649 0.080 Uiso 1 1 calc R
C34C C 0.3952(3) 0.0803(2) 0.48380(16) 0.0671(19) Uiso 1 1 d GU
H34C H 0.4291 0.0753 0.4802 0.081 Uiso 1 1 calc R
C35C C 0.3887(3) 0.1034(2) 0.49813(15) 0.0657(18) Uiso 1 1 d GU
H35C H 0.4182 0.1140 0.5043 0.079 Uiso 1 1 calc R
C36C C 0.3390(4) 0.1108(2) 0.50335(13) 0.0628(16) Uiso 1 1 d GU
N41C N 0.2768(3) 0.1663(2) 0.53437(14) 0.0570(14) Uani 1 1 d GU
N42C N 0.2769(3) 0.1415(2) 0.52015(14) 0.0571(14) Uani 1 1 d GU
C43C C 0.3296(4) 0.1349(2) 0.51678(14) 0.0583(14) Uiso 1 1 d GU
C44C C 0.3620(3) 0.1556(2) 0.52893(16) 0.0581(16) Uiso 1 1 d GU
H44C H 0.3991 0.1564 0.5297 0.070 Uiso 1 1 calc R
C45C C 0.3294(4) 0.1750(2) 0.53979(14) 0.0575(15) Uiso 1 1 d GU
H45C H 0.3408 0.1909 0.5491 0.069 Uiso 1 1 calc R
C46C C 0.2300(6) 0.1801(3) 0.5410(2) 0.0567(14) Uiso 1 1 d U
H46E H 0.2025 0.1640 0.5411 0.068 Uiso 1 1 calc R
H46F H 0.2372 0.1879 0.5551 0.068 Uiso 1 1 calc R
C51C C 0.1462(3) 0.2346(2) 0.51214(15) 0.0549(14) Uiso 1 1 d GU
C52C C 0.1944(4) 0.24981(18) 0.50982(15) 0.0549(17) Uiso 1 1 d GU
H52C H 0.1987 0.2688 0.5028 0.066 Uiso 1 1 calc R
C53C C 0.2349(3) 0.2316(2) 0.51977(16) 0.0548(17) Uiso 1 1 d GU
H53C H 0.2711 0.2362 0.5206 0.066 Uiso 1 1 calc R
C54C C 0.2117(3) 0.20510(19) 0.52824(15) 0.0555(14) Uiso 1 1 d GU
O55C O 0.1569(3) 0.20700(17) 0.52352(13) 0.0556(15) Uiso 1 1 d GU
N11D N 0.2283(4) 0.07740(19) 0.52903(12) 0.0555(16) Uani 1 1 d GU
C12D C 0.2569(4) 0.08267(17) 0.54748(14) 0.0558(17) Uiso 1 1 d GU
H12D H 0.2739 0.1021 0.5500 0.067 Uiso 1 1 calc R
C13D C 0.2606(4) 0.0595(2) 0.56219(11) 0.0568(18) Uiso 1 1 d GU
H13D H 0.2801 0.0631 0.5748 0.068 Uiso 1 1 calc R
C14D C 0.2357(4) 0.03109(19) 0.55846(13) 0.0580(19) Uiso 1 1 d GU
H14D H 0.2382 0.0153 0.5685 0.070 Uiso 1 1 calc R
C15D C 0.2071(4) 0.02583(17) 0.54001(15) 0.0574(18) Uiso 1 1 d GU
H15D H 0.1901 0.0064 0.5375 0.069 Uiso 1 1 calc R
C16D C 0.2035(4) 0.0490(2) 0.52529(12) 0.0558(15) Uiso 1 1 d GU
N21D N 0.1480(4) 0.0604(2) 0.47411(12) 0.0563(13) Uani 1 1 d GU
N22D N 0.1790(4) 0.06941(18) 0.49191(14) 0.0561(14) Uani 1 1 d GU
C23D C 0.1773(4) 0.0450(2) 0.50630(11) 0.0561(14) Uiso 1 1 d GU
C24D C 0.1453(4) 0.02087(19) 0.49739(15) 0.0574(16) Uiso 1 1 d GU
H24D H 0.1373 0.0017 0.5036 0.069 Uiso 1 1 calc R
C25D C 0.1272(4) 0.0304(2) 0.47750(14) 0.0569(15) Uiso 1 1 d GU
H25D H 0.1050 0.0187 0.4681 0.068 Uiso 1 1 calc R
C26D C 0.1439(6) 0.0798(3) 0.4560(2) 0.0559(14) Uiso 1 1 d U
H26G H 0.1497 0.1019 0.4598 0.067 Uiso 1 1 calc R
H26H H 0.1708 0.0736 0.4470 0.067 Uiso 1 1 calc R
N31D N -0.1432(4) 0.0999(2) 0.37820(16) 0.0719(17) Uani 1 1 d GU
C32D C -0.1617(4) 0.1049(2) 0.35812(16) 0.0725(18) Uiso 1 1 d GU
H32D H -0.1535 0.1237 0.3515 0.087 Uiso 1 1 calc R
C33D C -0.1921(4) 0.0824(3) 0.34772(12) 0.074(2) Uiso 1 1 d GU
H33D H -0.2047 0.0857 0.3340 0.089 Uiso 1 1 calc R
C34D C -0.2040(4) 0.0548(2) 0.35738(16) 0.075(2) Uiso 1 1 d GU
H34D H -0.2248 0.0394 0.3503 0.090 Uiso 1 1 calc R
C35D C -0.1856(5) 0.0499(2) 0.37745(17) 0.0744(19) Uiso 1 1 d GU
H35D H -0.1937 0.0311 0.3840 0.089 Uiso 1 1 calc R
C36D C -0.1551(4) 0.0724(3) 0.38786(12) 0.0720(17) Uiso 1 1 d GU
N41D N -0.0850(4) 0.0828(2) 0.43752(14) 0.0673(14) Uani 1 1 d GU
N42D N -0.1005(4) 0.0926(2) 0.41743(15) 0.0682(15) Uani 1 1 d GU
C43D C -0.1371(4) 0.0705(3) 0.40872(13) 0.0693(15) Uiso 1 1 d GU
C44D C -0.1440(4) 0.0472(2) 0.42343(18) 0.0694(17) Uiso 1 1 d GU
H44D H -0.1663 0.0296 0.4217 0.083 Uiso 1 1 calc R
C45D C -0.1118(5) 0.0548(2) 0.44122(14) 0.0682(16) Uiso 1 1 d GU
H45D H -0.1088 0.0432 0.4535 0.082 Uiso 1 1 calc R
C46D C -0.0437(6) 0.0980(4) 0.4491(3) 0.0654(15) Uiso 1 1 d U
H46G H -0.0464 0.0951 0.4638 0.078 Uiso 1 1 calc R
H46H H -0.0429 0.1205 0.4459 0.078 Uiso 1 1 calc R
C51D C 0.0929(3) 0.0761(2) 0.44570(15) 0.0560(14) Uiso 1 1 d GU
C52D C 0.0736(4) 0.0578(2) 0.42885(14) 0.0564(17) Uiso 1 1 d GU
H52D H 0.0939 0.0456 0.4205 0.068 Uiso 1 1 calc R
C53D C 0.0184(4) 0.0610(2) 0.42661(13) 0.0574(17) Uiso 1 1 d GU
H53D H -0.0046 0.0513 0.4165 0.069 Uiso 1 1 calc R
C54D C 0.0037(3) 0.0813(2) 0.44208(15) 0.0597(15) Uiso 1 1 d GU
O55D O 0.0498(4) 0.09058(18) 0.45389(11) 0.0568(15) Uiso 1 1 d GU
N11E N -0.1672(3) 0.15229(19) 0.40681(13) 0.0488(15) Uani 1 1 d GU
C12E C -0.1924(3) 0.14267(17) 0.42347(12) 0.0495(16) Uiso 1 1 d GU
H12E H -0.1781 0.1262 0.4318 0.059 Uiso 1 1 calc R
C13E C -0.2384(4) 0.1571(2) 0.42795(12) 0.0512(18) Uiso 1 1 d GU
H13E H -0.2556 0.1505 0.4393 0.061 Uiso 1 1 calc R
C14E C -0.2592(3) 0.1812(2) 0.41575(14) 0.0516(18) Uiso 1 1 d GU
H14E H -0.2906 0.1910 0.4188 0.062 Uiso 1 1 calc R
C15E C -0.2340(4) 0.19077(17) 0.39908(13) 0.0496(17) Uiso 1 1 d GU
H15E H -0.2483 0.2072 0.3907 0.060 Uiso 1 1 calc R
C16E C -0.1880(4) 0.1763(2) 0.39461(11) 0.0483(14) Uiso 1 1 d GU
N21E N -0.0941(3) 0.1803(2) 0.35705(13) 0.0450(12) Uani 1 1 d GU
N22E N -0.1140(3) 0.16854(17) 0.37488(12) 0.0453(13) Uani 1 1 d GU
C23E C -0.1613(3) 0.1844(2) 0.37759(12) 0.0458(13) Uiso 1 1 d GU
C24E C -0.1706(3) 0.20598(19) 0.36144(15) 0.0454(15) Uiso 1 1 d GU
H24E H -0.1996 0.2197 0.3595 0.055 Uiso 1 1 calc R
C25E C -0.1291(4) 0.20343(19) 0.34874(11) 0.0452(14) Uiso 1 1 d GU
H25E H -0.1254 0.2152 0.3368 0.054 Uiso 1 1 calc R
C26E C -0.0489(5) 0.1708(3) 0.3492(2) 0.0447(13) Uiso 1 1 d U
H26I H -0.0483 0.1786 0.3351 0.054 Uiso 1 1 calc R
H26J H -0.0474 0.1478 0.3488 0.054 Uiso 1 1 calc R
N31E N 0.2177(3) 0.23964(15) 0.32039(13) 0.0440(15) Uani 1 1 d GU
C32E C 0.2314(3) 0.25585(19) 0.30349(10) 0.0440(15) Uiso 1 1 d GU
H32E H 0.2212 0.2482 0.2903 0.053 Uiso 1 1 calc R
C33E C 0.2601(4) 0.28325(19) 0.30589(11) 0.0439(17) Uiso 1 1 d GU
H33E H 0.2695 0.2943 0.2943 0.053 Uiso 1 1 calc R
C34E C 0.2750(3) 0.29443(16) 0.32521(14) 0.0445(18) Uiso 1 1 d GU
H34E H 0.2946 0.3132 0.3269 0.053 Uiso 1 1 calc R
C35E C 0.2612(4) 0.2782(2) 0.34212(10) 0.0446(17) Uiso 1 1 d GU
H35E H 0.2714 0.2859 0.3553 0.054 Uiso 1 1 calc R
C36E C 0.2326(4) 0.25083(19) 0.33971(11) 0.0445(14) Uiso 1 1 d GU
N41E N 0.1683(3) 0.19596(17) 0.37108(13) 0.0464(13) Uani 1 1 d GU
N42E N 0.1828(4) 0.2075(2) 0.35227(10) 0.0460(13) Uani 1 1 d GU
C43E C 0.2137(4) 0.2346(2) 0.35619(13) 0.0456(13) Uiso 1 1 d GU
C44E C 0.2183(4) 0.23981(18) 0.37743(14) 0.0463(16) Uiso 1 1 d GU
H44E H 0.2369 0.2564 0.3843 0.056 Uiso 1 1 calc R
C45E C 0.1903(4) 0.2159(2) 0.38663(10) 0.0466(14) Uiso 1 1 d GU
H45E H 0.1868 0.2137 0.4007 0.056 Uiso 1 1 calc R
C46E C 0.1331(5) 0.1715(3) 0.3730(2) 0.0463(13) Uiso 1 1 d U
H46I H 0.1417 0.1602 0.3859 0.056 Uiso 1 1 calc R
H46J H 0.1347 0.1566 0.3616 0.056 Uiso 1 1 calc R
C51E C -0.0041(3) 0.1831(2) 0.36180(13) 0.0446(14) Uiso 1 1 d GU
C52E C 0.0033(3) 0.2068(2) 0.37674(14) 0.0456(16) Uiso 1 1 d GU
H52E H -0.0232 0.2197 0.3814 0.055 Uiso 1 1 calc R
C53E C 0.0572(4) 0.20776(19) 0.38347(13) 0.0456(16) Uiso 1 1 d GU
H53E H 0.0731 0.2214 0.3934 0.055 Uiso 1 1 calc R
C54E C 0.0831(3) 0.1847(2) 0.37268(14) 0.0455(14) Uiso 1 1 d GU
O55E O 0.0452(3) 0.16947(15) 0.35929(11) 0.0446(14) Uiso 1 1 d GU
N11F N -0.1730(3) 0.30746(16) 0.44012(11) 0.0439(14) Uani 1 1 d GU
C12F C -0.2204(3) 0.29390(19) 0.44370(12) 0.0442(15) Uiso 1 1 d GU
H12F H -0.2521 0.3025 0.4377 0.053 Uiso 1 1 calc R
C13F C -0.2215(3) 0.26773(19) 0.45602(13) 0.0441(17) Uiso 1 1 d GU
H13F H -0.2539 0.2585 0.4585 0.053 Uiso 1 1 calc R
C14F C -0.1751(4) 0.25512(16) 0.46474(12) 0.0436(17) Uiso 1 1 d GU
H14F H -0.1758 0.2372 0.4732 0.052 Uiso 1 1 calc R
C15F C -0.1277(3) 0.26868(19) 0.46116(13) 0.0429(17) Uiso 1 1 d GU
H15F H -0.0960 0.2601 0.4671 0.051 Uiso 1 1 calc R
C16F C -0.1267(3) 0.29484(19) 0.44884(13) 0.0434(14) Uiso 1 1 d GU
N21F N -0.0310(3) 0.34535(17) 0.43129(12) 0.0445(12) Uani 1 1 d GU
N22F N -0.0833(3) 0.33556(19) 0.43284(13) 0.0439(13) Uani 1 1 d GU
C23F C -0.0820(3) 0.3086(2) 0.44529(14) 0.0437(13) Uiso 1 1 d GU
C24F C -0.0291(4) 0.30173(18) 0.45143(13) 0.0439(15) Uiso 1 1 d GU
H24F H -0.0168 0.2849 0.4598 0.053 Uiso 1 1 calc R
C25F C 0.0025(3) 0.3244(2) 0.44278(14) 0.0444(14) Uiso 1 1 d GU
H25F H 0.0395 0.3255 0.4444 0.053 Uiso 1 1 calc R
C26F C -0.0190(6) 0.3687(3) 0.4168(2) 0.0453(13) Uiso 1 1 d U
H26K H -0.0481 0.3839 0.4153 0.054 Uiso 1 1 calc R
H26L H 0.0127 0.3801 0.4222 0.054 Uiso 1 1 calc R
N31F N 0.1574(4) 0.38256(19) 0.32108(11) 0.0537(15) Uani 1 1 d GU
C32F C 0.2100(3) 0.38728(18) 0.31869(12) 0.0540(16) Uiso 1 1 d GU
H32F H 0.2304 0.4002 0.3279 0.065 Uiso 1 1 calc R
C33F C 0.2327(3) 0.3731(2) 0.30277(15) 0.0550(18) Uiso 1 1 d GU
H33F H 0.2687 0.3763 0.3011 0.066 Uiso 1 1 calc R
C34F C 0.2029(4) 0.3542(2) 0.28924(12) 0.0556(18) Uiso 1 1 d GU
H34F H 0.2185 0.3445 0.2784 0.067 Uiso 1 1 calc R
C35F C 0.1504(4) 0.34948(19) 0.29163(13) 0.0548(17) Uiso 1 1 d GU
H35F H 0.1300 0.3366 0.2824 0.066 Uiso 1 1 calc R
C36F C 0.1276(3) 0.3637(2) 0.30755(14) 0.0536(15) Uiso 1 1 d GU
N41F N 0.0040(3) 0.3665(2) 0.32846(12) 0.0517(13) Uani 1 1 d GU
N42F N 0.0575(3) 0.37419(18) 0.32793(13) 0.0519(13) Uani 1 1 d GU
C43F C 0.0763(3) 0.3589(2) 0.31100(15) 0.0521(13) Uiso 1 1 d GU
C44F C 0.0344(4) 0.3417(2) 0.30108(12) 0.0523(16) Uiso 1 1 d GU
H44F H 0.0360 0.3293 0.2893 0.063 Uiso 1 1 calc R
C45F C -0.0103(3) 0.3464(2) 0.31187(14) 0.0517(14) Uiso 1 1 d GU
H45F H -0.0439 0.3377 0.3086 0.062 Uiso 1 1 calc R
C46F C -0.0278(6) 0.3757(3) 0.3444(2) 0.0508(14) Uiso 1 1 d U
H46K H -0.0648 0.3709 0.3402 0.061 Uiso 1 1 calc R
H46L H -0.0248 0.3985 0.3464 0.061 Uiso 1 1 calc R
C51F C -0.0111(4) 0.3568(2) 0.39802(10) 0.0471(14) Uiso 1 1 d GU
C52F C 0.0123(4) 0.32942(18) 0.39083(14) 0.0485(16) Uiso 1 1 d GU
H52F H 0.0263 0.3126 0.3989 0.058 Uiso 1 1 calc R
C53F C 0.0112(4) 0.33156(19) 0.36942(14) 0.0494(16) Uiso 1 1 d GU
H53F H 0.0243 0.3165 0.3607 0.059 Uiso 1 1 calc R
C54F C -0.0129(4) 0.3602(2) 0.36337(10) 0.0495(14) Uiso 1 1 d GU
O55F O -0.0267(3) 0.37580(15) 0.38105(12) 0.0483(14) Uiso 1 1 d GU
N11G N 0.0771(3) 0.24191(13) 0.55871(12) 0.0374(14) Uani 1 1 d GU
C12G C 0.0346(3) 0.22183(18) 0.55690(13) 0.0381(15) Uiso 1 1 d GU
H12G H 0.0015 0.2292 0.5514 0.046 Uiso 1 1 calc R
C13G C 0.0405(3) 0.19099(17) 0.56307(14) 0.0396(17) Uiso 1 1 d GU
H13G H 0.0114 0.1773 0.5618 0.048 Uiso 1 1 calc R
C14G C 0.0889(3) 0.18024(14) 0.57105(13) 0.0400(17) Uiso 1 1 d GU
H14G H 0.0930 0.1592 0.5753 0.048 Uiso 1 1 calc R
C15G C 0.1315(3) 0.20032(18) 0.57286(13) 0.0385(16) Uiso 1 1 d GU
H15G H 0.1646 0.1930 0.5783 0.046 Uiso 1 1 calc R
C16G C 0.1256(3) 0.23116(17) 0.56669(13) 0.0371(13) Uiso 1 1 d GU
N21G N 0.2045(3) 0.29733(14) 0.55996(12) 0.0359(12) Uani 1 1 d GU
N22G N 0.1568(2) 0.28054(18) 0.55879(12) 0.0359(12) Uani 1 1 d GU
C23G C 0.1670(3) 0.25051(16) 0.56719(14) 0.0358(12) Uiso 1 1 d GU
C24G C 0.2211(3) 0.24873(16) 0.57355(14) 0.0355(15) Uiso 1 1 d GU
H24G H 0.2386 0.2313 0.5797 0.043 Uiso 1 1 calc R
C25G C 0.2442(2) 0.27767(19) 0.56908(14) 0.0360(13) Uiso 1 1 d GU
H25G H 0.2800 0.2830 0.5717 0.043 Uiso 1 1 calc R
C26G C 0.2094(5) 0.3264(3) 0.55183(19) 0.0361(13) Uiso 1 1 d U
H26M H 0.2358 0.3380 0.5606 0.043 Uiso 1 1 calc R
H26N H 0.1757 0.3374 0.5523 0.043 Uiso 1 1 calc R
N31G N 0.3386(3) 0.4227(2) 0.46462(11) 0.0450(14) Uani 1 1 d GU
C32G C 0.3834(3) 0.44090(17) 0.46497(11) 0.0459(15) Uiso 1 1 d GU
H32G H 0.3930 0.4538 0.4763 0.055 Uiso 1 1 calc R
C33G C 0.4142(3) 0.44015(19) 0.44872(14) 0.0472(17) Uiso 1 1 d GU
H33G H 0.4448 0.4526 0.4490 0.057 Uiso 1 1 calc R
C34G C 0.4001(3) 0.4212(2) 0.43212(11) 0.0473(18) Uiso 1 1 d GU
H34G H 0.4211 0.4207 0.4210 0.057 Uiso 1 1 calc R
C35G C 0.3553(4) 0.40306(18) 0.43177(11) 0.0456(17) Uiso 1 1 d GU
H35G H 0.3457 0.3901 0.4204 0.055 Uiso 1 1 calc R
C36G C 0.3246(3) 0.40382(18) 0.44802(13) 0.0440(14) Uiso 1 1 d GU
N41G N 0.2120(3) 0.36728(19) 0.46638(11) 0.0390(12) Uani 1 1 d GU
N42G N 0.2551(3) 0.38805(17) 0.46825(11) 0.0394(12) Uani 1 1 d GU
C43G C 0.2808(3) 0.3863(2) 0.45014(13) 0.0400(13) Uiso 1 1 d GU
C44G C 0.2535(4) 0.3644(2) 0.43709(10) 0.0400(15) Uiso 1 1 d GU
H44G H 0.2622 0.3587 0.4240 0.048 Uiso 1 1 calc R
C45G C 0.2110(3) 0.35267(18) 0.44713(13) 0.0394(13) Uiso 1 1 d GU
H45G H 0.1863 0.3377 0.4419 0.047 Uiso 1 1 calc R
C46G C 0.1814(5) 0.3616(3) 0.4820(2) 0.0387(13) Uiso 1 1 d U
H46M H 0.1497 0.3501 0.4767 0.046 Uiso 1 1 calc R
H46N H 0.1702 0.3817 0.4876 0.046 Uiso 1 1 calc R
C51G C 0.2244(3) 0.3276(2) 0.53086(9) 0.0364(13) Uiso 1 1 d GU
C52G C 0.2639(3) 0.31481(19) 0.51970(13) 0.0374(15) Uiso 1 1 d GU
H52G H 0.2918 0.3019 0.5250 0.045 Uiso 1 1 calc R
C53G C 0.2546(3) 0.3248(2) 0.49927(12) 0.0376(15) Uiso 1 1 d GU
H53G H 0.2751 0.3196 0.4885 0.045 Uiso 1 1 calc R
C54G C 0.2092(3) 0.34373(19) 0.49782(9) 0.0376(13) Uiso 1 1 d GU
O55G O 0.1905(2) 0.34550(16) 0.51734(11) 0.0366(13) Uiso 1 1 d GU
N11H N 0.1500(3) 0.12727(19) 0.51202(14) 0.0493(15) Uani 1 1 d GU
C12H C 0.1234(3) 0.11526(17) 0.52766(12) 0.0496(16) Uiso 1 1 d GU
H12H H 0.1407 0.1017 0.5374 0.059 Uiso 1 1 calc R
C13H C 0.0713(3) 0.1230(2) 0.52907(12) 0.0498(18) Uiso 1 1 d GU
H13H H 0.0531 0.1148 0.5398 0.060 Uiso 1 1 calc R
C14H C 0.0459(3) 0.1428(2) 0.51483(14) 0.0500(18) Uiso 1 1 d GU
H14H H 0.0104 0.1481 0.5158 0.060 Uiso 1 1 calc R
C15H C 0.0726(4) 0.15479(18) 0.49918(12) 0.0495(17) Uiso 1 1 d GU
H15H H 0.0552 0.1683 0.4894 0.059 Uiso 1 1 calc R
C16H C 0.1246(4) 0.1470(2) 0.49777(12) 0.0491(14) Uiso 1 1 d GU
N21H N 0.2271(3) 0.1608(2) 0.46439(13) 0.0482(13) Uani 1 1 d GU
N22H N 0.2036(4) 0.14427(17) 0.47982(12) 0.0481(13) Uani 1 1 d GU
C23H C 0.1547(3) 0.1584(2) 0.48240(13) 0.0482(13) Uiso 1 1 d GU
C24H C 0.1480(3) 0.1837(2) 0.46857(15) 0.0484(16) Uiso 1 1 d GU
H24H H 0.1187 0.1972 0.4670 0.058 Uiso 1 1 calc R
C25H C 0.1927(4) 0.18511(19) 0.45744(12) 0.0483(14) Uiso 1 1 d GU
H25H H 0.1986 0.1998 0.4471 0.058 Uiso 1 1 calc R
C26H C 0.2746(6) 0.1535(3) 0.4578(2) 0.0479(13) Uiso 1 1 d U
H26O H 0.2750 0.1586 0.4432 0.057 Uiso 1 1 calc R
H26P H 0.2818 0.1310 0.4596 0.057 Uiso 1 1 calc R
N31H N 0.4693(3) 0.29413(15) 0.44190(12) 0.0427(14) Uani 1 1 d GU
C32H C 0.4689(3) 0.32034(19) 0.42957(9) 0.0428(15) Uiso 1 1 d GU
H32H H 0.4579 0.3187 0.4156 0.051 Uiso 1 1 calc R
C33H C 0.4846(4) 0.34900(15) 0.43774(12) 0.0431(17) Uiso 1 1 d GU
H33H H 0.4843 0.3669 0.4293 0.052 Uiso 1 1 calc R
C34H C 0.5007(4) 0.35145(15) 0.45824(13) 0.0437(17) Uiso 1 1 d GU
H34H H 0.5114 0.3710 0.4638 0.052 Uiso 1 1 calc R
C35H C 0.5011(4) 0.3252(2) 0.47057(9) 0.0434(16) Uiso 1 1 d GU
H35H H 0.5121 0.3269 0.4846 0.052 Uiso 1 1 calc R
C36H C 0.4854(4) 0.29658(16) 0.46240(11) 0.0428(14) Uiso 1 1 d GU
N41H N 0.4760(4) 0.21746(14) 0.47812(13) 0.0451(12) Uani 1 1 d GU
N42H N 0.4682(4) 0.24214(19) 0.46392(10) 0.0446(13) Uani 1 1 d GU
C43H C 0.4869(4) 0.27002(15) 0.47351(14) 0.0440(13) Uiso 1 1 d GU
C44H C 0.5063(4) 0.26257(18) 0.49365(12) 0.0447(15) Uiso 1 1 d GU
H44H H 0.5212 0.2768 0.5035 0.054 Uiso 1 1 calc R
C45H C 0.4995(4) 0.23008(19) 0.49650(11) 0.0451(14) Uiso 1 1 d GU
H45H H 0.5091 0.2188 0.5086 0.054 Uiso 1 1 calc R
C46H C 0.4541(6) 0.1870(3) 0.4743(2) 0.0457(13) Uiso 1 1 d U
H46O H 0.4718 0.1715 0.4835 0.055 Uiso 1 1 calc R
H46P H 0.4580 0.1806 0.4601 0.055 Uiso 1 1 calc R
C51H C 0.3145(3) 0.17225(19) 0.47010(13) 0.0475(12) Uiso 1 1 d GU
C52H C 0.3134(3) 0.1953(2) 0.48544(14) 0.0473(16) Uiso 1 1 d GU
H52H H 0.2833 0.2023 0.4914 0.057 Uiso 1 1 calc R
C53H C 0.3652(4) 0.20594(19) 0.49026(13) 0.0469(16) Uiso 1 1 d GU
H53H H 0.3758 0.2214 0.5000 0.056 Uiso 1 1 calc R
C54H C 0.3984(2) 0.1895(2) 0.47789(14) 0.0470(12) Uiso 1 1 d GU
O55H O 0.3671(3) 0.16870(16) 0.46543(10) 0.0451(12) Uani 1 1 d GU
N11I N 0.1389(3) 0.15240(16) 0.32050(13) 0.0456(15) Uani 1 1 d GU
C12I C 0.1623(3) 0.1238(2) 0.32520(14) 0.0459(16) Uiso 1 1 d GU
H12I H 0.1988 0.1227 0.3288 0.055 Uiso 1 1 calc R
C13I C 0.1323(3) 0.09685(15) 0.32462(14) 0.0464(17) Uiso 1 1 d GU
H13I H 0.1483 0.0773 0.3278 0.056 Uiso 1 1 calc R
C14I C 0.0789(3) 0.09845(16) 0.31934(14) 0.0469(18) Uiso 1 1 d GU
H14I H 0.0584 0.0800 0.3189 0.056 Uiso 1 1 calc R
C15I C 0.0555(3) 0.1270(2) 0.31463(14) 0.0461(17) Uiso 1 1 d GU
H15I H 0.0190 0.1281 0.3110 0.055 Uiso 1 1 calc R
C16I C 0.0855(3) 0.15399(15) 0.31521(14) 0.0457(14) Uiso 1 1 d GU
N21I N 0.0707(3) 0.23573(15) 0.30886(14) 0.0457(13) Uani 1 1 d GU
N22I N 0.0995(3) 0.2082(2) 0.31388(14) 0.0460(13) Uani 1 1 d GU
C23I C 0.0645(4) 0.18256(15) 0.31182(16) 0.0458(13) Uiso 1 1 d GU
C24I C 0.0141(3) 0.1943(2) 0.30553(16) 0.0458(15) Uiso 1 1 d GU
H24I H -0.0168 0.1822 0.3030 0.055 Uiso 1 1 calc R
C25I C 0.0179(3) 0.22714(19) 0.30370(15) 0.0458(14) Uiso 1 1 d GU
H25I H -0.0100 0.2410 0.2997 0.055 Uiso 1 1 calc R
C26I C 0.0888(6) 0.2654(3) 0.3104(2) 0.0456(13) Uiso 1 1 d U
H26Q H 0.0615 0.2798 0.3045 0.055 Uiso 1 1 calc R
H26R H 0.1195 0.2674 0.3024 0.055 Uiso 1 1 calc R
N31I N 0.0652(4) 0.4259(2) 0.36625(12) 0.0537(15) Uani 1 1 d GU
C32I C 0.0297(4) 0.4502(2) 0.36343(11) 0.0542(16) Uiso 1 1 d GU
H32I H 0.0192 0.4574 0.3501 0.065 Uiso 1 1 calc R
C33I C 0.0096(3) 0.46408(19) 0.38005(15) 0.0556(18) Uiso 1 1 d GU
H33I H -0.0147 0.4807 0.3781 0.067 Uiso 1 1 calc R
C34I C 0.0249(4) 0.4536(2) 0.39949(12) 0.0559(19) Uiso 1 1 d GU
H34I H 0.0112 0.4630 0.4109 0.067 Uiso 1 1 calc R
C35I C 0.0604(4) 0.4292(2) 0.40232(11) 0.0549(18) Uiso 1 1 d GU
H35I H 0.0709 0.4220 0.4156 0.066 Uiso 1 1 calc R
C36I C 0.0806(3) 0.41539(18) 0.38570(15) 0.0530(15) Uiso 1 1 d GU
N41I N 0.1613(3) 0.35085(19) 0.37510(13) 0.0496(13) Uani 1 1 d GU
N42I N 0.1299(4) 0.3771(2) 0.36936(11) 0.0498(13) Uani 1 1 d GU
C43I C 0.1104(4) 0.38953(19) 0.38710(15) 0.0503(14) Uiso 1 1 d GU
C44I C 0.1298(4) 0.3709(2) 0.40380(11) 0.0494(16) Uiso 1 1 d GU
H44I H 0.1230 0.3740 0.4175 0.059 Uiso 1 1 calc R
C45I C 0.1613(4) 0.34704(19) 0.39638(13) 0.0495(14) Uiso 1 1 d GU
H45I H 0.1792 0.3313 0.4043 0.059 Uiso 1 1 calc R
C46I C 0.1833(6) 0.3317(3) 0.3607(2) 0.0490(14) Uiso 1 1 d U
H46Q H 0.2167 0.3227 0.3666 0.059 Uiso 1 1 calc R
H46R H 0.1900 0.3440 0.3486 0.059 Uiso 1 1 calc R
C51I C 0.1036(4) 0.27445(19) 0.33128(11) 0.0457(14) Uiso 1 1 d GU
C52I C 0.0892(4) 0.26480(19) 0.35053(14) 0.0460(16) Uiso 1 1 d GU
H52I H 0.0666 0.2480 0.3530 0.055 Uiso 1 1 calc R
C53I C 0.1146(4) 0.2847(2) 0.36541(10) 0.0465(16) Uiso 1 1 d GU
H53I H 0.1120 0.2835 0.3796 0.056 Uiso 1 1 calc R
C54I C 0.1447(4) 0.30661(18) 0.35534(12) 0.0467(14) Uiso 1 1 d GU
O55I O 0.1378(3) 0.30029(17) 0.33425(11) 0.0456(14) Uiso 1 1 d GU
N11J N 0.0867(4) 0.4418(2) 0.32106(12) 0.0605(16) Uani 1 1 d GU
C12J C 0.0438(3) 0.44005(19) 0.30682(15) 0.0609(17) Uiso 1 1 d GU
H12J H 0.0190 0.4238 0.3076 0.073 Uiso 1 1 calc R
C13J C 0.0373(3) 0.4621(2) 0.29143(14) 0.0612(19) Uiso 1 1 d GU
H13J H 0.0081 0.4609 0.2817 0.073 Uiso 1 1 calc R
C14J C 0.0737(4) 0.4858(2) 0.29027(13) 0.0615(19) Uiso 1 1 d GU
H14J H 0.0693 0.5008 0.2797 0.074 Uiso 1 1 calc R
C15J C 0.1165(4) 0.4875(2) 0.30450(16) 0.0609(18) Uiso 1 1 d GU
H15J H 0.1414 0.5038 0.3037 0.073 Uiso 1 1 calc R
C16J C 0.1230(3) 0.4655(2) 0.31990(14) 0.0603(15) Uiso 1 1 d GU
N21J N 0.2158(4) 0.4471(2) 0.36106(13) 0.0577(14) Uani 1 1 d GU
N22J N 0.1710(3) 0.44095(19) 0.34761(15) 0.0579(14) Uani 1 1 d GU
C23J C 0.1639(4) 0.4664(2) 0.33397(14) 0.0585(14) Uiso 1 1 d GU
C24J C 0.2044(4) 0.48827(19) 0.33898(15) 0.0586(16) Uiso 1 1 d GU
H24J H 0.2092 0.5075 0.3323 0.070 Uiso 1 1 calc R
C25J C 0.2364(3) 0.4763(2) 0.35572(15) 0.0582(15) Uiso 1 1 d GU
H25J H 0.2664 0.4862 0.3622 0.070 Uiso 1 1 calc R
C26J C 0.2373(6) 0.4262(3) 0.3765(2) 0.0572(14) Uiso 1 1 d U
H26S H 0.2131 0.4084 0.3774 0.069 Uiso 1 1 calc R
H26T H 0.2706 0.4179 0.3724 0.069 Uiso 1 1 calc R
N31J N 0.3228(4) 0.46239(19) 0.50497(14) 0.0623(16) Uani 1 1 d GU
C32J C 0.3634(4) 0.46059(18) 0.52016(15) 0.0628(17) Uiso 1 1 d GU
H32J H 0.3814 0.4415 0.5227 0.075 Uiso 1 1 calc R
C33J C 0.3778(4) 0.4868(2) 0.53165(14) 0.0638(19) Uiso 1 1 d GU
H33J H 0.4056 0.4856 0.5420 0.077 Uiso 1 1 calc R
C34J C 0.3515(4) 0.51477(19) 0.52795(15) 0.0646(19) Uiso 1 1 d GU
H34J H 0.3613 0.5327 0.5358 0.078 Uiso 1 1 calc R
C35J C 0.3109(4) 0.51656(18) 0.51277(16) 0.0641(18) Uiso 1 1 d GU
H35J H 0.2929 0.5357 0.5102 0.077 Uiso 1 1 calc R
C36J C 0.2965(4) 0.4904(2) 0.50128(14) 0.0625(16) Uiso 1 1 d GU
N41J N 0.2036(4) 0.4704(2) 0.46020(14) 0.0612(14) Uani 1 1 d GU
N42J N 0.2452(4) 0.46369(18) 0.47506(15) 0.0612(14) Uani 1 1 d GU
C43J C 0.2589(4) 0.4917(2) 0.48556(15) 0.0619(14) Uiso 1 1 d GU
C44J C 0.2258(5) 0.51576(17) 0.47720(17) 0.0629(17) Uiso 1 1 d GU
H44J H 0.2263 0.5369 0.4814 0.075 Uiso 1 1 calc R
C45J C 0.1916(4) 0.5026(2) 0.46153(16) 0.0619(15) Uiso 1 1 d GU
H45J H 0.1653 0.5134 0.4534 0.074 Uiso 1 1 calc R
C46J C 0.1858(6) 0.4491(3) 0.4430(2) 0.0602(14) Uiso 1 1 d U
H46S H 0.1850 0.4272 0.4477 0.072 Uiso 1 1 calc R
H46T H 0.1504 0.4549 0.4372 0.072 Uiso 1 1 calc R
C51J C 0.2465(4) 0.4395(2) 0.39599(11) 0.0561(14) Uiso 1 1 d GU
C52J C 0.2875(3) 0.4578(2) 0.40554(16) 0.0565(17) Uiso 1 1 d GU
H52J H 0.3187 0.4636 0.3998 0.068 Uiso 1 1 calc R
C53J C 0.2736(4) 0.4660(2) 0.42513(15) 0.0568(17) Uiso 1 1 d GU
H53J H 0.2939 0.4782 0.4348 0.068 Uiso 1 1 calc R
C54J C 0.2240(4) 0.4527(2) 0.42769(12) 0.0570(14) Uiso 1 1 d GU
O55J O 0.2073(3) 0.43633(17) 0.40968(13) 0.0552(15) Uiso 1 1 d GU
N11K N 0.2346(3) 0.42104(19) 0.51325(10) 0.0427(14) Uani 1 1 d GU
C12K C 0.1867(3) 0.43603(18) 0.51323(10) 0.0431(15) Uiso 1 1 d GU
H12K H 0.1714 0.4454 0.5012 0.052 Uiso 1 1 calc R
C13K C 0.1613(3) 0.43733(19) 0.53088(13) 0.0443(17) Uiso 1 1 d GU
H13K H 0.1285 0.4476 0.5309 0.053 Uiso 1 1 calc R
C14K C 0.1837(3) 0.4236(2) 0.54855(11) 0.0446(17) Uiso 1 1 d GU
H14K H 0.1662 0.4245 0.5606 0.054 Uiso 1 1 calc R
C15K C 0.2316(3) 0.40866(19) 0.54857(10) 0.0437(16) Uiso 1 1 d GU
H15K H 0.2469 0.3993 0.5606 0.052 Uiso 1 1 calc R
C16K C 0.2571(3) 0.40736(18) 0.53092(13) 0.0426(14) Uiso 1 1 d GU
N21K N 0.3718(3) 0.37294(19) 0.51281(12) 0.0424(12) Uani 1 1 d GU
N22K N 0.3246(3) 0.39010(18) 0.50986(11) 0.0421(13) Uani 1 1 d GU
C23K C 0.3030(3) 0.3924(2) 0.52882(14) 0.0422(13) Uiso 1 1 d GU
C24K C 0.3369(4) 0.3767(2) 0.54350(10) 0.0429(15) Uiso 1 1 d GU
H24K H 0.3320 0.3746 0.5575 0.051 Uiso 1 1 calc R
C25K C 0.3794(3) 0.36468(19) 0.53361(13) 0.0427(14) Uiso 1 1 d GU
H25K H 0.4079 0.3531 0.5398 0.051 Uiso 1 1 calc R
C26K C 0.3981(6) 0.3636(3) 0.4951(2) 0.0422(13) Uiso 1 1 d U
H26U H 0.3907 0.3792 0.4842 0.051 Uiso 1 1 calc R
H26V H 0.4362 0.3633 0.4986 0.051 Uiso 1 1 calc R
N31K N 0.4389(3) 0.20224(15) 0.42251(13) 0.0469(15) Uani 1 1 d GU
C32K C 0.4751(3) 0.1791(2) 0.41932(14) 0.0478(16) Uiso 1 1 d GU
H32K H 0.5114 0.1838 0.4207 0.057 Uiso 1 1 calc R
C33K C 0.4584(3) 0.14920(18) 0.41409(14) 0.0498(18) Uiso 1 1 d GU
H33K H 0.4832 0.1334 0.4119 0.060 Uiso 1 1 calc R
C34K C 0.4054(4) 0.14236(15) 0.41204(14) 0.0493(18) Uiso 1 1 d GU
H34K H 0.3940 0.1219 0.4085 0.059 Uiso 1 1 calc R
C35K C 0.3691(3) 0.1655(2) 0.41523(14) 0.0479(17) Uiso 1 1 d GU
H35K H 0.3329 0.1608 0.4138 0.058 Uiso 1 1 calc R
C36K C 0.3859(3) 0.19541(18) 0.42047(14) 0.0464(14) Uiso 1 1 d GU
N41K N 0.3305(3) 0.26788(15) 0.43408(13) 0.0426(12) Uani 1 1 d GU
N42K N 0.3733(3) 0.2483(2) 0.43066(13) 0.0431(13) Uani 1 1 d GU
C43K C 0.3532(3) 0.21864(17) 0.42446(15) 0.0436(13) Uiso 1 1 d GU
C44K C 0.2979(3) 0.21996(17) 0.42405(15) 0.0431(15) Uiso 1 1 d GU
H44K H 0.2745 0.2034 0.4204 0.052 Uiso 1 1 calc R
C45K C 0.2839(3) 0.2504(2) 0.43000(14) 0.0428(14) Uiso 1 1 d GU
H45K H 0.2494 0.2578 0.4311 0.051 Uiso 1 1 calc R
C46K C 0.3362(6) 0.2998(3) 0.4391(2) 0.0422(13) Uiso 1 1 d U
H46U H 0.3025 0.3106 0.4363 0.051 Uiso 1 1 calc R
H46V H 0.3620 0.3095 0.4308 0.051 Uiso 1 1 calc R
C51K C 0.3819(4) 0.33424(16) 0.48792(11) 0.0415(13) Uiso 1 1 d GU
C52K C 0.3799(4) 0.3031(2) 0.49507(10) 0.0416(15) Uiso 1 1 d GU
H52K H 0.3885 0.2964 0.5086 0.050 Uiso 1 1 calc R
C53K C 0.3628(4) 0.28376(13) 0.47844(14) 0.0418(15) Uiso 1 1 d GU
H53K H 0.3579 0.2618 0.4789 0.050 Uiso 1 1 calc R
C54K C 0.3542(4) 0.30292(17) 0.46100(10) 0.0418(13) Uiso 1 1 d GU
O55K O 0.3660(3) 0.33412(15) 0.46686(11) 0.0406(14) Uiso 1 1 d GU
N11L N 0.1885(3) 0.18957(19) 0.28752(10) 0.0444(14) Uani 1 1 d GU
C12L C 0.1555(3) 0.20079(18) 0.27145(13) 0.0448(15) Uiso 1 1 d GU
H12L H 0.1269 0.2138 0.2740 0.054 Uiso 1 1 calc R
C13L C 0.1643(3) 0.1930(2) 0.25168(11) 0.0458(17) Uiso 1 1 d GU
H13L H 0.1417 0.2006 0.2407 0.055 Uiso 1 1 calc R
C14L C 0.2061(4) 0.1739(2) 0.24797(10) 0.0460(18) Uiso 1 1 d GU
H14L H 0.2122 0.1686 0.2345 0.055 Uiso 1 1 calc R
C15L C 0.2392(3) 0.16272(19) 0.26403(14) 0.0456(17) Uiso 1 1 d GU
H15L H 0.2678 0.1497 0.2615 0.055 Uiso 1 1 calc R
C16L C 0.2303(3) 0.17054(19) 0.28381(11) 0.0442(14) Uiso 1 1 d GU
N21L N 0.2889(3) 0.15662(19) 0.33381(9) 0.0426(12) Uani 1 1 d GU
N22L N 0.2533(3) 0.17178(17) 0.31946(13) 0.0427(13) Uani 1 1 d GU
C23L C 0.2616(4) 0.1600(2) 0.29996(10) 0.0430(13) Uiso 1 1 d GU
C24L C 0.3023(4) 0.1376(2) 0.30226(12) 0.0434(15) Uiso 1 1 d GU
H24L H 0.3158 0.1261 0.2917 0.052 Uiso 1 1 calc R
C25L C 0.3192(3) 0.13551(19) 0.32318(13) 0.0430(14) Uiso 1 1 d GU
H25L H 0.3460 0.1223 0.3290 0.052 Uiso 1 1 calc R
C26L C 0.2947(6) 0.1642(3) 0.3551(2) 0.0425(13) Uiso 1 1 d U
H26W H 0.2637 0.1762 0.3584 0.051 Uiso 1 1 calc R
H26$ H 0.2953 0.1445 0.3629 0.051 Uiso 1 1 calc R
N31L N 0.5396(2) 0.24692(19) 0.42806(13) 0.0467(15) Uani 1 1 d GU
C32L C 0.5757(3) 0.23911(18) 0.44408(11) 0.0472(15) Uiso 1 1 d GU
H32L H 0.5642 0.2303 0.4561 0.057 Uiso 1 1 calc R
C33L C 0.6286(3) 0.24419(19) 0.44256(12) 0.0483(17) Uiso 1 1 d GU
H33L H 0.6532 0.2389 0.4535 0.058 Uiso 1 1 calc R
C34L C 0.6454(3) 0.2571(2) 0.42501(14) 0.0488(18) Uiso 1 1 d GU
H34L H 0.6815 0.2606 0.4240 0.059 Uiso 1 1 calc R
C35L C 0.6093(4) 0.2649(2) 0.40899(11) 0.0481(17) Uiso 1 1 d GU
H35L H 0.6208 0.2737 0.3970 0.058 Uiso 1 1 calc R
C36L C 0.5564(3) 0.25983(19) 0.41052(11) 0.0466(14) Uiso 1 1 d GU
N41L N 0.4354(3) 0.2689(2) 0.38089(13) 0.0453(12) Uani 1 1 d GU
N42L N 0.4663(3) 0.25977(19) 0.39868(10) 0.0455(13) Uani 1 1 d GU
C43L C 0.5195(3) 0.2646(2) 0.39536(13) 0.0460(13) Uiso 1 1 d GU
C44L C 0.5215(3) 0.2768(2) 0.37552(14) 0.0471(15) Uiso 1 1 d GU
H44L H 0.5522 0.2822 0.3693 0.057 Uiso 1 1 calc R
C45L C 0.4695(4) 0.2795(2) 0.36657(10) 0.0460(14) Uiso 1 1 d GU
H45L H 0.4594 0.2870 0.3533 0.055 Uiso 1 1 calc R
C46L C 0.3798(6) 0.2605(3) 0.3777(2) 0.0446(13) Uiso 1 1 d U
H46W H 0.3612 0.2737 0.3671 0.054 Uiso 1 1 calc R
H46$ H 0.3623 0.2623 0.3904 0.054 Uiso 1 1 calc R
C51L C 0.3400(3) 0.18160(16) 0.36146(14) 0.0428(13) Uiso 1 1 d GU
C52L C 0.3945(3) 0.17559(17) 0.36336(15) 0.0443(16) Uiso 1 1 d GU
H52L H 0.4106 0.1561 0.3611 0.053 Uiso 1 1 calc R
C53L C 0.4205(2) 0.2038(2) 0.36917(15) 0.0443(16) Uiso 1 1 d GU
H53L H 0.4572 0.2065 0.3715 0.053 Uiso 1 1 calc R
C54L C 0.3822(3) 0.22718(15) 0.37085(15) 0.0434(13) Uiso 1 1 d GU
O55L O 0.3324(3) 0.21348(17) 0.36609(12) 0.0427(14) Uiso 1 1 d GU
Zn9 Zn 0.32184(7) 0.90837(4) 0.22289(3) 0.0449(5) Uani 1 1 d .
Zn10 Zn 0.06095(7) 0.85286(4) 0.30701(3) 0.0416(5) Uani 1 1 d .
Zn11 Zn 0.30220(6) 0.78976(4) 0.43454(2) 0.0379(5) Uani 1 1 d .
Zn12 Zn 0.51929(7) 0.91425(5) 0.36999(3) 0.0580(6) Uani 1 1 d .
Zn13 Zn 0.39599(6) 0.69882(4) 0.19966(2) 0.0383(5) Uani 1 1 d .
Zn14 Zn 0.12594(7) 0.63679(4) 0.28049(3) 0.0504(5) Uani 1 1 d .
Zn15 Zn 0.44947(7) 0.60785(4) 0.38309(3) 0.0463(5) Uani 1 1 d .
Zn16 Zn 0.67983(6) 0.74871(4) 0.31009(2) 0.0450(5) Uani 1 1 d .
N11M N 0.3682(4) 0.88829(19) 0.19995(11) 0.0500(15) Uani 1 1 d GU
C12M C 0.4190(3) 0.89604(18) 0.19626(12) 0.0506(16) Uiso 1 1 d GU
H12M H 0.4381 0.9106 0.2047 0.061 Uiso 1 1 calc R
C13M C 0.4418(3) 0.8824(2) 0.18016(14) 0.0513(18) Uiso 1 1 d GU
H13M H 0.4765 0.8877 0.1776 0.062 Uiso 1 1 calc R
C14M C 0.4139(4) 0.8611(2) 0.16775(12) 0.0519(18) Uiso 1 1 d GU
H14M H 0.4295 0.8518 0.1568 0.062 Uiso 1 1 calc R
C15M C 0.3631(4) 0.85332(18) 0.17144(13) 0.0508(17) Uiso 1 1 d GU
H15M H 0.3440 0.8387 0.1630 0.061 Uiso 1 1 calc R
C16M C 0.3402(3) 0.8669(2) 0.18754(14) 0.0499(14) Uiso 1 1 d GU
N21M N 0.2194(3) 0.8650(2) 0.21079(12) 0.0490(13) Uani 1 1 d GU
N22M N 0.2715(3) 0.87481(18) 0.20906(13) 0.0490(13) Uani 1 1 d GU
C23M C 0.2892(3) 0.8606(2) 0.19155(14) 0.0491(13) Uiso 1 1 d GU
C24M C 0.2480(4) 0.8420(2) 0.18246(12) 0.0490(16) Uiso 1 1 d GU
H24M H 0.2491 0.8298 0.1705 0.059 Uiso 1 1 calc R
C25M C 0.2048(3) 0.8447(2) 0.19435(14) 0.0489(14) Uiso 1 1 d GU
H25M H 0.1720 0.8347 0.1918 0.059 Uiso 1 1 calc R
C26M C 0.1905(6) 0.8749(3) 0.2263(2) 0.0493(13) Uiso 1 1 d U
H26$ H 0.1532 0.8703 0.2226 0.059 Uiso 1 1 calc R
H26 H 0.1941 0.8977 0.2278 0.059 Uiso 1 1 calc R
N31M N 0.0491(4) 0.80948(16) 0.32355(12) 0.0466(15) Uani 1 1 d GU
C32M C 0.0010(3) 0.79590(19) 0.32596(13) 0.0468(16) Uiso 1 1 d GU
H32M H -0.0299 0.8047 0.3194 0.056 Uiso 1 1 calc R
C33M C -0.0019(3) 0.7695(2) 0.33794(14) 0.0473(17) Uiso 1 1 d GU
H33M H -0.0348 0.7602 0.3396 0.057 Uiso 1 1 calc R
C34M C 0.0433(4) 0.75665(17) 0.34752(13) 0.0467(18) Uiso 1 1 d GU
H34M H 0.0413 0.7386 0.3557 0.056 Uiso 1 1 calc R
C35M C 0.0914(3) 0.7702(2) 0.34511(13) 0.0466(17) Uiso 1 1 d GU
H35M H 0.1223 0.7615 0.3517 0.056 Uiso 1 1 calc R
C36M C 0.0943(3) 0.7966(2) 0.33313(14) 0.0465(14) Uiso 1 1 d GU
N41M N 0.1918(3) 0.84607(17) 0.31307(12) 0.0462(13) Uani 1 1 d GU
N42M N 0.1395(3) 0.83720(19) 0.31540(13) 0.0460(13) Uani 1 1 d GU
C43M C 0.1406(3) 0.8112(2) 0.32864(14) 0.0460(13) Uiso 1 1 d GU
C44M C 0.1936(4) 0.80393(19) 0.33449(13) 0.0457(15) Uiso 1 1 d GU
H44M H 0.2058 0.7875 0.3433 0.055 Uiso 1 1 calc R
C45M C 0.2252(3) 0.8255(2) 0.32487(14) 0.0459(14) Uiso 1 1 d GU
H45M H 0.2623 0.8261 0.3261 0.055 Uiso 1 1 calc R
C46M C 0.2035(6) 0.8707(3) 0.3007(2) 0.0466(13) Uiso 1 1 d U
H46$ H 0.2348 0.8819 0.3067 0.056 Uiso 1 1 calc R
H46 H 0.1740 0.8856 0.2994 0.056 Uiso 1 1 calc R
C51M C 0.2056(4) 0.8606(2) 0.24547(10) 0.0497(14) Uiso 1 1 d GU
C52M C 0.2333(4) 0.8329(2) 0.25119(14) 0.0504(16) Uiso 1 1 d GU
H52M H 0.2464 0.8181 0.2422 0.061 Uiso 1 1 calc R
C53M C 0.2382(4) 0.83122(19) 0.27267(14) 0.0498(16) Uiso 1 1 d GU
H53M H 0.2550 0.8151 0.2806 0.060 Uiso 1 1 calc R
C54M C 0.2134(4) 0.8578(2) 0.28023(10) 0.0486(14) Uiso 1 1 d GU
O55M O 0.1933(3) 0.87599(15) 0.26342(13) 0.0487(14) Uiso 1 1 d GU
N11N N -0.0207(3) 0.8621(2) 0.30453(15) 0.0574(16) Uani 1 1 d GU
C12N C -0.0557(4) 0.8516(2) 0.28886(12) 0.0579(16) Uiso 1 1 d GU
H12N H -0.0433 0.8406 0.2778 0.070 Uiso 1 1 calc R
C13N C -0.1088(3) 0.8571(2) 0.28939(13) 0.0588(18) Uiso 1 1 d GU
H13N H -0.1327 0.8499 0.2787 0.071 Uiso 1 1 calc R
C14N C -0.1269(3) 0.8732(2) 0.30560(15) 0.0594(19) Uiso 1 1 d GU
H14N H -0.1632 0.8770 0.3060 0.071 Uiso 1 1 calc R
C15N C -0.0920(4) 0.8837(2) 0.32127(13) 0.0585(18) Uiso 1 1 d GU
H15N H -0.1043 0.8947 0.3323 0.070 Uiso 1 1 calc R
C16N C -0.0389(4) 0.8782(2) 0.32074(12) 0.0569(15) Uiso 1 1 d GU
N21N N 0.0781(3) 0.8886(2) 0.35334(14) 0.0509(13) Uani 1 1 d GU
N22N N 0.0492(4) 0.8785(2) 0.33533(11) 0.0516(13) Uani 1 1 d GU
C23N C -0.0042(3) 0.8856(2) 0.33701(14) 0.0526(14) Uiso 1 1 d GU
C24N C -0.0082(3) 0.9002(2) 0.35606(15) 0.0523(16) Uiso 1 1 d GU
H24N H -0.0394 0.9074 0.3612 0.063 Uiso 1 1 calc R
C25N C 0.0427(4) 0.9020(2) 0.36615(11) 0.0515(14) Uiso 1 1 d GU
H25N H 0.0515 0.9107 0.3792 0.062 Uiso 1 1 calc R
C26N C 0.1322(6) 0.8840(3) 0.3576(2) 0.0495(14) Uiso 1 1 d U
H26$ H 0.1503 0.9043 0.3569 0.059 Uiso 1 1 calc R
H26 H 0.1452 0.8702 0.3472 0.059 Uiso 1 1 calc R
N31N N 0.2934(3) 0.79479(17) 0.46711(9) 0.0402(14) Uani 1 1 d GU
C32N C 0.3350(2) 0.79807(18) 0.48173(12) 0.0405(15) Uiso 1 1 d GU
H32N H 0.3697 0.7985 0.4778 0.049 Uiso 1 1 calc R
C33N C 0.3260(3) 0.80067(19) 0.50205(11) 0.0406(17) Uiso 1 1 d GU
H33N H 0.3545 0.8029 0.5120 0.049 Uiso 1 1 calc R
C34N C 0.2752(3) 0.79999(19) 0.50773(9) 0.0404(17) Uiso 1 1 d GU
H34N H 0.2690 0.8018 0.5216 0.048 Uiso 1 1 calc R
C35N C 0.2335(3) 0.79672(19) 0.49310(13) 0.0398(16) Uiso 1 1 d GU
H35N H 0.1988 0.7963 0.4970 0.048 Uiso 1 1 calc R
C36N C 0.2426(3) 0.79411(19) 0.47279(11) 0.0398(13) Uiso 1 1 d GU
N41N N 0.1706(3) 0.79141(18) 0.42394(9) 0.0403(12) Uani 1 1 d GU
N42N N 0.2178(3) 0.79227(19) 0.43675(13) 0.0403(12) Uani 1 1 d GU
C43N C 0.2047(3) 0.7922(2) 0.45714(11) 0.0401(12) Uiso 1 1 d GU
C44N C 0.1495(3) 0.7912(2) 0.45693(11) 0.0412(15) Uiso 1 1 d GU
H44N H 0.1300 0.7910 0.4685 0.049 Uiso 1 1 calc R
C45N C 0.1284(2) 0.7908(2) 0.43641(13) 0.0405(13) Uiso 1 1 d GU
H45N H 0.0924 0.7901 0.4318 0.049 Uiso 1 1 calc R
C46N C 0.1694(6) 0.7959(3) 0.4023(2) 0.0406(13) Uiso 1 1 d U
H46$ H 0.2029 0.7894 0.3973 0.049 Uiso 1 1 calc R
H46 H 0.1410 0.7834 0.3953 0.049 Uiso 1 1 calc R
C51N C 0.1444(4) 0.87048(17) 0.37734(11) 0.0459(14) Uiso 1 1 d GU
C52N C 0.1544(4) 0.88202(15) 0.39737(14) 0.0448(16) Uiso 1 1 d GU
H52N H 0.1545 0.9033 0.4013 0.054 Uiso 1 1 calc R
C53N C 0.1644(4) 0.8562(2) 0.41051(9) 0.0431(16) Uiso 1 1 d GU
H53N H 0.1722 0.8571 0.4248 0.052 Uiso 1 1 calc R
C54N C 0.1605(4) 0.82865(15) 0.39859(12) 0.0420(13) Uiso 1 1 d GU
O55N O 0.1482(3) 0.83749(16) 0.37809(10) 0.0425(14) Uiso 1 1 d GU
N11P N 0.2997(3) 0.74010(14) 0.43944(13) 0.0423(14) Uani 1 1 d GU
C12P C 0.2555(3) 0.72136(19) 0.43751(13) 0.0427(15) Uiso 1 1 d GU
H12P H 0.2231 0.7297 0.4320 0.051 Uiso 1 1 calc R
C13P C 0.2586(3) 0.69042(18) 0.44367(14) 0.0429(17) Uiso 1 1 d GU
H13P H 0.2284 0.6776 0.4423 0.052 Uiso 1 1 calc R
C14P C 0.3059(4) 0.67821(14) 0.45175(14) 0.0425(17) Uiso 1 1 d GU
H14P H 0.3080 0.6571 0.4560 0.051 Uiso 1 1 calc R
C15P C 0.3501(3) 0.69694(19) 0.45368(14) 0.0420(17) Uiso 1 1 d GU
H15P H 0.3825 0.6886 0.4592 0.050 Uiso 1 1 calc R
C16P C 0.3470(3) 0.72789(18) 0.44752(14) 0.0424(14) Uiso 1 1 d GU
N21P N 0.4323(3) 0.79262(15) 0.44121(13) 0.0440(12) Uani 1 1 d GU
N22P N 0.3830(3) 0.77761(19) 0.43970(13) 0.0437(13) Uani 1 1 d GU
C23P C 0.3901(3) 0.74682(18) 0.44726(15) 0.0436(13) Uiso 1 1 d GU
C24P C 0.4439(4) 0.74280(17) 0.45344(15) 0.0442(15) Uiso 1 1 d GU
H24P H 0.4597 0.7244 0.4591 0.053 Uiso 1 1 calc R
C25P C 0.4700(3) 0.7711(2) 0.44971(15) 0.0444(14) Uiso 1 1 d GU
H25P H 0.5063 0.7750 0.4524 0.053 Uiso 1 1 calc R
C26P C 0.4384(6) 0.8228(3) 0.4334(2) 0.0440(13) Uiso 1 1 d U
H26$ H 0.4665 0.8338 0.4417 0.053 Uiso 1 1 calc R
H26 H 0.4056 0.8347 0.4343 0.053 Uiso 1 1 calc R
N31P N 0.5733(4) 0.9145(2) 0.34623(12) 0.0551(15) Uani 1 1 d GU
C32P C 0.6176(4) 0.93285(19) 0.34556(12) 0.0560(16) Uiso 1 1 d GU
H32P H 0.6303 0.9445 0.3571 0.067 Uiso 1 1 calc R
C33P C 0.6434(3) 0.9341(2) 0.32797(15) 0.0574(18) Uiso 1 1 d GU
H33P H 0.6737 0.9466 0.3275 0.069 Uiso 1 1 calc R
C34P C 0.6248(4) 0.9170(2) 0.31105(12) 0.0565(19) Uiso 1 1 d GU
H34P H 0.6423 0.9179 0.2990 0.068 Uiso 1 1 calc R
C35P C 0.5804(4) 0.8987(2) 0.31172(12) 0.0545(18) Uiso 1 1 d GU
H35P H 0.5677 0.8870 0.3002 0.065 Uiso 1 1 calc R
C36P C 0.5547(3) 0.8974(2) 0.32931(15) 0.0536(15) Uiso 1 1 d GU
N41P N 0.4409(3) 0.8622(2) 0.34695(12) 0.0458(13) Uani 1 1 d GU
N42P N 0.4852(3) 0.88199(18) 0.34896(11) 0.0464(13) Uani 1 1 d GU
C43P C 0.5077(3) 0.8824(2) 0.33013(14) 0.0477(13) Uiso 1 1 d GU
C44P C 0.4772(4) 0.8628(2) 0.31647(10) 0.0461(16) Uiso 1 1 d GU
H44P H 0.4834 0.8588 0.3028 0.055 Uiso 1 1 calc R
C45P C 0.4359(3) 0.85038(19) 0.32686(13) 0.0457(14) Uiso 1 1 d GU
H45P H 0.4096 0.8366 0.3213 0.055 Uiso 1 1 calc R
C46P C 0.4087(6) 0.8584(3) 0.3625(2) 0.0455(13) Uiso 1 1 d U
H46$ H 0.3756 0.8484 0.3572 0.055 Uiso 1 1 calc R
H46 H 0.4003 0.8790 0.3681 0.055 Uiso 1 1 calc R
C51P C 0.4513(4) 0.8218(2) 0.41179(10) 0.0437(14) Uiso 1 1 d GU
C52P C 0.4905(3) 0.8091(2) 0.40040(14) 0.0442(16) Uiso 1 1 d GU
H52P H 0.5184 0.7960 0.4055 0.053 Uiso 1 1 calc R
C53P C 0.4808(3) 0.8194(2) 0.38007(12) 0.0448(16) Uiso 1 1 d GU
H53P H 0.5010 0.8145 0.3692 0.054 Uiso 1 1 calc R
C54P C 0.4356(3) 0.8385(2) 0.37890(10) 0.0446(14) Uiso 1 1 d GU
O55P O 0.4173(3) 0.84001(17) 0.39851(12) 0.0440(14) Uiso 1 1 d GU
N11Q N 0.5576(5) 0.9523(2) 0.38679(17) 0.0923(19) Uani 1 1 d GU
C12Q C 0.5981(5) 0.9501(2) 0.40200(19) 0.093(2) Uiso 1 1 d GU
H12Q H 0.6156 0.9308 0.4045 0.112 Uiso 1 1 calc R
C13Q C 0.6131(4) 0.9761(3) 0.41353(17) 0.095(2) Uiso 1 1 d GU
H13Q H 0.6408 0.9747 0.4239 0.114 Uiso 1 1 calc R
C14Q C 0.5875(5) 1.0044(2) 0.40986(18) 0.095(2) Uiso 1 1 d GU
H14Q H 0.5977 1.0222 0.4177 0.114 Uiso 1 1 calc R
C15Q C 0.5469(5) 1.0065(2) 0.3947(2) 0.093(2) Uiso 1 1 d GU
H15Q H 0.5294 1.0258 0.3921 0.112 Uiso 1 1 calc R
C16Q C 0.5320(4) 0.9805(3) 0.38312(17) 0.0913(19) Uiso 1 1 d GU
N21Q N 0.4343(5) 0.9633(3) 0.34341(16) 0.0844(16) Uani 1 1 d GU
N22Q N 0.4783(4) 0.9550(2) 0.35670(19) 0.0853(16) Uani 1 1 d GU
C23Q C 0.4897(5) 0.9802(3) 0.37022(17) 0.0868(17) Uiso 1 1 d GU
C24Q C 0.4527(5) 1.0041(2) 0.36528(19) 0.0862(19) Uiso 1 1 d GU
H24Q H 0.4511 1.0237 0.3719 0.103 Uiso 1 1 calc R
C25Q C 0.4184(4) 0.9937(3) 0.34871(19) 0.0849(17) Uiso 1 1 d GU
H25Q H 0.3899 1.0050 0.3423 0.102 Uiso 1 1 calc R
C26Q C 0.4170(8) 0.9431(4) 0.3292(3) 0.0826(16) Uiso 1 1 d U
H26$ H 0.3794 0.9465 0.3253 0.099 Uiso 1 1 calc R
H26 H 0.4219 0.9215 0.3342 0.099 Uiso 1 1 calc R
N31Q N 0.2928(5) 0.9440(2) 0.20291(15) 0.0784(18) Uani 1 1 d GU
C32Q C 0.2548(4) 0.9404(2) 0.18685(17) 0.0788(19) Uiso 1 1 d GU
H32Q H 0.2380 0.9209 0.1846 0.095 Uiso 1 1 calc R
C33Q C 0.2415(4) 0.9654(3) 0.17409(15) 0.080(2) Uiso 1 1 d GU
H33Q H 0.2155 0.9629 0.1631 0.096 Uiso 1 1 calc R
C34Q C 0.2661(5) 0.9940(2) 0.17739(16) 0.081(2) Uiso 1 1 d GU
H34Q H 0.2570 1.0111 0.1687 0.097 Uiso 1 1 calc R
C35Q C 0.3040(5) 0.9976(2) 0.19345(18) 0.081(2) Uiso 1 1 d GU
H35Q H 0.3209 1.0172 0.1957 0.097 Uiso 1 1 calc R
C36Q C 0.3174(4) 0.9726(3) 0.20621(15) 0.0786(17) Uiso 1 1 d GU
N41Q N 0.4132(4) 0.9552(2) 0.24626(16) 0.0766(15) Uani 1 1 d GU
N42Q N 0.3778(5) 0.9468(2) 0.22949(17) 0.0767(16) Uani 1 1 d GU
C43Q C 0.3551(5) 0.9746(3) 0.22113(16) 0.0773(16) Uiso 1 1 d GU
C44Q C 0.3764(5) 1.00011(19) 0.23273(19) 0.0779(18) Uiso 1 1 d GU
H44Q H 0.3681 1.0215 0.2305 0.094 Uiso 1 1 calc R
C45Q C 0.4123(5) 0.9881(2) 0.24826(17) 0.0772(17) Uiso 1 1 d GU
H45Q H 0.4322 1.0000 0.2582 0.093 Uiso 1 1 calc R
C46Q C 0.4486(7) 0.9345(4) 0.2564(3) 0.0761(16) Uiso 1 1 d U
H46$ H 0.4815 0.9344 0.2497 0.091 Uiso 1 1 calc R
H46 H 0.4340 0.9131 0.2556 0.091 Uiso 1 1 calc R
C51Q C 0.4483(5) 0.9486(3) 0.31156(13) 0.0782(16) Uiso 1 1 d GU
C52Q C 0.4982(4) 0.9607(3) 0.30819(17) 0.0764(18) Uiso 1 1 d GU
H52Q H 0.5226 0.9695 0.3182 0.092 Uiso 1 1 calc R
C53Q C 0.5053(4) 0.9573(3) 0.28728(19) 0.0758(18) Uiso 1 1 d GU
H53Q H 0.5352 0.9634 0.2808 0.091 Uiso 1 1 calc R
C54Q C 0.4597(5) 0.9431(3) 0.27774(12) 0.0755(16) Uiso 1 1 d GU
O55Q O 0.4245(3) 0.9377(2) 0.29275(16) 0.0755(17) Uiso 1 1 d GU
N11R N 0.2783(4) 0.9276(2) 0.24727(12) 0.0528(15) Uani 1 1 d GU
C12R C 0.2419(4) 0.9515(2) 0.24528(11) 0.0535(16) Uiso 1 1 d GU
H12R H 0.2282 0.9581 0.2322 0.064 Uiso 1 1 calc R
C13R C 0.2255(3) 0.96590(19) 0.26244(15) 0.0552(18) Uiso 1 1 d GU
H13R H 0.2006 0.9823 0.2611 0.066 Uiso 1 1 calc R
C14R C 0.2455(4) 0.9563(2) 0.28158(12) 0.0552(19) Uiso 1 1 d GU
H14R H 0.2343 0.9661 0.2933 0.066 Uiso 1 1 calc R
C15R C 0.2819(4) 0.9323(2) 0.28356(11) 0.0537(18) Uiso 1 1 d GU
H15R H 0.2956 0.9258 0.2966 0.064 Uiso 1 1 calc R
C16R C 0.2983(3) 0.91799(18) 0.26641(15) 0.0525(15) Uiso 1 1 d GU
N21R N 0.3814(4) 0.8561(2) 0.25398(13) 0.0504(13) Uani 1 1 d GU
N22R N 0.3467(4) 0.8813(2) 0.24936(11) 0.0508(13) Uani 1 1 d GU
C23R C 0.3307(4) 0.8931(2) 0.26787(15) 0.0511(14) Uiso 1 1 d GU
C24R C 0.3554(4) 0.8751(2) 0.28393(10) 0.0508(16) Uiso 1 1 d GU
H24R H 0.3516 0.8779 0.2979 0.061 Uiso 1 1 calc R
C25R C 0.3868(4) 0.8522(2) 0.27534(13) 0.0505(14) Uiso 1 1 d GU
H25R H 0.4077 0.8370 0.2826 0.061 Uiso 1 1 calc R
C26R C 0.4015(6) 0.8364(3) 0.2395(2) 0.0499(14) Uiso 1 1 d U
H26$ H 0.4068 0.8485 0.2271 0.060 Uiso 1 1 calc R
H26 H 0.4357 0.8280 0.2449 0.060 Uiso 1 1 calc R
N31R N 0.3542(3) 0.65604(16) 0.20145(13) 0.0476(15) Uani 1 1 d GU
C32R C 0.3766(3) 0.6272(2) 0.20605(14) 0.0479(16) Uiso 1 1 d GU
H32R H 0.4132 0.6255 0.2092 0.057 Uiso 1 1 calc R
C33R C 0.3454(4) 0.60070(15) 0.20598(15) 0.0488(18) Uiso 1 1 d GU
H33R H 0.3607 0.5810 0.2091 0.059 Uiso 1 1 calc R
C34R C 0.2918(3) 0.60314(17) 0.20133(15) 0.0495(18) Uiso 1 1 d GU
H34R H 0.2705 0.5851 0.2013 0.059 Uiso 1 1 calc R
C35R C 0.2694(3) 0.6320(2) 0.19673(15) 0.0488(17) Uiso 1 1 d GU
H35R H 0.2328 0.6337 0.1935 0.059 Uiso 1 1 calc R
C36R C 0.3006(3) 0.65848(16) 0.19679(14) 0.0475(14) Uiso 1 1 d GU
N41R N 0.2883(3) 0.74119(15) 0.19020(14) 0.0461(13) Uani 1 1 d GU
N42R N 0.3172(3) 0.7135(2) 0.19457(14) 0.0462(13) Uani 1 1 d GU
C43R C 0.2816(4) 0.68810(15) 0.19356(16) 0.0464(13) Uiso 1 1 d GU
C44R C 0.2307(3) 0.7001(2) 0.18856(16) 0.0468(16) Uiso 1 1 d GU
H44R H 0.1994 0.6883 0.1869 0.056 Uiso 1 1 calc R
C45R C 0.2348(3) 0.73295(19) 0.18648(15) 0.0463(14) Uiso 1 1 d GU
H45R H 0.2068 0.7469 0.1832 0.056 Uiso 1 1 calc R
C46R C 0.3090(6) 0.7693(3) 0.1899(2) 0.0462(13) Uiso 1 1 d U
H46$ H 0.2835 0.7841 0.1832 0.055 Uiso 1 1 calc R
H46 H 0.3403 0.7689 0.1822 0.055 Uiso 1 1 calc R
C51R C 0.3672(4) 0.81158(19) 0.23444(12) 0.0481(14) Uiso 1 1 d GU
C52R C 0.3385(4) 0.7895(2) 0.24496(10) 0.0484(16) Uiso 1 1 d GU
H52R H 0.3375 0.7882 0.2592 0.058 Uiso 1 1 calc R
C53R C 0.3116(4) 0.7697(2) 0.23040(14) 0.0479(16) Uiso 1 1 d GU
H53R H 0.2894 0.7529 0.2332 0.057 Uiso 1 1 calc R
C54R C 0.3236(4) 0.7796(2) 0.21088(11) 0.0471(14) Uiso 1 1 d GU
O55R O 0.3580(3) 0.80546(18) 0.21338(11) 0.0472(14) Uiso 1 1 d GU
N11T N 0.0781(4) 0.89266(18) 0.28967(14) 0.0589(16) Uani 1 1 d GU
C12T C 0.0898(4) 0.9215(2) 0.29839(11) 0.0596(17) Uiso 1 1 d GU
H12T H 0.0925 0.9238 0.3127 0.071 Uiso 1 1 calc R
C13T C 0.0976(4) 0.94715(17) 0.28617(15) 0.0606(19) Uiso 1 1 d GU
H13T H 0.1056 0.9669 0.2921 0.073 Uiso 1 1 calc R
C14T C 0.0937(4) 0.94388(19) 0.26522(14) 0.0610(19) Uiso 1 1 d GU
H14T H 0.0990 0.9614 0.2569 0.073 Uiso 1 1 calc R
C15T C 0.0820(4) 0.9150(2) 0.25650(11) 0.0598(18) Uiso 1 1 d GU
H15T H 0.0793 0.9128 0.2422 0.072 Uiso 1 1 calc R
C16T C 0.0742(4) 0.88938(17) 0.26872(14) 0.0585(15) Uiso 1 1 d GU
N21T N 0.0537(4) 0.80772(17) 0.26537(14) 0.0554(13) Uani 1 1 d GU
N22T N 0.0614(4) 0.8359(2) 0.27642(11) 0.0560(14) Uani 1 1 d GU
C23T C 0.0678(4) 0.86031(16) 0.26237(15) 0.0563(14) Uiso 1 1 d GU
C24T C 0.0640(4) 0.8472(2) 0.24263(12) 0.0561(16) Uiso 1 1 d GU
H24T H 0.0668 0.8582 0.2303 0.067 Uiso 1 1 calc R
C25T C 0.0553(4) 0.8147(2) 0.24448(12) 0.0556(15) Uiso 1 1 d GU
H25T H 0.0513 0.8001 0.2336 0.067 Uiso 1 1 calc R
C26T C 0.0461(6) 0.7802(3) 0.2749(2) 0.0546(14) Uiso 1 1 d U
H26$ H 0.0296 0.7650 0.2651 0.066 Uiso 1 1 calc R
H26 H 0.0224 0.7834 0.2857 0.066 Uiso 1 1 calc R
N31T N 0.1980(3) 0.6198(2) 0.26990(14) 0.0576(16) Uani 1 1 d GU
C32T C 0.1995(3) 0.5973(2) 0.25486(14) 0.0582(17) Uiso 1 1 d GU
H32T H 0.1681 0.5908 0.2475 0.070 Uiso 1 1 calc R
C33T C 0.2469(4) 0.5844(2) 0.25064(13) 0.0596(18) Uiso 1 1 d GU
H33T H 0.2479 0.5690 0.2404 0.072 Uiso 1 1 calc R
C34T C 0.2928(3) 0.5939(2) 0.26144(15) 0.0597(19) Uiso 1 1 d GU
H34T H 0.3252 0.5851 0.2586 0.072 Uiso 1 1 calc R
C35T C 0.2914(3) 0.6164(2) 0.27648(14) 0.0589(18) Uiso 1 1 d GU
H35T H 0.3228 0.6229 0.2839 0.071 Uiso 1 1 calc R
C36T C 0.2440(4) 0.62933(19) 0.28071(13) 0.0575(15) Uiso 1 1 d GU
N41T N 0.1888(3) 0.6866(2) 0.31313(14) 0.0552(13) Uani 1 1 d GU
N42T N 0.1851(3) 0.6638(2) 0.29754(13) 0.0554(14) Uani 1 1 d GU
C43T C 0.2363(4) 0.6532(2) 0.29480(14) 0.0557(14) Uiso 1 1 d GU
C44T C 0.2716(3) 0.6694(2) 0.30871(16) 0.0557(16) Uiso 1 1 d GU
H44T H 0.3084 0.6669 0.3102 0.067 Uiso 1 1 calc R
C45T C 0.2422(4) 0.6900(2) 0.32004(13) 0.0555(15) Uiso 1 1 d GU
H45T H 0.2560 0.7037 0.3304 0.067 Uiso 1 1 calc R
C46T C 0.1463(6) 0.7058(3) 0.3180(2) 0.0550(14) Uiso 1 1 d U
H46$ H 0.1529 0.7141 0.3319 0.066 Uiso 1 1 calc R
H46 H 0.1136 0.6935 0.3172 0.066 Uiso 1 1 calc R
C51T C 0.0943(3) 0.7682(2) 0.28338(14) 0.0528(14) Uiso 1 1 d GU
C52T C 0.1481(4) 0.7750(2) 0.28251(15) 0.0528(16) Uiso 1 1 d GU
H52T H 0.1621 0.7915 0.2751 0.063 Uiso 1 1 calc R
C53T C 0.1773(3) 0.7527(2) 0.29459(16) 0.0534(16) Uiso 1 1 d GU
H53T H 0.2142 0.7517 0.2967 0.064 Uiso 1 1 calc R
C54T C 0.1415(4) 0.73216(19) 0.30292(14) 0.0534(14) Uiso 1 1 d GU
O55T O 0.0902(3) 0.74176(18) 0.29599(12) 0.0522(15) Uiso 1 1 d GU
N11U N 0.3039(4) 0.83880(15) 0.42885(13) 0.0473(15) Uani 1 1 d GU
C12U C 0.3015(4) 0.8614(2) 0.44378(10) 0.0478(16) Uiso 1 1 d GU
H12U H 0.3071 0.8558 0.4577 0.057 Uiso 1 1 calc R
C13U C 0.2908(4) 0.89216(18) 0.43840(12) 0.0499(18) Uiso 1 1 d GU
H13U H 0.2892 0.9076 0.4486 0.060 Uiso 1 1 calc R
C14U C 0.2825(4) 0.90036(15) 0.41809(14) 0.0503(18) Uiso 1 1 d GU
H14U H 0.2752 0.9214 0.4144 0.060 Uiso 1 1 calc R
C15U C 0.2849(4) 0.8778(2) 0.40316(10) 0.0490(17) Uiso 1 1 d GU
H15U H 0.2793 0.8834 0.3893 0.059 Uiso 1 1 calc R
C16U C 0.2956(4) 0.84700(18) 0.40854(12) 0.0470(14) Uiso 1 1 d GU
N21U N 0.3042(4) 0.77234(14) 0.38563(13) 0.0443(12) Uani 1 1 d GU
N22U N 0.3028(4) 0.7924(2) 0.40261(10) 0.0445(13) Uani 1 1 d GU
C23U C 0.2958(4) 0.82336(16) 0.39532(13) 0.0450(13) Uiso 1 1 d GU
C24U C 0.2929(4) 0.82242(17) 0.37383(13) 0.0454(15) Uiso 1 1 d GU
H24U H 0.2883 0.8398 0.3650 0.054 Uiso 1 1 calc R
C25U C 0.2981(4) 0.7909(2) 0.36784(10) 0.0446(14) Uiso 1 1 d GU
H25U H 0.2976 0.7835 0.3543 0.054 Uiso 1 1 calc R
C26U C 0.3108(6) 0.7407(3) 0.3875(2) 0.0439(13) Uiso 1 1 d U
H26$ H 0.2997 0.7306 0.3744 0.053 Uiso 1 1 calc R
H26 H 0.2885 0.7327 0.3978 0.053 Uiso 1 1 calc R
N31U N 0.5259(3) 0.5960(2) 0.37532(15) 0.0603(16) Uani 1 1 d GU
C32U C 0.5376(3) 0.5731(2) 0.36158(14) 0.0616(17) Uiso 1 1 d GU
H32U H 0.5103 0.5620 0.3542 0.074 Uiso 1 1 calc R
C33U C 0.5893(4) 0.5666(2) 0.35860(14) 0.0642(19) Uiso 1 1 d GU
H33U H 0.5974 0.5510 0.3492 0.077 Uiso 1 1 calc R
C34U C 0.6293(3) 0.5830(2) 0.36936(16) 0.0643(19) Uiso 1 1 d GU
H34U H 0.6646 0.5785 0.3673 0.077 Uiso 1 1 calc R
C35U C 0.6175(3) 0.6058(2) 0.38310(15) 0.0624(18) Uiso 1 1 d GU
H35U H 0.6449 0.6170 0.3905 0.075 Uiso 1 1 calc R
C36U C 0.5658(4) 0.6124(2) 0.38608(13) 0.0592(15) Uiso 1 1 d GU
N41U N 0.4923(3) 0.6635(2) 0.41590(14) 0.0509(13) Uani 1 1 d GU
N42U N 0.4976(3) 0.63996(19) 0.40117(13) 0.0515(13) Uani 1 1 d GU
C43U C 0.5517(4) 0.6352(2) 0.39950(14) 0.0532(14) Uiso 1 1 d GU
C44U C 0.5798(3) 0.6558(2) 0.41321(16) 0.0521(16) Uiso 1 1 d GU
H44U H 0.6167 0.6576 0.4152 0.062 Uiso 1 1 calc R
C45U C 0.5431(4) 0.6733(2) 0.42334(13) 0.0512(14) Uiso 1 1 d GU
H45U H 0.5510 0.6888 0.4333 0.061 Uiso 1 1 calc R
C46U C 0.4466(6) 0.6770(3) 0.4208(2) 0.0496(14) Uiso 1 1 d U
H46$ H 0.4518 0.6851 0.4348 0.060 Uiso 1 1 calc R
H46 H 0.4192 0.6608 0.4206 0.060 Uiso 1 1 calc R
C51U C 0.3644(3) 0.73310(19) 0.39336(14) 0.0435(14) Uiso 1 1 d GU
C52U C 0.4133(4) 0.74684(17) 0.39026(14) 0.0443(16) Uiso 1 1 d GU
H52U H 0.4185 0.7659 0.3834 0.053 Uiso 1 1 calc R
C53U C 0.4532(3) 0.7272(2) 0.39926(15) 0.0449(16) Uiso 1 1 d GU
H53U H 0.4897 0.7307 0.3994 0.054 Uiso 1 1 calc R
C54U C 0.4290(3) 0.70126(18) 0.40792(14) 0.0458(14) Uiso 1 1 d GU
O55U O 0.3741(3) 0.70493(16) 0.40427(11) 0.0432(14) Uiso 1 1 d GU
N11V N 0.4664(4) 0.9155(2) 0.39386(12) 0.0616(16) Uani 1 1 d GU
C12V C 0.4197(4) 0.9318(2) 0.39360(12) 0.0615(17) Uiso 1 1 d GU
H12V H 0.4049 0.9408 0.3813 0.074 Uiso 1 1 calc R
C13V C 0.3947(3) 0.9350(2) 0.41128(16) 0.0624(19) Uiso 1 1 d GU
H13V H 0.3628 0.9461 0.4111 0.075 Uiso 1 1 calc R
C14V C 0.4165(4) 0.9218(2) 0.42922(13) 0.0622(19) Uiso 1 1 d GU
H14V H 0.3994 0.9239 0.4413 0.075 Uiso 1 1 calc R
C15V C 0.4632(4) 0.9054(2) 0.42948(12) 0.0618(18) Uiso 1 1 d GU
H15V H 0.4780 0.8964 0.4417 0.074 Uiso 1 1 calc R
C16V C 0.4881(3) 0.9023(2) 0.41180(16) 0.0616(16) Uiso 1 1 d GU
N21V N 0.5984(4) 0.8633(2) 0.39550(14) 0.0627(14) Uani 1 1 d GU
N22V N 0.5531(4) 0.8821(2) 0.39250(13) 0.0625(14) Uani 1 1 d GU
C23V C 0.5313(4) 0.8850(2) 0.41138(17) 0.0625(14) Uiso 1 1 d GU
C24V C 0.5631(5) 0.8680(3) 0.42604(12) 0.0633(17) Uiso 1 1 d GU
H24V H 0.5576 0.8659 0.4400 0.076 Uiso 1 1 calc R
C25V C 0.6046(4) 0.8545(2) 0.41623(16) 0.0633(15) Uiso 1 1 d GU
H25V H 0.6317 0.8419 0.4224 0.076 Uiso 1 1 calc R
C26V C 0.6295(7) 0.8557(3) 0.3790(2) 0.0619(14) Uiso 1 1 d U
H26$ H 0.6664 0.8529 0.3841 0.074 Uiso 1 1 calc R
H26 H 0.6275 0.8728 0.3689 0.074 Uiso 1 1 calc R
N31V N 0.6659(4) 0.70187(16) 0.30105(13) 0.0529(15) Uani 1 1 d GU
C32V C 0.7042(3) 0.6809(2) 0.29637(14) 0.0533(16) Uiso 1 1 d GU
H32V H 0.7399 0.6868 0.2979 0.064 Uiso 1 1 calc R
C33V C 0.6903(3) 0.65122(19) 0.28943(15) 0.0538(18) Uiso 1 1 d GU
H33V H 0.7165 0.6369 0.2862 0.065 Uiso 1 1 calc R
C34V C 0.6381(4) 0.64256(16) 0.28719(14) 0.0534(18) Uiso 1 1 d GU
H34V H 0.6286 0.6223 0.2825 0.064 Uiso 1 1 calc R
C35V C 0.5998(3) 0.6636(2) 0.29187(15) 0.0529(18) Uiso 1 1 d GU
H35V H 0.5641 0.6576 0.2903 0.064 Uiso 1 1 calc R
C36V C 0.6137(3) 0.6932(2) 0.29880(14) 0.0525(15) Uiso 1 1 d GU
N41V N 0.5527(4) 0.76532(16) 0.31340(14) 0.0523(13) Uani 1 1 d GU
N42V N 0.5961(3) 0.7462(2) 0.30992(14) 0.0520(13) Uani 1 1 d GU
C43V C 0.5768(4) 0.71661(18) 0.30325(16) 0.0521(14) Uiso 1 1 d GU
C44V C 0.5215(4) 0.71745(19) 0.30261(16) 0.0521(16) Uiso 1 1 d GU
H44V H 0.4985 0.7008 0.2987 0.063 Uiso 1 1 calc R
C45V C 0.5066(3) 0.7475(2) 0.30889(15) 0.0521(15) Uiso 1 1 d GU
H45V H 0.4719 0.7546 0.3099 0.063 Uiso 1 1 calc R
C46V C 0.5563(6) 0.7957(3) 0.3190(2) 0.0528(14) Uiso 1 1 d U
H46$ H 0.5217 0.8058 0.3168 0.063 Uiso 1 1 calc R
H46 H 0.5807 0.8068 0.3107 0.063 Uiso 1 1 calc R
C51V C 0.6079(4) 0.82450(19) 0.36863(13) 0.0589(15) Uiso 1 1 d GU
C52V C 0.6046(5) 0.7926(2) 0.37415(12) 0.0575(17) Uiso 1 1 d GU
H52V H 0.6141 0.7841 0.3872 0.069 Uiso 1 1 calc R
C53V C 0.5844(5) 0.77575(15) 0.35679(16) 0.0560(17) Uiso 1 1 d GU
H53V H 0.5781 0.7540 0.3562 0.067 Uiso 1 1 calc R
C54V C 0.5753(4) 0.7972(2) 0.34054(12) 0.0548(14) Uiso 1 1 d GU
O55V O 0.5899(4) 0.82729(16) 0.34785(13) 0.0569(15) Uiso 1 1 d GU
N11W N 0.4351(3) 0.74366(17) 0.19964(14) 0.0523(15) Uani 1 1 d GU
C12W C 0.4476(4) 0.7602(2) 0.18269(11) 0.0532(16) Uiso 1 1 d GU
H12W H 0.4364 0.7528 0.1695 0.064 Uiso 1 1 calc R
C13W C 0.4767(4) 0.7874(2) 0.18501(12) 0.0565(18) Uiso 1 1 d GU
H13W H 0.4853 0.7987 0.1734 0.068 Uiso 1 1 calc R
C14W C 0.4932(4) 0.79818(17) 0.20429(15) 0.0544(18) Uiso 1 1 d GU
H14W H 0.5131 0.8168 0.2059 0.065 Uiso 1 1 calc R
C15W C 0.4806(4) 0.7817(2) 0.22125(11) 0.0529(18) Uiso 1 1 d GU
H15W H 0.4919 0.7890 0.2344 0.063 Uiso 1 1 calc R
C16W C 0.4515(4) 0.7544(2) 0.21892(12) 0.0517(15) Uiso 1 1 d GU
N21W N 0.3906(3) 0.69909(17) 0.24987(14) 0.0491(13) Uani 1 1 d GU
N22W N 0.4047(4) 0.7110(2) 0.23111(11) 0.0491(13) Uani 1 1 d GU
C23W C 0.4350(4) 0.7383(2) 0.23518(13) 0.0496(13) Uiso 1 1 d GU
C24W C 0.4396(4) 0.74325(19) 0.25645(14) 0.0488(16) Uiso 1 1 d GU
H24W H 0.4578 0.7599 0.2634 0.059 Uiso 1 1 calc R
C25W C 0.4122(4) 0.7190(2) 0.26553(10) 0.0490(14) Uiso 1 1 d GU
H25W H 0.4088 0.7165 0.2796 0.059 Uiso 1 1 calc R
C26W C 0.3537(6) 0.6753(3) 0.2515(2) 0.0490(14) Uiso 1 1 d U
H26$ H 0.3643 0.6626 0.2636 0.059 Uiso 1 1 calc R
H26 H 0.3540 0.6616 0.2395 0.059 Uiso 1 1 calc R
N31W N 0.0563(3) 0.6588(2) 0.29125(16) 0.0643(16) Uani 1 1 d GU
C32W C 0.0327(4) 0.65115(19) 0.30870(14) 0.0653(17) Uiso 1 1 d GU
H32W H 0.0483 0.6361 0.3179 0.078 Uiso 1 1 calc R
C33W C -0.0137(4) 0.6655(2) 0.31275(13) 0.0667(19) Uiso 1 1 d GU
H33W H -0.0298 0.6603 0.3247 0.080 Uiso 1 1 calc R
C34W C -0.0366(3) 0.6874(2) 0.29936(17) 0.0664(19) Uiso 1 1 d GU
H34W H -0.0683 0.6972 0.3021 0.080 Uiso 1 1 calc R
C35W C -0.0130(4) 0.6951(2) 0.28191(15) 0.0650(18) Uiso 1 1 d GU
H35W H -0.0286 0.7101 0.2728 0.078 Uiso 1 1 calc R
C36W C 0.0335(4) 0.6807(2) 0.27786(13) 0.0630(16) Uiso 1 1 d GU
N41W N 0.1232(3) 0.6825(2) 0.23959(14) 0.0543(13) Uani 1 1 d GU
N42W N 0.1048(4) 0.67174(18) 0.25796(13) 0.0552(14) Uani 1 1 d GU
C43W C 0.0583(4) 0.6882(2) 0.26109(13) 0.0569(14) Uiso 1 1 d GU
C44W C 0.0479(3) 0.7091(2) 0.24464(16) 0.0560(16) Uiso 1 1 d GU
H44W H 0.0191 0.7230 0.2428 0.067 Uiso 1 1 calc R
C45W C 0.0880(4) 0.7056(2) 0.23136(12) 0.0546(15) Uiso 1 1 d GU
H45W H 0.0907 0.7167 0.2191 0.066 Uiso 1 1 calc R
C46W C 0.1694(6) 0.6699(3) 0.2318(2) 0.0528(14) Uiso 1 1 d U
H46$ H 0.1711 0.6471 0.2341 0.063 Uiso 1 1 calc R
H46 H 0.1688 0.6739 0.2171 0.063 Uiso 1 1 calc R
C51W C 0.3012(3) 0.6861(2) 0.25297(14) 0.0492(14) Uiso 1 1 d GU
C52W C 0.2761(4) 0.7103(2) 0.26312(13) 0.0489(16) Uiso 1 1 d GU
H52W H 0.2925 0.7244 0.2727 0.059 Uiso 1 1 calc R
C53W C 0.2221(4) 0.7095(2) 0.25652(15) 0.0490(16) Uiso 1 1 d GU
H53W H 0.1961 0.7230 0.2609 0.059 Uiso 1 1 calc R
C54W C 0.2139(3) 0.6849(2) 0.24229(14) 0.0500(14) Uiso 1 1 d GU
O55W O 0.2627(3) 0.67045(16) 0.24009(11) 0.0495(14) Uiso 1 1 d GU
N11X N 0.0762(3) 0.6022(2) 0.26644(15) 0.0635(16) Uani 1 1 d GU
C12X C 0.0549(4) 0.6036(2) 0.24646(14) 0.0637(17) Uiso 1 1 d GU
H12X H 0.0677 0.6184 0.2374 0.076 Uiso 1 1 calc R
C13X C 0.0149(4) 0.5835(2) 0.23973(12) 0.0643(19) Uiso 1 1 d GU
H13X H 0.0003 0.5844 0.2261 0.077 Uiso 1 1 calc R
C14X C -0.0039(4) 0.5619(2) 0.25298(16) 0.065(2) Uiso 1 1 d GU
H14X H -0.0313 0.5481 0.2484 0.078 Uiso 1 1 calc R
C15X C 0.0174(4) 0.5605(2) 0.27295(15) 0.0646(19) Uiso 1 1 d GU
H15X H 0.0046 0.5458 0.2820 0.077 Uiso 1 1 calc R
C16X C 0.0575(4) 0.5807(2) 0.27968(11) 0.0637(16) Uiso 1 1 d GU
N21X N 0.1456(4) 0.5922(2) 0.32372(15) 0.0634(14) Uani 1 1 d GU
N22X N 0.1253(4) 0.5991(2) 0.30362(14) 0.0633(14) Uani 1 1 d GU
C23X C 0.0835(4) 0.5782(3) 0.29839(13) 0.0634(15) Uiso 1 1 d GU
C24X C 0.0780(4) 0.5584(2) 0.31526(17) 0.0638(17) Uiso 1 1 d GU
H24X H 0.0530 0.5422 0.3159 0.077 Uiso 1 1 calc R
C25X C 0.1164(4) 0.5671(2) 0.33091(13) 0.0639(15) Uiso 1 1 d GU
H25X H 0.1217 0.5577 0.3439 0.077 Uiso 1 1 calc R
C26X C 0.1933(6) 0.6038(4) 0.3322(3) 0.0631(15) Uiso 1 1 d U
H26$ H 0.1943 0.6022 0.3471 0.076 Uiso 1 1 calc R
H26 H 0.1959 0.6261 0.3287 0.076 Uiso 1 1 calc R
N31X N 0.4569(4) 0.5733(2) 0.40728(14) 0.0667(17) Uani 1 1 d GU
C32X C 0.4781(4) 0.57802(18) 0.42706(15) 0.0667(18) Uiso 1 1 d GU
H32X H 0.4858 0.5985 0.4318 0.080 Uiso 1 1 calc R
C33X C 0.4879(4) 0.5527(2) 0.43988(12) 0.0674(19) Uiso 1 1 d GU
H33X H 0.5024 0.5559 0.4534 0.081 Uiso 1 1 calc R
C34X C 0.4767(4) 0.5227(2) 0.43293(15) 0.067(2) Uiso 1 1 d GU
H34X H 0.4834 0.5054 0.4417 0.081 Uiso 1 1 calc R
C35X C 0.4555(5) 0.51802(18) 0.41315(16) 0.0677(19) Uiso 1 1 d GU
H35X H 0.4478 0.4975 0.4084 0.081 Uiso 1 1 calc R
C36X C 0.4456(4) 0.5433(2) 0.40032(12) 0.0668(16) Uiso 1 1 d GU
N41X N 0.3893(4) 0.5575(2) 0.34977(13) 0.0662(14) Uani 1 1 d GU
N42X N 0.4165(4) 0.56712(19) 0.36830(16) 0.0661(15) Uani 1 1 d GU
C43X C 0.4244(5) 0.5405(3) 0.38086(13) 0.0665(15) Uiso 1 1 d GU
C44X C 0.4022(5) 0.51439(18) 0.37011(17) 0.0676(17) Uiso 1 1 d GU
H44X H 0.4019 0.4936 0.3749 0.081 Uiso 1 1 calc R
C45X C 0.3805(4) 0.5250(2) 0.35089(15) 0.0668(16) Uiso 1 1 d GU
H45X H 0.3632 0.5124 0.3406 0.080 Uiso 1 1 calc R
C46X C 0.3786(6) 0.5788(4) 0.3333(2) 0.0656(15) Uiso 1 1 d U
H46$ H 0.4022 0.5744 0.3226 0.079 Uiso 1 1 calc R
H46 H 0.3851 0.6004 0.3382 0.079 Uiso 1 1 calc R
C51X C 0.2376(3) 0.5875(2) 0.32545(16) 0.0623(15) Uiso 1 1 d GU
C52X C 0.2424(4) 0.5641(2) 0.31061(15) 0.0624(17) Uiso 1 1 d GU
H52X H 0.2146 0.5549 0.3023 0.075 Uiso 1 1 calc R
C53X C 0.2962(4) 0.5568(2) 0.31035(15) 0.0628(17) Uiso 1 1 d GU
H53X H 0.3107 0.5419 0.3018 0.075 Uiso 1 1 calc R
C54X C 0.3246(3) 0.5757(2) 0.32502(16) 0.0636(15) Uiso 1 1 d GU
O55X O 0.2883(4) 0.59473(18) 0.33435(12) 0.0624(15) Uiso 1 1 d GU
N11Y N 0.3730(3) 0.6233(2) 0.38999(13) 0.0481(15) Uani 1 1 d GU
C12Y C 0.3441(4) 0.60942(17) 0.40436(12) 0.0487(16) Uiso 1 1 d GU
H12Y H 0.3596 0.5939 0.4132 0.058 Uiso 1 1 calc R
C13Y C 0.2926(3) 0.6183(2) 0.40583(12) 0.0501(18) Uiso 1 1 d GU
H13Y H 0.2729 0.6088 0.4156 0.060 Uiso 1 1 calc R
C14Y C 0.2700(3) 0.6409(2) 0.39294(14) 0.0503(18) Uiso 1 1 d GU
H14Y H 0.2348 0.6470 0.3940 0.060 Uiso 1 1 calc R
C15Y C 0.2988(4) 0.65480(18) 0.37858(13) 0.0496(17) Uiso 1 1 d GU
H15Y H 0.2834 0.6703 0.3698 0.060 Uiso 1 1 calc R
C16Y C 0.3504(3) 0.6460(2) 0.37711(12) 0.0478(14) Uiso 1 1 d GU
N21Y N 0.4552(3) 0.6602(2) 0.34482(13) 0.0454(13) Uani 1 1 d GU
N22Y N 0.4305(4) 0.64273(16) 0.35950(12) 0.0455(13) Uani 1 1 d GU
C23Y C 0.3819(3) 0.6571(2) 0.36227(13) 0.0457(13) Uiso 1 1 d GU
C24Y C 0.3766(3) 0.6834(2) 0.34929(15) 0.0457(15) Uiso 1 1 d GU
H24Y H 0.3478 0.6974 0.3480 0.055 Uiso 1 1 calc R
C25Y C 0.4218(4) 0.68534(18) 0.33850(12) 0.0459(14) Uiso 1 1 d GU
H25Y H 0.4286 0.7007 0.3288 0.055 Uiso 1 1 calc R
C26Y C 0.5035(5) 0.6521(3) 0.3391(2) 0.0451(13) Uiso 1 1 d U
H26$ H 0.5041 0.6556 0.3243 0.054 Uiso 1 1 calc R
H26 H 0.5094 0.6296 0.3417 0.054 Uiso 1 1 calc R
N31Y N 0.6915(4) 0.79519(16) 0.32189(13) 0.0478(15) Uani 1 1 d GU
C32Y C 0.6886(4) 0.8227(2) 0.31077(10) 0.0482(16) Uiso 1 1 d GU
H32Y H 0.6755 0.8224 0.2969 0.058 Uiso 1 1 calc R
C33Y C 0.7049(4) 0.85057(16) 0.31991(13) 0.0487(18) Uiso 1 1 d GU
H33Y H 0.7030 0.8694 0.3123 0.058 Uiso 1 1 calc R
C34Y C 0.7241(4) 0.85097(16) 0.34017(13) 0.0488(18) Uiso 1 1 d GU
H34Y H 0.7352 0.8700 0.3464 0.059 Uiso 1 1 calc R
C35Y C 0.7269(4) 0.8235(2) 0.35129(10) 0.0476(17) Uiso 1 1 d GU
H35Y H 0.7400 0.8238 0.3651 0.057 Uiso 1 1 calc R
C36Y C 0.7106(4) 0.79559(16) 0.34215(12) 0.0472(14) Uiso 1 1 d GU
N41Y N 0.7037(4) 0.71543(14) 0.35609(13) 0.0447(12) Uani 1 1 d GU
N42Y N 0.6955(4) 0.74100(19) 0.34260(10) 0.0447(13) Uani 1 1 d GU
C43Y C 0.7138(4) 0.76834(15) 0.35297(14) 0.0452(13) Uiso 1 1 d GU
C44Y C 0.7332(4) 0.75968(19) 0.37289(12) 0.0448(15) Uiso 1 1 d GU
H44Y H 0.7478 0.7734 0.3831 0.054 Uiso 1 1 calc R
C45Y C 0.7270(4) 0.72698(19) 0.37481(11) 0.0449(14) Uiso 1 1 d GU
H45Y H 0.7367 0.7149 0.3866 0.054 Uiso 1 1 calc R
C46Y C 0.6813(6) 0.6845(3) 0.3519(2) 0.0445(13) Uiso 1 1 d U
H46$ H 0.6827 0.6791 0.3374 0.053 Uiso 1 1 calc R
H46 H 0.7009 0.6685 0.3602 0.053 Uiso 1 1 calc R
C51Y C 0.5447(3) 0.6694(2) 0.34957(13) 0.0447(14) Uiso 1 1 d GU
C52Y C 0.5461(3) 0.6894(2) 0.36669(13) 0.0447(16) Uiso 1 1 d GU
H52Y H 0.5171 0.6950 0.3739 0.054 Uiso 1 1 calc R
C53Y C 0.5984(4) 0.69945(19) 0.37116(12) 0.0445(16) Uiso 1 1 d GU
H53Y H 0.6105 0.7130 0.3819 0.053 Uiso 1 1 calc R
C54Y C 0.6293(3) 0.6857(2) 0.35680(14) 0.0441(14) Uiso 1 1 d GU
O55Y O 0.5961(3) 0.66715(16) 0.34345(10) 0.0436(14) Uiso 1 1 d GU
N11Z N 0.7622(3) 0.7488(2) 0.30628(17) 0.0735(17) Uani 1 1 d GU
C12Z C 0.8013(4) 0.7417(2) 0.32138(14) 0.0743(18) Uiso 1 1 d GU
H12Z H 0.7933 0.7299 0.3329 0.089 Uiso 1 1 calc R
C13Z C 0.8520(4) 0.7519(3) 0.31970(15) 0.076(2) Uiso 1 1 d GU
H13Z H 0.8787 0.7471 0.3300 0.092 Uiso 1 1 calc R
C14Z C 0.8636(3) 0.7692(2) 0.30291(18) 0.077(2) Uiso 1 1 d GU
H14Z H 0.8983 0.7761 0.3018 0.092 Uiso 1 1 calc R
C15Z C 0.8245(5) 0.7762(2) 0.28781(14) 0.0755(19) Uiso 1 1 d GU
H15Z H 0.8325 0.7880 0.2763 0.091 Uiso 1 1 calc R
C16Z C 0.7738(4) 0.7660(2) 0.28949(14) 0.0729(16) Uiso 1 1 d GU
N21Z N 0.6508(3) 0.7718(2) 0.26052(16) 0.0662(14) Uani 1 1 d GU
N22Z N 0.6834(4) 0.7632(2) 0.27801(13) 0.0674(15) Uani 1 1 d GU
C23Z C 0.7358(4) 0.7698(3) 0.27422(16) 0.0689(15) Uiso 1 1 d GU
C24Z C 0.7355(4) 0.7823(3) 0.25439(17) 0.0680(17) Uiso 1 1 d GU
H24Z H 0.7653 0.7888 0.2479 0.082 Uiso 1 1 calc R
C25Z C 0.6830(4) 0.7836(2) 0.24592(12) 0.0670(16) Uiso 1 1 d GU
H25Z H 0.6714 0.7910 0.2328 0.080 Uiso 1 1 calc R
C26Z C 0.6000(6) 0.7590(3) 0.2567(3) 0.0642(15) Uiso 1 1 d U
H26$ H 0.5811 0.7612 0.2691 0.077 Uiso 1 1 calc R
H26 H 0.5807 0.7710 0.2457 0.077 Uiso 1 1 calc R
N31Z N 0.4024(4) 0.6926(2) 0.16767(10) 0.0542(16) Uani 1 1 d GU
C32Z C 0.3691(3) 0.7051(2) 0.15212(14) 0.0545(16) Uiso 1 1 d GU
H32Z H 0.3398 0.7171 0.1552 0.065 Uiso 1 1 calc R
C33Z C 0.3787(4) 0.7001(2) 0.13206(12) 0.0550(18) Uiso 1 1 d GU
H33Z H 0.3560 0.7086 0.1214 0.066 Uiso 1 1 calc R
C34Z C 0.4216(4) 0.6825(2) 0.12754(11) 0.0546(19) Uiso 1 1 d GU
H34Z H 0.4282 0.6791 0.1138 0.065 Uiso 1 1 calc R
C35Z C 0.4549(3) 0.6700(2) 0.14309(15) 0.0548(18) Uiso 1 1 d GU
H35Z H 0.4842 0.6580 0.1400 0.066 Uiso 1 1 calc R
C36Z C 0.4453(3) 0.6750(2) 0.16315(13) 0.0544(15) Uiso 1 1 d GU
N41Z N 0.5079(4) 0.6586(2) 0.21258(10) 0.0552(13) Uani 1 1 d GU
N42Z N 0.4718(3) 0.67431(19) 0.19873(15) 0.0550(14) Uani 1 1 d GU
C43Z C 0.4803(4) 0.6642(2) 0.17888(12) 0.0550(14) Uiso 1 1 d GU
C44Z C 0.5217(4) 0.6422(2) 0.18047(13) 0.0557(16) Uiso 1 1 d GU
H44Z H 0.5356 0.6317 0.1695 0.067 Uiso 1 1 calc R
C45Z C 0.5388(3) 0.6388(2) 0.20130(15) 0.0556(15) Uiso 1 1 d GU
H45Z H 0.5661 0.6255 0.2067 0.067 Uiso 1 1 calc R
C46Z C 0.5131(6) 0.6634(3) 0.2340(2) 0.0551(14) Uiso 1 1 d U
H46$ H 0.5175 0.6432 0.2410 0.066 Uiso 1 1 calc R
H46 H 0.4811 0.6734 0.2382 0.066 Uiso 1 1 calc R
C51Z C 0.6009(4) 0.72868(17) 0.25144(16) 0.0588(15) Uiso 1 1 d GU
C52Z C 0.6398(3) 0.7062(2) 0.24811(17) 0.0574(17) Uiso 1 1 d GU
H52Z H 0.6764 0.7091 0.2503 0.069 Uiso 1 1 calc R
C53Z C 0.6142(4) 0.67854(19) 0.24088(16) 0.0567(17) Uiso 1 1 d GU
H53Z H 0.6307 0.6597 0.2374 0.068 Uiso 1 1 calc R
C54Z C 0.5596(3) 0.68395(18) 0.23975(15) 0.0553(14) Uiso 1 1 d GU
O55Z O 0.5514(3) 0.71493(19) 0.24627(13) 0.0554(15) Uiso 1 1 d GU
Cl1A Cl 0.11857(18) 0.26724(10) 0.43203(7) 0.0636(12) Uiso 1 1 d D
O11A O 0.1255(4) 0.2970(2) 0.44067(15) 0.071(3) Uiso 1 1 d D
O12A O 0.0858(3) 0.26978(19) 0.41342(12) 0.045(3) Uiso 1 1 d D
O13A O 0.0895(5) 0.2479(3) 0.44583(17) 0.110(5) Uiso 1 1 d D
O14A O 0.1634(5) 0.2503(3) 0.4286(2) 0.182(8) Uiso 1 1 d D
Cl1B Cl 0.34330(17) 0.76816(10) 0.31338(6) 0.0611(12) Uiso 1 1 d D
O11B O 0.3105(4) 0.7704(2) 0.29455(13) 0.062(3) Uiso 1 1 d D
O12B O 0.3500(4) 0.7972(2) 0.32248(16) 0.086(4) Uiso 1 1 d D
O13B O 0.3864(5) 0.7497(3) 0.31136(19) 0.128(5) Uiso 1 1 d D
O14B O 0.3107(4) 0.7496(2) 0.32739(16) 0.098(4) Uiso 1 1 d D
Cl1C Cl 0.32017(15) 0.33509(8) 0.38630(6) 0.0431(10) Uiso 1 1 d D
O11C O 0.3275(4) 0.3304(2) 0.36523(12) 0.057(3) Uiso 1 1 d D
O12C O 0.3699(3) 0.3346(2) 0.39789(14) 0.064(3) Uiso 1 1 d D
O13C O 0.2889(4) 0.3094(2) 0.39334(14) 0.060(3) Uiso 1 1 d D
O14C O 0.2943(4) 0.3636(2) 0.38916(14) 0.065(3) Uiso 1 1 d D
Cl1D Cl 0.06557(16) 0.41017(9) 0.46204(6) 0.0507(11) Uiso 1 1 d D
O11D O 0.0937(4) 0.3891(2) 0.45009(13) 0.056(3) Uiso 1 1 d D
O12D O 0.0220(4) 0.3935(2) 0.46844(16) 0.086(4) Uiso 1 1 d D
O13D O 0.0979(4) 0.4209(2) 0.47930(13) 0.056(3) Uiso 1 1 d D
O14D O 0.0483(5) 0.4363(2) 0.44975(17) 0.105(5) Uiso 1 1 d D
Cl1E Cl 0.29253(16) 0.90535(9) 0.34352(6) 0.0488(11) Uiso 1 1 d D
O11E O 0.3174(3) 0.88272(18) 0.33201(12) 0.045(3) Uiso 1 1 d D
O12E O 0.3276(4) 0.9161(2) 0.36024(14) 0.068(3) Uiso 1 1 d D
O13E O 0.2476(4) 0.8915(2) 0.35156(15) 0.072(3) Uiso 1 1 d D
O14E O 0.2756(4) 0.9317(2) 0.33088(14) 0.073(3) Uiso 1 1 d D
Cl1F Cl 0.17636(15) 0.71379(8) 0.37709(5) 0.0419(10) Uiso 1 1 d D
O11F O 0.1212(3) 0.7197(2) 0.37732(15) 0.067(3) Uiso 1 1 d D
O12F O 0.1848(4) 0.68543(19) 0.36718(14) 0.064(3) Uiso 1 1 d D
O13F O 0.1990(4) 0.7123(2) 0.39755(12) 0.054(3) Uiso 1 1 d D
O14F O 0.1989(4) 0.73870(19) 0.36663(13) 0.053(3) Uiso 1 1 d D
Cl1G Cl 0.10816(15) 0.62290(8) 0.19222(6) 0.0462(10) Uiso 1 1 d D
O11G O 0.1427(4) 0.6036(2) 0.20505(14) 0.062(3) Uiso 1 1 d D
O12G O 0.0743(4) 0.6402(2) 0.20471(13) 0.060(3) Uiso 1 1 d D
O13G O 0.0779(4) 0.6043(2) 0.17766(13) 0.058(3) Uiso 1 1 d D
O14G O 0.1384(4) 0.6451(2) 0.18157(14) 0.070(3) Uiso 1 1 d D
Cl1H Cl 0.46044(15) 0.33582(8) 0.23373(6) 0.0471(10) Uiso 1 1 d D
O11H O 0.4467(4) 0.3309(2) 0.25448(13) 0.066(3) Uiso 1 1 d D
O12H O 0.4126(3) 0.33524(19) 0.22073(13) 0.050(3) Uiso 1 1 d D
O13H O 0.4862(3) 0.36504(18) 0.23260(13) 0.054(3) Uiso 1 1 d D
O14H O 0.4933(3) 0.31094(18) 0.22795(13) 0.044(3) Uiso 1 1 d D
Cl1I Cl 0.08259(16) 0.27740(9) 0.25403(6) 0.0486(11) Uiso 1 1 d D
O11I O 0.0465(4) 0.2665(3) 0.26724(17) 0.102(4) Uiso 1 1 d D
O12I O 0.0792(7) 0.2579(4) 0.2367(2) 0.228(10) Uiso 1 1 d D
O13I O 0.1345(3) 0.2759(2) 0.26341(14) 0.055(3) Uiso 1 1 d D
O14I O 0.0727(6) 0.3083(3) 0.2483(2) 0.170(7) Uiso 1 1 d D
Cl1K Cl 0.46311(15) 0.63715(8) 0.47289(6) 0.0477(10) Uiso 1 1 d D
O11K O 0.4161(4) 0.6316(2) 0.46052(15) 0.072(3) Uiso 1 1 d D
O12K O 0.5048(4) 0.6213(2) 0.46444(17) 0.099(4) Uiso 1 1 d D
O13K O 0.4599(4) 0.6246(2) 0.49296(14) 0.075(3) Uiso 1 1 d D
O14K O 0.4740(4) 0.6695(2) 0.47474(15) 0.074(3) Uiso 1 1 d D
Cl1L Cl 0.23830(15) 0.36390(8) 0.60285(6) 0.0469(10) Uiso 1 1 d D
O11L O 0.2209(4) 0.3335(2) 0.60728(16) 0.086(4) Uiso 1 1 d D
O12L O 0.2815(4) 0.3613(2) 0.59036(15) 0.079(4) Uiso 1 1 d D
O13L O 0.1974(4) 0.3807(2) 0.59185(16) 0.086(4) Uiso 1 1 d D
O14L O 0.2558(4) 0.3801(2) 0.62114(14) 0.069(3) Uiso 1 1 d D
Cl1M Cl 0.23994(15) 0.14147(8) 0.59186(6) 0.0478(10) Uiso 1 1 d D
O11M O 0.1937(3) 0.13532(19) 0.57903(13) 0.048(3) Uiso 1 1 d D
O12M O 0.2846(4) 0.1295(2) 0.58258(15) 0.080(4) Uiso 1 1 d D
O13M O 0.2369(4) 0.1268(2) 0.61137(13) 0.063(3) Uiso 1 1 d D
O14M O 0.2464(4) 0.17450(19) 0.59461(15) 0.067(3) Uiso 1 1 d D
Cl1N Cl 0.04542(15) 0.78747(8) 0.50430(5) 0.0429(10) Uiso 1 1 d D
O11N O 0.0992(3) 0.77909(19) 0.50327(13) 0.044(3) Uiso 1 1 d D
O12N O 0.0420(4) 0.8180(2) 0.51269(15) 0.074(3) Uiso 1 1 d D
O13N O 0.0197(4) 0.7874(2) 0.48397(13) 0.065(3) Uiso 1 1 d D
O14N O 0.0206(3) 0.76551(19) 0.51650(13) 0.051(3) Uiso 1 1 d D
Cl1P Cl 0.3863(2) 0.25121(11) 0.56134(8) 0.0807(14) Uiso 1 1 d D
O11P O 0.4035(6) 0.2375(4) 0.5443(2) 0.193(8) Uiso 1 1 d D
O12P O 0.3485(5) 0.2315(3) 0.5697(2) 0.144(6) Uiso 1 1 d D
O13P O 0.4292(5) 0.2534(3) 0.57736(18) 0.107(5) Uiso 1 1 d D
O14P O 0.3660(6) 0.2811(3) 0.5577(2) 0.154(6) Uiso 1 1 d D
Cl1Q Cl 0.44234(18) 0.62734(10) 0.28781(7) 0.0678(13) Uiso 1 1 d D
O11Q O 0.4749(6) 0.6071(3) 0.3003(2) 0.162(7) Uiso 1 1 d D
O12Q O 0.4033(5) 0.6411(3) 0.2998(2) 0.140(6) Uiso 1 1 d D
O13Q O 0.4718(5) 0.6526(3) 0.2803(2) 0.133(6) Uiso 1 1 d D
O14Q O 0.4165(5) 0.6106(3) 0.27090(18) 0.124(5) Uiso 1 1 d D
Cl1R Cl 0.2207(2) 0.12289(11) 0.40988(7) 0.0785(15) Uiso 1 1 d D
O11R O 0.1990(5) 0.1090(3) 0.39179(17) 0.113(5) Uiso 1 1 d D
O12R O 0.2390(5) 0.1529(2) 0.40613(18) 0.101(4) Uiso 1 1 d D
O13R O 0.1776(5) 0.1280(4) 0.4229(2) 0.172(7) Uiso 1 1 d D
O14R O 0.2571(6) 0.1042(3) 0.4209(2) 0.201(9) Uiso 1 1 d D
Cl1T Cl 0.1349(2) 0.03403(13) 0.28469(9) 0.1077(19) Uiso 1 1 d D
O11T O 0.1307(6) 0.0177(3) 0.26493(19) 0.175(7) Uiso 1 1 d D
O12T O 0.1692(5) 0.0612(3) 0.2830(2) 0.121(5) Uiso 1 1 d D
O13T O 0.0828(5) 0.0444(3) 0.2890(2) 0.140(6) Uiso 1 1 d D
O14T O 0.1569(5) 0.0126(3) 0.30021(19) 0.127(5) Uiso 1 1 d D
Cl1U Cl 0.10667(16) 0.92324(9) 0.19161(6) 0.0529(11) Uiso 1 1 d D
O11U O 0.1397(4) 0.9408(2) 0.20584(15) 0.073(3) Uiso 1 1 d D
O12U O 0.0701(4) 0.9055(2) 0.20310(14) 0.069(3) Uiso 1 1 d D
O13U O 0.1369(4) 0.9014(2) 0.18066(14) 0.071(3) Uiso 1 1 d D
O14U O 0.0767(4) 0.9431(2) 0.17762(14) 0.067(3) Uiso 1 1 d D
Cl1V Cl 0.29982(15) 0.77909(8) 0.13413(5) 0.0423(10) Uiso 1 1 d D
O11V O 0.2940(4) 0.7779(2) 0.11213(13) 0.065(3) Uiso 1 1 d D
O12V O 0.2738(4) 0.7547(2) 0.14288(15) 0.077(4) Uiso 1 1 d D
O13V O 0.3546(3) 0.77883(18) 0.14097(12) 0.037(2) Uiso 1 1 d D
O14V O 0.2786(4) 0.8086(2) 0.14002(15) 0.073(3) Uiso 1 1 d D
Cl1W Cl 0.53702(16) 0.13856(9) 0.51638(6) 0.0542(11) Uiso 1 1 d D
O11W O 0.5550(5) 0.1680(3) 0.5104(2) 0.137(6) Uiso 1 1 d D
O12W O 0.5781(4) 0.1239(3) 0.52858(18) 0.108(5) Uiso 1 1 d D
O13W O 0.4925(4) 0.1435(3) 0.52835(18) 0.120(5) Uiso 1 1 d D
O14W O 0.5205(5) 0.1204(3) 0.49933(18) 0.125(5) Uiso 1 1 d D
Cl1X Cl 0.61368(18) 0.16051(10) 0.44099(7) 0.0642(12) Uiso 1 1 d D
O11X O 0.6046(4) 0.1760(2) 0.42138(13) 0.060(3) Uiso 1 1 d D
O12X O 0.5691(4) 0.1669(2) 0.45293(16) 0.093(4) Uiso 1 1 d D
O13X O 0.6209(4) 0.1282(2) 0.43852(17) 0.090(4) Uiso 1 1 d D
O14X O 0.6593(4) 0.1748(2) 0.45218(15) 0.068(3) Uiso 1 1 d D
Cl1Y Cl 0.1078(2) 0.77549(14) 0.19418(9) 0.113(2) Uiso 1 1 d D
O11Y O 0.0615(4) 0.7845(3) 0.20281(18) 0.101(4) Uiso 1 1 d D
O12Y O 0.1487(6) 0.7790(3) 0.2120(2) 0.168(7) Uiso 1 1 d D
O13Y O 0.1071(4) 0.7432(2) 0.19040(17) 0.090(4) Uiso 1 1 d D
O14Y O 0.1219(6) 0.7932(3) 0.1788(2) 0.182(8) Uiso 1 1 d D
Cl1Z Cl 0.8416(3) 0.66790(17) 0.32554(11) 0.148(3) Uiso 1 1 d D
O11Z O 0.7928(5) 0.6756(4) 0.3351(2) 0.172(7) Uiso 1 1 d D
O12Z O 0.8316(5) 0.6703(3) 0.30369(16) 0.095(4) Uiso 1 1 d D
O13Z O 0.8799(5) 0.6905(3) 0.3324(2) 0.145(6) Uiso 1 1 d D
O14Z O 0.8561(7) 0.6368(3) 0.3313(3) 0.206(9) Uiso 1 1 d D
C11S C 0.1338(8) 0.3389(4) 0.1297(3) 0.088(4) Uiso 1 1 d U
H11A H 0.1665 0.3496 0.1340 0.132 Uiso 1 1 calc R
H11B H 0.1042 0.3517 0.1331 0.132 Uiso 1 1 calc R
H11C H 0.1317 0.3354 0.1151 0.132 Uiso 1 1 calc R
N12S N 0.1324(7) 0.3104(4) 0.1396(2) 0.087(3) Uiso 1 1 d U
O13S O 0.1000(5) 0.3145(3) 0.1537(2) 0.089(3) Uiso 1 1 d U
O14S O 0.1520(5) 0.2864(3) 0.13642(19) 0.086(3) Uiso 1 1 d U
C21S C 0.2069(6) 0.6775(3) 0.5008(2) 0.059(3) Uiso 1 1 d U
H21A H 0.2071 0.6609 0.4906 0.059 Uiso 1 1 calc R
H21B H 0.1716 0.6796 0.5052 0.059 Uiso 1 1 calc R
H21C H 0.2313 0.6721 0.5125 0.059 Uiso 1 1 calc R
N22S N 0.2233(6) 0.7079(3) 0.49174(19) 0.057(2) Uiso 1 1 d U
O23S O 0.2678(4) 0.7157(2) 0.49383(15) 0.059(2) Uiso 1 1 d U
O24S O 0.1878(4) 0.7240(2) 0.48344(15) 0.058(2) Uiso 1 1 d U
C31S C 0.8593(8) 0.1391(4) 0.5007(3) 0.088(4) Uiso 1 1 d U
H31A H 0.8274 0.1445 0.5071 0.131 Uiso 1 1 calc R
H31B H 0.8893 0.1491 0.5082 0.131 Uiso 1 1 calc R
H31C H 0.8640 0.1164 0.5011 0.131 Uiso 1 1 calc R
N32S N 0.8543(7) 0.1515(4) 0.4765(2) 0.089(3) Uiso 1 1 d U
O33S O 0.8810(5) 0.1345(3) 0.4653(2) 0.095(3) Uiso 1 1 d U
O34S O 0.8303(5) 0.1741(3) 0.47142(18) 0.081(3) Uiso 1 1 d U
C41S C 0.0166(6) 0.8255(3) 0.3832(2) 0.063(3) Uiso 1 1 d U
H41A H 0.0294 0.8232 0.3698 0.094 Uiso 1 1 calc R
H41B H 0.0437 0.8352 0.3925 0.094 Uiso 1 1 calc R
H41C H -0.0146 0.8387 0.3822 0.094 Uiso 1 1 calc R
N42S N 0.0044(6) 0.7965(3) 0.3906(2) 0.059(2) Uiso 1 1 d U
O43S O -0.0420(4) 0.7861(2) 0.38799(16) 0.063(2) Uiso 1 1 d U
O44S O 0.0382(4) 0.7801(2) 0.39873(15) 0.056(2) Uiso 1 1 d U
C51S C 0.3661(8) 0.5635(4) 0.4634(3) 0.101(4) Uiso 1 1 d U
H51A H 0.3510 0.5828 0.4576 0.152 Uiso 1 1 calc R
H51B H 0.4042 0.5655 0.4652 0.152 Uiso 1 1 calc R
H51C H 0.3527 0.5598 0.4766 0.152 Uiso 1 1 calc R
N52S N 0.3519(7) 0.5375(4) 0.4500(3) 0.096(3) Uiso 1 1 d U
O53S O 0.3462(5) 0.5120(3) 0.4575(2) 0.094(3) Uiso 1 1 d U
O54S O 0.3478(5) 0.5431(3) 0.4317(2) 0.096(3) Uiso 1 1 d U

loop_
_atom_site_aniso_label
_atom_site_aniso_U_11
_atom_site_aniso_U_22
_atom_site_aniso_U_33
_atom_site_aniso_U_23
_atom_site_aniso_U_13
_atom_site_aniso_U_12
Zn1 0.0292(11) 0.0641(12) 0.0457(12) 0.0069(10) -0.0057(9) -0.0062(10)
Zn2 0.0223(10) 0.0584(12) 0.0413(11) 0.0035(9) 0.0043(8) 0.0041(9)
Zn3 0.0142(9) 0.0555(11) 0.0326(11) 0.0012(8) 0.0059(8) -0.0014(9)
Zn4 0.0218(10) 0.0541(11) 0.0446(12) 0.0007(9) 0.0100(8) -0.0059(9)
Zn5 0.0167(10) 0.0570(12) 0.0439(12) -0.0055(9) 0.0060(8) -0.0003(9)
Zn6 0.0254(11) 0.0560(12) 0.0471(12) 0.0063(9) 0.0088(9) -0.0029(9)
Zn7 0.0301(11) 0.0459(11) 0.0376(11) -0.0002(8) 0.0063(8) -0.0085(9)
Zn8 0.0145(10) 0.0607(12) 0.0367(11) -0.0012(9) -0.0022(8) -0.0022(9)
N11A 0.0542(18) 0.0547(18) 0.0545(18) 0.0002(11) 0.0046(11) 0.0000(11)
N21A 0.0495(15) 0.0497(15) 0.0494(15) 0.0000(9) 0.0042(10) 0.0000(9)
N22A 0.0498(16) 0.0500(16) 0.0497(16) -0.0002(11) 0.0043(12) -0.0001(12)
N31A 0.0535(18) 0.0538(18) 0.0541(18) 0.0002(11) 0.0045(11) 0.0000(11)
N41A 0.0492(15) 0.0500(15) 0.0495(15) 0.0005(9) 0.0040(10) 0.0000(9)
N42A 0.0496(16) 0.0506(16) 0.0502(16) 0.0005(11) 0.0039(12) 0.0000(12)
N11B 0.0516(17) 0.0522(17) 0.0519(17) 0.0002(11) 0.0042(11) -0.0002(11)
N21B 0.0481(15) 0.0487(15) 0.0485(15) -0.0001(9) 0.0042(9) 0.0003(9)
N22B 0.0487(16) 0.0496(16) 0.0489(16) 0.0000(11) 0.0043(11) 0.0004(12)
N31B 0.0406(16) 0.0407(16) 0.0409(16) 0.0000(11) 0.0038(11) -0.0001(11)
N41B 0.0415(14) 0.0419(14) 0.0418(14) -0.0001(9) 0.0035(9) -0.0001(9)
N42B 0.0412(15) 0.0416(16) 0.0415(16) -0.0003(11) 0.0034(11) 0.0000(11)
N11C 0.0560(18) 0.0566(18) 0.0563(18) -0.0004(11) 0.0047(11) 0.0000(11)
N21C 0.0541(15) 0.0549(15) 0.0546(15) 0.0001(9) 0.0047(10) -0.0004(9)
N22C 0.0535(17) 0.0546(17) 0.0545(16) 0.0001(11) 0.0044(12) -0.0006(12)
N31C 0.0635(18) 0.0638(18) 0.0637(18) -0.0002(11) 0.0057(11) 0.0001(11)
N41C 0.0570(16) 0.0570(16) 0.0571(16) -0.0003(9) 0.0051(10) -0.0002(9)
N42C 0.0571(17) 0.0572(17) 0.0572(17) -0.0005(11) 0.0052(12) -0.0003(12)
N11D 0.0553(18) 0.0556(18) 0.0556(18) 0.0004(11) 0.0045(11) 0.0002(11)
N21D 0.0561(16) 0.0564(16) 0.0563(15) -0.0002(9) 0.0046(9) 0.0001(9)
N22D 0.0558(17) 0.0562(17) 0.0563(17) -0.0005(11) 0.0048(11) 0.0002(12)
N31D 0.0719(19) 0.0718(19) 0.0720(19) -0.0002(11) 0.0059(11) -0.0002(11)
N41D 0.0670(16) 0.0675(16) 0.0675(16) 0.0002(9) 0.0059(10) 0.0001(9)
N42D 0.0680(18) 0.0685(18) 0.0682(17) 0.0002(11) 0.0056(12) 0.0003(12)
N11E 0.0484(17) 0.0491(17) 0.0487(17) 0.0001(11) 0.0041(11) -0.0003(11)
N21E 0.0447(15) 0.0454(15) 0.0448(15) -0.0002(9) 0.0036(9) -0.0001(9)
N22E 0.0450(16) 0.0457(16) 0.0452(16) 0.0000(11) 0.0037(11) -0.0003(11)
N31E 0.0440(17) 0.0440(17) 0.0440(17) -0.0002(11) 0.0037(11) 0.0000(11)
N41E 0.0462(15) 0.0469(15) 0.0462(15) -0.0001(9) 0.0043(9) 0.0002(9)
N42E 0.0456(16) 0.0464(16) 0.0460(16) 0.0000(11) 0.0044(11) 0.0004(11)
N11F 0.0436(17) 0.0442(17) 0.0439(17) -0.0001(11) 0.0039(11) -0.0002(11)
N21F 0.0442(14) 0.0448(15) 0.0446(15) 0.0001(9) 0.0039(9) 0.0001(9)
N22F 0.0438(15) 0.0443(16) 0.0437(16) 0.0000(11) 0.0038(12) 0.0001(11)
N31F 0.0536(18) 0.0537(17) 0.0537(18) 0.0003(11) 0.0048(11) 0.0001(11)
N41F 0.0514(15) 0.0520(15) 0.0515(15) 0.0004(9) 0.0040(10) -0.0001(9)
N42F 0.0515(16) 0.0524(16) 0.0519(16) 0.0007(12) 0.0039(12) -0.0003(11)
N11G 0.0376(16) 0.0376(16) 0.0372(16) -0.0002(11) 0.0032(11) 0.0000(11)
N21G 0.0358(14) 0.0358(14) 0.0359(14) -0.0004(9) 0.0029(9) -0.0001(9)
N22G 0.0358(15) 0.0359(15) 0.0359(15) -0.0008(11) 0.0033(12) -0.0001(11)
N31G 0.0450(17) 0.0449(17) 0.0452(17) 0.0002(11) 0.0038(11) -0.0004(11)
N41G 0.0388(14) 0.0391(14) 0.0392(14) 0.0000(9) 0.0030(9) 0.0001(9)
N42G 0.0391(15) 0.0394(15) 0.0396(16) 0.0002(11) 0.0030(12) -0.0002(11)
N11H 0.0492(17) 0.0492(17) 0.0495(17) 0.0002(11) 0.0044(11) 0.0002(11)
N21H 0.0479(15) 0.0485(15) 0.0480(15) -0.0001(9) 0.0043(9) -0.0003(9)
N22H 0.0478(16) 0.0485(16) 0.0479(16) -0.0002(11) 0.0042(11) -0.0005(11)
N31H 0.0424(17) 0.0427(17) 0.0428(17) -0.0002(11) 0.0035(11) 0.0003(11)
N41H 0.0450(15) 0.0453(14) 0.0449(14) 0.0003(9) 0.0038(9) 0.0001(9)
N42H 0.0446(16) 0.0449(16) 0.0442(16) 0.0002(11) 0.0039(12) 0.0002(12)
O55H 0.0471(15) 0.0482(15) 0.0476(15) 0.0458(10) 0.0475(10) 0.0465(10)
N11I 0.0454(17) 0.0459(17) 0.0455(17) -0.0002(11) 0.0038(11) -0.0004(11)
N21I 0.0457(15) 0.0458(15) 0.0456(15) 0.0001(9) 0.0039(9) 0.0000(9)
N22I 0.0458(16) 0.0462(16) 0.0458(16) 0.0000(11) 0.0038(12) 0.0002(11)
N31I 0.0535(18) 0.0538(18) 0.0536(18) 0.0000(11) 0.0045(11) 0.0004(11)
N41I 0.0494(15) 0.0497(15) 0.0496(15) -0.0002(9) 0.0042(9) -0.0005(9)
N42I 0.0495(16) 0.0501(16) 0.0499(16) -0.0002(11) 0.0042(12) -0.0004(11)
N11J 0.0604(18) 0.0606(18) 0.0604(18) 0.0005(11) 0.0053(11) 0.0002(11)
N21J 0.0577(16) 0.0578(16) 0.0577(16) -0.0001(9) 0.0052(9) -0.0002(9)
N22J 0.0577(17) 0.0580(17) 0.0580(17) -0.0001(12) 0.0052(11) -0.0001(12)
N31J 0.0623(18) 0.0622(18) 0.0624(18) 0.0002(11) 0.0057(11) -0.0003(11)
N41J 0.0614(16) 0.0611(16) 0.0612(16) -0.0003(9) 0.0057(9) 0.0002(9)
N42J 0.0615(17) 0.0612(17) 0.0611(17) -0.0002(12) 0.0057(11) -0.0001(12)
N11K 0.0426(17) 0.0429(17) 0.0426(17) -0.0002(11) 0.0033(11) 0.0001(11)
N21K 0.0422(14) 0.0425(14) 0.0423(14) 0.0001(9) 0.0035(9) 0.0003(9)
N22K 0.0420(15) 0.0420(16) 0.0422(16) 0.0006(11) 0.0032(12) 0.0001(11)
N31K 0.0469(17) 0.0468(17) 0.0469(17) 0.0001(11) 0.0040(11) 0.0004(11)
N41K 0.0424(15) 0.0429(15) 0.0424(15) 0.0003(9) 0.0039(9) 0.0005(9)
N42K 0.0430(16) 0.0435(16) 0.0427(16) 0.0001(11) 0.0042(11) 0.0007(11)
N11L 0.0444(17) 0.0444(17) 0.0443(17) -0.0001(11) 0.0037(11) -0.0001(11)
N21L 0.0424(15) 0.0427(15) 0.0428(15) -0.0003(9) 0.0036(9) -0.0002(9)
N22L 0.0423(16) 0.0429(16) 0.0428(16) -0.0003(11) 0.0037(11) -0.0002(11)
N31L 0.0463(17) 0.0468(17) 0.0468(17) 0.0000(11) 0.0037(11) -0.0004(11)
N41L 0.0451(15) 0.0456(15) 0.0452(15) -0.0002(9) 0.0039(9) -0.0002(9)
N42L 0.0453(16) 0.0459(16) 0.0454(16) -0.0006(11) 0.0037(11) 0.0001(11)
Zn9 0.0360(12) 0.0543(12) 0.0451(12) 0.0037(9) 0.0072(9) -0.0001(10)
Zn10 0.0304(11) 0.0556(12) 0.0381(11) 0.0098(9) -0.0008(9) 0.0045(9)
Zn11 0.0221(10) 0.0647(12) 0.0263(10) 0.0007(9) -0.0017(8) 0.0017(9)
Zn12 0.0362(12) 0.0852(15) 0.0518(13) -0.0224(11) -0.0002(10) -0.0084(11)
Zn13 0.0210(10) 0.0597(12) 0.0334(11) -0.0016(9) -0.0025(8) -0.0024(9)
Zn14 0.0350(12) 0.0574(12) 0.0620(14) 0.0068(10) 0.0243(10) 0.0079(10)
Zn15 0.0217(11) 0.0515(12) 0.0668(14) 0.0029(10) 0.0096(9) 0.0051(9)
Zn16 0.0173(10) 0.0907(14) 0.0270(10) -0.0088(10) 0.0013(8) -0.0029(10)
N11M 0.0500(17) 0.0502(17) 0.0499(17) 0.0002(11) 0.0043(11) 0.0000(11)
N21M 0.0489(15) 0.0491(15) 0.0491(15) 0.0002(9) 0.0039(9) 0.0001(9)
N22M 0.0488(16) 0.0489(16) 0.0491(16) 0.0005(11) 0.0040(12) 0.0002(11)
N31M 0.0465(17) 0.0468(17) 0.0466(17) -0.0001(11) 0.0039(11) 0.0001(11)
N41M 0.0459(15) 0.0464(15) 0.0463(15) 0.0001(9) 0.0039(9) 0.0000(9)
N42M 0.0457(15) 0.0462(16) 0.0462(16) 0.0001(11) 0.0041(11) 0.0000(11)
N11N 0.0574(18) 0.0573(18) 0.0573(18) 0.0003(11) 0.0044(11) 0.0000(11)
N21N 0.0509(15) 0.0509(15) 0.0510(15) 0.0002(9) 0.0047(9) 0.0002(9)
N22N 0.0516(16) 0.0515(16) 0.0516(16) 0.0003(11) 0.0043(11) 0.0000(11)
N31N 0.0398(16) 0.0405(16) 0.0403(16) 0.0002(11) 0.0028(11) -0.0001(11)
N41N 0.0402(14) 0.0404(14) 0.0403(14) 0.0003(9) 0.0033(9) 0.0000(9)
N42N 0.0401(15) 0.0404(16) 0.0402(16) 0.0003(11) 0.0032(11) 0.0002(12)
N11P 0.0422(17) 0.0426(17) 0.0422(17) -0.0002(11) 0.0040(11) 0.0000(11)
N21P 0.0439(15) 0.0442(15) 0.0440(15) -0.0002(9) 0.0038(10) -0.0002(9)
N22P 0.0436(16) 0.0439(16) 0.0437(16) -0.0005(11) 0.0038(12) -0.0002(11)
N31P 0.0550(18) 0.0554(18) 0.0549(18) 0.0000(11) 0.0045(11) -0.0006(11)
N41P 0.0456(15) 0.0459(15) 0.0459(15) 0.0002(9) 0.0039(10) 0.0000(9)
N42P 0.0461(16) 0.0466(16) 0.0463(16) -0.0001(12) 0.0038(12) -0.0002(11)
N11Q 0.092(2) 0.092(2) 0.092(2) -0.0004(11) 0.0077(11) -0.0002(11)
N21Q 0.0844(18) 0.0844(18) 0.0844(18) -0.0001(9) 0.0075(9) 0.0002(9)
N22Q 0.0852(19) 0.0856(19) 0.0853(19) -0.0003(12) 0.0073(11) 0.0002(12)
N31Q 0.079(2) 0.078(2) 0.078(2) 0.0001(11) 0.0069(11) 0.0000(11)
N41Q 0.0767(17) 0.0764(17) 0.0767(17) 0.0000(9) 0.0068(9) -0.0001(9)
N42Q 0.0768(18) 0.0766(18) 0.0768(18) 0.0000(11) 0.0067(11) -0.0003(12)
N11R 0.0524(18) 0.0529(18) 0.0530(18) -0.0004(11) 0.0047(11) -0.0006(11)
N21R 0.0503(15) 0.0504(15) 0.0504(15) -0.0002(9) 0.0039(10) 0.0001(9)
N22R 0.0506(16) 0.0508(16) 0.0508(16) -0.0003(11) 0.0039(12) 0.0002(11)
N31R 0.0474(17) 0.0480(17) 0.0475(17) 0.0002(11) 0.0040(11) 0.0000(11)
N41R 0.0460(15) 0.0464(15) 0.0458(15) 0.0000(9) 0.0042(9) 0.0000(9)
N42R 0.0463(16) 0.0464(16) 0.0460(16) -0.0001(11) 0.0042(12) 0.0000(11)
N11T 0.0589(18) 0.0590(18) 0.0589(18) 0.0004(11) 0.0049(11) 0.0001(11)
N21T 0.0550(16) 0.0556(15) 0.0554(15) 0.0000(9) 0.0045(10) 0.0003(9)
N22T 0.0556(17) 0.0564(16) 0.0560(17) -0.0006(11) 0.0045(12) 0.0005(12)
N31T 0.0574(18) 0.0577(18) 0.0576(18) 0.0000(11) 0.0050(11) -0.0001(11)
N41T 0.0553(15) 0.0553(15) 0.0551(15) 0.0003(9) 0.0051(10) -0.0002(9)
N42T 0.0557(17) 0.0554(17) 0.0551(16) 0.0005(11) 0.0053(12) 0.0000(12)
N11U 0.0470(17) 0.0474(17) 0.0473(17) -0.0001(11) 0.0037(11) -0.0001(11)
N21U 0.0440(15) 0.0448(15) 0.0443(15) -0.0001(9) 0.0040(10) -0.0002(9)
N22U 0.0440(16) 0.0452(16) 0.0445(16) -0.0002(11) 0.0042(12) -0.0003(12)
N31U 0.0601(18) 0.0606(18) 0.0604(18) 0.0000(11) 0.0053(11) 0.0000(11)
N41U 0.0509(15) 0.0511(15) 0.0507(15) 0.0004(9) 0.0042(10) -0.0002(9)
N42U 0.0515(16) 0.0516(16) 0.0514(16) 0.0002(11) 0.0042(12) -0.0002(12)
N11V 0.0622(19) 0.0610(18) 0.0616(18) -0.0002(11) 0.0054(11) -0.0003(11)
N21V 0.0625(16) 0.0632(16) 0.0624(16) -0.0003(9) 0.0051(10) 0.0002(9)
N22V 0.0624(17) 0.0632(17) 0.0621(17) -0.0006(12) 0.0052(12) 0.0001(11)
N31V 0.0527(18) 0.0532(18) 0.0528(18) -0.0001(11) 0.0043(11) 0.0003(11)
N41V 0.0522(15) 0.0528(15) 0.0518(15) 0.0002(9) 0.0043(9) 0.0002(9)
N42V 0.0521(16) 0.0527(16) 0.0514(17) 0.0003(11) 0.0044(11) 0.0001(11)
N11W 0.0521(18) 0.0523(18) 0.0523(18) -0.0002(11) 0.0044(11) 0.0001(11)
N21W 0.0488(15) 0.0494(15) 0.0490(15) 0.0003(9) 0.0042(9) 0.0000(9)
N22W 0.0487(16) 0.0498(16) 0.0489(16) 0.0004(11) 0.0042(11) 0.0000(11)
N31W 0.0640(19) 0.0645(18) 0.0643(19) 0.0003(11) 0.0056(11) -0.0001(11)
N41W 0.0540(15) 0.0542(15) 0.0545(15) -0.0004(9) 0.0042(9) -0.0001(9)
N42W 0.0551(17) 0.0551(17) 0.0555(16) -0.0002(11) 0.0049(11) 0.0001(12)
N11X 0.0635(19) 0.0633(19) 0.0635(19) 0.0001(11) 0.0053(11) 0.0000(11)
N21X 0.0633(16) 0.0634(16) 0.0634(16) -0.0001(9) 0.0056(9) -0.0001(9)
N22X 0.0630(17) 0.0636(17) 0.0633(17) -0.0003(11) 0.0056(11) 0.0002(12)
N31X 0.0665(19) 0.0668(19) 0.0669(19) 0.0001(11) 0.0057(11) 0.0002(11)
N41X 0.0661(16) 0.0663(16) 0.0663(16) 0.0000(9) 0.0059(9) 0.0001(9)
N42X 0.0659(18) 0.0662(17) 0.0664(17) -0.0002(11) 0.0061(11) 0.0000(12)
N11Y 0.0479(17) 0.0484(17) 0.0483(17) 0.0002(11) 0.0046(11) 0.0002(11)
N21Y 0.0454(15) 0.0455(15) 0.0453(15) 0.0000(9) 0.0039(9) 0.0002(9)
N22Y 0.0455(16) 0.0456(16) 0.0453(16) -0.0002(11) 0.0037(11) 0.0000(11)
N31Y 0.0474(17) 0.0481(17) 0.0478(17) -0.0003(11) 0.0039(11) 0.0000(11)
N41Y 0.0446(15) 0.0448(15) 0.0446(15) -0.0003(9) 0.0041(9) 0.0000(9)
N42Y 0.0447(16) 0.0450(16) 0.0445(16) -0.0003(11) 0.0042(12) -0.0002(12)
N11Z 0.0732(19) 0.0738(19) 0.0735(19) -0.0003(11) 0.0060(11) 0.0002(11)
N21Z 0.0663(16) 0.0664(16) 0.0660(16) -0.0001(9) 0.0059(9) -0.0004(9)
N22Z 0.0672(18) 0.0678(17) 0.0670(17) 0.0000(11) 0.0055(11) -0.0006(12)
N31Z 0.0542(18) 0.0544(18) 0.0541(18) 0.0000(11) 0.0047(11) -0.0002(11)
N41Z 0.0550(15) 0.0553(15) 0.0553(15) -0.0001(9) 0.0045(9) -0.0002(9)
N42Z 0.0547(17) 0.0550(17) 0.0552(17) 0.0002(11) 0.0044(11) -0.0003(11)

loop_
_atom_type_symbol
_atom_type_description
_atom_type_scat_dispersion_real
_atom_type_scat_dispersion_imag
_atom_type_scat_source
C C 0.0033 0.0016 'International Tables Vol C Tables 4.2.6.8 and 6.1.1.4'
H H 0.0000 0.0000 'International Tables Vol C Tables 4.2.6.8 and 6.1.1.4'
N N 0.0061 0.0033 'International Tables Vol C Tables 4.2.6.8 and 6.1.1.4'
O O 0.0106 0.0060 'International Tables Vol C Tables 4.2.6.8 and 6.1.1.4'
Cl Cl 0.1484 0.1585 'International Tables Vol C Tables 4.2.6.8 and 6.1.1.4'
Zn Zn 0.2839 1.4301 'International Tables Vol C Tables 4.2.6.8 and 6.1.1.4'

loop_
_geom_angle_atom_site_label_1
_geom_angle_atom_site_label_2
_geom_angle_atom_site_label_3
_geom_angle
N22E Zn1 N31D 91.4(4)
N22E Zn1 N22A 95.2(3)
N31D Zn1 N22A 170.7(4)
N22E Zn1 N11A 100.3(4)
N31D Zn1 N11A 94.2(4)
N22A Zn1 N11A 78.1(4)
N22E Zn1 N11E 78.2(4)
N31D Zn1 N11E 89.9(4)
N22A Zn1 N11E 97.8(3)
N11A Zn1 N11E 175.6(4)
N22E Zn1 N42D 165.7(4)
N31D Zn1 N42D 78.6(4)
N22A Zn1 N42D 96.0(4)
N11A Zn1 N42D 90.7(4)
N11E Zn1 N42D 91.5(4)
N11B Zn2 N42A 93.2(4)
N11B Zn2 N22F 167.6(3)
N42A Zn2 N22F 95.4(3)
N11B Zn2 N11F 92.2(3)
N42A Zn2 N11F 101.6(3)
N22F Zn2 N11F 77.3(3)
N11B Zn2 N31A 91.7(3)
N42A Zn2 N31A 75.7(3)
N22F Zn2 N31A 99.1(3)
N11F Zn2 N31A 175.3(4)
N11B Zn2 N22B 74.4(3)
N42A Zn2 N22B 165.5(3)
N22F Zn2 N22B 98.0(3)
N11F Zn2 N22B 86.8(3)
N31A Zn2 N22B 96.7(3)
N22G Zn3 N22C 96.3(4)
N22G Zn3 N11G 76.3(3)
N22C Zn3 N11G 102.2(3)
N22G Zn3 N31B 92.6(3)
N22C Zn3 N31B 168.4(3)
N11G Zn3 N31B 87.1(3)
N22G Zn3 N11C 105.3(3)
N22C Zn3 N11C 77.2(4)
N11G Zn3 N11C 178.4(3)
N31B Zn3 N11C 93.2(3)
N22G Zn3 N42B 162.3(3)
N22C Zn3 N42B 97.8(3)
N11G Zn3 N42B 90.2(3)
N31B Zn3 N42B 75.1(3)
N11C Zn3 N42B 88.3(3)
N11H Zn4 N31C 175.1(4)
N11H Zn4 N11D 92.5(4)
N31C Zn4 N11D 92.5(4)
N11H Zn4 N42C 101.8(4)
N31C Zn4 N42C 77.8(4)
N11D Zn4 N42C 92.1(4)
N11H Zn4 N22D 86.2(4)
N31C Zn4 N22D 95.2(4)
N11D Zn4 N22D 76.6(3)
N42C Zn4 N22D 166.5(4)
N11H Zn4 N22H 78.3(4)
N31C Zn4 N22H 96.8(4)
N11D Zn4 N22H 170.5(4)
N42C Zn4 N22H 91.8(3)
N22D Zn4 N22H 100.5(3)
N22I Zn5 N31E 103.6(3)
N22I Zn5 N11I 76.5(3)
N31E Zn5 N11I 177.5(3)
N22I Zn5 N11L 92.6(3)
N31E Zn5 N11L 92.1(3)
N11I Zn5 N11L 90.4(3)
N22I Zn5 N22L 162.4(3)
N31E Zn5 N22L 90.1(3)
N11I Zn5 N22L 90.2(3)
N11L Zn5 N22L 75.8(3)
N22I Zn5 N42E 95.3(4)
N31E Zn5 N42E 78.4(3)
N11I Zn5 N42E 99.0(3)
N11L Zn5 N42E 168.9(3)
N22L Zn5 N42E 98.2(3)
N42F Zn6 N42I 96.4(3)
N42F Zn6 N22J 159.6(4)
N42I Zn6 N22J 100.0(4)
N42F Zn6 N11J 90.2(4)
N42I Zn6 N11J 168.2(4)
N22J Zn6 N11J 75.9(4)
N42F Zn6 N31I 103.0(4)
N42I Zn6 N31I 76.0(4)
N22J Zn6 N31I 92.7(4)
N11J Zn6 N31I 93.1(4)
N42F Zn6 N31F 76.3(4)
N42I Zn6 N31F 100.1(3)
N22J Zn6 N31F 88.9(4)
N11J Zn6 N31F 90.9(3)
N31I Zn6 N31F 175.9(3)
N42G Zn7 N22K 94.6(3)
N42G Zn7 N31G 75.8(3)
N22K Zn7 N31G 101.4(3)
N42G Zn7 N31J 170.3(4)
N22K Zn7 N31J 91.8(3)
N31G Zn7 N31J 95.7(4)
N42G Zn7 N11K 103.1(3)
N22K Zn7 N11K 76.3(3)
N31G Zn7 N11K 177.4(3)
N31J Zn7 N11K 85.5(4)
N42G Zn7 N42J 99.1(3)
N22K Zn7 N42J 163.7(4)
N31G Zn7 N42J 90.5(4)
N31J Zn7 N42J 75.9(4)
N11K Zn7 N42J 92.0(4)
N31K Zn8 N31H 175.0(4)
N31K Zn8 N42K 78.9(3)
N31H Zn8 N42K 98.0(3)
N31K Zn8 N31L 97.8(3)
N31H Zn8 N31L 85.7(3)
N42K Zn8 N31L 173.6(3)
N31K Zn8 N42H 99.5(3)
N31H Zn8 N42H 76.8(3)
N42K Zn8 N42H 94.1(3)
N31L Zn8 N42H 91.8(3)
N31K Zn8 N42L 89.1(3)
N31H Zn8 N42L 95.3(3)
N42K Zn8 N42L 100.7(3)
N31L Zn8 N42L 73.7(3)
N42H Zn8 N42L 164.1(3)
C12A N11A C16A 120.0
C12A N11A Zn1 125.5(5)
C16A N11A Zn1 114.3(5)
N11A C12A C13A 120.0
N11A C12A H12A 120.0
C13A C12A H12A 120.0
C14A C13A C12A 120.0
C14A C13A H13A 120.0
C12A C13A H13A 120.0
C13A C14A C15A 120.0
C13A C14A H14A 120.0
C15A C14A H14A 120.0
C16A C15A C14A 120.0
C16A C15A H15A 120.0
C14A C15A H15A 120.0
C15A C16A N11A 120.0
C15A C16A C23A 124.2(8)
N11A C16A C23A 115.8(8)
C26A N21A C25A 128.1(9)
C26A N21A N22A 122.8(9)
C25A N21A N22A 108.0
C23A N22A N21A 108.0
C23A N22A Zn1 111.0(5)
N21A N22A Zn1 139.5(5)
C16A C23A N22A 119.8(8)
C16A C23A C24A 132.1(8)
N22A C23A C24A 108.0
C25A C24A C23A 108.0
C25A C24A H24A 126.0
C23A C24A H24A 126.0
C24A C25A N21A 108.0
C24A C25A H25A 126.0
N21A C25A H25A 126.0
N21A C26A C51A 109.0(12)
N21A C26A H26A 109.9
C51A C26A H26A 109.9
N21A C26A H26B 109.9
C51A C26A H26B 109.9
H26A C26A H26B 108.3
C32A N31A C36A 120.0
C32A N31A Zn2 124.6(5)
C36A N31A Zn2 115.1(5)
N31A C32A C33A 120.0
N31A C32A H32A 120.0
C33A C32A H32A 120.0
C32A C33A C34A 120.0
C32A C33A H33A 120.0
C34A C33A H33A 120.0
C35A C34A C33A 120.0
C35A C34A H34A 120.0
C33A C34A H34A 120.0
C34A C35A C36A 120.0
C34A C35A H35A 120.0
C36A C35A H35A 120.0
C43A C36A C35A 122.2(8)
C43A C36A N31A 117.8(8)
C35A C36A N31A 120.0
C46A N41A C45A 125.2(9)
C46A N41A N42A 126.8(9)
C45A N41A N42A 108.0
N41A N42A C43A 108.0
N41A N42A Zn2 136.1(5)
C43A N42A Zn2 115.6(5)
C36A C43A C44A 136.5(8)
C36A C43A N42A 115.5(8)
C44A C43A N42A 108.0
C43A C44A C45A 108.0
C43A C44A H44A 126.0
C45A C44A H44A 126.0
N41A C45A C44A 108.0
N41A C45A H45A 126.0
C44A C45A H45A 126.0
N41A C46A C54A 114.3(12)
N41A C46A H46A 108.7
C54A C46A H46A 108.7
N41A C46A H46B 108.7
C54A C46A H46B 108.7
H46A C46A H46B 107.6
C26A C51A O55A 114.1(9)
C26A C51A C52A 137.8(9)
O55A C51A C52A 108.0
C53A C52A C51A 108.0
C53A C52A H52A 126.0
C51A C52A H52A 126.0
C54A C53A C52A 108.0
C54A C53A H53A 126.0
C52A C53A H53A 126.0
C53A C54A O55A 108.0
C53A C54A C46A 134.8(8)
O55A C54A C46A 117.1(9)
C51A O55A C54A 108.0
C12B N11B C16B 120.0
C12B N11B Zn2 122.6(5)
C16B N11B Zn2 117.4(5)
N11B C12B C13B 120.0
N11B C12B H12B 120.0
C13B C12B H12B 120.0
C12B C13B C14B 120.0
C12B C13B H13B 120.0
C14B C13B H13B 120.0
C15B C14B C13B 120.0
C15B C14B H14B 120.0
C13B C14B H14B 120.0
C14B C15B C16B 120.0
C14B C15B H15B 120.0
C16B C15B H15B 120.0
C23B C16B C15B 122.7(8)
C23B C16B N11B 117.2(8)
C15B C16B N11B 120.0
C26B N21B N22B 125.6(9)
C26B N21B C25B 126.1(9)
N22B N21B C25B 108.0
C23B N22B N21B 108.0
C23B N22B Zn2 113.8(5)
N21B N22B Zn2 137.8(5)
C16B C23B C24B 134.8(8)
C16B C23B N22B 117.0(8)
C24B C23B N22B 108.0
C23B C24B C25B 108.0
C23B C24B H24B 126.0
C25B C24B H24B 126.0
N21B C25B C24B 108.0
N21B C25B H25B 126.0
C24B C25B H25B 126.0
N21B C26B C51B 109.9(12)
N21B C26B H26C 109.7
C51B C26B H26C 109.7
N21B C26B H26D 109.7
C51B C26B H26D 109.7
H26C C26B H26D 108.2
C32B N31B C36B 120.0
C32B N31B Zn3 123.3(5)
C36B N31B Zn3 116.4(4)
C33B C32B N31B 120.0
C33B C32B H32B 120.0
N31B C32B H32B 120.0
C32B C33B C34B 120.0
C32B C33B H33B 120.0
C34B C33B H33B 120.0
C33B C34B C35B 120.0
C33B C34B H34B 120.0
C35B C34B H34B 120.0
C36B C35B C34B 120.0
C36B C35B H35B 120.0
C34B C35B H35B 120.0
C43B C36B C35B 123.9(7)
C43B C36B N31B 116.0(7)
C35B C36B N31B 120.0
C46B N41B N42B 122.0(9)
C46B N41B C45B 128.9(9)
N42B N41B C45B 108.0
N41B N42B C43B 108.0
N41B N42B Zn3 140.1(5)
C43B N42B Zn3 110.7(5)
C36B C43B N42B 120.6(8)
C36B C43B C44B 131.4(8)
N42B C43B C44B 108.0
C45B C44B C43B 108.0
C45B C44B H44B 126.0
C43B C44B H44B 126.0
C44B C45B N41B 108.0
C44B C45B H45B 126.0
N41B C45B H45B 126.0
N41B C46B C54B 111.0(10)
N41B C46B H46C 109.4
C54B C46B H46C 109.4
N41B C46B H46D 109.4
C54B C46B H46D 109.4
H46C C46B H46D 108.0
O55B C51B C52B 108.0
O55B C51B C26B 118.6(8)
C52B C51B C26B 133.4(8)
C53B C52B C51B 108.0
C53B C52B H52B 126.0
C51B C52B H52B 126.0
C52B C53B C54B 108.0
C52B C53B H53B 126.0
C54B C53B H53B 126.0
O55B C54B C53B 108.0
O55B C54B C46B 118.4(8)
C53B C54B C46B 133.5(8)
C51B O55B C54B 108.0
C12C N11C C16C 120.0
C12C N11C Zn3 124.5(5)
C16C N11C Zn3 113.9(5)
C13C C12C N11C 120.0
C13C C12C H12C 120.0
N11C C12C H12C 120.0
C14C C13C C12C 120.0
C14C C13C H13C 120.0
C12C C13C H13C 120.0
C13C C14C C15C 120.0
C13C C14C H14C 120.0
C15C C14C H14C 120.0
C16C C15C C14C 120.0
C16C C15C H15C 120.0
C14C C15C H15C 120.0
C15C C16C N11C 120.0
C15C C16C C23C 123.1(8)
N11C C16C C23C 116.8(8)
C26C N21C N22C 123.4(9)
C26C N21C C25C 128.4(10)
N22C N21C C25C 108.0
C23C N22C N21C 108.0
C23C N22C Zn3 113.1(5)
N21C N22C Zn3 138.8(5)
C16C C23C N22C 117.9(8)
C16C C23C C24C 134.1(8)
N22C C23C C24C 108.0
C23C C24C C25C 108.0
C23C C24C H24C 126.0
C25C C24C H24C 126.0
C24C C25C N21C 108.0
C24C C25C H25C 126.0
N21C C25C H25C 126.0
N21C C26C C51C 113.1(12)
N21C C26C H26E 109.0
C51C C26C H26E 109.0
N21C C26C H26F 109.0
C51C C26C H26F 109.0
H26E C26C H26F 107.8
C32C N31C C36C 120.0
C32C N31C Zn4 125.4(6)
C36C N31C Zn4 114.6(6)
N31C C32C C33C 120.0
N31C C32C H32C 120.0
C33C C32C H32C 120.0
C32C C33C C34C 120.0
C32C C33C H33C 120.0
C34C C33C H33C 120.0
C33C C34C C35C 120.0
C33C C34C H34C 120.0
C35C C34C H34C 120.0
C36C C35C C34C 120.0
C36C C35C H35C 120.0
C34C C35C H35C 120.0
C35C C36C N31C 120.0
C35C C36C C43C 122.7(9)
N31C C36C C43C 117.2(9)
N42C N41C C45C 108.0
N42C N41C C46C 123.9(9)
C45C N41C C46C 128.0(9)
N41C N42C C43C 108.0
N41C N42C Zn4 139.4(6)
C43C N42C Zn4 112.5(6)
C36C C43C N42C 117.8(9)
C36C C43C C44C 134.2(9)
N42C C43C C44C 108.0
C45C C44C C43C 108.0
C45C C44C H44C 126.0
C43C C44C H44C 126.0
C44C C45C N41C 108.0
C44C C45C H45C 126.0
N41C C45C H45C 126.0
C54C C46C N41C 111.6(12)
C54C C46C H46E 109.3
N41C C46C H46E 109.3
C54C C46C H46F 109.3
N41C C46C H46F 109.3
H46E C46C H46F 108.0
O55C C51C C52C 108.0
O55C C51C C26C 115.5(9)
C52C C51C C26C 136.5(9)
C53C C52C C51C 108.0
C53C C52C H52C 126.0
C51C C52C H52C 126.0
C52C C53C C54C 108.0
C52C C53C H53C 126.0
C54C C53C H53C 126.0
O55C C54C C53C 108.0
O55C C54C C46C 116.4(9)
C53C C54C C46C 135.3(9)
C54C O55C C51C 108.0
C12D N11D C16D 120.0
C12D N11D Zn4 124.2(5)
C16D N11D Zn4 115.7(5)
C13D C12D N11D 120.0
C13D C12D H12D 120.0
N11D C12D H12D 120.0
C12D C13D C14D 120.0
C12D C13D H13D 120.0
C14D C13D H13D 120.0
C15D C14D C13D 120.0
C15D C14D H14D 120.0
C13D C14D H14D 120.0
C14D C15D C16D 120.0
C14D C15D H15D 120.0
C16D C15D H15D 120.0
C23D C16D C15D 123.2(8)
C23D C16D N11D 116.8(8)
C15D C16D N11D 120.0
C25D N21D N22D 108.0
C25D N21D C26D 130.3(9)
N22D N21D C26D 121.6(9)
C23D N22D N21D 108.0
C23D N22D Zn4 112.3(5)
N21D N22D Zn4 139.5(5)
C16D C23D C24D 133.4(8)
C16D C23D N22D 118.6(8)
C24D C23D N22D 108.0
C23D C24D C25D 108.0
C23D C24D H24D 126.0
C25D C24D H24D 126.0
N21D C25D C24D 108.0
N21D C25D H25D 126.0
C24D C25D H25D 126.0
C51D C26D N21D 109.2(12)
C51D C26D H26G 109.8
N21D C26D H26G 109.8
C51D C26D H26H 109.8
N21D C26D H26H 109.8
H26G C26D H26H 108.3
C32D N31D C36D 120.0
C32D N31D Zn1 124.7(6)
C36D N31D Zn1 115.3(6)
C33D C32D N31D 120.0
C33D C32D H32D 120.0
N31D C32D H32D 120.0
C32D C33D C34D 120.0
C32D C33D H33D 120.0
C34D C33D H33D 120.0
C33D C34D C35D 120.0
C33D C34D H34D 120.0
C35D C34D H34D 120.0
C36D C35D C34D 120.0
C36D C35D H35D 120.0
C34D C35D H35D 120.0
C35D C36D N31D 120.0
C35D C36D C43D 124.5(9)
N31D C36D C43D 115.4(9)
C46D N41D C45D 130.6(10)
C46D N41D N42D 120.8(10)
C45D N41D N42D 108.0
C43D N42D N41D 108.0
C43D N42D Zn1 108.7(6)
N41D N42D Zn1 142.6(6)
N42D C43D C44D 108.0
N42D C43D C36D 120.5(9)
C44D C43D C36D 131.1(9)
C43D C44D C45D 108.0
C43D C44D H44D 126.0
C45D C44D H44D 126.0
N41D C45D C44D 108.0
N41D C45D H45D 126.0
C44D C45D H45D 126.0
N41D C46D C54D 101.8(11)
N41D C46D H46G 111.4
C54D C46D H46G 111.4
N41D C46D H46H 111.4
C54D C46D H46H 111.4
H46G C46D H46H 109.3
C52D C51D O55D 108.0
C52D C51D C26D 132.9(10)
O55D C51D C26D 118.8(10)
C51D C52D C53D 108.0
C51D C52D H52D 126.0
C53D C52D H52D 126.0
C54D C53D C52D 108.0
C54D C53D H53D 126.0
C52D C53D H53D 126.0
O55D C54D C53D 108.0
O55D C54D C46D 110.7(9)
C53D C54D C46D 141.1(9)
C54D O55D C51D 108.0
C12E N11E C16E 120.0
C12E N11E Zn1 126.4(5)
C16E N11E Zn1 113.6(5)
C13E C12E N11E 120.0
C13E C12E H12E 120.0
N11E C12E H12E 120.0
C14E C13E C12E 120.0
C14E C13E H13E 120.0
C12E C13E H13E 120.0
C13E C14E C15E 120.0
C13E C14E H14E 120.0
C15E C14E H14E 120.0
C16E C15E C14E 120.0
C16E C15E H15E 120.0
C14E C15E H15E 120.0
C15E C16E N11E 120.0
C15E C16E C23E 122.8(7)
N11E C16E C23E 117.2(7)
C26E N21E C25E 126.0(9)
C26E N21E N22E 126.0(9)
C25E N21E N22E 108.0
C23E N22E N21E 108.0
C23E N22E Zn1 113.2(5)
N21E N22E Zn1 138.5(5)
C16E C23E C24E 134.4(8)
C16E C23E N22E 117.6(8)
C24E C23E N22E 108.0
C23E C24E C25E 108.0
C23E C24E H24E 126.0
C25E C24E H24E 126.0
N21E C25E C24E 108.0
N21E C25E H25E 126.0
C24E C25E H25E 126.0
N21E C26E C51E 108.9(11)
N21E C26E H26I 109.9
C51E C26E H26I 109.9
N21E C26E H26J 109.9
C51E C26E H26J 109.9
H26I C26E H26J 108.3
C32E N31E C36E 120.0
C32E N31E Zn5 125.3(5)
C36E N31E Zn5 114.6(5)
N31E C32E C33E 120.0
N31E C32E H32E 120.0
C33E C32E H32E 120.0
C34E C33E C32E 120.0
C34E C33E H33E 120.0
C32E C33E H33E 120.0
C33E C34E C35E 120.0
C33E C34E H34E 120.0
C35E C34E H34E 120.0
C34E C35E C36E 120.0
C34E C35E H35E 120.0
C36E C35E H35E 120.0
C35E C36E N31E 120.0
C35E C36E C43E 122.8(7)
N31E C36E C43E 117.0(7)
C46E N41E N42E 124.1(9)
C46E N41E C45E 127.4(9)
N42E N41E C45E 108.0
N41E N42E C43E 108.0
N41E N42E Zn5 141.8(5)
C43E N42E Zn5 110.0(5)
C36E C43E N42E 119.1(7)
C36E C43E C44E 132.9(7)
N42E C43E C44E 108.0
C45E C44E C43E 108.0
C45E C44E H44E 126.0
C43E C44E H44E 126.0
C44E C45E N41E 108.0
C44E C45E H45E 126.0
N41E C45E H45E 126.0
N41E C46E C54E 107.2(10)
N41E C46E H46I 110.3
C54E C46E H46I 110.3
N41E C46E H46J 110.3
C54E C46E H46J 110.3
H46I C46E H46J 108.5
C52E C51E O55E 108.0
C52E C51E C26E 135.1(8)
O55E C51E C26E 116.9(8)
C51E C52E C53E 108.0
C51E C52E H52E 126.0
C53E C52E H52E 126.0
C52E C53E C54E 108.0
C52E C53E H53E 126.0
C54E C53E H53E 126.0
C46E C54E O55E 113.7(8)
C46E C54E C53E 138.0(8)
O55E C54E C53E 108.0
C54E O55E C51E 108.0
C12F N11F C16F 120.0
C12F N11F Zn2 126.8(5)
C16F N11F Zn2 113.1(5)
C13F C12F N11F 120.0
C13F C12F H12F 120.0
N11F C12F H12F 120.0
C12F C13F C14F 120.0
C12F C13F H13F 120.0
C14F C13F H13F 120.0
C15F C14F C13F 120.0
C15F C14F H14F 120.0
C13F C14F H14F 120.0
C14F C15F C16F 120.0
C14F C15F H15F 120.0
C16F C15F H15F 120.0
C23F C16F C15F 121.6(7)
C23F C16F N11F 118.4(7)
C15F C16F N11F 120.0
N22F N21F C25F 108.0
N22F N21F C26F 120.9(9)
C25F N21F C26F 130.0(9)
C23F N22F N21F 108.0
C23F N22F Zn2 111.8(5)
N21F N22F Zn2 140.2(5)
C16F C23F C24F 132.8(8)
C16F C23F N22F 119.2(8)
C24F C23F N22F 108.0
C25F C24F C23F 108.0
C25F C24F H24F 126.0
C23F C24F H24F 126.0
C24F C25F N21F 108.0
C24F C25F H25F 126.0
N21F C25F H25F 126.0
C51F C26F N21F 113.5(11)
C51F C26F H26K 108.9
N21F C26F H26K 108.9
C51F C26F H26L 108.9
N21F C26F H26L 108.9
H26K C26F H26L 107.7
C32F N31F C36F 120.0
C32F N31F Zn6 126.9(5)
C36F N31F Zn6 112.8(5)
C33F C32F N31F 120.0
C33F C32F H32F 120.0
N31F C32F H32F 120.0
C32F C33F C34F 120.0
C32F C33F H33F 120.0
C34F C33F H33F 120.0
C35F C34F C33F 120.0
C35F C34F H34F 120.0
C33F C34F H34F 120.0
C34F C35F C36F 120.0
C34F C35F H35F 120.0
C36F C35F H35F 120.0
C43F C36F C35F 122.3(8)
C43F C36F N31F 117.7(8)
C35F C36F N31F 120.0
N42F N41F C45F 108.0
N42F N41F C46F 124.4(9)
C45F N41F C46F 127.4(9)
N41F N42F C43F 108.0
N41F N42F Zn6 136.5(6)
C43F N42F Zn6 114.9(6)
C36F C43F C44F 134.6(8)
C36F C43F N42F 117.4(8)
C44F C43F N42F 108.0
C43F C44F C45F 108.0
C43F C44F H44F 126.0
C45F C44F H44F 126.0
C44F C45F N41F 108.0
C44F C45F H45F 126.0
N41F C45F H45F 126.0
N41F C46F C54F 112.5(11)
N41F C46F H46K 109.1
C54F C46F H46K 109.1
N41F C46F H46L 109.1
C54F C46F H46L 109.1
H46K C46F H46L 107.8
C26F C51F C52F 135.3(9)
C26F C51F O55F 116.6(8)
C52F C51F O55F 108.0
C53F C52F C51F 108.0
C53F C52F H52F 126.0
C51F C52F H52F 126.0
C52F C53F C54F 108.0
C52F C53F H53F 126.0
C54F C53F H53F 126.0
O55F C54F C53F 108.0
O55F C54F C46F 115.7(9)
C53F C54F C46F 136.2(9)
C54F O55F C51F 108.0
C12G N11G C16G 120.0
C12G N11G Zn3 127.0(4)
C16G N11G Zn3 112.8(4)
C13G C12G N11G 120.0
C13G C12G H12G 120.0
N11G C12G H12G 120.0
C14G C13G C12G 120.0
C14G C13G H13G 120.0
C12G C13G H13G 120.0
C15G C14G C13G 120.0
C15G C14G H14G 120.0
C13G C14G H14G 120.0
C14G C15G C16G 120.0
C14G C15G H15G 120.0
C16G C15G H15G 120.0
C23G C16G C15G 120.8(6)
C23G C16G N11G 119.1(6)
C15G C16G N11G 120.0
C26G N21G N22G 123.3(8)
C26G N21G C25G 128.4(8)
N22G N21G C25G 108.0
N21G N22G C23G 108.0
N21G N22G Zn3 136.4(5)
C23G N22G Zn3 114.5(5)
C16G C23G C24G 136.5(7)
C16G C23G N22G 115.4(7)
C24G C23G N22G 108.0
C25G C24G C23G 108.0
C25G C24G H24G 126.0
C23G C24G H24G 126.0
C24G C25G N21G 108.0
C24G C25G H25G 126.0
N21G C25G H25G 126.0
N21G C26G C51G 116.4(10)
N21G C26G H26M 108.2
C51G C26G H26M 108.2
N21G C26G H26N 108.2
C51G C26G H26N 108.2
H26M C26G H26N 107.3
C32G N31G C36G 120.0
C32G N31G Zn7 123.4(5)
C36G N31G Zn7 116.6(5)
C33G C32G N31G 120.0
C33G C32G H32G 120.0
N31G C32G H32G 120.0
C32G C33G C34G 120.0
C32G C33G H33G 120.0
C34G C33G H33G 120.0
C33G C34G C35G 120.0
C33G C34G H34G 120.0
C35G C34G H34G 120.0
C36G C35G C34G 120.0
C36G C35G H35G 120.0
C34G C35G H35G 120.0
C43G C36G C35G 126.4(7)
C43G C36G N31G 113.5(7)
C35G C36G N31G 120.0
C46G N41G C45G 129.1(8)
C46G N41G N42G 122.7(8)
C45G N41G N42G 108.0
N41G N42G C43G 108.0
N41G N42G Zn7 138.3(5)
C43G N42G Zn7 113.4(5)
C36G C43G C44G 131.8(7)
C36G C43G N42G 120.2(7)
C44G C43G N42G 108.0
C45G C44G C43G 108.0
C45G C44G H44G 126.0
C43G C44G H44G 126.0
C44G C45G N41G 108.0
C44G C45G H45G 126.0
N41G C45G H45G 126.0
N41G C46G C54G 111.2(11)
N41G C46G H46M 109.4
C54G C46G H46M 109.4
N41G C46G H46N 109.4
C54G C46G H46N 109.4
H46M C46G H46N 108.0
C52G C51G O55G 108.0
C52G C51G C26G 137.2(8)
O55G C51G C26G 114.8(8)
C53G C52G C51G 108.0
C53G C52G H52G 126.0
C51G C52G H52G 126.0
C52G C53G C54G 108.0
C52G C53G H53G 126.0
C54G C53G H53G 126.0
C53G C54G O55G 108.0
C53G C54G C46G 135.2(8)
O55G C54G C46G 116.7(8)
C54G O55G C51G 108.0
C12H N11H C16H 120.0
C12H N11H Zn4 123.6(5)
C16H N11H Zn4 115.0(5)
C13H C12H N11H 120.0
C13H C12H H12H 120.0
N11H C12H H12H 120.0
C12H C13H C14H 120.0
C12H C13H H13H 120.0
C14H C13H H13H 120.0
C15H C14H C13H 120.0
C15H C14H H14H 120.0
C13H C14H H14H 120.0
C14H C15H C16H 120.0
C14H C15H H15H 120.0
C16H C15H H15H 120.0
C15H C16H N11H 120.0
C15H C16H C23H 123.6(7)
N11H C16H C23H 116.4(7)
C26H N21H N22H 124.3(9)
C26H N21H C25H 127.7(9)
N22H N21H C25H 108.0
N21H N22H C23H 108.0
N21H N22H Zn4 140.9(5)
C23H N22H Zn4 110.0(5)
C16H C23H N22H 118.9(8)
C16H C23H C24H 133.1(8)
N22H C23H C24H 108.0
C25H C24H C23H 108.0
C25H C24H H24H 126.0
C23H C24H H24H 126.0
C24H C25H N21H 108.0
C24H C25H H25H 126.0
N21H C25H H25H 126.0
N21H C26H C51H 107.0(11)
N21H C26H H26O 110.3
C51H C26H H26O 110.3
N21H C26H H26P 110.3
C51H C26H H26P 110.3
H26O C26H H26P 108.6
C32H N31H C36H 120.0
C32H N31H Zn8 124.3(4)
C36H N31H Zn8 115.3(4)
N31H C32H C33H 120.0
N31H C32H H32H 120.0
C33H C32H H32H 120.0
C34H C33H C32H 120.0
C34H C33H H33H 120.0
C32H C33H H33H 120.0
C33H C34H C35H 120.0
C33H C34H H34H 120.0
C35H C34H H34H 120.0
C36H C35H C34H 120.0
C36H C35H H35H 120.0
C34H C35H H35H 120.0
C43H C36H C35H 122.6(7)
C43H C36H N31H 117.3(7)
C35H C36H N31H 120.0
C45H N41H N42H 108.0
C45H N41H C46H 129.1(8)
N42H N41H C46H 122.0(8)
C43H N42H N41H 108.0
C43H N42H Zn8 110.9(5)
N41H N42H Zn8 138.6(5)
C36H C43H N42H 118.2(7)
C36H C43H C44H 133.7(7)
N42H C43H C44H 108.0
C45H C44H C43H 108.0
C45H C44H H44H 126.0
C43H C44H H44H 126.0
C44H C45H N41H 108.0
C44H C45H H45H 126.0
N41H C45H H45H 126.0
N41H C46H C54H 106.1(10)
N41H C46H H46O 110.5
C54H C46H H46O 110.5
N41H C46H H46P 110.5
C54H C46H H46P 110.5
H46O C46H H46P 108.7
C52H C51H O55H 108.0
C52H C51H C26H 135.4(8)
O55H C51H C26H 116.5(8)
C51H C52H C53H 108.0
C51H C52H H52H 126.0
C53H C52H H52H 126.0
C54H C53H C52H 108.0
C54H C53H H53H 126.0
C52H C53H H53H 126.0
C53H C54H O55H 108.0
C53H C54H C46H 140.2(9)
O55H C54H C46H 111.8(9)
C51H O55H C54H 108.0
C12I N11I C16I 120.0
C12I N11I Zn5 125.6(5)
C16I N11I Zn5 114.4(5)
N11I C12I C13I 120.0
N11I C12I H12I 120.0
C13I C12I H12I 120.0
C14I C13I C12I 120.0
C14I C13I H13I 120.0
C12I C13I H13I 120.0
C13I C14I C15I 120.0
C13I C14I H14I 120.0
C15I C14I H14I 120.0
C14I C15I C16I 120.0
C14I C15I H15I 120.0
C16I C15I H15I 120.0
C23I C16I C15I 122.6(7)
C23I C16I N11I 117.3(7)
C15I C16I N11I 120.0
C26I N21I C25I 125.3(9)
C26I N21I N22I 126.5(9)
C25I N21I N22I 108.0
C23I N22I N21I 108.0
C23I N22I Zn5 114.9(5)
N21I N22I Zn5 136.6(5)
C16I C23I C24I 135.4(8)
C16I C23I N22I 116.5(8)
C24I C23I N22I 108.0
C25I C24I C23I 108.0
C25I C24I H24I 126.0
C23I C24I H24I 126.0
C24I C25I N21I 108.0
C24I C25I H25I 126.0
N21I C25I H25I 126.0
N21I C26I C51I 112.4(11)
N21I C26I H26Q 109.1
C51I C26I H26Q 109.1
N21I C26I H26R 109.1
C51I C26I H26R 109.1
H26Q C26I H26R 107.9
C32I N31I C36I 120.0
C32I N31I Zn6 125.9(5)
C36I N31I Zn6 113.4(5)
C33I C32I N31I 120.0
C33I C32I H32I 120.0
N31I C32I H32I 120.0
C34I C33I C32I 120.0
C34I C33I H33I 120.0
C32I C33I H33I 120.0
C33I C34I C35I 120.0
C33I C34I H34I 120.0
C35I C34I H34I 120.0
C36I C35I C34I 120.0
C36I C35I H35I 120.0
C34I C35I H35I 120.0
C43I C36I C35I 123.1(8)
C43I C36I N31I 116.5(8)
C35I C36I N31I 120.0
C46I N41I C45I 129.6(9)
C46I N41I N42I 122.2(9)
C45I N41I N42I 108.0
C43I N42I N41I 108.0
C43I N42I Zn6 112.4(5)
N41I N42I Zn6 139.1(5)
C36I C43I N42I 119.4(8)
C36I C43I C44I 132.6(8)
N42I C43I C44I 108.0
C45I C44I C43I 108.0
C45I C44I H44I 126.0
C43I C44I H44I 126.0
N41I C45I C44I 108.0
N41I C45I H45I 126.0
C44I C45I H45I 126.0
N41I C46I C54I 106.5(11)
N41I C46I H46Q 110.4
C54I C46I H46Q 110.4
N41I C46I H46R 110.4
C54I C46I H46R 110.4
H46Q C46I H46R 108.6
O55I C51I C52I 108.0
O55I C51I C26I 116.6(8)
C52I C51I C26I 135.2(8)
C53I C52I C51I 108.0
C53I C52I H52I 126.0
C51I C52I H52I 126.0
C54I C53I C52I 108.0
C54I C53I H53I 126.0
C52I C53I H53I 126.0
C53I C54I O55I 108.0
C53I C54I C46I 138.3(8)
O55I C54I C46I 113.4(8)
C51I O55I C54I 108.0
C12J N11J C16J 120.0
C12J N11J Zn6 125.4(5)
C16J N11J Zn6 113.8(5)
N11J C12J C13J 120.0
N11J C12J H12J 120.0
C13J C12J H12J 120.0
C12J C13J C14J 120.0
C12J C13J H13J 120.0
C14J C13J H13J 120.0
C15J C14J C13J 120.0
C15J C14J H14J 120.0
C13J C14J H14J 120.0
C16J C15J C14J 120.0
C16J C15J H15J 120.0
C14J C15J H15J 120.0
C23J C16J C15J 121.8(8)
C23J C16J N11J 118.2(8)
C15J C16J N11J 120.0
N22J N21J C25J 108.0
N22J N21J C26J 125.1(9)
C25J N21J C26J 126.8(9)
N21J N22J C23J 108.0
N21J N22J Zn6 138.5(6)
C23J N22J Zn6 113.4(5)
C16J C23J C24J 134.1(9)
C16J C23J N22J 117.9(9)
C24J C23J N22J 108.0
C25J C24J C23J 108.0
C25J C24J H24J 126.0
C23J C24J H24J 126.0
C24J C25J N21J 108.0
C24J C25J H25J 126.0
N21J C25J H25J 126.0
C51J C26J N21J 115.2(12)
C51J C26J H26S 108.5
N21J C26J H26S 108.5
C51J C26J H26T 108.5
N21J C26J H26T 108.5
H26S C26J H26T 107.5
C32J N31J C36J 120.0
C32J N31J Zn7 125.6(5)
C36J N31J Zn7 113.7(5)
N31J C32J C33J 120.0
N31J C32J H32J 120.0
C33J C32J H32J 120.0
C32J C33J C34J 120.0
C32J C33J H33J 120.0
C34J C33J H33J 120.0
C33J C34J C35J 120.0
C33J C34J H34J 120.0
C35J C34J H34J 120.0
C36J C35J C34J 120.0
C36J C35J H35J 120.0
C34J C35J H35J 120.0
C43J C36J C35J 121.5(8)
C43J C36J N31J 118.4(8)
C35J C36J N31J 120.0
C45J N41J N42J 108.0
C45J N41J C46J 125.8(9)
N42J N41J C46J 124.4(9)
C43J N42J N41J 108.0
C43J N42J Zn7 112.6(6)
N41J N42J Zn7 138.8(6)
C36J C43J C44J 133.9(9)
C36J C43J N42J 118.0(9)
C44J C43J N42J 108.0
C45J C44J C43J 108.0
C45J C44J H44J 126.0
C43J C44J H44J 126.0
C44J C45J N41J 108.0
C44J C45J H45J 126.0
N41J C45J H45J 126.0
C54J C46J N41J 106.1(11)
C54J C46J H46S 110.5
N41J C46J H46S 110.5
C54J C46J H46T 110.5
N41J C46J H46T 110.5
H46S C46J H46T 108.7
C26J C51J C52J 133.7(10)
C26J C51J O55J 118.2(10)
C52J C51J O55J 108.0
C53J C52J C51J 108.0
C53J C52J H52J 126.0
C51J C52J H52J 126.0
C52J C53J C54J 108.0
C52J C53J H53J 126.0
C54J C53J H53J 126.0
O55J C54J C53J 108.0
O55J C54J C46J 110.6(9)
C53J C54J C46J 141.3(9)
C54J O55J C51J 108.0
C12K N11K C16K 120.0
C12K N11K Zn7 125.2(5)
C16K N11K Zn7 114.1(5)
C13K C12K N11K 120.0
C13K C12K H12K 120.0
N11K C12K H12K 120.0
C12K C13K C14K 120.0
C12K C13K H13K 120.0
C14K C13K H13K 120.0
C13K C14K C15K 120.0
C13K C14K H14K 120.0
C15K C14K H14K 120.0
C16K C15K C14K 120.0
C16K C15K H15K 120.0
C14K C15K H15K 120.0
C23K C16K C15K 125.5(7)
C23K C16K N11K 114.4(7)
C15K C16K N11K 120.0
N22K N21K C25K 108.0
N22K N21K C26K 118.7(8)
C25K N21K C26K 132.7(8)
N21K N22K C23K 108.0
N21K N22K Zn7 139.7(5)
C23K N22K Zn7 109.7(5)
C16K C23K C24K 129.9(8)
C16K C23K N22K 122.1(8)
C24K C23K N22K 108.0
C25K C24K C23K 108.0
C25K C24K H24K 126.0
C23K C24K H24K 126.0
C24K C25K N21K 108.0
C24K C25K H25K 126.0
N21K C25K H25K 126.0
C51K C26K N21K 112.0(11)
C51K C26K H26U 109.2
N21K C26K H26U 109.2
C51K C26K H26V 109.2
N21K C26K H26V 109.2
H26U C26K H26V 107.9
C32K N31K C36K 120.0
C32K N31K Zn8 125.9(5)
C36K N31K Zn8 114.1(5)
N31K C32K C33K 120.0
N31K C32K H32K 120.0
C33K C32K H32K 120.0
C34K C33K C32K 120.0
C34K C33K H33K 120.0
C32K C33K H33K 120.0
C35K C34K C33K 120.0
C35K C34K H34K 120.0
C33K C34K H34K 120.0
C36K C35K C34K 120.0
C36K C35K H35K 120.0
C34K C35K H35K 120.0
C43K C36K C35K 123.3(7)
C43K C36K N31K 116.7(7)
C35K C36K N31K 120.0
C46K N41K C45K 128.8(9)
C46K N41K N42K 123.0(9)
C45K N41K N42K 108.0
N41K N42K C43K 108.0
N41K N42K Zn8 141.8(5)
C43K N42K Zn8 110.2(5)
C36K C43K C44K 131.9(8)
C36K C43K N42K 120.1(8)
C44K C43K N42K 108.0
C43K C44K C45K 108.0
C43K C44K H44K 126.0
C45K C44K H44K 126.0
N41K C45K C44K 108.0
N41K C45K H45K 126.0
C44K C45K H45K 126.0
N41K C46K C54K 109.6(10)
N41K C46K H46U 109.7
C54K C46K H46U 109.7
N41K C46K H46V 109.7
C54K C46K H46V 109.7
H46U C46K H46V 108.2
C26K C51K C52K 138.9(8)
C26K C51K O55K 112.9(8)
C52K C51K O55K 108.0
C51K C52K C53K 108.0
C51K C52K H52K 126.0
C53K C52K H52K 126.0
C54K C53K C52K 108.0
C54K C53K H53K 126.0
C52K C53K H53K 126.0
C53K C54K O55K 108.0
C53K C54K C46K 138.8(7)
O55K C54K C46K 113.2(7)
C51K O55K C54K 108.0
C12L N11L C16L 120.0
C12L N11L Zn5 125.9(5)
C16L N11L Zn5 113.9(5)
N11L C12L C13L 120.0
N11L C12L H12L 120.0
C13L C12L H12L 120.0
C12L C13L C14L 120.0
C12L C13L H13L 120.0
C14L C13L H13L 120.0
C15L C14L C13L 120.0
C15L C14L H14L 120.0
C13L C14L H14L 120.0
C14L C15L C16L 120.0
C14L C15L H15L 120.0
C16L C15L H15L 120.0
C23L C16L N11L 118.1(7)
C23L C16L C15L 121.9(7)
N11L C16L C15L 120.0
N22L N21L C25L 108.0
N22L N21L C26L 123.9(8)
C25L N21L C26L 127.9(8)
N21L N22L C23L 108.0
N21L N22L Zn5 136.8(5)
C23L N22L Zn5 112.1(5)
C16L C23L C24L 133.6(8)
C16L C23L N22L 118.3(8)
C24L C23L N22L 108.0
C25L C24L C23L 108.0
C25L C24L H24L 126.0
C23L C24L H24L 126.0
C24L C25L N21L 108.0
C24L C25L H25L 126.0
N21L C25L H25L 126.0
C51L C26L N21L 115.0(11)
C51L C26L H26W 108.5
N21L C26L H26W 108.5
C51L C26L H26$ 108.5
N21L C26L H26$ 108.5
H26W C26L H26$ 107.5
C32L N31L C36L 120.0
C32L N31L Zn8 122.4(5)
C36L N31L Zn8 116.6(5)
N31L C32L C33L 120.0
N31L C32L H32L 120.0
C33L C32L H32L 120.0
C32L C33L C34L 120.0
C32L C33L H33L 120.0
C34L C33L H33L 120.0
C35L C34L C33L 120.0
C35L C34L H34L 120.0
C33L C34L H34L 120.0
C34L C35L C36L 120.0
C34L C35L H35L 120.0
C36L C35L H35L 120.0
C43L C36L C35L 123.9(8)
C43L C36L N31L 115.9(8)
C35L C36L N31L 120.0
N42L N41L C45L 108.0
N42L N41L C46L 121.3(8)
C45L N41L C46L 129.0(8)
C43L N42L N41L 108.0
C43L N42L Zn8 112.0(5)
N41L N42L Zn8 138.9(5)
C36L C43L C44L 132.2(8)
C36L C43L N42L 119.6(8)
C44L C43L N42L 108.0
C43L C44L C45L 108.0
C43L C44L H44L 126.0
C45L C44L H44L 126.0
C44L C45L N41L 108.0
C44L C45L H45L 126.0
N41L C45L H45L 126.0
N41L C46L C54L 102.3(10)
N41L C46L H46W 111.3
C54L C46L H46W 111.3
N41L C46L H46$ 111.3
C54L C46L H46$ 111.3
H46W C46L H46$ 109.2
C26L C51L C52L 135.3(8)
C26L C51L O55L 116.6(8)
C52L C51L O55L 108.0
C53L C52L C51L 108.0
C53L C52L H52L 126.0
C51L C52L H52L 126.0
C52L C53L C54L 108.0
C52L C53L H53L 126.0
C54L C53L H53L 126.0
O55L C54L C53L 108.0
O55L C54L C46L 113.7(8)
C53L C54L C46L 138.1(8)
C54L O55L C51L 108.0
N22M Zn9 N31Q 93.0(4)
N22M Zn9 N22R 96.6(3)
N31Q Zn9 N22R 164.3(4)
N22M Zn9 N11M 77.2(4)
N31Q Zn9 N11M 92.0(4)
N22R Zn9 N11M 102.2(3)
N22M Zn9 N11R 104.2(4)
N31Q Zn9 N11R 90.7(4)
N22R Zn9 N11R 74.9(4)
N11M Zn9 N11R 176.9(3)
N22M Zn9 N42Q 165.5(4)
N31Q Zn9 N42Q 76.9(4)
N22R Zn9 N42Q 95.6(4)
N11M Zn9 N42Q 92.7(4)
N11R Zn9 N42Q 86.5(4)
N11T Zn10 N11N 93.3(4)
N11T Zn10 N22T 75.2(4)
N11N Zn10 N22T 94.3(4)
N11T Zn10 N42M 99.0(4)
N11N Zn10 N42M 166.9(4)
N22T Zn10 N42M 93.3(4)
N11T Zn10 N31M 174.6(4)
N11N Zn10 N31M 91.1(3)
N22T Zn10 N31M 101.3(3)
N42M Zn10 N31M 76.9(3)
N11T Zn10 N22N 96.2(4)
N11N Zn10 N22N 76.6(4)
N22T Zn10 N22N 167.3(4)
N42M Zn10 N22N 97.4(3)
N31M Zn10 N22N 87.9(3)
N22U Zn11 N11U 76.7(3)
N22U Zn11 N22P 94.7(4)
N11U Zn11 N22P 103.5(3)
N22U Zn11 N11P 101.9(3)
N11U Zn11 N11P 178.5(3)
N22P Zn11 N11P 77.1(3)
N22U Zn11 N42N 99.0(3)
N11U Zn11 N42N 89.9(3)
N22P Zn11 N42N 162.7(3)
N11P Zn11 N42N 89.8(3)
N22U Zn11 N31N 169.7(3)
N11U Zn11 N31N 94.7(3)
N22P Zn11 N31N 92.7(3)
N11P Zn11 N31N 86.7(3)
N42N Zn11 N31N 75.1(3)
N42P Zn12 N22V 99.1(4)
N42P Zn12 N11Q 169.5(4)
N22V Zn12 N11Q 89.3(4)
N42P Zn12 N11V 104.3(4)
N22V Zn12 N11V 75.7(4)
N11Q Zn12 N11V 83.9(4)
N42P Zn12 N31P 77.3(4)
N22V Zn12 N31P 104.9(4)
N11Q Zn12 N31P 94.4(4)
N11V Zn12 N31P 178.2(4)
N42P Zn12 N22Q 95.8(4)
N22V Zn12 N22Q 160.1(4)
N11Q Zn12 N22Q 77.7(5)
N11V Zn12 N22Q 87.9(4)
N31P Zn12 N22Q 91.1(4)
N42R Zn13 N31R 77.6(3)
N42R Zn13 N22W 95.8(4)
N31R Zn13 N22W 99.7(4)
N42R Zn13 N31Z 91.9(4)
N31R Zn13 N31Z 91.7(3)
N22W Zn13 N31Z 167.4(4)
N42R Zn13 N11W 100.0(3)
N31R Zn13 N11W 175.6(4)
N22W Zn13 N11W 76.9(3)
N31Z Zn13 N11W 92.0(4)
N42R Zn13 N42Z 164.8(4)
N31R Zn13 N42Z 92.4(4)
N22W Zn13 N42Z 97.1(4)
N31Z Zn13 N42Z 76.9(4)
N11W Zn13 N42Z 90.7(4)
N11X Zn14 N42W 94.4(4)
N11X Zn14 N42T 168.2(4)
N42W Zn14 N42T 96.5(3)
N11X Zn14 N31T 97.1(4)
N42W Zn14 N31T 100.5(4)
N42T Zn14 N31T 76.4(4)
N11X Zn14 N31W 88.0(4)
N42W Zn14 N31W 76.2(4)
N42T Zn14 N31W 99.1(4)
N31T Zn14 N31W 174.2(4)
N11X Zn14 N22X 75.8(4)
N42W Zn14 N22X 165.0(4)
N42T Zn14 N22X 94.4(4)
N31T Zn14 N22X 92.0(4)
N31W Zn14 N22X 92.0(4)
N31U Zn15 N42X 91.9(4)
N31U Zn15 N42U 77.8(4)
N42X Zn15 N42U 164.8(4)
N31U Zn15 N11Y 175.7(4)
N42X Zn15 N11Y 90.8(4)
N42U Zn15 N11Y 100.2(3)
N31U Zn15 N31X 89.5(4)
N42X Zn15 N31X 77.8(4)
N42U Zn15 N31X 90.9(4)
N11Y Zn15 N31X 94.4(4)
N31U Zn15 N22Y 98.3(4)
N42X Zn15 N22Y 100.1(4)
N42U Zn15 N22Y 92.4(3)
N11Y Zn15 N22Y 77.9(3)
N31X Zn15 N22Y 172.1(4)
N31V Zn16 N31Y 174.8(4)
N31V Zn16 N11Z 96.4(4)
N31Y Zn16 N11Z 86.2(4)
N31V Zn16 N42V 78.9(4)
N31Y Zn16 N42V 99.0(4)
N11Z Zn16 N42V 172.5(4)
N31V Zn16 N42Y 98.5(3)
N31Y Zn16 N42Y 76.9(3)
N11Z Zn16 N42Y 90.9(4)
N42V Zn16 N42Y 95.6(4)
N31V Zn16 N22Z 90.9(4)
N31Y Zn16 N22Z 94.1(4)
N11Z Zn16 N22Z 76.5(4)
N42V Zn16 N22Z 97.6(4)
N42Y Zn16 N22Z 165.1(4)
C12M N11M C16M 120.0
C12M N11M Zn9 127.2(5)
C16M N11M Zn9 112.7(5)
C13M C12M N11M 120.0
C13M C12M H12M 120.0
N11M C12M H12M 120.0
C12M C13M C14M 120.0
C12M C13M H13M 120.0
C14M C13M H13M 120.0
C15M C14M C13M 120.0
C15M C14M H14M 120.0
C13M C14M H14M 120.0
C16M C15M C14M 120.0
C16M C15M H15M 120.0
C14M C15M H15M 120.0
C23M C16M C15M 122.2(8)
C23M C16M N11M 117.7(8)
C15M C16M N11M 120.0
C26M N21M N22M 122.7(9)
C26M N21M C25M 129.3(9)
N22M N21M C25M 108.0
N21M N22M C23M 108.0
N21M N22M Zn9 136.2(6)
C23M N22M Zn9 115.1(6)
C16M C23M N22M 116.5(8)
C16M C23M C24M 135.5(8)
N22M C23M C24M 108.0
C25M C24M C23M 108.0
C25M C24M H24M 126.0
C23M C24M H24M 126.0
C24M C25M N21M 108.0
C24M C25M H25M 126.0
N21M C25M H25M 126.0
N21M C26M C51M 113.8(11)
N21M C26M H26$ 108.8
C51M C26M H26$ 108.8
N21M C26M H26 108.8
C51M C26M H26 108.8
H26$ C26M H26 107.7
C32M N31M C36M 120.0
C32M N31M Zn10 125.2(5)
C36M N31M Zn10 114.7(5)
C33M C32M N31M 120.0
C33M C32M H32M 120.0
N31M C32M H32M 120.0
C32M C33M C34M 120.0
C32M C33M H33M 120.0
C34M C33M H33M 120.0
C35M C34M C33M 120.0
C35M C34M H34M 120.0
C33M C34M H34M 120.0
C36M C35M C34M 120.0
C36M C35M H35M 120.0
C34M C35M H35M 120.0
C35M C36M N31M 120.0
C35M C36M C43M 125.0(7)
N31M C36M C43M 114.9(7)
C46M N41M N42M 121.6(9)
C46M N41M C45M 130.4(9)
N42M N41M C45M 108.0
C43M N42M N41M 108.0
C43M N42M Zn10 112.0(5)
N41M N42M Zn10 139.8(5)
C36M C43M N42M 120.7(8)
C36M C43M C44M 131.3(8)
N42M C43M C44M 108.0
C45M C44M C43M 108.0
C45M C44M H44M 126.0
C43M C44M H44M 126.0
C44M C45M N41M 108.0
C44M C45M H45M 126.0
N41M C45M H45M 126.0
N41M C46M C54M 108.3(10)
N41M C46M H46$ 110.0
C54M C46M H46$ 110.0
N41M C46M H46 110.0
C54M C46M H46 110.0
H46$ C46M H46 108.4
C52M C51M O55M 108.0
C52M C51M C26M 133.4(9)
O55M C51M C26M 118.6(9)
C51M C52M C53M 108.0
C51M C52M H52M 126.0
C53M C52M H52M 126.0
C54M C53M C52M 108.0
C54M C53M H53M 126.0
C52M C53M H53M 126.0
O55M C54M C53M 108.0
O55M C54M C46M 115.2(8)
C53M C54M C46M 136.8(8)
C51M O55M C54M 108.0
C12N N11N C16N 120.0
C12N N11N Zn10 124.6(5)
C16N N11N Zn10 115.3(5)
C13N C12N N11N 120.0
C13N C12N H12N 120.0
N11N C12N H12N 120.0
C12N C13N C14N 120.0
C12N C13N H13N 120.0
C14N C13N H13N 120.0
C15N C14N C13N 120.0
C15N C14N H14N 120.0
C13N C14N H14N 120.0
C14N C15N C16N 120.0
C14N C15N H15N 120.0
C16N C15N H15N 120.0
C23N C16N C15N 120.8(8)
C23N C16N N11N 118.8(8)
C15N C16N N11N 120.0
C26N N21N C25N 127.5(9)
C26N N21N N22N 124.4(9)
C25N N21N N22N 108.0
N21N N22N C23N 108.0
N21N N22N Zn10 139.7(5)
C23N N22N Zn10 112.2(5)
C16N C23N C24N 135.0(9)
C16N C23N N22N 117.0(9)
C24N C23N N22N 108.0
C25N C24N C23N 108.0
C25N C24N H24N 126.0
C23N C24N H24N 126.0
N21N C25N C24N 108.0
N21N C25N H25N 126.0
C24N C25N H25N 126.0
N21N C26N C51N 112.0(12)
N21N C26N H26$ 109.2
C51N C26N H26$ 109.2
N21N C26N H26 109.2
C51N C26N H26 109.2
H26$ C26N H26 107.9
C32N N31N C36N 120.0
C32N N31N Zn11 123.7(4)
C36N N31N Zn11 116.2(4)
C33N C32N N31N 120.0
C33N C32N H32N 120.0
N31N C32N H32N 120.0
C34N C33N C32N 120.0
C34N C33N H33N 120.0
C32N C33N H33N 120.0
C33N C34N C35N 120.0
C33N C34N H34N 120.0
C35N C34N H34N 120.0
C36N C35N C34N 120.0
C36N C35N H35N 120.0
C34N C35N H35N 120.0
C43N C36N C35N 125.0(7)
C43N C36N N31N 115.0(7)
C35N C36N N31N 120.0
C45N N41N N42N 108.0
C45N N41N C46N 128.8(8)
N42N N41N C46N 122.4(8)
C43N N42N N41N 108.0
C43N N42N Zn11 112.4(5)
N41N N42N Zn11 139.4(5)
C36N C43N N42N 120.7(8)
C36N C43N C44N 131.2(8)
N42N C43N C44N 108.0
C45N C44N C43N 108.0
C45N C44N H44N 126.0
C43N C44N H44N 126.0
C44N C45N N41N 108.0
C44N C45N H45N 126.0
N41N C45N H45N 126.0
C54N C46N N41N 106.8(10)
C54N C46N H46$ 110.4
N41N C46N H46$ 110.4
C54N C46N H46 110.4
N41N C46N H46 110.4
H46$ C46N H46 108.6
O55N C51N C52N 108.0
O55N C51N C26N 116.3(8)
C52N C51N C26N 135.7(8)
C53N C52N C51N 108.0
C53N C52N H52N 126.0
C51N C52N H52N 126.0
C54N C53N C52N 108.0
C54N C53N H53N 126.0
C52N C53N H53N 126.0
C53N C54N O55N 108.0
C53N C54N C46N 135.5(8)
O55N C54N C46N 116.3(8)
C51N O55N C54N 108.0
C12P N11P C16P 120.0
C12P N11P Zn11 126.3(4)
C16P N11P Zn11 113.2(4)
N11P C12P C13P 120.0
N11P C12P H12P 120.0
C13P C12P H12P 120.0
C14P C13P C12P 120.0
C14P C13P H13P 120.0
C12P C13P H13P 120.0
C13P C14P C15P 120.0
C13P C14P H14P 120.0
C15P C14P H14P 120.0
C14P C15P C16P 120.0
C14P C15P H15P 120.0
C16P C15P H15P 120.0
C23P C16P C15P 122.8(7)
C23P C16P N11P 116.9(7)
C15P C16P N11P 120.0
C26P N21P N22P 121.1(9)
C26P N21P C25P 130.6(9)
N22P N21P C25P 108.0
C23P N22P N21P 108.0
C23P N22P Zn11 112.2(5)
N21P N22P Zn11 138.7(5)
C16P C23P N22P 118.3(7)
C16P C23P C24P 133.7(7)
N22P C23P C24P 108.0
C25P C24P C23P 108.0
C25P C24P H24P 126.0
C23P C24P H24P 126.0
C24P C25P N21P 108.0
C24P C25P H25P 126.0
N21P C25P H25P 126.0
N21P C26P C51P 111.4(10)
N21P C26P H26$ 109.3
C51P C26P H26$ 109.3
N21P C26P H26 109.3
C51P C26P H26 109.3
H26$ C26P H26 108.0
C32P N31P C36P 120.0
C32P N31P Zn12 126.8(5)
C36P N31P Zn12 112.5(5)
C33P C32P N31P 120.0
C33P C32P H32P 120.0
N31P C32P H32P 120.0
C32P C33P C34P 120.0
C32P C33P H33P 120.0
C34P C33P H33P 120.0
C35P C34P C33P 120.0
C35P C34P H34P 120.0
C33P C34P H34P 120.0
C34P C35P C36P 120.0
C34P C35P H35P 120.0
C36P C35P H35P 120.0
C43P C36P C35P 122.3(8)
C43P C36P N31P 117.3(8)
C35P C36P N31P 120.0
C46P N41P N42P 121.8(9)
C46P N41P C45P 130.1(9)
N42P N41P C45P 108.0
C43P N42P N41P 108.0
C43P N42P Zn12 113.4(5)
N41P N42P Zn12 137.9(5)
C36P C43P N42P 117.7(8)
C36P C43P C44P 133.8(8)
N42P C43P C44P 108.0
C45P C44P C43P 108.0
C45P C44P H44P 126.0
C43P C44P H44P 126.0
C44P C45P N41P 108.0
C44P C45P H45P 126.0
N41P C45P H45P 126.0
N41P C46P C54P 109.7(11)
N41P C46P H46$ 109.7
C54P C46P H46$ 109.7
N41P C46P H46 109.7
C54P C46P H46 109.7
H46$ C46P H46 108.2
O55P C51P C52P 108.0
O55P C51P C26P 113.6(8)
C52P C51P C26P 138.2(8)
C51P C52P C53P 108.0
C51P C52P H52P 126.0
C53P C52P H52P 126.0
C54P C53P C52P 108.0
C54P C53P H53P 126.0
C52P C53P H53P 126.0
O55P C54P C53P 108.0
O55P C54P C46P 117.9(8)
C53P C54P C46P 133.8(8)
C54P O55P C51P 108.0
C12Q N11Q C16Q 120.0
C12Q N11Q Zn12 127.1(7)
C16Q N11Q Zn12 112.3(7)
C13Q C12Q N11Q 120.0
C13Q C12Q H12Q 120.0
N11Q C12Q H12Q 120.0
C12Q C13Q C14Q 120.0
C12Q C13Q H13Q 120.0
C14Q C13Q H13Q 120.0
C15Q C14Q C13Q 120.0
C15Q C14Q H14Q 120.0
C13Q C14Q H14Q 120.0
C14Q C15Q C16Q 120.0
C14Q C15Q H15Q 120.0
C16Q C15Q H15Q 120.0
C23Q C16Q C15Q 122.4(11)
C23Q C16Q N11Q 117.1(11)
C15Q C16Q N11Q 120.0
C26Q N21Q N22Q 118.4(12)
C26Q N21Q C25Q 133.6(12)
N22Q N21Q C25Q 108.0
N21Q N22Q C23Q 108.0
N21Q N22Q Zn12 141.5(7)
C23Q N22Q Zn12 106.8(7)
C16Q C23Q N22Q 121.8(12)
C16Q C23Q C24Q 129.8(11)
N22Q C23Q C24Q 108.0
C25Q C24Q C23Q 108.0
C25Q C24Q H24Q 126.0
C23Q C24Q H24Q 126.0
N21Q C25Q C24Q 108.0
N21Q C25Q H25Q 126.0
C24Q C25Q H25Q 126.0
N21Q C26Q C51Q 106.2(14)
N21Q C26Q H26$ 110.5
C51Q C26Q H26$ 110.5
N21Q C26Q H26 110.5
C51Q C26Q H26 110.5
H26$ C26Q H26 108.7
C32Q N31Q C36Q 120.0
C32Q N31Q Zn9 125.8(6)
C36Q N31Q Zn9 114.1(6)
N31Q C32Q C33Q 120.0
N31Q C32Q H32Q 120.0
C33Q C32Q H32Q 120.0
C34Q C33Q C32Q 120.0
C34Q C33Q H33Q 120.0
C32Q C33Q H33Q 120.0
C33Q C34Q C35Q 120.0
C33Q C34Q H34Q 120.0
C35Q C34Q H34Q 120.0
C36Q C35Q C34Q 120.0
C36Q C35Q H35Q 120.0
C34Q C35Q H35Q 120.0
C43Q C36Q C35Q 122.0(10)
C43Q C36Q N31Q 117.9(10)
C35Q C36Q N31Q 120.0
C46Q N41Q N42Q 124.3(11)
C46Q N41Q C45Q 126.9(11)
N42Q N41Q C45Q 108.0
N41Q N42Q C43Q 108.0
N41Q N42Q Zn9 134.9(7)
C43Q N42Q Zn9 108.1(7)
C36Q C43Q N42Q 119.2(10)
C36Q C43Q C44Q 132.5(10)
N42Q C43Q C44Q 108.0
C45Q C44Q C43Q 108.0
C45Q C44Q H44Q 126.0
C43Q C44Q H44Q 126.0
C44Q C45Q N41Q 108.0
C44Q C45Q H45Q 126.0
N41Q C45Q H45Q 126.0
N41Q C46Q C54Q 111.7(13)
N41Q C46Q H46$ 109.3
C54Q C46Q H46$ 109.3
N41Q C46Q H46 109.3
C54Q C46Q H46 109.3
H46$ C46Q H46 107.9
O55Q C51Q C52Q 108.0
O55Q C51Q C26Q 114.5(11)
C52Q C51Q C26Q 137.4(11)
C53Q C52Q C51Q 108.0
C53Q C52Q H52Q 126.0
C51Q C52Q H52Q 126.0
C52Q C53Q C54Q 108.0
C52Q C53Q H53Q 126.0
C54Q C53Q H53Q 126.0
O55Q C54Q C53Q 108.0
O55Q C54Q C46Q 123.4(11)
C53Q C54Q C46Q 128.6(11)
C54Q O55Q C51Q 108.0
C12R N11R C16R 120.0
C12R N11R Zn9 126.1(5)
C16R N11R Zn9 112.7(5)
N11R C12R C13R 120.0
N11R C12R H12R 120.0
C13R C12R H12R 120.0
C14R C13R C12R 120.0
C14R C13R H13R 120.0
C12R C13R H13R 120.0
C13R C14R C15R 120.0
C13R C14R H14R 120.0
C15R C14R H14R 120.0
C14R C15R C16R 120.0
C14R C15R H15R 120.0
C16R C15R H15R 120.0
C23R C16R C15R 121.3(8)
C23R C16R N11R 118.5(8)
C15R C16R N11R 120.0
C26R N21R C25R 126.9(9)
C26R N21R N22R 124.7(9)
C25R N21R N22R 108.0
N21R N22R C23R 108.0
N21R N22R Zn9 136.4(6)
C23R N22R Zn9 115.1(5)
C16R C23R C24R 135.8(8)
C16R C23R N22R 116.2(8)
C24R C23R N22R 108.0
C25R C24R C23R 108.0
C25R C24R H24R 126.0
C23R C24R H24R 126.0
N21R C25R C24R 108.0
N21R C25R H25R 126.0
C24R C25R H25R 126.0
C51R C26R N21R 110.9(12)
C51R C26R H26$ 109.5
N21R C26R H26$ 109.5
C51R C26R H26 109.5
N21R C26R H26 109.5
H26$ C26R H26 108.0
C32R N31R C36R 120.0
C32R N31R Zn13 125.3(5)
C36R N31R Zn13 114.7(5)
N31R C32R C33R 120.0
N31R C32R H32R 120.0
C33R C32R H32R 120.0
C32R C33R C34R 120.0
C32R C33R H33R 120.0
C34R C33R H33R 120.0
C35R C34R C33R 120.0
C35R C34R H34R 120.0
C33R C34R H34R 120.0
C34R C35R C36R 120.0
C34R C35R H35R 120.0
C36R C35R H35R 120.0
C43R C36R C35R 124.0(7)
C43R C36R N31R 115.9(7)
C35R C36R N31R 120.0
C46R N41R C45R 127.7(9)
C46R N41R N42R 124.3(9)
C45R N41R N42R 108.0
N41R N42R C43R 108.0
N41R N42R Zn13 139.2(5)
C43R N42R Zn13 112.5(5)
C36R C43R C44R 133.0(8)
C36R C43R N42R 118.9(8)
C44R C43R N42R 108.0
C43R C44R C45R 108.0
C43R C44R H44R 126.0
C45R C44R H44R 126.0
N41R C45R C44R 108.0
N41R C45R H45R 126.0
C44R C45R H45R 126.0
N41R C46R C54R 109.4(11)
N41R C46R H46$ 109.8
C54R C46R H46$ 109.8
N41R C46R H46 109.8
C54R C46R H46 109.8
H46$ C46R H46 108.2
C26R C51R C52R 137.1(9)
C26R C51R O55R 114.9(9)
C52R C51R O55R 108.0
C53R C52R C51R 108.0
C53R C52R H52R 126.0
C51R C52R H52R 126.0
C52R C53R C54R 108.0
C52R C53R H53R 126.0
C54R C53R H53R 126.0
O55R C54R C53R 108.0
O55R C54R C46R 116.8(8)
C53R C54R C46R 135.2(8)
C54R O55R C51R 108.0
C12T N11T C16T 120.0
C12T N11T Zn10 122.7(5)
C16T N11T Zn10 117.2(5)
N11T C12T C13T 120.0
N11T C12T H12T 120.0
C13T C12T H12T 120.0
C14T C13T C12T 120.0
C14T C13T H13T 120.0
C12T C13T H13T 120.0
C13T C14T C15T 120.0
C13T C14T H14T 120.0
C15T C14T H14T 120.0
C14T C15T C16T 120.0
C14T C15T H15T 120.0
C16T C15T H15T 120.0
C23T C16T C15T 125.5(8)
C23T C16T N11T 114.2(8)
C15T C16T N11T 120.0
C26T N21T N22T 121.3(10)
C26T N21T C25T 130.7(10)
N22T N21T C25T 108.0
N21T N22T C23T 108.0
N21T N22T Zn10 139.6(6)
C23T N22T Zn10 112.2(6)
C16T C23T C24T 131.6(9)
C16T C23T N22T 120.3(9)
C24T C23T N22T 108.0
C23T C24T C25T 108.0
C23T C24T H24T 126.0
C25T C24T H24T 126.0
C24T C25T N21T 108.0
C24T C25T H25T 126.0
N21T C25T H25T 126.0
N21T C26T C51T 110.2(12)
N21T C26T H26$ 109.6
C51T C26T H26$ 109.6
N21T C26T H26 109.6
C51T C26T H26 109.6
H26$ C26T H26 108.1
C32T N31T C36T 120.0
C32T N31T Zn14 122.9(5)
C36T N31T Zn14 116.6(5)
N31T C32T C33T 120.0
N31T C32T H32T 120.0
C33T C32T H32T 120.0
C34T C33T C32T 120.0
C34T C33T H33T 120.0
C32T C33T H33T 120.0
C35T C34T C33T 120.0
C35T C34T H34T 120.0
C33T C34T H34T 120.0
C34T C35T C36T 120.0
C34T C35T H35T 120.0
C36T C35T H35T 120.0
C35T C36T N31T 120.0
C35T C36T C43T 126.7(8)
N31T C36T C43T 113.2(8)
C45T N41T N42T 108.0
C45T N41T C46T 127.3(9)
N42T N41T C46T 123.9(9)
C43T N42T N41T 108.0
C43T N42T Zn14 112.5(6)
N41T N42T Zn14 138.8(6)
C36T C43T C44T 131.9(8)
C36T C43T N42T 120.1(8)
C44T C43T N42T 108.0
C43T C44T C45T 108.0
C43T C44T H44T 126.0
C45T C44T H44T 126.0
N41T C45T C44T 108.0
N41T C45T H45T 126.0
C44T C45T H45T 126.0
N41T C46T C54T 107.7(12)
N41T C46T H46$ 110.2
C54T C46T H46$ 110.2
N41T C46T H46 110.2
C54T C46T H46 110.2
H46$ C46T H46 108.5
C26T C51T C52T 137.3(9)
C26T C51T O55T 114.7(9)
C52T C51T O55T 108.0
C53T C52T C51T 108.0
C53T C52T H52T 126.0
C51T C52T H52T 126.0
C52T C53T C54T 108.0
C52T C53T H53T 126.0
C54T C53T H53T 126.0
O55T C54T C53T 108.0
O55T C54T C46T 116.9(9)
C53T C54T C46T 134.9(9)
C54T O55T C51T 108.0
C12U N11U C16U 120.0
C12U N11U Zn11 123.9(5)
C16U N11U Zn11 114.6(5)
N11U C12U C13U 120.0
N11U C12U H12U 120.0
C13U C12U H12U 120.0
C14U C13U C12U 120.0
C14U C13U H13U 120.0
C12U C13U H13U 120.0
C15U C14U C13U 120.0
C15U C14U H14U 120.0
C13U C14U H14U 120.0
C16U C15U C14U 120.0
C16U C15U H15U 120.0
C14U C15U H15U 120.0
C23U C16U C15U 124.3(7)
C23U C16U N11U 115.6(7)
C15U C16U N11U 120.0
C26U N21U N22U 122.7(9)
C26U N21U C25U 129.3(9)
N22U N21U C25U 108.0
N21U N22U C23U 108.0
N21U N22U Zn11 139.6(5)
C23U N22U Zn11 112.2(5)
C16U C23U C24U 132.4(8)
C16U C23U N22U 119.5(8)
C24U C23U N22U 108.0
C23U C24U C25U 108.0
C23U C24U H24U 126.0
C25U C24U H24U 126.0
C24U C25U N21U 108.0
C24U C25U H25U 126.0
N21U C25U H25U 126.0
N21U C26U C51U 110.9(11)
N21U C26U H26$ 109.5
C51U C26U H26$ 109.5
N21U C26U H26 109.5
C51U C26U H26 109.5
H26$ C26U H26 108.0
C32U N31U C36U 120.0
C32U N31U Zn15 125.6(6)
C36U N31U Zn15 114.3(6)
C33U C32U N31U 120.0
C33U C32U H32U 120.0
N31U C32U H32U 120.0
C32U C33U C34U 120.0
C32U C33U H33U 120.0
C34U C33U H33U 120.0
C35U C34U C33U 120.0
C35U C34U H34U 120.0
C33U C34U H34U 120.0
C36U C35U C34U 120.0
C36U C35U H35U 120.0
C34U C35U H35U 120.0
C35U C36U N31U 120.0
C35U C36U C43U 122.5(8)
N31U C36U C43U 117.5(8)
C46U N41U C45U 124.9(9)
C46U N41U N42U 126.8(9)
C45U N41U N42U 108.0
N41U N42U C43U 108.0
N41U N42U Zn15 139.0(6)
C43U N42U Zn15 112.8(6)
C36U C43U N42U 117.5(8)
C36U C43U C44U 134.5(8)
N42U C43U C44U 108.0
C45U C44U C43U 108.0
C45U C44U H44U 126.0
C43U C44U H44U 126.0
C44U C45U N41U 108.0
C44U C45U H45U 126.0
N41U C45U H45U 126.0
N41U C46U C54U 114.0(12)
N41U C46U H46$ 108.7
C54U C46U H46$ 108.7
N41U C46U H46 108.8
C54U C46U H46 108.7
H46$ C46U H46 107.6
C52U C51U O55U 108.0
C52U C51U C26U 135.0(8)
O55U C51U C26U 116.9(8)
C51U C52U C53U 108.0
C51U C52U H52U 126.0
C53U C52U H52U 126.0
C54U C53U C52U 108.0
C54U C53U H53U 126.0
C52U C53U H53U 126.0
C46U C54U C53U 134.4(9)
C46U C54U O55U 116.9(9)
C53U C54U O55U 108.0
C54U O55U C51U 108.0
C12V N11V C16V 120.0
C12V N11V Zn12 126.7(6)
C16V N11V Zn12 112.4(6)
N11V C12V C13V 120.0
N11V C12V H12V 120.0
C13V C12V H12V 120.0
C14V C13V C12V 120.0
C14V C13V H13V 120.0
C12V C13V H13V 120.0
C13V C14V C15V 120.0
C13V C14V H14V 120.0
C15V C14V H14V 120.0
C14V C15V C16V 120.0
C14V C15V H15V 120.0
C16V C15V H15V 120.0
C23V C16V C15V 121.1(9)
C23V C16V N11V 118.8(9)
C15V C16V N11V 120.0
N22V N21V C25V 108.0
N22V N21V C26V 121.5(10)
C25V N21V C26V 130.5(10)
C23V N22V N21V 108.0
C23V N22V Zn12 112.7(6)
N21V N22V Zn12 137.6(6)
C16V C23V N22V 117.3(9)
C16V C23V C24V 134.7(9)
N22V C23V C24V 108.0
C23V C24V C25V 108.0
C23V C24V H24V 126.0
C25V C24V H24V 126.0
C24V C25V N21V 108.0
C24V C25V H25V 126.0
N21V C25V H25V 126.0
N21V C26V C51V 108.8(12)
N21V C26V H26$ 109.9
C51V C26V H26$ 109.9
N21V C26V H26 109.9
C51V C26V H26 109.9
H26$ C26V H26 108.3
C32V N31V C36V 120.0
C32V N31V Zn16 124.9(5)
C36V N31V Zn16 115.0(5)
C33V C32V N31V 120.0
C33V C32V H32V 120.0
N31V C32V H32V 120.0
C32V C33V C34V 120.0
C32V C33V H33V 120.0
C34V C33V H33V 120.0
C35V C34V C33V 120.0
C35V C34V H34V 120.0
C33V C34V H34V 120.0
C34V C35V C36V 120.0
C34V C35V H35V 120.0
C36V C35V H35V 120.0
C35V C36V N31V 120.0
C35V C36V C43V 123.7(8)
N31V C36V C43V 116.3(8)
C46V N41V N42V 124.3(10)
C46V N41V C45V 127.6(10)
N42V N41V C45V 108.0
N41V N42V C43V 108.0
N41V N42V Zn16 140.3(6)
C43V N42V Zn16 111.6(6)
C44V C43V N42V 108.0
C44V C43V C36V 133.8(8)
N42V C43V C36V 118.2(8)
C45V C44V C43V 108.0
C45V C44V H44V 126.0
C43V C44V H44V 126.0
C44V C45V N41V 108.0
C44V C45V H45V 126.0
N41V C45V H45V 126.0
N41V C46V C54V 108.2(11)
N41V C46V H46$ 110.1
C54V C46V H46$ 110.1
N41V C46V H46 110.1
C54V C46V H46 110.1
H46$ C46V H46 108.4
O55V C51V C52V 108.0
O55V C51V C26V 115.0(8)
C52V C51V C26V 136.9(8)
C53V C52V C51V 108.0
C53V C52V H52V 126.0
C51V C52V H52V 126.0
C54V C53V C52V 108.0
C54V C53V H53V 126.0
C52V C53V H53V 126.0
C53V C54V O55V 108.0
C53V C54V C46V 136.8(8)
O55V C54V C46V 115.2(8)
C51V O55V C54V 108.0
C12W N11W C16W 120.0
C12W N11W Zn13 126.3(5)
C16W N11W Zn13 113.5(5)
C13W C12W N11W 120.0
C13W C12W H12W 120.0
N11W C12W H12W 120.0
C12W C13W C14W 120.0
C12W C13W H13W 120.0
C14W C13W H13W 120.0
C15W C14W C13W 120.0
C15W C14W H14W 120.0
C13W C14W H14W 120.0
C14W C15W C16W 120.0
C14W C15W H15W 120.0
C16W C15W H15W 120.0
C23W C16W C15W 122.3(8)
C23W C16W N11W 117.6(8)
C15W C16W N11W 120.0
C26W N21W N22W 123.6(9)
C26W N21W C25W 127.4(9)
N22W N21W C25W 108.0
N21W N22W C23W 108.0
N21W N22W Zn13 138.6(5)
C23W N22W Zn13 113.4(5)
C16W C23W N22W 117.8(8)
C16W C23W C24W 134.2(8)
N22W C23W C24W 108.0
C25W C24W C23W 108.0
C25W C24W H24W 126.0
C23W C24W H24W 126.0
C24W C25W N21W 108.0
C24W C25W H25W 126.0
N21W C25W H25W 126.0
N21W C26W C51W 114.5(11)
N21W C26W H26$ 108.6
C51W C26W H26$ 108.6
N21W C26W H26 108.6
C51W C26W H26 108.6
H26$ C26W H26 107.6
C32W N31W C36W 120.0
C32W N31W Zn14 126.5(6)
C36W N31W Zn14 113.3(6)
N31W C32W C33W 120.0
N31W C32W H32W 120.0
C33W C32W H32W 120.0
C34W C33W C32W 120.0
C34W C33W H33W 120.0
C32W C33W H33W 120.0
C33W C34W C35W 120.0
C33W C34W H34W 120.0
C35W C34W H34W 120.0
C36W C35W C34W 120.0
C36W C35W H35W 120.0
C34W C35W H35W 120.0
C43W C36W C35W 121.5(9)
C43W C36W N31W 118.5(9)
C35W C36W N31W 120.0
C45W N41W N42W 108.0
C45W N41W C46W 130.0(10)
N42W N41W C46W 122.0(10)
C43W N42W N41W 108.0
C43W N42W Zn14 114.3(6)
N41W N42W Zn14 137.6(6)
C36W C43W C44W 134.5(9)
C36W C43W N42W 117.4(9)
C44W C43W N42W 108.0
C43W C44W C45W 108.0
C43W C44W H44W 126.0
C45W C44W H44W 126.0
N41W C45W C44W 108.0
N41W C45W H45W 126.0
C44W C45W H45W 126.0
C54W C46W N41W 107.7(11)
C54W C46W H46$ 110.2
N41W C46W H46$ 110.2
C54W C46W H46 110.2
N41W C46W H46 110.2
H46$ C46W H46 108.5
C52W C51W O55W 108.0
C52W C51W C26W 137.4(8)
O55W C51W C26W 114.5(8)
C51W C52W C53W 108.0
C51W C52W H52W 126.0
C53W C52W H52W 126.0
C52W C53W C54W 108.0
C52W C53W H53W 126.0
C54W C53W H53W 126.0
O55W C54W C53W 108.0
O55W C54W C46W 115.5(9)
C53W C54W C46W 136.2(9)
C51W O55W C54W 108.0
C12X N11X C16X 120.0
C12X N11X Zn14 124.2(6)
C16X N11X Zn14 114.7(6)
C13X C12X N11X 120.0
C13X C12X H12X 120.0
N11X C12X H12X 120.0
C14X C13X C12X 120.0
C14X C13X H13X 120.0
C12X C13X H13X 120.0
C13X C14X C15X 120.0
C13X C14X H14X 120.0
C15X C14X H14X 120.0
C16X C15X C14X 120.0
C16X C15X H15X 120.0
C14X C15X H15X 120.0
C23X C16X C15X 122.4(9)
C23X C16X N11X 117.2(9)
C15X C16X N11X 120.0
C26X N21X N22X 123.0(10)
C26X N21X C25X 127.4(10)
N22X N21X C25X 108.0
C23X N22X N21X 108.0
C23X N22X Zn14 109.9(6)
N21X N22X Zn14 140.5(6)
C16X C23X C24X 133.6(9)
C16X C23X N22X 118.4(9)
C24X C23X N22X 108.0
C23X C24X C25X 108.0
C23X C24X H24X 126.0
C25X C24X H24X 126.0
C24X C25X N21X 108.0
C24X C25X H25X 126.0
N21X C25X H25X 126.0
N21X C26X C51X 113.2(12)
N21X C26X H26$ 108.9
C51X C26X H26$ 108.9
N21X C26X H26 108.9
C51X C26X H26 108.9
H26$ C26X H26 107.8
C32X N31X C36X 120.0
C32X N31X Zn15 126.7(6)
C36X N31X Zn15 112.5(6)
C33X C32X N31X 120.0
C33X C32X H32X 120.0
N31X C32X H32X 120.0
C34X C33X C32X 120.0
C34X C33X H33X 120.0
C32X C33X H33X 120.0
C33X C34X C35X 120.0
C33X C34X H34X 120.0
C35X C34X H34X 120.0
C36X C35X C34X 120.0
C36X C35X H35X 120.0
C34X C35X H35X 120.0
C43X C36X C35X 123.0(9)
C43X C36X N31X 117.0(9)
C35X C36X N31X 120.0
C45X N41X N42X 108.0
C45X N41X C46X 130.3(10)
N42X N41X C46X 121.5(10)
N41X N42X C43X 108.0
N41X N42X Zn15 141.0(6)
C43X N42X Zn15 111.0(6)
C36X C43X C44X 131.2(9)
C36X C43X N42X 120.5(9)
C44X C43X N42X 108.0
C45X C44X C43X 108.0
C45X C44X H44X 126.0
C43X C44X H44X 126.0
C44X C45X N41X 108.0
C44X C45X H45X 126.0
N41X C45X H45X 126.0
N41X C46X C54X 110.2(13)
N41X C46X H46$ 109.6
C54X C46X H46$ 109.6
N41X C46X H46 109.6
C54X C46X H46 109.6
H46$ C46X H46 108.1
C52X C51X O55X 108.0
C52X C51X C26X 132.7(10)
O55X C51X C26X 119.3(9)
C51X C52X C53X 108.0
C51X C52X H52X 126.0
C53X C52X H52X 126.0
C54X C53X C52X 108.0
C54X C53X H53X 126.0
C52X C53X H53X 126.0
C53X C54X O55X 108.0
C53X C54X C46X 136.7(10)
O55X C54X C46X 115.1(10)
C51X O55X C54X 108.0
C12Y N11Y C16Y 120.0
C12Y N11Y Zn15 124.3(5)
C16Y N11Y Zn15 115.2(5)
N11Y C12Y C13Y 120.0
N11Y C12Y H12Y 120.0
C13Y C12Y H12Y 120.0
C14Y C13Y C12Y 120.0
C14Y C13Y H13Y 120.0
C12Y C13Y H13Y 120.0
C15Y C14Y C13Y 120.0
C15Y C14Y H14Y 120.0
C13Y C14Y H14Y 120.0
C14Y C15Y C16Y 120.0
C14Y C15Y H15Y 120.0
C16Y C15Y H15Y 120.0
C15Y C16Y N11Y 120.0
C15Y C16Y C23Y 124.4(7)
N11Y C16Y C23Y 115.4(7)
C26Y N21Y C25Y 130.4(9)
C26Y N21Y N22Y 121.6(9)
C25Y N21Y N22Y 108.0
N21Y N22Y C23Y 108.0
N21Y N22Y Zn15 139.9(5)
C23Y N22Y Zn15 110.5(5)
C16Y C23Y C24Y 131.3(8)
C16Y C23Y N22Y 120.5(8)
C24Y C23Y N22Y 108.0
C23Y C24Y C25Y 108.0
C23Y C24Y H24Y 126.0
C25Y C24Y H24Y 126.0
N21Y C25Y C24Y 108.0
N21Y C25Y H25Y 126.0
C24Y C25Y H25Y 126.0
N21Y C26Y C51Y 112.7(11)
N21Y C26Y H26$ 109.1
C51Y C26Y H26$ 109.1
N21Y C26Y H26 109.1
C51Y C26Y H26 109.1
H26$ C26Y H26 107.8
C36Y N31Y C32Y 120.0
C36Y N31Y Zn16 112.9(5)
C32Y N31Y Zn16 126.5(5)
C33Y C32Y N31Y 120.0
C33Y C32Y H32Y 120.0
N31Y C32Y H32Y 120.0
C32Y C33Y C34Y 120.0
C32Y C33Y H33Y 120.0
C34Y C33Y H33Y 120.0
C35Y C34Y C33Y 120.0
C35Y C34Y H34Y 120.0
C33Y C34Y H34Y 120.0
C34Y C35Y C36Y 120.0
C34Y C35Y H35Y 120.0
C36Y C35Y H35Y 120.0
C43Y C36Y C35Y 120.3(7)
C43Y C36Y N31Y 119.7(7)
C35Y C36Y N31Y 120.0
N42Y N41Y C45Y 108.0
N42Y N41Y C46Y 123.1(8)
C45Y N41Y C46Y 127.7(8)
N41Y N42Y C43Y 108.0
N41Y N42Y Zn16 138.1(5)
C43Y N42Y Zn16 112.2(5)
C36Y C43Y N42Y 116.7(7)
C36Y C43Y C44Y 135.2(7)
N42Y C43Y C44Y 108.0
C43Y C44Y C45Y 108.0
C43Y C44Y H44Y 126.0
C45Y C44Y H44Y 126.0
C44Y C45Y N41Y 108.0
C44Y C45Y H45Y 126.0
N41Y C45Y H45Y 126.0
C54Y C46Y N41Y 106.8(11)
C54Y C46Y H46$ 110.4
N41Y C46Y H46$ 110.4
C54Y C46Y H46 110.4
N41Y C46Y H46 110.4
H46$ C46Y H46 108.6
O55Y C51Y C52Y 108.0
O55Y C51Y C26Y 119.8(9)
C52Y C51Y C26Y 132.2(9)
C53Y C52Y C51Y 108.0
C53Y C52Y H52Y 126.0
C51Y C52Y H52Y 126.0
C52Y C53Y C54Y 108.0
C52Y C53Y H53Y 126.0
C54Y C53Y H53Y 126.0
C46Y C54Y O55Y 111.6(8)
C46Y C54Y C53Y 140.4(8)
O55Y C54Y C53Y 108.0
C54Y O55Y C51Y 108.0
C12Z N11Z C16Z 120.0
C12Z N11Z Zn16 125.0(6)
C16Z N11Z Zn16 112.1(6)
C13Z C12Z N11Z 120.0
C13Z C12Z H12Z 120.0
N11Z C12Z H12Z 120.0
C12Z C13Z C14Z 120.0
C12Z C13Z H13Z 120.0
C14Z C13Z H13Z 120.0
C15Z C14Z C13Z 120.0
C15Z C14Z H14Z 120.0
C13Z C14Z H14Z 120.0
C14Z C15Z C16Z 120.0
C14Z C15Z H15Z 120.0
C16Z C15Z H15Z 120.0
C23Z C16Z C15Z 121.7(10)
C23Z C16Z N11Z 118.0(10)
C15Z C16Z N11Z 120.0
C26Z N21Z C25Z 126.8(11)
C26Z N21Z N22Z 121.1(10)
C25Z N21Z N22Z 108.0
C23Z N22Z N21Z 108.0
C23Z N22Z Zn16 110.0(6)
N21Z N22Z Zn16 141.5(6)
C16Z C23Z C24Z 133.0(10)
C16Z C23Z N22Z 118.7(10)
C24Z C23Z N22Z 108.0
C23Z C24Z C25Z 108.0
C23Z C24Z H24Z 126.0
C25Z C24Z H24Z 126.0
N21Z C25Z C24Z 108.0
N21Z C25Z H25Z 126.0
C24Z C25Z H25Z 126.0
C51Z C26Z N21Z 112.4(13)
C51Z C26Z H26$ 109.1
N21Z C26Z H26$ 109.1
C51Z C26Z H26 109.1
N21Z C26Z H26 109.1
H26$ C26Z H26 107.9
C32Z N31Z C36Z 120.0
C32Z N31Z Zn13 125.9(5)
C36Z N31Z Zn13 114.1(5)
C33Z C32Z N31Z 120.0
C33Z C32Z H32Z 120.0
N31Z C32Z H32Z 120.0
C32Z C33Z C34Z 120.0
C32Z C33Z H33Z 120.0
C34Z C33Z H33Z 120.0
C33Z C34Z C35Z 120.0
C33Z C34Z H34Z 120.0
C35Z C34Z H34Z 120.0
C36Z C35Z C34Z 120.0
C36Z C35Z H35Z 120.0
C34Z C35Z H35Z 120.0
C35Z C36Z N31Z 120.0
C35Z C36Z C43Z 120.4(8)
N31Z C36Z C43Z 119.5(8)
C45Z N41Z N42Z 108.0
C45Z N41Z C46Z 127.0(9)
N42Z N41Z C46Z 124.9(9)
C43Z N42Z N41Z 108.0
C43Z N42Z Zn13 112.1(6)
N41Z N42Z Zn13 137.3(6)
C36Z C43Z C44Z 135.1(8)
C36Z C43Z N42Z 116.6(9)
C44Z C43Z N42Z 108.0
C43Z C44Z C45Z 108.0
C43Z C44Z H44Z 126.0
C45Z C44Z H44Z 126.0
N41Z C45Z C44Z 108.0
N41Z C45Z H45Z 126.0
C44Z C45Z H45Z 126.0
N41Z C46Z C54Z 110.0(12)
N41Z C46Z H46$ 109.7
C54Z C46Z H46$ 109.7
N41Z C46Z H46 109.7
C54Z C46Z H46 109.7
H46$ C46Z H46 108.2
C26Z C51Z O55Z 115.3(10)
C26Z C51Z C52Z 136.5(10)
O55Z C51Z C52Z 108.0
C53Z C52Z C51Z 108.0
C53Z C52Z H52Z 126.0
C51Z C52Z H52Z 126.0
C52Z C53Z C54Z 108.0
C52Z C53Z H53Z 126.0
C54Z C53Z H53Z 126.0
C53Z C54Z O55Z 108.0
C53Z C54Z C46Z 132.7(9)
O55Z C54Z C46Z 119.3(9)
C51Z O55Z C54Z 108.0
O14A Cl1A O11A 117.5(8)
O14A Cl1A O12A 109.5(7)
O11A Cl1A O12A 108.9(5)
O14A Cl1A O13A 105.9(7)
O11A Cl1A O13A 108.1(7)
O12A Cl1A O13A 106.3(6)
O13B Cl1B O12B 119.1(7)
O13B Cl1B O11B 111.6(7)
O12B Cl1B O11B 110.9(6)
O13B Cl1B O14B 104.4(7)
O12B Cl1B O14B 104.9(6)
O11B Cl1B O14B 104.4(6)
O14C Cl1C O12C 110.5(5)
O14C Cl1C O11C 110.7(5)
O12C Cl1C O11C 109.4(6)
O14C Cl1C O13C 109.3(6)
O12C Cl1C O13C 107.9(5)
O11C Cl1C O13C 109.0(5)
O12D Cl1D O13D 110.0(6)
O12D Cl1D O14D 110.5(6)
O13D Cl1D O14D 109.4(6)
O12D Cl1D O11D 107.0(6)
O13D Cl1D O11D 111.0(6)
O14D Cl1D O11D 109.0(6)
O11E Cl1E O13E 109.1(5)
O11E Cl1E O12E 110.5(6)
O13E Cl1E O12E 108.4(6)
O11E Cl1E O14E 110.5(6)
O13E Cl1E O14E 109.0(6)
O12E Cl1E O14E 109.3(5)
O12F Cl1F O14F 109.7(6)
O12F Cl1F O13F 109.7(5)
O14F Cl1F O13F 110.1(5)
O12F Cl1F O11F 110.3(6)
O14F Cl1F O11F 108.4(5)
O13F Cl1F O11F 108.6(6)
O13G Cl1G O11G 110.4(5)
O13G Cl1G O14G 108.8(6)
O11G Cl1G O14G 109.7(6)
O13G Cl1G O12G 110.5(6)
O11G Cl1G O12G 109.1(6)
O14G Cl1G O12G 108.2(5)
O13H Cl1H O14H 110.8(5)
O13H Cl1H O12H 111.2(5)
O14H Cl1H O12H 108.7(5)
O13H Cl1H O11H 109.0(5)
O14H Cl1H O11H 109.8(5)
O12H Cl1H O11H 107.2(6)
O14I Cl1I O11I 111.8(8)
O14I Cl1I O12I 110.1(8)
O11I Cl1I O12I 108.0(8)
O14I Cl1I O13I 107.7(7)
O11I Cl1I O13I 110.9(6)
O12I Cl1I O13I 108.4(8)
O14K Cl1K O11K 111.5(6)
O14K Cl1K O12K 110.6(7)
O11K Cl1K O12K 108.9(6)
O14K Cl1K O13K 108.2(6)
O11K Cl1K O13K 110.8(6)
O12K Cl1K O13K 106.7(6)
O11L Cl1L O13L 109.9(6)
O11L Cl1L O14L 110.6(6)
O13L Cl1L O14L 110.7(6)
O11L Cl1L O12L 108.5(6)
O13L Cl1L O12L 108.5(6)
O14L Cl1L O12L 108.6(6)
O11M Cl1M O14M 109.9(5)
O11M Cl1M O12M 109.5(6)
O14M Cl1M O12M 108.5(6)
O11M Cl1M O13M 110.3(6)
O14M Cl1M O13M 109.3(6)
O12M Cl1M O13M 109.3(6)
O14N Cl1N O12N 109.8(6)
O14N Cl1N O11N 109.9(5)
O12N Cl1N O11N 109.9(5)
O14N Cl1N O13N 109.4(5)
O12N Cl1N O13N 109.0(5)
O11N Cl1N O13N 108.7(5)
O11P Cl1P O14P 113.0(9)
O11P Cl1P O12P 109.9(8)
O14P Cl1P O12P 110.6(8)
O11P Cl1P O13P 110.3(9)
O14P Cl1P O13P 108.2(7)
O12P Cl1P O13P 104.5(7)
O11Q Cl1Q O13Q 111.1(8)
O11Q Cl1Q O14Q 110.9(7)
O13Q Cl1Q O14Q 109.2(7)
O11Q Cl1Q O12Q 109.1(8)
O13Q Cl1Q O12Q 106.9(7)
O14Q Cl1Q O12Q 109.4(7)
O14R Cl1R O12R 113.7(8)
O14R Cl1R O11R 113.7(8)
O12R Cl1R O11R 110.6(7)
O14R Cl1R O13R 106.5(8)
O12R Cl1R O13R 104.4(7)
O11R Cl1R O13R 107.3(8)
O14T Cl1T O13T 111.2(8)
O14T Cl1T O12T 110.7(7)
O13T Cl1T O12T 109.7(7)
O14T Cl1T O11T 108.6(8)
O13T Cl1T O11T 108.5(8)
O12T Cl1T O11T 107.9(8)
O11U Cl1U O14U 111.6(6)
O11U Cl1U O13U 111.0(6)
O14U Cl1U O13U 110.0(6)
O11U Cl1U O12U 107.6(6)
O14U Cl1U O12U 108.1(6)
O13U Cl1U O12U 108.4(6)
O12V Cl1V O13V 110.8(5)
O12V Cl1V O14V 109.9(6)
O13V Cl1V O14V 107.6(5)
O12V Cl1V O11V 112.2(6)
O13V Cl1V O11V 109.2(5)
O14V Cl1V O11V 107.0(5)
O14W Cl1W O11W 110.7(7)
O14W Cl1W O12W 111.7(7)
O11W Cl1W O12W 108.0(7)
O14W Cl1W O13W 108.6(7)
O11W Cl1W O13W 108.1(7)
O12W Cl1W O13W 109.5(7)
O13X Cl1X O11X 110.9(6)
O13X Cl1X O14X 111.2(6)
O11X Cl1X O14X 108.7(6)
O13X Cl1X O12X 111.2(7)
O11X Cl1X O12X 108.6(6)
O14X Cl1X O12X 106.0(6)
O14Y Cl1Y O13Y 115.0(9)
O14Y Cl1Y O11Y 116.2(8)
O13Y Cl1Y O11Y 109.9(7)
O14Y Cl1Y O12Y 108.6(9)
O13Y Cl1Y O12Y 103.6(7)
O11Y Cl1Y O12Y 102.0(8)
O13Z Cl1Z O14Z 113.1(9)
O13Z Cl1Z O12Z 109.1(8)
O14Z Cl1Z O12Z 110.6(8)
O13Z Cl1Z O11Z 107.5(8)
O14Z Cl1Z O11Z 107.6(9)
O12Z Cl1Z O11Z 108.9(8)
N12S C11S H11A 109.5
N12S C11S H11B 109.5
H11A C11S H11B 109.5
N12S C11S H11C 109.5
H11A C11S H11C 109.5
H11B C11S H11C 109.5
O14S N12S O13S 123.6(17)
O14S N12S C11S 131(2)
O13S N12S C11S 105.2(17)
N22S C21S H21A 109.5
N22S C21S H21B 109.5
H21A C21S H21B 109.5
N22S C21S H21C 109.5
H21A C21S H21C 109.5
H21B C21S H21C 109.5
O23S N22S O24S 124.2(13)
O23S N22S C21S 119.6(13)
O24S N22S C21S 116.1(13)
N32S C31S H31A 109.5
N32S C31S H31B 109.5
H31A C31S H31B 109.5
N32S C31S H31C 109.5
H31A C31S H31C 109.5
H31B C31S H31C 109.5
O34S N32S O33S 126.8(18)
O34S N32S C31S 121.5(16)
O33S N32S C31S 111.6(15)
N42S C41S H41A 109.5
N42S C41S H41B 109.5
H41A C41S H41B 109.5
N42S C41S H41C 109.5
H41A C41S H41C 109.5
H41B C41S H41C 109.5
O44S N42S O43S 119.1(13)
O44S N42S C41S 120.2(14)
O43S N42S C41S 120.6(14)
N52S C51S H51A 109.5
N52S C51S H51B 109.5
H51A C51S H51B 109.5
N52S C51S H51C 109.5
H51A C51S H51C 109.5
H51B C51S H51C 109.5
O53S N52S O54S 125.0(18)
O53S N52S C51S 118.1(18)
O54S N52S C51S 116.8(18)

loop_
_geom_bond_atom_site_label_1
_geom_bond_atom_site_label_2
_geom_bond_distance
Zn1 N22E 2.130(6)
Zn1 N31D 2.136(7)
Zn1 N22A 2.146(7)
Zn1 N11A 2.148(7)
Zn1 N11E 2.163(7)
Zn1 N42D 2.209(8)
Zn2 N11B 2.135(7)
Zn2 N42A 2.146(7)
Zn2 N22F 2.147(7)
Zn2 N11F 2.152(6)
Zn2 N31A 2.155(7)
Zn2 N22B 2.209(7)
Zn3 N22G 2.116(6)
Zn3 N22C 2.144(7)
Zn3 N11G 2.151(6)
Zn3 N31B 2.164(6)
Zn3 N11C 2.164(7)
Zn3 N42B 2.226(7)
Zn4 N11H 2.122(7)
Zn4 N31C 2.137(8)
Zn4 N11D 2.151(7)
Zn4 N42C 2.157(7)
Zn4 N22D 2.189(7)
Zn4 N22H 2.213(7)
Zn5 N22I 2.101(7)
Zn5 N31E 2.125(6)
Zn5 N11I 2.135(6)
Zn5 N11L 2.190(6)
Zn5 N22L 2.193(7)
Zn5 N42E 2.204(7)
Zn6 N42F 2.116(7)
Zn6 N42I 2.155(7)
Zn6 N22J 2.169(7)
Zn6 N11J 2.177(7)
Zn6 N31I 2.184(7)
Zn6 N31F 2.208(7)
Zn7 N42G 2.127(6)
Zn7 N22K 2.167(6)
Zn7 N31G 2.171(7)
Zn7 N31J 2.179(7)
Zn7 N11K 2.191(7)
Zn7 N42J 2.196(7)
Zn8 N31K 2.096(6)
Zn8 N31H 2.109(6)
Zn8 N42K 2.127(7)
Zn8 N31L 2.177(7)
Zn8 N42H 2.184(7)
Zn8 N42L 2.243(7)
N11A C12A 1.3900
N11A C16A 1.3900
C12A C13A 1.3900
C12A H12A 0.9500
C13A C14A 1.3900
C13A H13A 0.9500
C14A C15A 1.3900
C14A H14A 0.9500
C15A C16A 1.3900
C15A H15A 0.9500
C16A C23A 1.393(9)
N21A C26A 1.408(15)
N21A C25A 1.4200
N21A N22A 1.4200
N22A C23A 1.4200
C23A C24A 1.4200
C24A C25A 1.4200
C24A H24A 0.9500
C25A H25A 0.9500
C26A C51A 1.412(14)
C26A H26A 0.9900
C26A H26B 0.9900
N31A C32A 1.3900
N31A C36A 1.3900
C32A C33A 1.3900
C32A H32A 0.9500
C33A C34A 1.3900
C33A H33A 0.9500
C34A C35A 1.3900
C34A H34A 0.9500
C35A C36A 1.3900
C35A H35A 0.9500
C36A C43A 1.374(9)
N41A C46A 1.368(14)
N41A C45A 1.4200
N41A N42A 1.4200
N42A C43A 1.4200
C43A C44A 1.4200
C44A C45A 1.4200
C44A H44A 0.9500
C45A H45A 0.9500
C46A C54A 1.425(14)
C46A H46A 0.9900
C46A H46B 0.9900
C51A O55A 1.4200
C51A C52A 1.4200
C52A C53A 1.4200
C52A H52A 0.9500
C53A C54A 1.4200
C53A H53A 0.9500
C54A O55A 1.4200
N11B C12B 1.3900
N11B C16B 1.3900
C12B C13B 1.3900
C12B H12B 0.9500
C13B C14B 1.3900
C13B H13B 0.9500
C14B C15B 1.3900
C14B H14B 0.9500
C15B C16B 1.3900
C15B H15B 0.9500
C16B C23B 1.345(9)
N21B C26B 1.415(15)
N21B N22B 1.4200
N21B C25B 1.4200
N22B C23B 1.4200
C23B C24B 1.4200
C24B C25B 1.4200
C24B H24B 0.9500
C25B H25B 0.9500
C26B C51B 1.468(14)
C26B H26C 0.9900
C26B H26D 0.9900
N31B C32B 1.3900
N31B C36B 1.3900
C32B C33B 1.3900
C32B H32B 0.9500
C33B C34B 1.3900
C33B H33B 0.9500
C34B C35B 1.3900
C34B H34B 0.9500
C35B C36B 1.3900
C35B H35B 0.9500
C36B C43B 1.341(8)
N41B C46B 1.370(14)
N41B N42B 1.4200
N41B C45B 1.4200
N42B C43B 1.4200
C43B C44B 1.4200
C44B C45B 1.4200
C44B H44B 0.9500
C45B H45B 0.9500
C46B C54B 1.438(13)
C46B H46C 0.9900
C46B H46D 0.9900
C51B O55B 1.4200
C51B C52B 1.4200
C52B C53B 1.4200
C52B H52B 0.9500
C53B C54B 1.4200
C53B H53B 0.9500
C54B O55B 1.4200
N11C C12C 1.3900
N11C C16C 1.3900
C12C C13C 1.3900
C12C H12C 0.9500
C13C C14C 1.3900
C13C H13C 0.9500
C14C C15C 1.3900
C14C H14C 0.9500
C15C C16C 1.3900
C15C H15C 0.9500
C16C C23C 1.395(9)
N21C C26C 1.367(14)
N21C N22C 1.4200
N21C C25C 1.4200
N22C C23C 1.4200
C23C C24C 1.4200
C24C C25C 1.4200
C24C H24C 0.9500
C25C H25C 0.9500
C26C C51C 1.437(16)
C26C H26E 0.9900
C26C H26F 0.9900
N31C C32C 1.3900
N31C C36C 1.3900
C32C C33C 1.3900
C32C H32C 0.9500
C33C C34C 1.3900
C33C H33C 0.9500
C34C C35C 1.3900
C34C H34C 0.9500
C35C C36C 1.3900
C35C H35C 0.9500
C36C C43C 1.401(10)
N41C N42C 1.4200
N41C C45C 1.4200
N41C C46C 1.446(17)
N42C C43C 1.4200
C43C C44C 1.4200
C44C C45C 1.4200
C44C H44C 0.9500
C45C H45C 0.9500
C46C C54C 1.423(15)
C46C H46E 0.9900
C46C H46F 0.9900
C51C O55C 1.4200
C51C C52C 1.4200
C52C C53C 1.4200
C52C H52C 0.9500
C53C C54C 1.4200
C53C H53C 0.9500
C54C O55C 1.4200
N11D C12D 1.3900
N11D C16D 1.3900
C12D C13D 1.3900
C12D H12D 0.9500
C13D C14D 1.3900
C13D H13D 0.9500
C14D C15D 1.3900
C14D H14D 0.9500
C15D C16D 1.3900
C15D H15D 0.9500
C16D C23D 1.386(9)
N21D C25D 1.4200
N21D N22D 1.4200
N21D C26D 1.456(15)
N22D C23D 1.4200
C23D C24D 1.4200
C24D C25D 1.4200
C24D H24D 0.9500
C25D H25D 0.9500
C26D C51D 1.434(15)
C26D H26G 0.9900
C26D H26H 0.9900
N31D C32D 1.3900
N31D C36D 1.3900
C32D C33D 1.3900
C32D H32D 0.9500
C33D C34D 1.3900
C33D H33D 0.9500
C34D C35D 1.3900
C34D H34D 0.9500
C35D C36D 1.3900
C35D H35D 0.9500
C36D C43D 1.423(10)
N41D C46D 1.411(16)
N41D C45D 1.4200
N41D N42D 1.4200
N42D C43D 1.4200
C43D C44D 1.4200
C44D C45D 1.4200
C44D H44D 0.9500
C45D H45D 0.9500
C46D C54D 1.522(18)
C46D H46G 0.9900
C46D H46H 0.9900
C51D C52D 1.4200
C51D O55D 1.4200
C52D C53D 1.4200
C52D H52D 0.9500
C53D C54D 1.4200
C53D H53D 0.9500
C54D O55D 1.4200
N11E C12E 1.3900
N11E C16E 1.3900
C12E C13E 1.3900
C12E H12E 0.9500
C13E C14E 1.3900
C13E H13E 0.9500
C14E C15E 1.3900
C14E H14E 0.9500
C15E C16E 1.3900
C15E H15E 0.9500
C16E C23E 1.413(9)
N21E C26E 1.375(15)
N21E C25E 1.4200
N21E N22E 1.4200
N22E C23E 1.4200
C23E C24E 1.4200
C24E C25E 1.4200
C24E H24E 0.9500
C25E H25E 0.9500
C26E C51E 1.465(14)
C26E H26I 0.9900
C26E H26J 0.9900
N31E C32E 1.3900
N31E C36E 1.3900
C32E C33E 1.3900
C32E H32E 0.9500
C33E C34E 1.3900
C33E H33E 0.9500
C34E C35E 1.3900
C34E H34E 0.9500
C35E C36E 1.3900
C35E H35E 0.9500
C36E C43E 1.417(9)
N41E C46E 1.400(14)
N41E N42E 1.4200
N41E C45E 1.4200
N42E C43E 1.4200
C43E C44E 1.4200
C44E C45E 1.4200
C44E H44E 0.9500
C45E H45E 0.9500
C46E C54E 1.405(15)
C46E H46I 0.9900
C46E H46J 0.9900
C51E C52E 1.4200
C51E O55E 1.4200
C52E C53E 1.4200
C52E H52E 0.9500
C53E C54E 1.4200
C53E H53E 0.9500
C54E O55E 1.4200
N11F C12F 1.3900
N11F C16F 1.3900
C12F C13F 1.3900
C12F H12F 0.9500
C13F C14F 1.3900
C13F H13F 0.9500
C14F C15F 1.3900
C14F H14F 0.9500
C15F C16F 1.3900
C15F H15F 0.9500
C16F C23F 1.330(9)
N21F N22F 1.4200
N21F C25F 1.4200
N21F C26F 1.438(15)
N22F C23F 1.4200
C23F C24F 1.4200
C24F C25F 1.4200
C24F H24F 0.9500
C25F H25F 0.9500
C26F C51F 1.380(15)
C26F H26K 0.9900
C26F H26L 0.9900
N31F C32F 1.3900
N31F C36F 1.3900
C32F C33F 1.3900
C32F H32F 0.9500
C33F C34F 1.3900
C33F H33F 0.9500
C34F C35F 1.3900
C34F H34F 0.9500
C35F C36F 1.3900
C35F H35F 0.9500
C36F C43F 1.373(10)
N41F N42F 1.4200
N41F C45F 1.4200
N41F C46F 1.444(16)
N42F C43F 1.4200
C43F C44F 1.4200
C44F C45F 1.4200
C44F H44F 0.9500
C45F H45F 0.9500
C46F C54F 1.447(15)
C46F H46K 0.9900
C46F H46L 0.9900
C51F C52F 1.4200
C51F O55F 1.4200
C52F C53F 1.4200
C52F H52F 0.9500
C53F C54F 1.4200
C53F H53F 0.9500
C54F O55F 1.4200
N11G C12G 1.3900
N11G C16G 1.3900
C12G C13G 1.3900
C12G H12G 0.9500
C13G C14G 1.3900
C13G H13G 0.9500
C14G C15G 1.3900
C14G H14G 0.9500
C15G C16G 1.3900
C15G H15G 0.9500
C16G C23G 1.350(8)
N21G C26G 1.369(13)
N21G N22G 1.4200
N21G C25G 1.4200
N22G C23G 1.4200
C23G C24G 1.4200
C24G C25G 1.4200
C24G H24G 0.9500
C25G H25G 0.9500
C26G C51G 1.474(14)
C26G H26M 0.9900
C26G H26N 0.9900
N31G C32G 1.3900
N31G C36G 1.3900
C32G C33G 1.3900
C32G H32G 0.9500
C33G C34G 1.3900
C33G H33G 0.9500
C34G C35G 1.3900
C34G H34G 0.9500
C35G C36G 1.3900
C35G H35G 0.9500
C36G C43G 1.372(9)
N41G C46G 1.373(15)
N41G C45G 1.4200
N41G N42G 1.4200
N42G C43G 1.4200
C43G C44G 1.4200
C44G C45G 1.4200
C44G H44G 0.9500
C45G H45G 0.9500
C46G C54G 1.441(13)
C46G H46M 0.9900
C46G H46N 0.9900
C51G C52G 1.4200
C51G O55G 1.4200
C52G C53G 1.4200
C52G H52G 0.9500
C53G C54G 1.4200
C53G H53G 0.9500
C54G O55G 1.4200
N11H C12H 1.3900
N11H C16H 1.3900
C12H C13H 1.3900
C12H H12H 0.9500
C13H C14H 1.3900
C13H H13H 0.9500
C14H C15H 1.3900
C14H H14H 0.9500
C15H C16H 1.3900
C15H H15H 0.9500
C16H C23H 1.419(10)
N21H C26H 1.369(16)
N21H N22H 1.4200
N21H C25H 1.4200
N22H C23H 1.4200
C23H C24H 1.4200
C24H C25H 1.4200
C24H H24H 0.9500
C25H H25H 0.9500
C26H C51H 1.493(14)
C26H H26O 0.9900
C26H H26P 0.9900
N31H C32H 1.3900
N31H C36H 1.3900
C32H C33H 1.3900
C32H H32H 0.9500
C33H C34H 1.3900
C33H H33H 0.9500
C34H C35H 1.3900
C34H H34H 0.9500
C35H C36H 1.3900
C35H H35H 0.9500
C36H C43H 1.356(8)
N41H C45H 1.4200
N41H N42H 1.4200
N41H C46H 1.436(14)
N42H C43H 1.4200
C43H C44H 1.4200
C44H C45H 1.4200
C44H H44H 0.9500
C45H H45H 0.9500
C46H C54H 1.477(16)
C46H H46O 0.9900
C46H H46P 0.9900
C51H C52H 1.4200
C51H O55H 1.4200
C52H C53H 1.4200
C52H H52H 0.9500
C53H C54H 1.4200
C53H H53H 0.9500
C54H O55H 1.4200
N11I C12I 1.3900
N11I C16I 1.3900
C12I C13I 1.3900
C12I H12I 0.9500
C13I C14I 1.3900
C13I H13I 0.9500
C14I C15I 1.3900
C14I H14I 0.9500
C15I C16I 1.3900
C15I H15I 0.9500
C16I C23I 1.351(8)
N21I C26I 1.357(14)
N21I C25I 1.4200
N21I N22I 1.4200
N22I C23I 1.4200
C23I C24I 1.4200
C24I C25I 1.4200
C24I H24I 0.9500
C25I H25I 0.9500
C26I C51I 1.456(14)
C26I H26Q 0.9900
C26I H26R 0.9900
N31I C32I 1.3900
N31I C36I 1.3900
C32I C33I 1.3900
C32I H32I 0.9500
C33I C34I 1.3900
C33I H33I 0.9500
C34I C35I 1.3900
C34I H34I 0.9500
C35I C36I 1.3900
C35I H35I 0.9500
C36I C43I 1.348(9)
N41I C46I 1.412(15)
N41I C45I 1.4200
N41I N42I 1.4200
N42I C43I 1.4200
C43I C44I 1.4200
C44I C45I 1.4200
C44I H44I 0.9500
C45I H45I 0.9500
C46I C54I 1.489(15)
C46I H46Q 0.9900
C46I H46R 0.9900
C51I O55I 1.4200
C51I C52I 1.4200
C52I C53I 1.4200
C52I H52I 0.9500
C53I C54I 1.4200
C53I H53I 0.9500
C54I O55I 1.4200
N11J C12J 1.3900
N11J C16J 1.3900
C12J C13J 1.3900
C12J H12J 0.9500
C13J C14J 1.3900
C13J H13J 0.9500
C14J C15J 1.3900
C14J H14J 0.9500
C15J C16J 1.3900
C15J H15J 0.9500
C16J C23J 1.346(9)
N21J N22J 1.4200
N21J C25J 1.4200
N21J C26J 1.435(15)
N22J C23J 1.4200
C23J C24J 1.4200
C24J C25J 1.4200
C24J H24J 0.9500
C25J H25J 0.9500
C26J C51J 1.412(15)
C26J H26S 0.9900
C26J H26T 0.9900
N31J C32J 1.3900
N31J C36J 1.3900
C32J C33J 1.3900
C32J H32J 0.9500
C33J C34J 1.3900
C33J H33J 0.9500
C34J C35J 1.3900
C34J H34J 0.9500
C35J C36J 1.3900
C35J H35J 0.9500
C36J C43J 1.360(9)
N41J C45J 1.4200
N41J N42J 1.4200
N41J C46J 1.502(15)
N42J C43J 1.4200
C43J C44J 1.4200
C44J C45J 1.4200
C44J H44J 0.9500
C45J H45J 0.9500
C46J C54J 1.481(18)
C46J H46S 0.9900
C46J H46T 0.9900
C51J C52J 1.4200
C51J O55J 1.4200
C52J C53J 1.4200
C52J H52J 0.9500
C53J C54J 1.4200
C53J H53J 0.9500
C54J O55J 1.4200
N11K C12K 1.3900
N11K C16K 1.3900
C12K C13K 1.3900
C12K H12K 0.9500
C13K C14K 1.3900
C13K H13K 0.9500
C14K C15K 1.3900
C14K H14K 0.9500
C15K C16K 1.3900
C15K H15K 0.9500
C16K C23K 1.362(9)
N21K N22K 1.4200
N21K C25K 1.4200
N21K C26K 1.461(15)
N22K C23K 1.4200
C23K C24K 1.4200
C24K C25K 1.4200
C24K H24K 0.9500
C25K H25K 0.9500
C26K C51K 1.399(13)
C26K H26U 0.9900
C26K H26V 0.9900
N31K C32K 1.3900
N31K C36K 1.3900
C32K C33K 1.3900
C32K H32K 0.9500
C33K C34K 1.3900
C33K H33K 0.9500
C34K C35K 1.3900
C34K H34K 0.9500
C35K C36K 1.3900
C35K H35K 0.9500
C36K C43K 1.345(9)
N41K C46K 1.414(13)
N41K C45K 1.4200
N41K N42K 1.4200
N42K C43K 1.4200
C43K C44K 1.4200
C44K C45K 1.4200
C44K H44K 0.9500
C45K H45K 0.9500
C46K C54K 1.489(14)
C46K H46U 0.9900
C46K H46V 0.9900
C51K C52K 1.4200
C51K O55K 1.4200
C52K C53K 1.4200
C52K H52K 0.9500
C53K C54K 1.4200
C53K H53K 0.9500
C54K O55K 1.4200
N11L C12L 1.3900
N11L C16L 1.3900
C12L C13L 1.3900
C12L H12L 0.9500
C13L C14L 1.3900
C13L H13L 0.9500
C14L C15L 1.3900
C14L H14L 0.9500
C15L C16L 1.3900
C15L H15L 0.9500
C16L C23L 1.359(8)
N21L N22L 1.4200
N21L C25L 1.4200
N21L C26L 1.442(14)
N22L C23L 1.4200
C23L C24L 1.4200
C24L C25L 1.4200
C24L H24L 0.9500
C25L H25L 0.9500
C26L C51L 1.418(14)
C26L H26W 0.9900
C26L H26$ 0.9900
N31L C32L 1.3900
N31L C36L 1.3900
C32L C33L 1.3900
C32L H32L 0.9500
C33L C34L 1.3900
C33L H33L 0.9500
C34L C35L 1.3900
C34L H34L 0.9500
C35L C36L 1.3900
C35L H35L 0.9500
C36L C43L 1.338(8)
N41L N42L 1.4200
N41L C45L 1.4200
N41L C46L 1.475(15)
N42L C43L 1.4200
C43L C44L 1.4200
C44L C45L 1.4200
C44L H44L 0.9500
C45L H45L 0.9500
C46L C54L 1.502(14)
C46L H46W 0.9900
C46L H46$ 0.9900
C51L C52L 1.4200
C51L O55L 1.4200
C52L C53L 1.4200
C52L H52L 0.9500
C53L C54L 1.4200
C53L H53L 0.9500
C54L O55L 1.4200
Zn9 N22M 2.094(7)
Zn9 N31Q 2.119(8)
Zn9 N22R 2.155(7)
Zn9 N11M 2.187(7)
Zn9 N11R 2.203(7)
Zn9 N42Q 2.211(9)
Zn10 N11T 2.126(7)
Zn10 N11N 2.131(7)
Zn10 N22T 2.154(7)
Zn10 N42M 2.156(7)
Zn10 N31M 2.195(6)
Zn10 N22N 2.218(7)
Zn11 N22U 2.120(7)
Zn11 N11U 2.140(6)
Zn11 N22P 2.141(7)
Zn11 N11P 2.158(6)
Zn11 N42N 2.192(7)
Zn11 N31N 2.200(6)
Zn12 N42P 2.102(7)
Zn12 N22V 2.158(8)
Zn12 N11Q 2.164(9)
Zn12 N11V 2.173(8)
Zn12 N31P 2.187(8)
Zn12 N22Q 2.187(9)
Zn13 N42R 2.122(7)
Zn13 N31R 2.137(6)
Zn13 N22W 2.143(7)
Zn13 N31Z 2.157(7)
Zn13 N11W 2.172(7)
Zn13 N42Z 2.221(8)
Zn14 N11X 2.121(7)
Zn14 N42W 2.153(7)
Zn14 N42T 2.154(7)
Zn14 N31T 2.165(8)
Zn14 N31W 2.197(8)
Zn14 N22X 2.230(8)
Zn15 N31U 2.135(8)
Zn15 N42X 2.144(8)
Zn15 N42U 2.149(7)
Zn15 N11Y 2.161(7)
Zn15 N31X 2.179(7)
Zn15 N22Y 2.189(7)
Zn16 N31V 2.119(7)
Zn16 N31Y 2.155(6)
Zn16 N11Z 2.155(9)
Zn16 N42V 2.155(7)
Zn16 N42Y 2.182(7)
Zn16 N22Z 2.225(8)
N11M C12M 1.3900
N11M C16M 1.3900
C12M C13M 1.3900
C12M H12M 0.9500
C13M C14M 1.3900
C13M H13M 0.9500
C14M C15M 1.3900
C14M H14M 0.9500
C15M C16M 1.3900
C15M H15M 0.9500
C16M C23M 1.389(10)
N21M C26M 1.388(16)
N21M N22M 1.4200
N21M C25M 1.4200
N22M C23M 1.4200
C23M C24M 1.4200
C24M C25M 1.4200
C24M H24M 0.9500
C25M H25M 0.9500
C26M C51M 1.431(15)
C26M H26$ 0.9900
C26M H26 0.9900
N31M C32M 1.3900
N31M C36M 1.3900
C32M C33M 1.3900
C32M H32M 0.9500
C33M C34M 1.3900
C33M H33M 0.9500
C34M C35M 1.3900
C34M H34M 0.9500
C35M C36M 1.3900
C35M H35M 0.9500
C36M C43M 1.397(9)
N41M C46M 1.387(15)
N41M N42M 1.4200
N41M C45M 1.4200
N42M C43M 1.4200
C43M C44M 1.4200
C44M C45M 1.4200
C44M H44M 0.9500
C45M H45M 0.9500
C46M C54M 1.509(15)
C46M H46$ 0.9900
C46M H46 0.9900
C51M C52M 1.4200
C51M O55M 1.4200
C52M C53M 1.4200
C52M H52M 0.9500
C53M C54M 1.4200
C53M H53M 0.9500
C54M O55M 1.4200
N11N C12N 1.3900
N11N C16N 1.3900
C12N C13N 1.3900
C12N H12N 0.9500
C13N C14N 1.3900
C13N H13N 0.9500
C14N C15N 1.3900
C14N H14N 0.9500
C15N C16N 1.3900
C15N H15N 0.9500
C16N C23N 1.377(9)
N21N C26N 1.408(15)
N21N C25N 1.4200
N21N N22N 1.4200
N22N C23N 1.4200
C23N C24N 1.4200
C24N C25N 1.4200
C24N H24N 0.9500
C25N H25N 0.9500
C26N C51N 1.440(15)
C26N H26$ 0.9900
C26N H26 0.9900
N31N C32N 1.3900
N31N C36N 1.3900
C32N C33N 1.3900
C32N H32N 0.9500
C33N C34N 1.3900
C33N H33N 0.9500
C34N C35N 1.3900
C34N H34N 0.9500
C35N C36N 1.3900
C35N H35N 0.9500
C36N C43N 1.364(8)
N41N C45N 1.4200
N41N N42N 1.4200
N41N C46N 1.444(14)
N42N C43N 1.4200
C43N C44N 1.4200
C44N C45N 1.4200
C44N H44N 0.9500
C45N H45N 0.9500
C46N C54N 1.442(13)
C46N H46$ 0.9900
C46N H46 0.9900
C51N O55N 1.4200
C51N C52N 1.4200
C52N C53N 1.4200
C52N H52N 0.9500
C53N C54N 1.4200
C53N H53N 0.9500
C54N O55N 1.4200
N11P C12P 1.3900
N11P C16P 1.3900
C12P C13P 1.3900
C12P H12P 0.9500
C13P C14P 1.3900
C13P H13P 0.9500
C14P C15P 1.3900
C14P H14P 0.9500
C15P C16P 1.3900
C15P H15P 0.9500
C16P C23P 1.376(9)
N21P C26P 1.411(14)
N21P N22P 1.4200
N21P C25P 1.4200
N22P C23P 1.4200
C23P C24P 1.4200
C24P C25P 1.4200
C24P H24P 0.9500
C25P H25P 0.9500
C26P C51P 1.497(15)
C26P H26$ 0.9900
C26P H26 0.9900
N31P C32P 1.3900
N31P C36P 1.3900
C32P C33P 1.3900
C32P H32P 0.9500
C33P C34P 1.3900
C33P H33P 0.9500
C34P C35P 1.3900
C34P H34P 0.9500
C35P C36P 1.3900
C35P H35P 0.9500
C36P C43P 1.375(10)
N41P C46P 1.387(16)
N41P N42P 1.4200
N41P C45P 1.4200
N42P C43P 1.4200
C43P C44P 1.4200
C44P C45P 1.4200
C44P H44P 0.9500
C45P H45P 0.9500
C46P C54P 1.501(14)
C46P H46$ 0.9900
C46P H46 0.9900
C51P O55P 1.4200
C51P C52P 1.4200
C52P C53P 1.4200
C52P H52P 0.9500
C53P C54P 1.4200
C53P H53P 0.9500
C54P O55P 1.4200
N11Q C12Q 1.3900
N11Q C16Q 1.3900
C12Q C13Q 1.3900
C12Q H12Q 0.9500
C13Q C14Q 1.3900
C13Q H13Q 0.9500
C14Q C15Q 1.3900
C14Q H14Q 0.9500
C15Q C16Q 1.3900
C15Q H15Q 0.9500
C16Q C23Q 1.325(12)
N21Q C26Q 1.327(17)
N21Q N22Q 1.4200
N21Q C25Q 1.4200
N22Q C23Q 1.4200
C23Q C24Q 1.4200
C24Q C25Q 1.4200
C24Q H24Q 0.9500
C25Q H25Q 0.9500
C26Q C51Q 1.50(2)
C26Q H26$ 0.9900
C26Q H26 0.9900
N31Q C32Q 1.3900
N31Q C36Q 1.3900
C32Q C33Q 1.3900
C32Q H32Q 0.9500
C33Q C34Q 1.3900
C33Q H33Q 0.9500
C34Q C35Q 1.3900
C34Q H34Q 0.9500
C35Q C36Q 1.3900
C35Q H35Q 0.9500
C36Q C43Q 1.328(11)
N41Q C46Q 1.402(17)
N41Q N42Q 1.4200
N41Q C45Q 1.4200
N42Q C43Q 1.4200
C43Q C44Q 1.4200
C44Q C45Q 1.4200
C44Q H44Q 0.9500
C45Q H45Q 0.9500
C46Q C54Q 1.464(17)
C46Q H46$ 0.9900
C46Q H46 0.9900
C51Q O55Q 1.4200
C51Q C52Q 1.4200
C52Q C53Q 1.4200
C52Q H52Q 0.9500
C53Q C54Q 1.4200
C53Q H53Q 0.9500
C54Q O55Q 1.4200
N11R C12R 1.3900
N11R C16R 1.3900
C12R C13R 1.3900
C12R H12R 0.9500
C13R C14R 1.3900
C13R H13R 0.9500
C14R C15R 1.3900
C14R H14R 0.9500
C15R C16R 1.3900
C15R H15R 0.9500
C16R C23R 1.354(9)
N21R C26R 1.411(15)
N21R C25R 1.4200
N21R N22R 1.4200
N22R C23R 1.4200
C23R C24R 1.4200
C24R C25R 1.4200
C24R H24R 0.9500
C25R H25R 0.9500
C26R C51R 1.404(15)
C26R H26$ 0.9900
C26R H26 0.9900
N31R C32R 1.3900
N31R C36R 1.3900
C32R C33R 1.3900
C32R H32R 0.9500
C33R C34R 1.3900
C33R H33R 0.9500
C34R C35R 1.3900
C34R H34R 0.9500
C35R C36R 1.3900
C35R H35R 0.9500
C36R C43R 1.373(9)
N41R C46R 1.321(14)
N41R C45R 1.4200
N41R N42R 1.4200
N42R C43R 1.4200
C43R C44R 1.4200
C44R C45R 1.4200
C44R H44R 0.9500
C45R H45R 0.9500
C46R C54R 1.474(14)
C46R H46$ 0.9900
C46R H46 0.9900
C51R C52R 1.4200
C51R O55R 1.4200
C52R C53R 1.4200
C52R H52R 0.9500
C53R C54R 1.4200
C53R H53R 0.9500
C54R O55R 1.4200
N11T C12T 1.3900
N11T C16T 1.3900
C12T C13T 1.3900
C12T H12T 0.9500
C13T C14T 1.3900
C13T H13T 0.9500
C14T C15T 1.3900
C14T H14T 0.9500
C15T C16T 1.3900
C15T H15T 0.9500
C16T C23T 1.323(9)
N21T C26T 1.362(15)
N21T N22T 1.4200
N21T C25T 1.4200
N22T C23T 1.4200
C23T C24T 1.4200
C24T C25T 1.4200
C24T H24T 0.9500
C25T H25T 0.9500
C26T C51T 1.414(15)
C26T H26$ 0.9900
C26T H26 0.9900
N31T C32T 1.3900
N31T C36T 1.3900
C32T C33T 1.3900
C32T H32T 0.9500
C33T C34T 1.3900
C33T H33T 0.9500
C34T C35T 1.3900
C34T H34T 0.9500
C35T C36T 1.3900
C35T H35T 0.9500
C36T C43T 1.411(10)
N41T C45T 1.4200
N41T N42T 1.4200
N41T C46T 1.428(16)
N42T C43T 1.4200
C43T C44T 1.4200
C44T C45T 1.4200
C44T H44T 0.9500
C45T H45T 0.9500
C46T C54T 1.509(15)
C46T H46$ 0.9900
C46T H46 0.9900
C51T C52T 1.4200
C51T O55T 1.4200
C52T C53T 1.4200
C52T H52T 0.9500
C53T C54T 1.4200
C53T H53T 0.9500
C54T O55T 1.4200
N11U C12U 1.3900
N11U C16U 1.3900
C12U C13U 1.3900
C12U H12U 0.9500
C13U C14U 1.3900
C13U H13U 0.9500
C14U C15U 1.3900
C14U H14U 0.9500
C15U C16U 1.3900
C15U H15U 0.9500
C16U C23U 1.341(9)
N21U C26U 1.371(13)
N21U N22U 1.4200
N21U C25U 1.4200
N22U C23U 1.4200
C23U C24U 1.4200
C24U C25U 1.4200
C24U H24U 0.9500
C25U H25U 0.9500
C26U C51U 1.439(15)
C26U H26$ 0.9900
C26U H26 0.9900
N31U C32U 1.3900
N31U C36U 1.3900
C32U C33U 1.3900
C32U H32U 0.9500
C33U C34U 1.3900
C33U H33U 0.9500
C34U C35U 1.3900
C34U H34U 0.9500
C35U C36U 1.3900
C35U H35U 0.9500
C36U C43U 1.393(10)
N41U C46U 1.375(16)
N41U C45U 1.4200
N41U N42U 1.4200
N42U C43U 1.4200
C43U C44U 1.4200
C44U C45U 1.4200
C44U H44U 0.9500
C45U H45U 0.9500
C46U C54U 1.399(14)
C46U H46$ 0.9900
C46U H46 0.9900
C51U C52U 1.4200
C51U O55U 1.4200
C52U C53U 1.4200
C52U H52U 0.9500
C53U C54U 1.4200
C53U H53U 0.9500
C54U O55U 1.4200
N11V C12V 1.3900
N11V C16V 1.3900
C12V C13V 1.3900
C12V H12V 0.9500
C13V C14V 1.3900
C13V H13V 0.9500
C14V C15V 1.3900
C14V H14V 0.9500
C15V C16V 1.3900
C15V H15V 0.9500
C16V C23V 1.335(10)
N21V N22V 1.4200
N21V C25V 1.4200
N21V C26V 1.447(18)
N22V C23V 1.4200
C23V C24V 1.4200
C24V C25V 1.4200
C24V H24V 0.9500
C25V H25V 0.9500
C26V C51V 1.581(16)
C26V H26$ 0.9900
C26V H26 0.9900
N31V C32V 1.3900
N31V C36V 1.3900
C32V C33V 1.3900
C32V H32V 0.9500
C33V C34V 1.3900
C33V H33V 0.9500
C34V C35V 1.3900
C34V H34V 0.9500
C35V C36V 1.3900
C35V H35V 0.9500
C36V C43V 1.430(10)
N41V C46V 1.358(14)
N41V N42V 1.4200
N41V C45V 1.4200
N42V C43V 1.4200
C43V C44V 1.4200
C44V C45V 1.4200
C44V H44V 0.9500
C45V H45V 0.9500
C46V C54V 1.472(15)
C46V H46$ 0.9900
C46V H46 0.9900
C51V O55V 1.4200
C51V C52V 1.4200
C52V C53V 1.4200
C52V H52V 0.9500
C53V C54V 1.4200
C53V H53V 0.9500
C54V O55V 1.4200
N11W C12W 1.3900
N11W C16W 1.3900
C12W C13W 1.3900
C12W H12W 0.9500
C13W C14W 1.3900
C13W H13W 0.9500
C14W C15W 1.3900
C14W H14W 0.9500
C15W C16W 1.3900
C15W H15W 0.9500
C16W C23W 1.377(10)
N21W C26W 1.406(15)
N21W N22W 1.4200
N21W C25W 1.4200
N22W C23W 1.4200
C23W C24W 1.4200
C24W C25W 1.4200
C24W H24W 0.9500
C25W H25W 0.9500
C26W C51W 1.440(16)
C26W H26$ 0.9900
C26W H26 0.9900
N31W C32W 1.3900
N31W C36W 1.3900
C32W C33W 1.3900
C32W H32W 0.9500
C33W C34W 1.3900
C33W H33W 0.9500
C34W C35W 1.3900
C34W H34W 0.9500
C35W C36W 1.3900
C35W H35W 0.9500
C36W C43W 1.367(11)
N41W C45W 1.4200
N41W N42W 1.4200
N41W C46W 1.442(16)
N42W C43W 1.4200
C43W C44W 1.4200
C44W C45W 1.4200
C44W H44W 0.9500
C45W H45W 0.9500
C46W C54W 1.439(15)
C46W H46$ 0.9900
C46W H46 0.9900
C51W C52W 1.4200
C51W O55W 1.4200
C52W C53W 1.4200
C52W H52W 0.9500
C53W C54W 1.4200
C53W H53W 0.9500
C54W O55W 1.4200
N11X C12X 1.3900
N11X C16X 1.3900
C12X C13X 1.3900
C12X H12X 0.9500
C13X C14X 1.3900
C13X H13X 0.9500
C14X C15X 1.3900
C14X H14X 0.9500
C15X C16X 1.3900
C15X H15X 0.9500
C16X C23X 1.361(10)
N21X C26X 1.396(16)
N21X N22X 1.4200
N21X C25X 1.4200
N22X C23X 1.4200
C23X C24X 1.4200
C24X C25X 1.4200
C24X H24X 0.9500
C25X H25X 0.9500
C26X C51X 1.438(17)
C26X H26$ 0.9900
C26X H26 0.9900
N31X C32X 1.3900
N31X C36X 1.3900
C32X C33X 1.3900
C32X H32X 0.9500
C33X C34X 1.3900
C33X H33X 0.9500
C34X C35X 1.3900
C34X H34X 0.9500
C35X C36X 1.3900
C35X H35X 0.9500
C36X C43X 1.362(10)
N41X C45X 1.4200
N41X N42X 1.4200
N41X C46X 1.430(16)
N42X C43X 1.4200
C43X C44X 1.4200
C44X C45X 1.4200
C44X H44X 0.9500
C45X H45X 0.9500
C46X C54X 1.458(16)
C46X H46$ 0.9900
C46X H46 0.9900
C51X C52X 1.4200
C51X O55X 1.4200
C52X C53X 1.4200
C52X H52X 0.9500
C53X C54X 1.4200
C53X H53X 0.9500
C54X O55X 1.4200
N11Y C12Y 1.3900
N11Y C16Y 1.3900
C12Y C13Y 1.3900
C12Y H12Y 0.9500
C13Y C14Y 1.3900
C13Y H13Y 0.9500
C14Y C15Y 1.3900
C14Y H14Y 0.9500
C15Y C16Y 1.3900
C15Y H15Y 0.9500
C16Y C23Y 1.411(10)
N21Y C26Y 1.374(15)
N21Y C25Y 1.4200
N21Y N22Y 1.4200
N22Y C23Y 1.4200
C23Y C24Y 1.4200
C24Y C25Y 1.4200
C24Y H24Y 0.9500
C25Y H25Y 0.9500
C26Y C51Y 1.426(14)
C26Y H26$ 0.9900
C26Y H26 0.9900
N31Y C36Y 1.3900
N31Y C32Y 1.3900
C32Y C33Y 1.3900
C32Y H32Y 0.9500
C33Y C34Y 1.3900
C33Y H33Y 0.9500
C34Y C35Y 1.3900
C34Y H34Y 0.9500
C35Y C36Y 1.3900
C35Y H35Y 0.9500
C36Y C43Y 1.371(9)
N41Y N42Y 1.4200
N41Y C45Y 1.4200
N41Y C46Y 1.465(14)
N42Y C43Y 1.4200
C43Y C44Y 1.4200
C44Y C45Y 1.4200
C44Y H44Y 0.9500
C45Y H45Y 0.9500
C46Y C54Y 1.403(16)
C46Y H46$ 0.9900
C46Y H46 0.9900
C51Y O55Y 1.4200
C51Y C52Y 1.4200
C52Y C53Y 1.4200
C52Y H52Y 0.9500
C53Y C54Y 1.4200
C53Y H53Y 0.9500
C54Y O55Y 1.4200
N11Z C12Z 1.3900
N11Z C16Z 1.3900
C12Z C13Z 1.3900
C12Z H12Z 0.9500
C13Z C14Z 1.3900
C13Z H13Z 0.9500
C14Z C15Z 1.3900
C14Z H14Z 0.9500
C15Z C16Z 1.3900
C15Z H15Z 0.9500
C16Z C23Z 1.355(10)
N21Z C26Z 1.418(17)
N21Z C25Z 1.4200
N21Z N22Z 1.4200
N22Z C23Z 1.4200
C23Z C24Z 1.4200
C24Z C25Z 1.4200
C24Z H24Z 0.9500
C25Z H25Z 0.9500
C26Z C51Z 1.351(15)
C26Z H26$ 0.9900
C26Z H26 0.9900
N31Z C32Z 1.3900
N31Z C36Z 1.3900
C32Z C33Z 1.3900
C32Z H32Z 0.9500
C33Z C34Z 1.3900
C33Z H33Z 0.9500
C34Z C35Z 1.3900
C34Z H34Z 0.9500
C35Z C36Z 1.3900
C35Z H35Z 0.9500
C36Z C43Z 1.398(9)
N41Z C45Z 1.4200
N41Z N42Z 1.4200
N41Z C46Z 1.427(15)
N42Z C43Z 1.4200
C43Z C44Z 1.4200
C44Z C45Z 1.4200
C44Z H44Z 0.9500
C45Z H45Z 0.9500
C46Z C54Z 1.508(15)
C46Z H46$ 0.9900
C46Z H46 0.9900
C51Z O55Z 1.4200
C51Z C52Z 1.4200
C52Z C53Z 1.4200
C52Z H52Z 0.9500
C53Z C54Z 1.4200
C53Z H53Z 0.9500
C54Z O55Z 1.4200
Cl1A O14A 1.398(11)
Cl1A O11A 1.406(9)
Cl1A O12A 1.438(8)
Cl1A O13A 1.484(10)
Cl1B O13B 1.379(10)
Cl1B O12B 1.390(9)
Cl1B O11B 1.447(8)
Cl1B O14B 1.527(10)
Cl1C O14C 1.412(8)
Cl1C O12C 1.434(8)
Cl1C O11C 1.439(8)
Cl1C O13C 1.463(8)
Cl1D O12D 1.426(10)
Cl1D O13D 1.431(8)
Cl1D O14D 1.433(9)
Cl1D O11D 1.439(9)
Cl1E O11E 1.420(8)
Cl1E O13E 1.441(9)
Cl1E O12E 1.444(8)
Cl1E O14E 1.452(8)
Cl1F O12F 1.409(8)
Cl1F O14F 1.425(8)
Cl1F O13F 1.431(8)
Cl1F O11F 1.444(9)
Cl1G O13G 1.431(8)
Cl1G O11G 1.439(8)
Cl1G O14G 1.452(9)
Cl1G O12G 1.456(9)
Cl1H O13H 1.423(8)
Cl1H O14H 1.435(8)
Cl1H O12H 1.442(8)
Cl1H O11H 1.464(9)
Cl1I O14I 1.397(11)
Cl1I O11I 1.409(10)
Cl1I O12I 1.419(12)
Cl1I O13I 1.426(9)
Cl1K O14K 1.420(9)
Cl1K O11K 1.421(9)
Cl1K O12K 1.426(10)
Cl1K O13K 1.444(9)
Cl1L O11L 1.420(9)
Cl1L O13L 1.422(9)
Cl1L O14L 1.435(9)
Cl1L O12L 1.447(10)
Cl1M O11M 1.426(8)
Cl1M O14M 1.438(8)
Cl1M O12M 1.443(9)
Cl1M O13M 1.446(9)
Cl1N O14N 1.428(8)
Cl1N O12N 1.428(9)
Cl1N O11N 1.436(8)
Cl1N O13N 1.449(8)
Cl1P O11P 1.380(12)
Cl1P O14P 1.400(11)
Cl1P O12P 1.437(12)
Cl1P O13P 1.467(10)
Cl1Q O11Q 1.425(11)
Cl1Q O13Q 1.435(11)
Cl1Q O14Q 1.443(10)
Cl1Q O12Q 1.458(12)
Cl1R O14R 1.393(12)
Cl1R O12R 1.401(10)
Cl1R O11R 1.410(10)
Cl1R O13R 1.480(12)
Cl1T O14T 1.456(11)
Cl1T O13T 1.463(12)
Cl1T O12T 1.470(11)
Cl1T O11T 1.482(12)
Cl1U O11U 1.429(9)
Cl1U O14U 1.435(8)
Cl1U O13U 1.451(9)
Cl1U O12U 1.473(9)
Cl1V O12V 1.395(9)
Cl1V O13V 1.442(8)
Cl1V O14V 1.447(9)
Cl1V O11V 1.454(8)
Cl1W O14W 1.409(10)
Cl1W O11W 1.415(11)
Cl1W O12W 1.421(10)
Cl1W O13W 1.464(11)
Cl1X O13X 1.411(9)
Cl1X O11X 1.462(8)
Cl1X O14X 1.466(9)
Cl1X O12X 1.473(10)
Cl1Y O14Y 1.347(12)
Cl1Y O13Y 1.407(10)
Cl1Y O11Y 1.418(11)
Cl1Y O12Y 1.520(12)
Cl1Z O13Z 1.427(12)
Cl1Z O14Z 1.428(12)
Cl1Z O12Z 1.452(11)
Cl1Z O11Z 1.493(13)
C11S N12S 1.39(2)
C11S H11A 0.9800
C11S H11B 0.9800
C11S H11C 0.9800
N12S O14S 1.175(17)
N12S O13S 1.315(19)
C21S N22S 1.513(18)
C21S H21A 0.9800
C21S H21B 0.9800
C21S H21C 0.9800
N22S O23S 1.189(14)
N22S O24S 1.235(13)
C31S N32S 1.69(2)
C31S H31A 0.9800
C31S H31B 0.9800
C31S H31C 0.9800
N32S O34S 1.181(16)
N32S O33S 1.280(18)
C41S N42S 1.382(17)
C41S H41A 0.9800
C41S H41B 0.9800
C41S H41C 0.9800
N42S O44S 1.210(13)
N42S O43S 1.271(15)
C51S N52S 1.46(2)
C51S H51A 0.9800
C51S H51B 0.9800
C51S H51C 0.9800
N52S O53S 1.216(17)
N52S O54S 1.227(18)

loop_
_geom_torsion_atom_site_label_1
_geom_torsion_atom_site_label_2
_geom_torsion_atom_site_label_3
_geom_torsion_atom_site_label_4
_geom_torsion
N22E Zn1 N11A C12A -84.8(5)
N31D Zn1 N11A C12A 7.3(6)
N22A Zn1 N11A C12A -178.1(6)
N11E Zn1 N11A C12A -155(5)
N42D Zn1 N11A C12A 86.0(6)
N22E Zn1 N11A C16A 100.4(5)
N31D Zn1 N11A C16A -167.4(5)
N22A Zn1 N11A C16A 7.2(5)
N11E Zn1 N11A C16A 31(5)
N42D Zn1 N11A C16A -88.8(5)
C16A N11A C12A C13A 0.0
Zn1 N11A C12A C13A -174.5(6)
N11A C12A C13A C14A 0.0
C12A C13A C14A C15A 0.0
C13A C14A C15A C16A 0.0
C14A C15A C16A N11A 0.0
C14A C15A C16A C23A 179.2(10)
C12A N11A C16A C15A 0.0
Zn1 N11A C16A C15A 175.1(6)
C12A N11A C16A C23A -179.3(9)
Zn1 N11A C16A C23A -4.2(8)
C26A N21A N22A C23A 168.9(11)
C25A N21A N22A C23A 0.0
C26A N21A N22A Zn1 -27.4(13)
C25A N21A N22A Zn1 163.7(9)
N22E Zn1 N22A C23A -108.2(5)
N31D Zn1 N22A C23A 27(3)
N11A Zn1 N22A C23A -8.7(5)
N11E Zn1 N22A C23A 173.1(5)
N42D Zn1 N22A C23A 80.8(5)
N22E Zn1 N22A N21A 88.5(8)
N31D Zn1 N22A N21A -137(2)
N11A Zn1 N22A N21A -172.1(8)
N11E Zn1 N22A N21A 9.7(8)
N42D Zn1 N22A N21A -82.6(8)
C15A C16A C23A N22A 176.8(6)
N11A C16A C23A N22A -3.9(10)
C15A C16A C23A C24A -5.0(13)
N11A C16A C23A C24A 174.2(7)
N21A N22A C23A C16A 178.6(10)
Zn1 N22A C23A C16A 9.8(9)
N21A N22A C23A C24A 0.0
Zn1 N22A C23A C24A -168.7(6)
C16A C23A C24A C25A -178.3(12)
N22A C23A C24A C25A 0.0
C23A C24A C25A N21A 0.0
C26A N21A C25A C24A -168.2(12)
N22A N21A C25A C24A 0.0
C25A N21A C26A C51A 84.0(13)
N22A N21A C26A C51A -82.6(12)
N11B Zn2 N31A C32A 84.1(6)
N42A Zn2 N31A C32A 177.0(6)
N22F Zn2 N31A C32A -89.7(6)
N11F Zn2 N31A C32A -128(4)
N22B Zn2 N31A C32A 9.6(6)
N11B Zn2 N31A C36A -89.4(5)
N42A Zn2 N31A C36A 3.5(5)
N22F Zn2 N31A C36A 96.8(5)
N11F Zn2 N31A C36A 58(4)
N22B Zn2 N31A C36A -164.0(5)
C36A N31A C32A C33A 0.0
Zn2 N31A C32A C33A -173.3(7)
N31A C32A C33A C34A 0.0
C32A C33A C34A C35A 0.0
C33A C34A C35A C36A 0.0
C34A C35A C36A C43A -179.2(10)
C34A C35A C36A N31A 0.0
C32A N31A C36A C43A 179.3(10)
Zn2 N31A C36A C43A -6.9(8)
C32A N31A C36A C35A 0.0
Zn2 N31A C36A C35A 173.9(6)
C46A N41A N42A C43A 178.2(12)
C45A N41A N42A C43A 0.0
C46A N41A N42A Zn2 5.6(14)
C45A N41A N42A Zn2 -172.6(9)
N11B Zn2 N42A N41A -96.8(8)
N22F Zn2 N42A N41A 74.3(8)
N11F Zn2 N42A N41A -3.8(8)
N31A Zn2 N42A N41A 172.3(8)
N22B Zn2 N42A N41A -128.2(13)
N11B Zn2 N42A C43A 91.1(5)
N22F Zn2 N42A C43A -97.9(5)
N11F Zn2 N42A C43A -176.0(5)
N31A Zn2 N42A C43A 0.1(5)
N22B Zn2 N42A C43A 59.6(15)
C35A C36A C43A C44A 9.0(15)
N31A C36A C43A C44A -170.3(8)
C35A C36A C43A N42A -173.8(6)
N31A C36A C43A N42A 7.0(10)
N41A N42A C43A C36A -178.0(10)
Zn2 N42A C43A C36A -3.7(9)
N41A N42A C43A C44A 0.0
Zn2 N42A C43A C44A 174.3(7)
C36A C43A C44A C45A 177.4(13)
N42A C43A C44A C45A 0.0
C46A N41A C45A C44A -178.2(12)
N42A N41A C45A C44A 0.0
C43A C44A C45A N41A 0.0
C45A N41A C46A C54A 94.1(13)
N42A N41A C46A C54A -83.7(15)
N21A C26A C51A O55A 138.0(9)
N21A C26A C51A C52A -37.2(18)
C26A C51A C52A C53A 175.4(15)
O55A C51A C52A C53A 0.0
C51A C52A C53A C54A 0.0
C52A C53A C54A O55A 0.0
C52A C53A C54A C46A 176.8(14)
N41A C46A C54A C53A -7.4(19)
N41A C46A C54A O55A 169.2(9)
C26A C51A O55A C54A -176.6(11)
C52A C51A O55A C54A 0.0
C53A C54A O55A C51A 0.0
C46A C54A O55A C51A -177.5(11)
N42A Zn2 N11B C12B 9.6(5)
N22F Zn2 N11B C12B -124.3(16)
N11F Zn2 N11B C12B -92.1(5)
N31A Zn2 N11B C12B 85.4(5)
N22B Zn2 N11B C12B -178.2(5)
N42A Zn2 N11B C16B -171.8(5)
N22F Zn2 N11B C16B 54.2(17)
N11F Zn2 N11B C16B 86.4(5)
N31A Zn2 N11B C16B -96.1(5)
N22B Zn2 N11B C16B 0.4(4)
C16B N11B C12B C13B 0.0
Zn2 N11B C12B C13B 178.5(6)
N11B C12B C13B C14B 0.0
C12B C13B C14B C15B 0.0
C13B C14B C15B C16B 0.0
C14B C15B C16B C23B -176.5(9)
C14B C15B C16B N11B 0.0
C12B N11B C16B C23B 176.7(9)
Zn2 N11B C16B C23B -1.9(8)
C12B N11B C16B C15B 0.0
Zn2 N11B C16B C15B -178.6(6)
C26B N21B N22B C23B -174.2(11)
C25B N21B N22B C23B 0.0
C26B N21B N22B Zn2 14.3(13)
C25B N21B N22B Zn2 -171.4(8)
N11B Zn2 N22B C23B 1.1(5)
N42A Zn2 N22B C23B 33.8(16)
N22F Zn2 N22B C23B -168.8(5)
N11F Zn2 N22B C23B -92.1(5)
N31A Zn2 N22B C23B 91.0(5)
N11B Zn2 N22B N21B 172.2(8)
N42A Zn2 N22B N21B -155.1(12)
N22F Zn2 N22B N21B 2.3(8)
N11F Zn2 N22B N21B 79.0(8)
N31A Zn2 N22B N21B -97.9(8)
C15B C16B C23B C24B 4.6(13)
N11B C16B C23B C24B -172.0(7)
C15B C16B C23B N22B 179.5(5)
N11B C16B C23B N22B 2.9(10)
N21B N22B C23B C16B -176.2(10)
Zn2 N22B C23B C16B -2.5(9)
N21B N22B C23B C24B 0.0
Zn2 N22B C23B C24B 173.7(6)
C16B C23B C24B C25B 175.2(12)
N22B C23B C24B C25B 0.0
C26B N21B C25B C24B 174.2(11)
N22B N21B C25B C24B 0.0
C23B C24B C25B N21B 0.0
N22B N21B C26B C51B -134.4(9)
C25B N21B C26B C51B 52.4(14)
N22G Zn3 N31B C32B 14.4(5)
N22C Zn3 N31B C32B -125.4(17)
N11G Zn3 N31B C32B 90.5(5)
N11C Zn3 N31B C32B -91.1(5)
N42B Zn3 N31B C32B -178.5(5)
N22G Zn3 N31B C36B -159.2(4)
N22C Zn3 N31B C36B 61.1(18)
N11G Zn3 N31B C36B -83.1(4)
N11C Zn3 N31B C36B 95.3(4)
N42B Zn3 N31B C36B 7.9(4)
C36B N31B C32B C33B 0.0
Zn3 N31B C32B C33B -173.4(5)
N31B C32B C33B C34B 0.0
C32B C33B C34B C35B 0.0
C33B C34B C35B C36B 0.0
C34B C35B C36B C43B 178.8(9)
C34B C35B C36B N31B 0.0
C32B N31B C36B C43B -178.9(8)
Zn3 N31B C36B C43B -5.1(7)
C32B N31B C36B C35B 0.0
Zn3 N31B C36B C35B 173.8(5)
C46B N41B N42B C43B 168.9(10)
C45B N41B N42B C43B 0.0
C46B N41B N42B Zn3 -25.2(12)
C45B N41B N42B Zn3 165.9(8)
N22G Zn3 N42B N41B -127.9(11)
N22C Zn3 N42B N41B 14.5(8)
N11G Zn3 N42B N41B -87.9(7)
N31B Zn3 N42B N41B -174.8(8)
N11C Zn3 N42B N41B 91.4(8)
N22G Zn3 N42B C43B 37.8(12)
N22C Zn3 N42B C43B -179.8(5)
N11G Zn3 N42B C43B 77.8(5)
N31B Zn3 N42B C43B -9.2(4)
N11C Zn3 N42B C43B -103.0(5)
C35B C36B C43B N42B 177.2(5)
N31B C36B C43B N42B -3.9(9)
C35B C36B C43B C44B -1.8(12)
N31B C36B C43B C44B 177.1(6)
N41B N42B C43B C36B -179.2(9)
Zn3 N42B C43B C36B 10.4(8)
N41B N42B C43B C44B 0.0
Zn3 N42B C43B C44B -170.4(6)
C36B C43B C44B C45B 179.1(11)
N42B C43B C44B C45B 0.0
C43B C44B C45B N41B 0.0
C46B N41B C45B C44B -167.9(11)
N42B N41B C45B C44B 0.0
N42B N41B C46B C54B -84.7(12)
C45B N41B C46B C54B 81.7(13)
N21B C26B C51B O55B 92.6(12)
N21B C26B C51B C52B -87.1(13)
O55B C51B C52B C53B 0.0
C26B C51B C52B C53B 179.7(13)
C51B C52B C53B C54B 0.0
C52B C53B C54B O55B 0.0
C52B C53B C54B C46B -178.2(14)
N41B C46B C54B O55B -172.0(8)
N41B C46B C54B C53B 6.1(18)
C52B C51B O55B C54B 0.0
C26B C51B O55B C54B -179.8(11)
C53B C54B O55B C51B 0.0
C46B C54B O55B C51B 178.5(11)
N22G Zn3 N11C C12C -92.5(6)
N22C Zn3 N11C C12C 174.4(6)
N11G Zn3 N11C C12C 104(13)
N31B Zn3 N11C C12C 1.1(6)
N42B Zn3 N11C C12C 76.0(6)
N22G Zn3 N11C C16C 102.2(5)
N22C Zn3 N11C C16C 9.1(5)
N11G Zn3 N11C C16C -62(14)
N31B Zn3 N11C C16C -164.3(5)
N42B Zn3 N11C C16C -89.4(5)
C16C N11C C12C C13C 0.0
Zn3 N11C C12C C13C -164.5(7)
N11C C12C C13C C14C 0.0
C12C C13C C14C C15C 0.0
C13C C14C C15C C16C 0.0
C14C C15C C16C N11C 0.0
C14C C15C C16C C23C 176.4(11)
C12C N11C C16C C15C 0.0
Zn3 N11C C16C C15C 166.1(6)
C12C N11C C16C C23C -176.6(10)
Zn3 N11C C16C C23C -10.6(9)
C26C N21C N22C C23C 175.3(12)
C25C N21C N22C C23C 0.0
C26C N21C N22C Zn3 -6.5(15)
C25C N21C N22C Zn3 178.2(9)
N22G Zn3 N22C C23C -110.6(5)
N11G Zn3 N22C C23C 172.1(5)
N31B Zn3 N22C C23C 29(2)
N11C Zn3 N22C C23C -6.3(5)
N42B Zn3 N22C C23C 80.2(5)
N22G Zn3 N22C N21C 71.2(9)
N11G Zn3 N22C N21C -6.0(9)
N31B Zn3 N22C N21C -149.3(15)
N11C Zn3 N22C N21C 175.5(9)
N42B Zn3 N22C N21C -98.0(9)
C15C C16C C23C N22C -171.3(6)
N11C C16C C23C N22C 5.2(11)
C15C C16C C23C C24C 10.8(15)
N11C C16C C23C C24C -172.6(8)
N21C N22C C23C C16C -178.4(11)
Zn3 N22C C23C C16C 2.9(10)
N21C N22C C23C C24C 0.0
Zn3 N22C C23C C24C -178.7(7)
C16C C23C C24C C25C 178.0(13)
N22C C23C C24C C25C 0.0
C23C C24C C25C N21C 0.0
C26C N21C C25C C24C -175.0(13)
N22C N21C C25C C24C 0.0
N22C N21C C26C C51C -77.8(15)
C25C N21C C26C C51C 96.5(13)
N11H Zn4 N31C C32C -90(4)
N11D Zn4 N31C C32C 92.3(6)
N42C Zn4 N31C C32C -176.1(6)
N22D Zn4 N31C C32C 15.5(6)
N22H Zn4 N31C C32C -85.7(6)
N11H Zn4 N31C C36C 90(4)
N11D Zn4 N31C C36C -87.7(5)
N42C Zn4 N31C C36C 3.8(5)
N22D Zn4 N31C C36C -164.5(5)
N22H Zn4 N31C C36C 94.2(5)
C36C N31C C32C C33C 0.0
Zn4 N31C C32C C33C 179.9(7)
N31C C32C C33C C34C 0.0
C32C C33C C34C C35C 0.0
C33C C34C C35C C36C 0.0
C34C C35C C36C N31C 0.0
C34C C35C C36C C43C -176.2(10)
C32C N31C C36C C35C 0.0
Zn4 N31C C36C C35C -179.9(6)
C32C N31C C36C C43C 176.4(10)
Zn4 N31C C36C C43C -3.5(8)
C45C N41C N42C C43C 0.0
C46C N41C N42C C43C 177.9(12)
C45C N41C N42C Zn4 174.6(9)
C46C N41C N42C Zn4 -7.5(14)
N11H Zn4 N42C N41C 7.1(9)
N31C Zn4 N42C N41C -178.0(9)
N11D Zn4 N42C N41C -85.9(9)
N22D Zn4 N42C N41C -118.3(17)
N22H Zn4 N42C N41C 85.4(8)
N11H Zn4 N42C C43C -178.5(5)
N31C Zn4 N42C C43C -3.6(5)
N11D Zn4 N42C C43C 88.5(5)
N22D Zn4 N42C C43C 56.1(18)
N22H Zn4 N42C C43C -100.2(5)
C35C C36C C43C N42C 176.6(6)
N31C C36C C43C N42C 0.3(11)
C35C C36C C43C C44C -4.5(14)
N31C C36C C43C C44C 179.2(7)
N41C N42C C43C C36C 179.2(10)
Zn4 N42C C43C C36C 3.0(9)
N41C N42C C43C C44C 0.0
Zn4 N42C C43C C44C -176.2(6)
C36C C43C C44C C45C -179.0(13)
N42C C43C C44C C45C 0.0
C43C C44C C45C N41C 0.0
N42C N41C C45C C44C 0.0
C46C N41C C45C C44C -177.8(12)
N42C N41C C46C C54C -88.7(13)
C45C N41C C46C C54C 88.8(13)
N21C C26C C51C O55C 152.6(10)
N21C C26C C51C C52C -25(2)
O55C C51C C52C C53C 0.0
C26C C51C C52C C53C 177.7(15)
C51C C52C C53C C54C 0.0
C52C C53C C54C O55C 0.0
C52C C53C C54C C46C -173.9(15)
N41C C46C C54C O55C 139.2(10)
N41C C46C C54C C53C -47.3(17)
C53C C54C O55C C51C 0.0
C46C C54C O55C C51C 175.2(12)
C52C C51C O55C C54C 0.0
C26C C51C O55C C54C -178.3(11)
N11H Zn4 N11D C12D -98.0(6)
N31C Zn4 N11D C12D 81.8(6)
N42C Zn4 N11D C12D 3.9(6)
N22D Zn4 N11D C12D 176.6(6)
N22H Zn4 N11D C12D -110(2)
N11H Zn4 N11D C16D 85.6(5)
N31C Zn4 N11D C16D -94.5(5)
N42C Zn4 N11D C16D -172.5(5)
N22D Zn4 N11D C16D 0.2(5)
N22H Zn4 N11D C16D 74(2)
C16D N11D C12D C13D 0.0
Zn4 N11D C12D C13D -176.2(7)
N11D C12D C13D C14D 0.0
C12D C13D C14D C15D 0.0
C13D C14D C15D C16D 0.0
C14D C15D C16D C23D 177.6(11)
C14D C15D C16D N11D 0.0
C12D N11D C16D C23D -177.7(10)
Zn4 N11D C16D C23D -1.2(9)
C12D N11D C16D C15D 0.0
Zn4 N11D C16D C15D 176.6(6)
C25D N21D N22D C23D 0.0
C26D N21D N22D C23D -176.7(12)
C25D N21D N22D Zn4 -174.4(10)
C26D N21D N22D Zn4 8.8(15)
N11H Zn4 N22D C23D -92.7(6)
N31C Zn4 N22D C23D 92.1(6)
N11D Zn4 N22D C23D 0.8(6)
N42C Zn4 N22D C23D 34.2(19)
N22H Zn4 N22D C23D -170.0(5)
N11H Zn4 N22D N21D 81.6(9)
N31C Zn4 N22D N21D -93.6(9)
N11D Zn4 N22D N21D 175.1(10)
N42C Zn4 N22D N21D -151.5(15)
N22H Zn4 N22D N21D 4.3(10)
C15D C16D C23D C24D 7.2(15)
N11D C16D C23D C24D -175.2(8)
C15D C16D C23D N22D -175.7(6)
N11D C16D C23D N22D 2.0(12)
N21D N22D C23D C16D -177.8(11)
Zn4 N22D C23D C16D -1.7(10)
N21D N22D C23D C24D 0.0
Zn4 N22D C23D C24D 176.1(7)
C16D C23D C24D C25D 177.4(14)
N22D C23D C24D C25D 0.0
N22D N21D C25D C24D 0.0
C26D N21D C25D C24D 176.3(14)
C23D C24D C25D N21D 0.0
C25D N21D C26D C51D 36.5(17)
N22D N21D C26D C51D -147.6(9)
N22E Zn1 N31D C32D 13.1(7)
N22A Zn1 N31D C32D -122(2)
N11A Zn1 N31D C32D -87.4(6)
N11E Zn1 N31D C32D 91.2(6)
N42D Zn1 N31D C32D -177.3(7)
N22E Zn1 N31D C36D -166.1(6)
N22A Zn1 N31D C36D 59(3)
N11A Zn1 N31D C36D 93.4(6)
N11E Zn1 N31D C36D -87.9(6)
N42D Zn1 N31D C36D 3.6(6)
C36D N31D C32D C33D 0.0
Zn1 N31D C32D C33D -179.1(8)
N31D C32D C33D C34D 0.0
C32D C33D C34D C35D 0.0
C33D C34D C35D C36D 0.0
C34D C35D C36D N31D 0.0
C34D C35D C36D C43D 175.9(12)
C32D N31D C36D C35D 0.0
Zn1 N31D C36D C35D 179.2(7)
C32D N31D C36D C43D -176.2(11)
Zn1 N31D C36D C43D 3.0(9)
C46D N41D N42D C43D 171.6(13)
C45D N41D N42D C43D 0.0
C46D N41D N42D Zn1 -20.2(16)
C45D N41D N42D Zn1 168.2(12)
N22E Zn1 N42D C43D 37.1(18)
N31D Zn1 N42D C43D -9.1(6)
N22A Zn1 N42D C43D 178.6(6)
N11A Zn1 N42D C43D -103.3(6)
N11E Zn1 N42D C43D 80.5(6)
N22E Zn1 N42D N41D -131.0(15)
N31D Zn1 N42D N41D -177.2(11)
N22A Zn1 N42D N41D 10.4(11)
N11A Zn1 N42D N41D 88.6(11)
N11E Zn1 N42D N41D -87.6(11)
N41D N42D C43D C44D 0.0
Zn1 N42D C43D C44D -172.4(7)
N41D N42D C43D C36D -173.0(12)
Zn1 N42D C43D C36D 14.5(10)
C35D C36D C43D N42D 171.6(7)
N31D C36D C43D N42D -12.4(12)
C35D C36D C43D C44D 0.4(15)
N31D C36D C43D C44D 176.4(8)
N42D C43D C44D C45D 0.0
C36D C43D C44D C45D 172.0(14)
C46D N41D C45D C44D -170.5(15)
N42D N41D C45D C44D 0.0
C43D C44D C45D N41D 0.0
C45D N41D C46D C54D 85.0(15)
N42D N41D C46D C54D -84.5(12)
N21D C26D C51D C52D -98.6(14)
N21D C26D C51D O55D 74.7(13)
O55D C51D C52D C53D 0.0
C26D C51D C52D C53D 173.9(14)
C51D C52D C53D C54D 0.0
C52D C53D C54D O55D 0.0
C52D C53D C54D C46D 173.5(16)
N41D C46D C54D O55D -172.8(9)
N41D C46D C54D C53D 14(2)
C53D C54D O55D C51D 0.0
C46D C54D O55D C51D -175.6(11)
C52D C51D O55D C54D 0.0
C26D C51D O55D C54D -174.9(12)
N22E Zn1 N11E C12E -179.9(6)
N31D Zn1 N11E C12E 88.7(6)
N22A Zn1 N11E C12E -86.1(5)
N11A Zn1 N11E C12E -109(5)
N42D Zn1 N11E C12E 10.2(6)
N22E Zn1 N11E C16E 2.2(4)
N31D Zn1 N11E C16E -89.2(5)
N22A Zn1 N11E C16E 96.0(4)
N11A Zn1 N11E C16E 73(5)
N42D Zn1 N11E C16E -167.8(4)
C16E N11E C12E C13E 0.0
Zn1 N11E C12E C13E -177.8(6)
N11E C12E C13E C14E 0.0
C12E C13E C14E C15E 0.0
C13E C14E C15E C16E 0.0
C14E C15E C16E N11E 0.0
C14E C15E C16E C23E 178.2(9)
C12E N11E C16E C15E 0.0
Zn1 N11E C16E C15E 178.1(5)
C12E N11E C16E C23E -178.3(9)
Zn1 N11E C16E C23E -0.2(7)
C26E N21E N22E C23E -179.7(11)
C25E N21E N22E C23E 0.0
C26E N21E N22E Zn1 -6.5(13)
C25E N21E N22E Zn1 173.1(8)
N31D Zn1 N22E C23E 85.8(5)
N22A Zn1 N22E C23E -100.7(5)
N11A Zn1 N22E C23E -179.6(5)
N11E Zn1 N22E C23E -3.8(5)
N42D Zn1 N22E C23E 40.7(17)
N31D Zn1 N22E N21E -87.1(8)
N22A Zn1 N22E N21E 86.4(8)
N11A Zn1 N22E N21E 7.5(8)
N11E Zn1 N22E N21E -176.7(8)
N42D Zn1 N22E N21E -132.1(15)
C15E C16E C23E C24E -1.4(13)
N11E C16E C23E C24E 176.9(7)
C15E C16E C23E N22E 178.5(5)
N11E C16E C23E N22E -3.3(10)
N21E N22E C23E C16E -179.9(10)
Zn1 N22E C23E C16E 5.1(8)
N21E N22E C23E C24E 0.0
Zn1 N22E C23E C24E -175.1(6)
C16E C23E C24E C25E 179.9(12)
N22E C23E C24E C25E 0.0
C26E N21E C25E C24E 179.7(11)
N22E N21E C25E C24E 0.0
C23E C24E C25E N21E 0.0
C25E N21E C26E C51E 106.8(11)
N22E N21E C26E C51E -73.6(13)
N22I Zn5 N31E C32E -82.7(6)
N11I Zn5 N31E C32E -176(100)
N11L Zn5 N31E C32E 10.4(5)
N22L Zn5 N31E C32E 86.2(5)
N42E Zn5 N31E C32E -175.5(6)
N22I Zn5 N31E C36E 101.3(5)
N11I Zn5 N31E C36E 8(8)
N11L Zn5 N31E C36E -165.6(4)
N22L Zn5 N31E C36E -89.8(4)
N42E Zn5 N31E C36E 8.5(4)
C36E N31E C32E C33E 0.0
Zn5 N31E C32E C33E -175.8(6)
N31E C32E C33E C34E 0.0
C32E C33E C34E C35E 0.0
C33E C34E C35E C36E 0.0
C34E C35E C36E N31E 0.0
C34E C35E C36E C43E -174.7(10)
C32E N31E C36E C35E 0.0
Zn5 N31E C36E C35E 176.2(6)
C32E N31E C36E C43E 175.0(9)
Zn5 N31E C36E C43E -8.8(8)
C46E N41E N42E C43E 172.7(11)
C45E N41E N42E C43E 0.0
C46E N41E N42E Zn5 -13.2(14)
C45E N41E N42E Zn5 174.1(9)
N22I Zn5 N42E N41E 76.2(9)
N31E Zn5 N42E N41E 179.1(9)
N11I Zn5 N42E N41E -0.9(9)
N11L Zn5 N42E N41E -148.8(15)
N22L Zn5 N42E N41E -92.5(9)
N22I Zn5 N42E C43E -109.7(5)
N31E Zn5 N42E C43E -6.9(5)
N11I Zn5 N42E C43E 173.1(5)
N11L Zn5 N42E C43E 25.3(19)
N22L Zn5 N42E C43E 81.6(5)
C35E C36E C43E N42E 177.3(5)
N31E C36E C43E N42E 2.5(10)
C35E C36E C43E C44E -1.6(13)
N31E C36E C43E C44E -176.4(7)
N41E N42E C43E C36E -179.2(10)
Zn5 N42E C43E C36E 4.7(9)
N41E N42E C43E C44E 0.0
Zn5 N42E C43E C44E -176.1(6)
C36E C43E C44E C45E 179.0(12)
N42E C43E C44E C45E 0.0
C43E C44E C45E N41E 0.0
C46E N41E C45E C44E -172.4(11)
N42E N41E C45E C44E 0.0
N42E N41E C46E C54E -89.3(12)
C45E N41E C46E C54E 82.0(12)
N21E C26E C51E C52E -16.5(17)
N21E C26E C51E O55E 164.2(8)
O55E C51E C52E C53E 0.0
C26E C51E C52E C53E -179.4(13)
C51E C52E C53E C54E 0.0
N41E C46E C54E O55E 132.0(9)
N41E C46E C54E C53E -55.6(17)
C52E C53E C54E C46E -172.7(15)
C52E C53E C54E O55E 0.0
C46E C54E O55E C51E 174.6(11)
C53E C54E O55E C51E 0.0
C52E C51E O55E C54E 0.0
C26E C51E O55E C54E 179.5(11)
N11B Zn2 N11F C12F 6.0(5)
N42A Zn2 N11F C12F -87.8(5)
N22F Zn2 N11F C12F 179(100)
N31A Zn2 N11F C12F -142(4)
N22B Zn2 N11F C12F 80.3(5)
N11B Zn2 N11F C16F -169.6(4)
N42A Zn2 N11F C16F 96.7(4)
N22F Zn2 N11F C16F 3.7(4)
N31A Zn2 N11F C16F 43(4)
N22B Zn2 N11F C16F -95.3(4)
C16F N11F C12F C13F 0.0
Zn2 N11F C12F C13F -175.3(6)
N11F C12F C13F C14F 0.0
C12F C13F C14F C15F 0.0
C13F C14F C15F C16F 0.0
C14F C15F C16F C23F 179.2(9)
C14F C15F C16F N11F 0.0
C12F N11F C16F C23F -179.2(9)
Zn2 N11F C16F C23F -3.3(8)
C12F N11F C16F C15F 0.0
Zn2 N11F C16F C15F 175.9(5)
C25F N21F N22F C23F 0.0
C26F N21F N22F C23F 168.9(10)
C25F N21F N22F Zn2 176.5(9)
C26F N21F N22F Zn2 -14.6(13)
N11B Zn2 N22F C23F 29.6(18)
N42A Zn2 N22F C23F -104.2(5)
N11F Zn2 N22F C23F -3.5(5)
N31A Zn2 N22F C23F 179.5(5)
N22B Zn2 N22F C23F 81.3(5)
N11B Zn2 N22F N21F -146.9(14)
N42A Zn2 N22F N21F 79.3(8)
N11F Zn2 N22F N21F -180(100)
N31A Zn2 N22F N21F 3.1(8)
N22B Zn2 N22F N21F -95.1(8)
C15F C16F C23F C24F 1.8(13)
N11F C16F C23F C24F -179.0(7)
C15F C16F C23F N22F -179.0(5)
N11F C16F C23F N22F 0.2(10)
N21F N22F C23F C16F -179.4(10)
Zn2 N22F C23F C16F 3.0(9)
N21F N22F C23F C24F 0.0
Zn2 N22F C23F C24F -177.6(6)
C16F C23F C24F C25F 179(100)
N22F C23F C24F C25F 0.0
C23F C24F C25F N21F 0.0
N22F N21F C25F C24F 0.0
C26F N21F C25F C24F -167.6(11)
N22F N21F C26F C51F -87.4(13)
C25F N21F C26F C51F 78.7(14)
N42F Zn6 N31F C32F -177.8(6)
N42I Zn6 N31F C32F -83.5(6)
N22J Zn6 N31F C32F 16.4(6)
N11J Zn6 N31F C32F 92.3(6)
N31I Zn6 N31F C32F -97(5)
N42F Zn6 N31F C36F 8.2(4)
N42I Zn6 N31F C36F 102.5(4)
N22J Zn6 N31F C36F -157.6(4)
N11J Zn6 N31F C36F -81.7(5)
N31I Zn6 N31F C36F 89(5)
C36F N31F C32F C33F 0.0
Zn6 N31F C32F C33F -173.6(6)
N31F C32F C33F C34F 0.0
C32F C33F C34F C35F 0.0
C33F C34F C35F C36F 0.0
C34F C35F C36F C43F -177.7(10)
C34F C35F C36F N31F 0.0
C32F N31F C36F C43F 177.8(9)
Zn6 N31F C36F C43F -7.8(8)
C32F N31F C36F C35F 0.0
Zn6 N31F C36F C35F 174.5(5)
C45F N41F N42F C43F 0.0
C46F N41F N42F C43F 175.2(11)
C45F N41F N42F Zn6 170.5(8)
C46F N41F N42F Zn6 -14.4(13)
N42I Zn6 N42F N41F 83.5(8)
N22J Zn6 N42F N41F -133.1(11)
N11J Zn6 N42F N41F -86.7(8)
N31I Zn6 N42F N41F 6.4(8)
N31F Zn6 N42F N41F -177.7(8)
N42I Zn6 N42F C43F -106.5(5)
N22J Zn6 N42F C43F 36.9(12)
N11J Zn6 N42F C43F 83.2(5)
N31I Zn6 N42F C43F 176.4(5)
N31F Zn6 N42F C43F -7.7(5)
C35F C36F C43F C44F -2.2(13)
N31F C36F C43F C44F -180.0(7)
C35F C36F C43F N42F 178.9(5)
N31F C36F C43F N42F 1.2(10)
N41F N42F C43F C36F 179.1(10)
Zn6 N42F C43F C36F 6.3(9)
N41F N42F C43F C44F 0.0
Zn6 N42F C43F C44F -172.8(6)
C36F C43F C44F C45F -178.9(12)
N42F C43F C44F C45F 0.0
C43F C44F C45F N41F 0.0
N42F N41F C45F C44F 0.0
C46F N41F C45F C44F -175.0(12)
N42F N41F C46F C54F -68.9(14)
C45F N41F C46F C54F 105.3(12)
N21F C26F C51F C52F -37.0(18)
N21F C26F C51F O55F 147.0(9)
C26F C51F C52F C53F -176.2(14)
O55F C51F C52F C53F 0.0
C51F C52F C53F C54F 0.0
C52F C53F C54F O55F 0.0
C52F C53F C54F C46F -176.8(14)
N41F C46F C54F O55F 156.4(9)
N41F C46F C54F C53F -27.0(18)
C53F C54F O55F C51F 0.0
C46F C54F O55F C51F 177.5(11)
C26F C51F O55F C54F 177.0(11)
C52F C51F O55F C54F 0.0
N22G Zn3 N11G C12G -174.3(6)
N22C Zn3 N11G C12G -80.7(6)
N31B Zn3 N11G C12G 92.3(5)
N11C Zn3 N11G C12G -10(14)
N42B Zn3 N11G C12G 17.3(5)
N22G Zn3 N11G C16G 11.1(4)
N22C Zn3 N11G C16G 104.7(5)
N31B Zn3 N11G C16G -82.2(4)
N11C Zn3 N11G C16G 175(100)
N42B Zn3 N11G C16G -157.3(4)
C16G N11G C12G C13G 0.0
Zn3 N11G C12G C13G -174.2(6)
N11G C12G C13G C14G 0.0
C12G C13G C14G C15G 0.0
C13G C14G C15G C16G 0.0
C14G C15G C16G C23G -176.0(9)
C14G C15G C16G N11G 0.0
C12G N11G C16G C23G 176.1(9)
Zn3 N11G C16G C23G -8.9(8)
C12G N11G C16G C15G 0.0
Zn3 N11G C16G C15G 175.0(5)
C26G N21G N22G C23G 175.0(11)
C25G N21G N22G C23G 0.0
C26G N21G N22G Zn3 -17.8(12)
C25G N21G N22G Zn3 167.1(8)
N22C Zn3 N22G N21G 80.2(7)
N11G Zn3 N22G N21G -179(100)
N31B Zn3 N22G N21G -92.3(7)
N11C Zn3 N22G N21G 1.8(8)
N42B Zn3 N22G N21G -137.3(10)
N22C Zn3 N22G C23G -113.2(5)
N11G Zn3 N22G C23G -12.1(5)
N31B Zn3 N22G C23G 74.3(5)
N11C Zn3 N22G C23G 168.3(5)
N42B Zn3 N22G C23G 29.3(12)
C15G C16G C23G C24G -3.0(13)
N11G C16G C23G C24G -179(100)
C15G C16G C23G N22G 174.5(5)
N11G C16G C23G N22G -1.6(10)
N21G N22G C23G C16G -178.1(9)
Zn3 N22G C23G C16G 11.6(8)
N21G N22G C23G C24G 0.0
Zn3 N22G C23G C24G -170.3(6)
C16G C23G C24G C25G 177.6(12)
N22G C23G C24G C25G 0.0
C23G C24G C25G N21G 0.0
C26G N21G C25G C24G -174.7(11)
N22G N21G C25G C24G 0.0
N22G N21G C26G C51G -91.3(12)
C25G N21G C26G C51G 82.7(12)
N42G Zn7 N31G C32G -176.0(5)
N22K Zn7 N31G C32G -84.1(5)
N31J Zn7 N31G C32G 8.9(5)
N11K Zn7 N31G C32G -110(7)
N42J Zn7 N31G C32G 84.8(5)
N42G Zn7 N31G C36G 5.8(4)
N22K Zn7 N31G C36G 97.7(4)
N31J Zn7 N31G C36G -169.3(4)
N11K Zn7 N31G C36G 72(7)
N42J Zn7 N31G C36G -93.4(4)
C36G N31G C32G C33G 0.0
Zn7 N31G C32G C33G -178.1(6)
N31G C32G C33G C34G 0.0
C32G C33G C34G C35G 0.0
C33G C34G C35G C36G 0.0
C34G C35G C36G C43G -177.1(9)
C34G C35G C36G N31G 0.0
C32G N31G C36G C43G 177.4(8)
Zn7 N31G C36G C43G -4.3(7)
C32G N31G C36G C35G 0.0
Zn7 N31G C36G C35G 178.3(5)
C46G N41G N42G C43G 174.8(11)
C45G N41G N42G C43G 0.0
C46G N41G N42G Zn7 -12.7(12)
C45G N41G N42G Zn7 172.5(8)
N22K Zn7 N42G N41G 81.0(7)
N31G Zn7 N42G N41G -178.4(7)
N31J Zn7 N42G N41G -148.6(19)
N11K Zn7 N42G N41G 4.0(7)
N42J Zn7 N42G N41G -90.2(7)
N22K Zn7 N42G C43G -106.7(5)
N31G Zn7 N42G C43G -6.1(4)
N31J Zn7 N42G C43G 24(2)
N11K Zn7 N42G C43G 176.3(5)
N42J Zn7 N42G C43G 82.1(5)
C35G C36G C43G C44G -3.0(12)
N31G C36G C43G C44G 179.8(6)
C35G C36G C43G N42G 175.9(5)
N31G C36G C43G N42G -1.4(9)
N41G N42G C43G C36G -179.1(9)
Zn7 N42G C43G C36G 6.3(8)
N41G N42G C43G C44G 0.0
Zn7 N42G C43G C44G -174.6(6)
C36G C43G C44G C45G 178.9(11)
N42G C43G C44G C45G 0.0
C43G C44G C45G N41G 0.0
C46G N41G C45G C44G -174.4(11)
N42G N41G C45G C44G 0.0
C45G N41G C46G C54G 102.9(11)
N42G N41G C46G C54G -70.8(12)
N21G C26G C51G C52G -51.5(16)
N21G C26G C51G O55G 126.4(10)
O55G C51G C52G C53G 0.0
C26G C51G C52G C53G 177.9(12)
C51G C52G C53G C54G 0.0
C52G C53G C54G O55G 0.0
C52G C53G C54G C46G 176.5(12)
N41G C46G C54G C53G -17.9(16)
N41G C46G C54G O55G 158.3(8)
C53G C54G O55G C51G 0.0
C46G C54G O55G C51G -177.2(9)
C52G C51G O55G C54G 0.0
C26G C51G O55G C54G -178.4(9)
N31C Zn4 N11H C12H 178(100)
N11D Zn4 N11H C12H -4.0(5)
N42C Zn4 N11H C12H -96.6(5)
N22D Zn4 N11H C12H 72.4(5)
N22H Zn4 N11H C12H 174.0(5)
N31C Zn4 N11H C16H 12(5)
N11D Zn4 N11H C16H -170.4(4)
N42C Zn4 N11H C16H 97.0(4)
N22D Zn4 N11H C16H -94.0(4)
N22H Zn4 N11H C16H 7.6(4)
C16H N11H C12H C13H 0.0
Zn4 N11H C12H C13H -165.8(6)
N11H C12H C13H C14H 0.0
C12H C13H C14H C15H 0.0
C13H C14H C15H C16H 0.0
C14H C15H C16H N11H 0.0
C14H C15H C16H C23H -179.5(9)
C12H N11H C16H C15H 0.0
Zn4 N11H C16H C15H 166.9(5)
C12H N11H C16H C23H 179.6(9)
Zn4 N11H C16H C23H -13.5(7)
C26H N21H N22H C23H -179.6(11)
C25H N21H N22H C23H 0.0
C26H N21H N22H Zn4 14.4(14)
C25H N21H N22H Zn4 -166.0(9)
N11H Zn4 N22H N21H 165.1(8)
N31C Zn4 N22H N21H -14.6(8)
N11D Zn4 N22H N21H 177(37)
N42C Zn4 N22H N21H 63.4(8)
N22D Zn4 N22H N21H -111.1(8)
N11H Zn4 N22H C23H -0.7(5)
N31C Zn4 N22H C23H 179.6(5)
N11D Zn4 N22H C23H 12(2)
N42C Zn4 N22H C23H -102.4(5)
N22D Zn4 N22H C23H 83.1(5)
C15H C16H C23H N22H -167.1(5)
N11H C16H C23H N22H 13.4(10)
C15H C16H C23H C24H 16.9(13)
N11H C16H C23H C24H -162.7(7)
N21H N22H C23H C16H -177.0(10)
Zn4 N22H C23H C16H -6.3(8)
N21H N22H C23H C24H 0.0
Zn4 N22H C23H C24H 170.6(6)
C16H C23H C24H C25H 176.4(12)
N22H C23H C24H C25H 0.0
C23H C24H C25H N21H 0.0
C26H N21H C25H C24H 179.6(12)
N22H N21H C25H C24H 0.0
N22H N21H C26H C51H -91.8(12)
C25H N21H C26H C51H 88.6(12)
N31K Zn8 N31H C32H -137(4)
N42K Zn8 N31H C32H -87.0(6)
N31L Zn8 N31H C32H 87.7(6)
N42H Zn8 N31H C32H -179.4(6)
N42L Zn8 N31H C32H 14.6(6)
N31K Zn8 N31H C36H 51(4)
N42K Zn8 N31H C36H 100.9(5)
N31L Zn8 N31H C36H -84.4(5)
N42H Zn8 N31H C36H 8.5(5)
N42L Zn8 N31H C36H -157.5(5)
C36H N31H C32H C33H 0.0
Zn8 N31H C32H C33H -171.7(7)
N31H C32H C33H C34H 0.0
C32H C33H C34H C35H 0.0
C33H C34H C35H C36H 0.0
C34H C35H C36H C43H 177.3(10)
C34H C35H C36H N31H 0.0
C32H N31H C36H C43H -177.5(10)
Zn8 N31H C36H C43H -5.0(9)
C32H N31H C36H C35H 0.0
Zn8 N31H C36H C35H 172.4(6)
C45H N41H N42H C43H 0.0
C46H N41H N42H C43H 170.3(11)
C45H N41H N42H Zn8 159.4(9)
C46H N41H N42H Zn8 -30.4(14)
N31K Zn8 N42H C43H 172.9(5)
N31H Zn8 N42H C43H -10.5(5)
N42K Zn8 N42H C43H -107.7(5)
N31L Zn8 N42H C43H 74.7(5)
N42L Zn8 N42H C43H 51.0(14)
N31K Zn8 N42H N41H 14.0(9)
N31H Zn8 N42H N41H -169.4(9)
N42K Zn8 N42H N41H 93.3(8)
N31L Zn8 N42H N41H -84.2(8)
N42L Zn8 N42H N41H -108.0(13)
C35H C36H C43H N42H 177.7(6)
N31H C36H C43H N42H -4.9(11)
C35H C36H C43H C44H -5.9(14)
N31H C36H C43H C44H 171.5(8)
N41H N42H C43H C36H 177.3(11)
Zn8 N42H C43H C36H 11.7(9)
N41H N42H C43H C44H 0.0
Zn8 N42H C43H C44H -165.6(7)
C36H C43H C44H C45H -176.7(13)
N42H C43H C44H C45H 0.0
C43H C44H C45H N41H 0.0
N42H N41H C45H C44H 0.0
C46H N41H C45H C44H -169.4(12)
C45H N41H C46H C54H 90.6(12)
N42H N41H C46H C54H -77.5(12)
N21H C26H C51H C52H -3.1(17)
N21H C26H C51H O55H -178.9(8)
O55H C51H C52H C53H 0.0
C26H C51H C52H C53H -176.0(13)
C51H C52H C53H C54H 0.0
C52H C53H C54H O55H 0.0
C52H C53H C54H C46H -178.6(14)
N41H C46H C54H C53H -32.1(17)
N41H C46H C54H O55H 149.3(8)
C52H C51H O55H C54H 0.0
C26H C51H O55H C54H 176.8(10)
C53H C54H O55H C51H 0.0
C46H C54H O55H C51H 179.1(10)
N22I Zn5 N11I C12I -176.3(6)
N31E Zn5 N11I C12I -83(8)
N11L Zn5 N11I C12I 91.2(5)
N22L Zn5 N11I C12I 15.4(5)
N42E Zn5 N11I C12I -82.9(5)
N22I Zn5 N11I C16I 5.4(5)
N31E Zn5 N11I C16I 99(8)
N11L Zn5 N11I C16I -87.1(5)
N22L Zn5 N11I C16I -162.9(5)
N42E Zn5 N11I C16I 98.8(5)
C16I N11I C12I C13I 0.0
Zn5 N11I C12I C13I -178.2(6)
N11I C12I C13I C14I 0.0
C12I C13I C14I C15I 0.0
C13I C14I C15I C16I 0.0
C14I C15I C16I C23I -176.4(10)
C14I C15I C16I N11I 0.0
C12I N11I C16I C23I 176.6(9)
Zn5 N11I C16I C23I -5.0(8)
C12I N11I C16I C15I 0.0
Zn5 N11I C16I C15I 178.4(6)
C26I N21I N22I C23I 174.6(12)
C25I N21I N22I C23I 0.0
C26I N21I N22I Zn5 -14.6(14)
C25I N21I N22I Zn5 170.8(9)
N31E Zn5 N22I C23I 177.5(5)
N11I Zn5 N22I C23I -5.2(5)
N11L Zn5 N22I C23I 84.7(5)
N22L Zn5 N22I C23I 37.0(14)
N42E Zn5 N22I C23I -103.2(5)
N31E Zn5 N22I N21I 7.1(8)
N11I Zn5 N22I N21I -175.5(8)
N11L Zn5 N22I N21I -85.6(8)
N22L Zn5 N22I N21I -133.4(11)
N42E Zn5 N22I N21I 86.5(8)
C15I C16I C23I C24I -6.5(14)
N11I C16I C23I C24I 176.9(7)
C15I C16I C23I N22I 177.0(6)
N11I C16I C23I N22I 0.5(10)
N21I N22I C23I C16I 177.4(10)
Zn5 N22I C23I C16I 4.3(9)
N21I N22I C23I C24I 0.0
Zn5 N22I C23I C24I -173.0(7)
C16I C23I C24I C25I -176.7(13)
N22I C23I C24I C25I 0.0
C23I C24I C25I N21I 0.0
C26I N21I C25I C24I -174.7(12)
N22I N21I C25I C24I 0.0
C25I N21I C26I C51I 108.9(11)
N22I N21I C26I C51I -64.9(15)
N42F Zn6 N31I C32I -82.4(6)
N42I Zn6 N31I C32I -175.9(6)
N22J Zn6 N31I C32I 84.5(6)
N11J Zn6 N31I C32I 8.5(6)
N31F Zn6 N31I C32I -163(5)
N42F Zn6 N31I C36I 107.1(5)
N42I Zn6 N31I C36I 13.6(4)
N22J Zn6 N31I C36I -86.0(5)
N11J Zn6 N31I C36I -162.0(5)
N31F Zn6 N31I C36I 27(5)
C36I N31I C32I C33I 0.0
Zn6 N31I C32I C33I -169.9(7)
N31I C32I C33I C34I 0.0
C32I C33I C34I C35I 0.0
C33I C34I C35I C36I 0.0
C34I C35I C36I C43I -172.3(10)
C34I C35I C36I N31I 0.0
C32I N31I C36I C43I 172.8(9)
Zn6 N31I C36I C43I -16.1(8)
C32I N31I C36I C35I 0.0
Zn6 N31I C36I C35I 171.1(6)
C46I N41I N42I C43I 175.1(11)
C45I N41I N42I C43I 0.0
C46I N41I N42I Zn6 -13.7(13)
C45I N41I N42I Zn6 171.2(9)
N42F Zn6 N42I C43I -111.2(5)
N22J Zn6 N42I C43I 81.0(6)
N11J Zn6 N42I C43I 12(2)
N31I Zn6 N42I C43I -9.3(5)
N31F Zn6 N42I C43I 171.6(5)
N42F Zn6 N42I N41I 77.8(8)
N22J Zn6 N42I N41I -90.0(8)
N11J Zn6 N42I N41I -158.5(16)
N31I Zn6 N42I N41I 179.7(9)
N31F Zn6 N42I N41I 0.6(8)
C35I C36I C43I N42I -179.4(6)
N31I C36I C43I N42I 8.1(11)
C35I C36I C43I C44I -2.0(13)
N31I C36I C43I C44I -174.5(7)
N41I N42I C43I C36I 178.0(10)
Zn6 N42I C43I C36I 4.2(9)
N41I N42I C43I C44I 0.0
Zn6 N42I C43I C44I -173.8(6)
C36I C43I C44I C45I -177.6(12)
N42I C43I C44I C45I 0.0
C46I N41I C45I C44I -174.6(12)
N42I N41I C45I C44I 0.0
C43I C44I C45I N41I 0.0
C45I N41I C46I C54I 83.5(12)
N42I N41I C46I C54I -90.5(11)
N21I C26I C51I O55I 160.3(9)
N21I C26I C51I C52I -24.8(18)
O55I C51I C52I C53I 0.0
C26I C51I C52I C53I -175.2(13)
C51I C52I C53I C54I 0.0
C52I C53I C54I O55I 0.0
C52I C53I C54I C46I -173.6(14)
N41I C46I C54I C53I -50.1(16)
N41I C46I C54I O55I 136.6(9)
C52I C51I O55I C54I 0.0
C26I C51I O55I C54I 176.2(10)
C53I C54I O55I C51I 0.0
C46I C54I O55I C51I 175.4(10)
N42F Zn6 N11J C12J 11.2(6)
N42I Zn6 N11J C12J -113.1(18)
N22J Zn6 N11J C12J 176.1(7)
N31I Zn6 N11J C12J -91.9(6)
N31F Zn6 N11J C12J 87.5(6)
N42F Zn6 N11J C16J -158.8(5)
N42I Zn6 N11J C16J 77.0(19)
N22J Zn6 N11J C16J 6.2(5)
N31I Zn6 N11J C16J 98.2(5)
N31F Zn6 N11J C16J -82.5(5)
C16J N11J C12J C13J 0.0
Zn6 N11J C12J C13J -169.4(7)
N11J C12J C13J C14J 0.0
C12J C13J C14J C15J 0.0
C13J C14J C15J C16J 0.0
C14J C15J C16J C23J -180.0(11)
C14J C15J C16J N11J 0.0
C12J N11J C16J C23J 180.0(11)
Zn6 N11J C16J C23J -9.5(9)
C12J N11J C16J C15J 0.0
Zn6 N11J C16J C15J 170.5(6)
C25J N21J N22J C23J 0.0
C26J N21J N22J C23J -176.9(13)
C25J N21J N22J Zn6 -176.7(10)
C26J N21J N22J Zn6 6.4(16)
N42F Zn6 N22J N21J -137.6(11)
N42I Zn6 N22J N21J 5.4(10)
N11J Zn6 N22J N21J 174.2(10)
N31I Zn6 N22J N21J 81.7(9)
N31F Zn6 N22J N21J -94.6(9)
N42F Zn6 N22J C23J 45.8(13)
N42I Zn6 N22J C23J -171.1(6)
N11J Zn6 N22J C23J -2.4(6)
N31I Zn6 N22J C23J -94.9(6)
N31F Zn6 N22J C23J 88.8(6)
C15J C16J C23J C24J 8.4(16)
N11J C16J C23J C24J -171.6(8)
C15J C16J C23J N22J -172.4(6)
N11J C16J C23J N22J 7.6(12)
N21J N22J C23J C16J -179.4(12)
Zn6 N22J C23J C16J -1.8(10)
N21J N22J C23J C24J 0.0
Zn6 N22J C23J C24J 177.6(7)
C16J C23J C24J C25J 179.3(15)
N22J C23J C24J C25J 0.0
C23J C24J C25J N21J 0.0
N22J N21J C25J C24J 0.0
C26J N21J C25J C24J 176.8(13)
N22J N21J C26J C51J -129.2(11)
C25J N21J C26J C51J 54.5(18)
N42G Zn7 N31J C32J -119(2)
N22K Zn7 N31J C32J 11.8(7)
N31G Zn7 N31J C32J -89.8(6)
N11K Zn7 N31J C32J 87.9(6)
N42J Zn7 N31J C32J -178.9(7)
N42G Zn7 N31J C36J 71(2)
N22K Zn7 N31J C36J -158.5(5)
N31G Zn7 N31J C36J 99.9(5)
N11K Zn7 N31J C36J -82.3(5)
N42J Zn7 N31J C36J 10.8(5)
C36J N31J C32J C33J 0.0
Zn7 N31J C32J C33J -169.7(8)
N31J C32J C33J C34J 0.0
C32J C33J C34J C35J 0.0
C33J C34J C35J C36J 0.0
C34J C35J C36J C43J -176.2(12)
C34J C35J C36J N31J 0.0
C32J N31J C36J C43J 176.4(12)
Zn7 N31J C36J C43J -12.8(10)
C32J N31J C36J C35J 0.0
Zn7 N31J C36J C35J 170.8(7)
C45J N41J N42J C43J 0.0
C46J N41J N42J C43J 165.8(13)
C45J N41J N42J Zn7 169.9(11)
C46J N41J N42J Zn7 -24.2(16)
N42G Zn7 N42J C43J -179.3(6)
N22K Zn7 N42J C43J 33.7(16)
N31G Zn7 N42J C43J -103.5(6)
N31J Zn7 N42J C43J -7.8(6)
N11K Zn7 N42J C43J 77.1(6)
N42G Zn7 N42J N41J 11.1(10)
N22K Zn7 N42J N41J -135.9(12)
N31G Zn7 N42J N41J 86.8(10)
N31J Zn7 N42J N41J -177.4(10)
N11K Zn7 N42J N41J -92.5(10)
C35J C36J C43J C44J -2.1(17)
N31J C36J C43J C44J -178.4(8)
C35J C36J C43J N42J -177.8(7)
N31J C36J C43J N42J 5.9(13)
N41J N42J C43J C36J 176.8(13)
Zn7 N42J C43J C36J 3.9(11)
N41J N42J C43J C44J 0.0
Zn7 N42J C43J C44J -172.8(8)
C36J C43J C44J C45J -176.0(16)
N42J C43J C44J C45J 0.0
C43J C44J C45J N41J 0.0
N42J N41J C45J C44J 0.0
C46J N41J C45J C44J -165.6(13)
C45J N41J C46J C54J 85.4(13)
N42J N41J C46J C54J -77.9(14)
N21J C26J C51J C52J -81.6(16)
N21J C26J C51J O55J 94.5(14)
C26J C51J C52J C53J 176.3(14)
O55J C51J C52J C53J 0.0
C51J C52J C53J C54J 0.0
C52J C53J C54J O55J 0.0
C52J C53J C54J C46J 175.9(16)
N41J C46J C54J O55J -173.0(8)
N41J C46J C54J C53J 11.2(19)
C53J C54J O55J C51J 0.0
C46J C54J O55J C51J -177.3(11)
C26J C51J O55J C54J -177.0(11)
C52J C51J O55J C54J 0.0
N42G Zn7 N11K C12K -83.4(5)
N22K Zn7 N11K C12K -175.0(5)
N31G Zn7 N11K C12K -149(7)
N31J Zn7 N11K C12K 92.1(5)
N42J Zn7 N11K C12K 16.4(5)
N42G Zn7 N11K C16K 106.4(4)
N22K Zn7 N11K C16K 14.8(4)
N31G Zn7 N11K C16K 41(8)
N31J Zn7 N11K C16K -78.1(4)
N42J Zn7 N11K C16K -153.7(4)
C16K N11K C12K C13K 0.0
Zn7 N11K C12K C13K -169.6(6)
N11K C12K C13K C14K 0.0
C12K C13K C14K C15K 0.0
C13K C14K C15K C16K 0.0
C14K C15K C16K C23K -177.4(9)
C14K C15K C16K N11K 0.0
C12K N11K C16K C23K 177.7(8)
Zn7 N11K C16K C23K -11.6(7)
C12K N11K C16K C15K 0.0
Zn7 N11K C16K C15K 170.7(5)
C25K N21K N22K C23K 0.0
C26K N21K N22K C23K 171.8(10)
C25K N21K N22K Zn7 158.9(8)
C26K N21K N22K Zn7 -29.3(12)
N42G Zn7 N22K N21K 84.0(8)
N31G Zn7 N22K N21K 7.6(8)
N31J Zn7 N22K N21K -88.5(8)
N11K Zn7 N22K N21K -173.5(8)
N42J Zn7 N22K N21K -128.6(13)
N42G Zn7 N22K C23K -117.3(5)
N31G Zn7 N22K C23K 166.3(5)
N31J Zn7 N22K C23K 70.1(5)
N11K Zn7 N22K C23K -14.9(4)
N42J Zn7 N22K C23K 30.1(15)
C15K C16K C23K C24K -4.1(12)
N11K C16K C23K C24K 178.4(6)
C15K C16K C23K N22K 175.0(5)
N11K C16K C23K N22K -2.6(10)
N21K N22K C23K C16K -179.3(10)
Zn7 N22K C23K C16K 15.1(9)
N21K N22K C23K C24K 0.0
Zn7 N22K C23K C24K -165.7(6)
C16K C23K C24K C25K 179.2(11)
N22K C23K C24K C25K 0.0
C23K C24K C25K N21K 0.0
N22K N21K C25K C24K 0.0
C26K N21K C25K C24K -170.2(12)
N22K N21K C26K C51K -91.1(11)
C25K N21K C26K C51K 78.3(14)
N31H Zn8 N31K C32K -127(4)
N42K Zn8 N31K C32K -177.1(6)
N31L Zn8 N31K C32K 8.4(6)
N42H Zn8 N31K C32K -84.8(6)
N42L Zn8 N31K C32K 81.8(5)
N31H Zn8 N31K C36K 52(4)
N42K Zn8 N31K C36K 1.4(4)
N31L Zn8 N31K C36K -173.1(4)
N42H Zn8 N31K C36K 93.8(5)
N42L Zn8 N31K C36K -99.7(5)
C36K N31K C32K C33K 0.0
Zn8 N31K C32K C33K 178.5(6)
N31K C32K C33K C34K 0.0
C32K C33K C34K C35K 0.0
C33K C34K C35K C36K 0.0
C34K C35K C36K C43K -177.7(10)
C34K C35K C36K N31K 0.0
C32K N31K C36K C43K 177.8(9)
Zn8 N31K C36K C43K -0.8(8)
C32K N31K C36K C35K 0.0
Zn8 N31K C36K C35K -178.6(5)
C46K N41K N42K C43K -175.6(10)
C45K N41K N42K C43K 0.0
C46K N41K N42K Zn8 2.8(13)
C45K N41K N42K Zn8 178.5(9)
N31K Zn8 N42K N41K 180(100)
N31H Zn8 N42K N41K 3.7(9)
N31L Zn8 N42K N41K -121(3)
N42H Zn8 N42K N41K 81.0(8)
N42L Zn8 N42K N41K -93.2(8)
N31K Zn8 N42K C43K -1.7(5)
N31H Zn8 N42K C43K -177.8(5)
N31L Zn8 N42K C43K 57(3)
N42H Zn8 N42K C43K -100.5(5)
N42L Zn8 N42K C43K 85.3(5)
C35K C36K C43K C44K -1.9(13)
N31K C36K C43K C44K -180(100)
C35K C36K C43K N42K 177.0(5)
N31K C36K C43K N42K -0.8(10)
N41K N42K C43K C36K -179.1(10)
Zn8 N42K C43K C36K 1.9(9)
N41K N42K C43K C44K 0.0
Zn8 N42K C43K C44K -179.0(6)
C36K C43K C44K C45K 179(100)
N42K C43K C44K C45K 0.0
C46K N41K C45K C44K 175.3(11)
N42K N41K C45K C44K 0.0
C43K C44K C45K N41K 0.0
C45K N41K C46K C54K 106.6(11)
N42K N41K C46K C54K -78.8(13)
N21K C26K C51K C52K -57.6(17)
N21K C26K C51K O55K 128.5(9)
C26K C51K C52K C53K -174.1(15)
O55K C51K C52K C53K 0.0
C51K C52K C53K C54K 0.0
C52K C53K C54K O55K 0.0
C52K C53K C54K C46K -178.9(14)
N41K C46K C54K C53K -7.1(18)
N41K C46K C54K O55K 174.0(9)
C26K C51K O55K C54K 175.8(11)
C52K C51K O55K C54K 0.0
C53K C54K O55K C51K 0.0
C46K C54K O55K C51K 179.2(10)
N22I Zn5 N11L C12L 17.5(5)
N31E Zn5 N11L C12L -86.3(5)
N11I Zn5 N11L C12L 94.0(5)
N22L Zn5 N11L C12L -175.9(6)
N42E Zn5 N11L C12L -117.7(17)
N22I Zn5 N11L C16L -157.9(4)
N31E Zn5 N11L C16L 98.4(4)
N11I Zn5 N11L C16L -81.4(4)
N22L Zn5 N11L C16L 8.7(4)
N42E Zn5 N11L C16L 66.9(18)
C16L N11L C12L C13L 0.0
Zn5 N11L C12L C13L -175.1(6)
N11L C12L C13L C14L 0.0
C12L C13L C14L C15L 0.0
C13L C14L C15L C16L 0.0
C12L N11L C16L C23L -179.9(9)
Zn5 N11L C16L C23L -4.2(8)
C12L N11L C16L C15L 0.0
Zn5 N11L C16L C15L 175.7(5)
C14L C15L C16L C23L 179.9(9)
C14L C15L C16L N11L 0.0
C25L N21L N22L C23L 0.0
C26L N21L N22L C23L 175.2(11)
C25L N21L N22L Zn5 157.5(8)
C26L N21L N22L Zn5 -27.3(12)
N22I Zn5 N22L N21L -118.9(12)
N31E Zn5 N22L N21L 99.3(7)
N11I Zn5 N22L N21L -78.2(7)
N11L Zn5 N22L N21L -168.6(8)
N42E Zn5 N22L N21L 20.9(7)
N22I Zn5 N22L C23L 37.9(14)
N31E Zn5 N22L C23L -103.9(5)
N11I Zn5 N22L C23L 78.6(5)
N11L Zn5 N22L C23L -11.8(5)
N42E Zn5 N22L C23L 177.8(5)
N11L C16L C23L C24L 170.2(7)
C15L C16L C23L C24L -9.8(13)
N11L C16L C23L N22L -6.8(10)
C15L C16L C23L N22L 173.3(5)
N21L N22L C23L C16L 177.7(10)
Zn5 N22L C23L C16L 14.1(8)
N21L N22L C23L C24L 0.0
Zn5 N22L C23L C24L -163.6(6)
C16L C23L C24L C25L -177.1(12)
N22L C23L C24L C25L 0.0
C23L C24L C25L N21L 0.0
N22L N21L C25L C24L 0.0
C26L N21L C25L C24L -175.0(11)
N22L N21L C26L C51L -104.4(11)
C25L N21L C26L C51L 69.8(13)
N31K Zn8 N31L C32L -91.3(5)
N31H Zn8 N31L C32L 85.2(5)
N42K Zn8 N31L C32L -149(3)
N42H Zn8 N31L C32L 8.5(5)
N42L Zn8 N31L C32L -178.1(5)
N31K Zn8 N31L C36L 100.5(4)
N31H Zn8 N31L C36L -83.0(4)
N42K Zn8 N31L C36L 43(3)
N42H Zn8 N31L C36L -159.7(4)
N42L Zn8 N31L C36L 13.7(4)
C36L N31L C32L C33L 0.0
Zn8 N31L C32L C33L -167.8(6)
N31L C32L C33L C34L 0.0
C32L C33L C34L C35L 0.0
C33L C34L C35L C36L 0.0
C34L C35L C36L C43L -175.1(9)
C34L C35L C36L N31L 0.0
C32L N31L C36L C43L 175.5(8)
Zn8 N31L C36L C43L -16.0(7)
C32L N31L C36L C35L 0.0
Zn8 N31L C36L C35L 168.5(5)
C45L N41L N42L C43L 0.0
C46L N41L N42L C43L 166.4(10)
C45L N41L N42L Zn8 166.2(8)
C46L N41L N42L Zn8 -27.5(12)
N31K Zn8 N42L C43L -107.9(5)
N31H Zn8 N42L C43L 74.4(5)
N42K Zn8 N42L C43L 173.6(5)
N31L Zn8 N42L C43L -9.6(5)
N42H Zn8 N42L C43L 15.2(14)
N31K Zn8 N42L N41L 86.3(7)
N31H Zn8 N42L N41L -91.4(7)
N42K Zn8 N42L N41L 7.8(8)
N31L Zn8 N42L N41L -175.4(8)
N42H Zn8 N42L N41L -150.6(11)
C35L C36L C43L C44L -4.0(12)
N31L C36L C43L C44L -179.3(6)
C35L C36L C43L N42L -177.8(5)
N31L C36L C43L N42L 6.9(10)
N41L N42L C43L C36L 175.2(9)
Zn8 N42L C43L C36L 4.9(8)
N41L N42L C43L C44L 0.0
Zn8 N42L C43L C44L -170.2(6)
C36L C43L C44L C45L -174.3(11)
N42L C43L C44L C45L 0.0
C43L C44L C45L N41L 0.0
N42L N41L C45L C44L 0.0
C46L N41L C45L C44L -165.0(11)
N42L N41L C46L C54L -79.0(11)
C45L N41L C46L C54L 84.2(11)
N21L C26L C51L C52L -68.3(15)
N21L C26L C51L O55L 106.8(11)
C26L C51L C52L C53L 175.4(13)
O55L C51L C52L C53L 0.0
C51L C52L C53L C54L 0.0
C52L C53L C54L O55L 0.0
C52L C53L C54L C46L 173.8(14)
N41L C46L C54L O55L -178.3(7)
N41L C46L C54L C53L 8.2(16)
C53L C54L O55L C51L 0.0
C46L C54L O55L C51L -175.5(10)
C26L C51L O55L C54L -176.4(10)
C52L C51L O55L C54L 0.0
N22M Zn9 N11M C12M -178.6(6)
N31Q Zn9 N11M C12M 88.8(6)
N22R Zn9 N11M C12M -84.5(6)
N11R Zn9 N11M C12M -63(7)
N42Q Zn9 N11M C12M 11.8(6)
N22M Zn9 N11M C16M 5.3(4)
N31Q Zn9 N11M C16M -87.3(5)
N22R Zn9 N11M C16M 99.4(4)
N11R Zn9 N11M C16M 121(7)
N42Q Zn9 N11M C16M -164.3(5)
C16M N11M C12M C13M 0.0
Zn9 N11M C12M C13M -175.8(6)
N11M C12M C13M C14M 0.0
C12M C13M C14M C15M 0.0
C13M C14M C15M C16M 0.0
C14M C15M C16M C23M 178.3(9)
C14M C15M C16M N11M 0.0
C12M N11M C16M C23M -178.4(9)
Zn9 N11M C16M C23M -2.0(8)
C12M N11M C16M C15M 0.0
Zn9 N11M C16M C15M 176.4(5)
C26M N21M N22M C23M -179.7(11)
C25M N21M N22M C23M 0.0
C26M N21M N22M Zn9 -10.4(13)
C25M N21M N22M Zn9 169.3(8)
N31Q Zn9 N22M N21M -85.2(8)
N22R Zn9 N22M N21M 82.4(8)
N11M Zn9 N22M N21M -176.6(8)
N11R Zn9 N22M N21M 6.3(8)
N42Q Zn9 N22M N21M -130.1(15)
N31Q Zn9 N22M C23M 83.6(6)
N22R Zn9 N22M C23M -108.9(5)
N11M Zn9 N22M C23M -7.8(5)
N11R Zn9 N22M C23M 175.1(5)
N42Q Zn9 N22M C23M 38.7(17)
C15M C16M C23M N22M 176.9(5)
N11M C16M C23M N22M -4.7(10)
C15M C16M C23M C24M -1.3(13)
N11M C16M C23M C24M 177.0(7)
N21M N22M C23M C16M -178.7(10)
Zn9 N22M C23M C16M 9.5(9)
N21M N22M C23M C24M 0.0
Zn9 N22M C23M C24M -171.9(6)
C16M C23M C24M C25M 178.3(12)
N22M C23M C24M C25M 0.0
C23M C24M C25M N21M 0.0
C26M N21M C25M C24M 179.7(12)
N22M N21M C25M C24M 0.0
N22M N21M C26M C51M -74.4(14)
C25M N21M C26M C51M 106.0(12)
N11T Zn10 N31M C32M -134(4)
N11N Zn10 N31M C32M 9.6(5)
N22T Zn10 N31M C32M -85.0(5)
N42M Zn10 N31M C32M -175.8(6)
N22N Zn10 N31M C32M 86.1(5)
N11T Zn10 N31M C36M 50(4)
N11N Zn10 N31M C36M -166.2(5)
N22T Zn10 N31M C36M 99.2(5)
N42M Zn10 N31M C36M 8.4(4)
N22N Zn10 N31M C36M -89.7(5)
C36M N31M C32M C33M 0.0
Zn10 N31M C32M C33M -175.6(6)
N31M C32M C33M C34M 0.0
C32M C33M C34M C35M 0.0
C33M C34M C35M C36M 0.0
C34M C35M C36M N31M 0.0
C34M C35M C36M C43M -176.0(10)
C32M N31M C36M C35M 0.0
Zn10 N31M C36M C35M 176.0(6)
C32M N31M C36M C43M 176.4(9)
Zn10 N31M C36M C43M -7.6(8)
C46M N41M N42M C43M 179.1(11)
C45M N41M N42M C43M 0.0
C46M N41M N42M Zn10 -6.9(13)
C45M N41M N42M Zn10 174.0(9)
N11T Zn10 N42M C43M 176.0(5)
N11N Zn10 N42M C43M 16.7(18)
N22T Zn10 N42M C43M -108.4(5)
N31M Zn10 N42M C43M -7.6(5)
N22N Zn10 N42M C43M 78.5(5)
N11T Zn10 N42M N41M 2.2(9)
N11N Zn10 N42M N41M -157.1(14)
N22T Zn10 N42M N41M 77.8(8)
N31M Zn10 N42M N41M 178.6(9)
N22N Zn10 N42M N41M -95.4(8)
C35M C36M C43M N42M 176.9(6)
N31M C36M C43M N42M 0.7(10)
C35M C36M C43M C44M -0.2(13)
N31M C36M C43M C44M -176.3(7)
N41M N42M C43M C36M -177.7(10)
Zn10 N42M C43M C36M 6.5(9)
N41M N42M C43M C44M 0.0
Zn10 N42M C43M C44M -175.8(6)
C36M C43M C44M C45M 177.3(12)
N42M C43M C44M C45M 0.0
C43M C44M C45M N41M 0.0
C46M N41M C45M C44M -179.0(12)
N42M N41M C45M C44M 0.0
N42M N41M C46M C54M -95.0(12)
C45M N41M C46M C54M 83.9(13)
N21M C26M C51M C52M -20.4(18)
N21M C26M C51M O55M 157.6(9)
O55M C51M C52M C53M 0.0
C26M C51M C52M C53M 178.1(14)
C51M C52M C53M C54M 0.0
C52M C53M C54M O55M 0.0
C52M C53M C54M C46M 179.4(14)
N41M C46M C54M O55M 140.7(9)
N41M C46M C54M C53M -38.6(17)
C52M C51M O55M C54M 0.0
C26M C51M O55M C54M -178.5(11)
C53M C54M O55M C51M 0.0
C46M C54M O55M C51M -179.6(11)
N11T Zn10 N11N C12N 88.3(6)
N22T Zn10 N11N C12N 12.9(6)
N42M Zn10 N11N C12N -112.1(16)
N31M Zn10 N11N C12N -88.5(5)
N22N Zn10 N11N C12N -176.0(6)
N11T Zn10 N11N C16N -95.9(5)
N22T Zn10 N11N C16N -171.3(5)
N42M Zn10 N11N C16N 63.7(17)
N31M Zn10 N11N C16N 87.3(5)
N22N Zn10 N11N C16N -0.3(5)
C16N N11N C12N C13N 0.0
Zn10 N11N C12N C13N 175.6(6)
N11N C12N C13N C14N 0.0
C12N C13N C14N C15N 0.0
C13N C14N C15N C16N 0.0
C14N C15N C16N C23N -173.5(9)
C14N C15N C16N N11N 0.0
C12N N11N C16N C23N 173.6(9)
Zn10 N11N C16N C23N -2.4(8)
C12N N11N C16N C15N 0.0
Zn10 N11N C16N C15N -176.0(6)
C26N N21N N22N C23N 176.8(12)
C25N N21N N22N C23N 0.0
C26N N21N N22N Zn10 1.9(14)
C25N N21N N22N Zn10 -174.9(9)
N11T Zn10 N22N N21N -90.6(8)
N11N Zn10 N22N N21N 177.4(8)
N22T Zn10 N22N N21N -137.8(15)
N42M Zn10 N22N N21N 9.3(8)
N31M Zn10 N22N N21N 85.8(8)
N11T Zn10 N22N C23N 94.6(5)
N11N Zn10 N22N C23N 2.7(5)
N22T Zn10 N22N C23N 47.5(18)
N42M Zn10 N22N C23N -165.4(5)
N31M Zn10 N22N C23N -88.9(5)
C15N C16N C23N C24N -3.3(13)
N11N C16N C23N C24N -176.8(7)
C15N C16N C23N N22N 178.5(6)
N11N C16N C23N N22N 5.0(10)
N21N N22N C23N C16N 178.7(10)
Zn10 N22N C23N C16N -4.9(9)
N21N N22N C23N C24N 0.0
Zn10 N22N C23N C24N 176.4(6)
C16N C23N C24N C25N -178.3(12)
N22N C23N C24N C25N 0.0
C26N N21N C25N C24N -176.7(12)
N22N N21N C25N C24N 0.0
C23N C24N C25N N21N 0.0
C25N N21N C26N C51N 46.7(15)
N22N N21N C26N C51N -129.4(10)
N22U Zn11 N31N C32N -119.3(19)
N11U Zn11 N31N C32N -86.7(5)
N22P Zn11 N31N C32N 17.1(5)
N11P Zn11 N31N C32N 94.0(5)
N42N Zn11 N31N C32N -175.3(5)
N22U Zn11 N31N C36N 62(2)
N11U Zn11 N31N C36N 94.2(4)
N22P Zn11 N31N C36N -162.0(4)
N11P Zn11 N31N C36N -85.1(4)
N42N Zn11 N31N C36N 5.6(4)
C36N N31N C32N C33N 0.0
Zn11 N31N C32N C33N -179.1(5)
N31N C32N C33N C34N 0.0
C32N C33N C34N C35N 0.0
C33N C34N C35N C36N 0.0
C34N C35N C36N C43N -177.0(9)
C34N C35N C36N N31N 0.0
C32N N31N C36N C43N 177.3(8)
Zn11 N31N C36N C43N -3.5(7)
C32N N31N C36N C35N 0.0
Zn11 N31N C36N C35N 179.1(5)
C45N N41N N42N C43N 0.0
C46N N41N N42N C43N 170.7(9)
C45N N41N N42N Zn11 173.2(8)
C46N N41N N42N Zn11 -16.1(12)
N22U Zn11 N42N C43N -177.8(4)
N11U Zn11 N42N C43N -101.3(5)
N22P Zn11 N42N C43N 40.1(13)
N11P Zn11 N42N C43N 80.2(5)
N31N Zn11 N42N C43N -6.5(4)
N22U Zn11 N42N N41N 9.1(8)
N11U Zn11 N42N N41N 85.6(7)
N22P Zn11 N42N N41N -133.0(11)
N11P Zn11 N42N N41N -92.9(7)
N31N Zn11 N42N N41N -180(100)
C35N C36N C43N N42N 174.5(5)
N31N C36N C43N N42N -2.7(9)
C35N C36N C43N C44N -2.2(12)
N31N C36N C43N C44N -179.4(6)
N41N N42N C43N C36N -177.4(9)
Zn11 N42N C43N C36N 7.4(8)
N41N N42N C43N C44N 0.0
Zn11 N42N C43N C44N -175.2(6)
C36N C43N C44N C45N 177.0(10)
N42N C43N C44N C45N 0.0
C43N C44N C45N N41N 0.0
N42N N41N C45N C44N 0.0
C46N N41N C45N C44N -169.9(10)
C45N N41N C46N C54N 76.0(12)
N42N N41N C46N C54N -92.5(11)
N21N C26N C51N O55N 92.9(12)
N21N C26N C51N C52N -87.3(14)
O55N C51N C52N C53N 0.0
C26N C51N C52N C53N -179.8(14)
C51N C52N C53N C54N 0.0
C52N C53N C54N O55N 0.0
C52N C53N C54N C46N 175.0(15)
N41N C46N C54N C53N 16.6(17)
N41N C46N C54N O55N -168.7(8)
C52N C51N O55N C54N 0.0
C26N C51N O55N C54N 179.8(11)
C53N C54N O55N C51N 0.0
C46N C54N O55N C51N -176.1(11)
N22U Zn11 N11P C12P -82.2(6)
N11U Zn11 N11P C12P -61(15)
N22P Zn11 N11P C12P -174.4(6)
N42N Zn11 N11P C12P 16.9(5)
N31N Zn11 N11P C12P 92.0(5)
N22U Zn11 N11P C16P 105.6(5)
N11U Zn11 N11P C16P 127(14)
N22P Zn11 N11P C16P 13.4(4)
N42N Zn11 N11P C16P -155.2(5)
N31N Zn11 N11P C16P -80.1(4)
C16P N11P C12P C13P 0.0
Zn11 N11P C12P C13P -171.7(6)
N11P C12P C13P C14P 0.0
C12P C13P C14P C15P 0.0
C13P C14P C15P C16P 0.0
C14P C15P C16P C23P -173.8(9)
C14P C15P C16P N11P 0.0
C12P N11P C16P C23P 174.1(9)
Zn11 N11P C16P C23P -13.2(8)
C12P N11P C16P C15P 0.0
Zn11 N11P C16P C15P 172.7(5)
C26P N21P N22P C23P 175.0(11)
C25P N21P N22P C23P 0.0
C26P N21P N22P Zn11 -18.9(13)
C25P N21P N22P Zn11 166.1(9)
N22U Zn11 N22P C23P -112.9(5)
N11U Zn11 N22P C23P 169.7(5)
N11P Zn11 N22P C23P -11.7(5)
N42N Zn11 N22P C23P 29.6(13)
N31N Zn11 N22P C23P 74.2(5)
N22U Zn11 N22P N21P 81.4(8)
N11U Zn11 N22P N21P 3.9(8)
N11P Zn11 N22P N21P -177.5(8)
N42N Zn11 N22P N21P -136.1(11)
N31N Zn11 N22P N21P -91.5(8)
C15P C16P C23P N22P 176.8(5)
N11P C16P C23P N22P 2.8(10)
C15P C16P C23P C24P -4.4(13)
N11P C16P C23P C24P -178.3(7)
N21P N22P C23P C16P 179.1(10)
Zn11 N22P C23P C16P 9.0(9)
N21P N22P C23P C24P 0.0
Zn11 N22P C23P C24P -170.1(6)
C16P C23P C24P C25P -179(100)
N22P C23P C24P C25P 0.0
C23P C24P C25P N21P 0.0
C26P N21P C25P C24P -174.4(12)
N22P N21P C25P C24P 0.0
N22P N21P C26P C51P -90.1(12)
C25P N21P C26P C51P 83.6(13)
N42P Zn12 N31P C32P 177.8(6)
N22V Zn12 N31P C32P -86.0(6)
N11Q Zn12 N31P C32P 4.4(6)
N11V Zn12 N31P C32P 24(13)
N22Q Zn12 N31P C32P 82.2(6)
N42P Zn12 N31P C36P 7.6(4)
N22V Zn12 N31P C36P 103.8(5)
N11Q Zn12 N31P C36P -165.8(5)
N11V Zn12 N31P C36P -146(13)
N22Q Zn12 N31P C36P -88.0(5)
C36P N31P C32P C33P 0.0
Zn12 N31P C32P C33P -169.5(6)
N31P C32P C33P C34P 0.0
C32P C33P C34P C35P 0.0
C33P C34P C35P C36P 0.0
C34P C35P C36P C43P 172.9(9)
C34P C35P C36P N31P 0.0
C32P N31P C36P C43P -173.2(9)
Zn12 N31P C36P C43P -2.3(8)
C32P N31P C36P C35P 0.0
Zn12 N31P C36P C35P 170.9(6)
C46P N41P N42P C43P -176.3(11)
C45P N41P N42P C43P 0.0
C46P N41P N42P Zn12 -6.8(13)
C45P N41P N42P Zn12 169.5(8)
N22V Zn12 N42P C43P -114.9(5)
N11Q Zn12 N42P C43P 27(3)
N11V Zn12 N42P C43P 167.7(5)
N31P Zn12 N42P C43P -11.5(5)
N22Q Zn12 N42P C43P 78.3(6)
N22V Zn12 N42P N41P 76.0(8)
N11Q Zn12 N42P N41P -142(2)
N11V Zn12 N42P N41P -1.5(8)
N31P Zn12 N42P N41P 179.3(8)
N22Q Zn12 N42P N41P -90.8(8)
C35P C36P C43P N42P 178.9(5)
N31P C36P C43P N42P -8.1(10)
C35P C36P C43P C44P 8.1(13)
N31P C36P C43P C44P -178.8(7)
N41P N42P C43P C36P -173.0(10)
Zn12 N42P C43P C36P 14.7(9)
N41P N42P C43P C44P 0.0
Zn12 N42P C43P C44P -172.4(6)
C36P C43P C44P C45P 171.4(12)
N42P C43P C44P C45P 0.0
C43P C44P C45P N41P 0.0
C46P N41P C45P C44P 175.9(12)
N42P N41P C45P C44P 0.0
N42P N41P C46P C54P -73.8(12)
C45P N41P C46P C54P 110.8(11)
N21P C26P C51P O55P 126.4(10)
N21P C26P C51P C52P -58.4(16)
O55P C51P C52P C53P 0.0
C26P C51P C52P C53P -175.4(13)
C51P C52P C53P C54P 0.0
C52P C53P C54P O55P 0.0
C52P C53P C54P C46P 173.3(12)
N41P C46P C54P O55P 160.2(9)
N41P C46P C54P C53P -12.6(16)
C53P C54P O55P C51P 0.0
C46P C54P O55P C51P -174.5(10)
C52P C51P O55P C54P 0.0
C26P C51P O55P C54P 176.6(10)
N42P Zn12 N11Q C12Q -127(2)
N22V Zn12 N11Q C12Q 15.5(8)
N11V Zn12 N11Q C12Q 91.1(8)
N31P Zn12 N11Q C12Q -89.4(8)
N22Q Zn12 N11Q C12Q -179.6(9)
N42P Zn12 N11Q C16Q 62(2)
N22V Zn12 N11Q C16Q -155.0(6)
N11V Zn12 N11Q C16Q -79.4(6)
N31P Zn12 N11Q C16Q 100.1(6)
N22Q Zn12 N11Q C16Q 9.9(6)
C16Q N11Q C12Q C13Q 0.0
Zn12 N11Q C12Q C13Q -169.8(9)
N11Q C12Q C13Q C14Q 0.0
C12Q C13Q C14Q C15Q 0.0
C13Q C14Q C15Q C16Q 0.0
C14Q C15Q C16Q C23Q 171.4(15)
C14Q C15Q C16Q N11Q 0.0
C12Q N11Q C16Q C23Q -171.9(14)
Zn12 N11Q C16Q C23Q -0.6(12)
C12Q N11Q C16Q C15Q 0.0
Zn12 N11Q C16Q C15Q 171.3(8)
C26Q N21Q N22Q C23Q 179.3(16)
C25Q N21Q N22Q C23Q 0.0
C26Q N21Q N22Q Zn12 -26.8(19)
C25Q N21Q N22Q Zn12 153.9(12)
N42P Zn12 N22Q N21Q 18.1(12)
N22V Zn12 N22Q N21Q -120.2(14)
N11Q Zn12 N22Q N21Q -170.3(12)
N11V Zn12 N22Q N21Q -86.1(12)
N31P Zn12 N22Q N21Q 95.4(12)
N42P Zn12 N22Q C23Q 172.1(6)
N22V Zn12 N22Q C23Q 33.9(15)
N11Q Zn12 N22Q C23Q -16.2(7)
N11V Zn12 N22Q C23Q 68.0(6)
N31P Zn12 N22Q C23Q -110.5(6)
C15Q C16Q C23Q N22Q 172.0(8)
N11Q C16Q C23Q N22Q -16.4(16)
C15Q C16Q C23Q C24Q 0.4(19)
N11Q C16Q C23Q C24Q 172.0(9)
N21Q N22Q C23Q C16Q -173.2(16)
Zn12 N22Q C23Q C16Q 23.5(13)
N21Q N22Q C23Q C24Q 0.0
Zn12 N22Q C23Q C24Q -163.4(8)
C16Q C23Q C24Q C25Q 172.5(17)
N22Q C23Q C24Q C25Q 0.0
C26Q N21Q C25Q C24Q -179.2(19)
N22Q N21Q C25Q C24Q 0.0
C23Q C24Q C25Q N21Q 0.0
N22Q N21Q C26Q C51Q -85.8(15)
C25Q N21Q C26Q C51Q 93.3(18)
N22M Zn9 N31Q C32Q -2.1(7)
N22R Zn9 N31Q C32Q -129.7(14)
N11M Zn9 N31Q C32Q 75.1(7)
N11R Zn9 N31Q C32Q -106.3(7)
N42Q Zn9 N31Q C32Q 167.5(8)
N22M Zn9 N31Q C36Q -178.3(6)
N22R Zn9 N31Q C36Q 54.1(17)
N11M Zn9 N31Q C36Q -101.1(6)
N11R Zn9 N31Q C36Q 77.5(6)
N42Q Zn9 N31Q C36Q -8.7(6)
C36Q N31Q C32Q C33Q 0.0
Zn9 N31Q C32Q C33Q -176.0(9)
N31Q C32Q C33Q C34Q 0.0
C32Q C33Q C34Q C35Q 0.0
C33Q C34Q C35Q C36Q 0.0
C34Q C35Q C36Q C43Q 176.7(14)
C34Q C35Q C36Q N31Q 0.0
C32Q N31Q C36Q C43Q -176.8(13)
Zn9 N31Q C36Q C43Q -0.4(11)
C32Q N31Q C36Q C35Q 0.0
Zn9 N31Q C36Q C35Q 176.4(8)
C46Q N41Q N42Q C43Q -170.0(15)
C45Q N41Q N42Q C43Q 0.0
C46Q N41Q N42Q Zn9 48.3(17)
C45Q N41Q N42Q Zn9 -141.7(11)
N22M Zn9 N42Q N41Q -156.5(13)
N31Q Zn9 N42Q N41Q 157.1(10)
N22R Zn9 N42Q N41Q -8.9(10)
N11M Zn9 N42Q N41Q -111.5(9)
N11R Zn9 N42Q N41Q 65.5(9)
N22M Zn9 N42Q C43Q 61.8(17)
N31Q Zn9 N42Q C43Q 15.4(6)
N22R Zn9 N42Q C43Q -150.6(6)
N11M Zn9 N42Q C43Q 106.9(6)
N11R Zn9 N42Q C43Q -76.1(6)
C35Q C36Q C43Q N42Q -160.7(8)
N31Q C36Q C43Q N42Q 16.0(15)
C35Q C36Q C43Q C44Q 26.4(18)
N31Q C36Q C43Q C44Q -156.9(10)
N41Q N42Q C43Q C36Q -174.5(15)
Zn9 N42Q C43Q C36Q -22.0(12)
N41Q N42Q C43Q C44Q 0.0
Zn9 N42Q C43Q C44Q 152.5(8)
C36Q C43Q C44Q C45Q 173.5(17)
N42Q C43Q C44Q C45Q 0.0
C43Q C44Q C45Q N41Q 0.0
C46Q N41Q C45Q C44Q 169.7(16)
N42Q N41Q C45Q C44Q 0.0
N42Q N41Q C46Q C54Q -150.7(11)
C45Q N41Q C46Q C54Q 41(2)
N21Q C26Q C51Q O55Q -158.7(11)
N21Q C26Q C51Q C52Q 26(2)
O55Q C51Q C52Q C53Q 0.0
C26Q C51Q C52Q C53Q 175.9(17)
C51Q C52Q C53Q C54Q 0.0
C52Q C53Q C54Q O55Q 0.0
C52Q C53Q C54Q C46Q -179.3(14)
N41Q C46Q C54Q O55Q 75.7(17)
N41Q C46Q C54Q C53Q -105.1(15)
C53Q C54Q O55Q C51Q 0.0
C46Q C54Q O55Q C51Q 179.4(13)
C52Q C51Q O55Q C54Q 0.0
C26Q C51Q O55Q C54Q -176.9(13)
N22M Zn9 N11R C12R -85.4(6)
N31Q Zn9 N11R C12R 7.9(6)
N22R Zn9 N11R C12R -178.5(6)
N11M Zn9 N11R C12R 160(7)
N42Q Zn9 N11R C12R 84.7(6)
N22M Zn9 N11R C16R 107.4(5)
N31Q Zn9 N11R C16R -159.3(5)
N22R Zn9 N11R C16R 14.3(5)
N11M Zn9 N11R C16R -8(7)
N42Q Zn9 N11R C16R -82.5(5)
C16R N11R C12R C13R 0.0
Zn9 N11R C12R C13R -166.3(7)
N11R C12R C13R C14R 0.0
C12R C13R C14R C15R 0.0
C13R C14R C15R C16R 0.0
C14R C15R C16R C23R -174.8(10)
C14R C15R C16R N11R 0.0
C12R N11R C16R C23R 175.0(10)
Zn9 N11R C16R C23R -17.0(8)
C12R N11R C16R C15R 0.0
Zn9 N11R C16R C15R 168.1(6)
C26R N21R N22R C23R 173.1(12)
C25R N21R N22R C23R 0.0
C26R N21R N22R Zn9 -16.3(14)
C25R N21R N22R Zn9 170.5(9)
N22M Zn9 N22R N21R 76.5(8)
N31Q Zn9 N22R N21R -156.3(14)
N11M Zn9 N22R N21R -1.8(8)
N11R Zn9 N22R N21R 179.4(8)
N42Q Zn9 N22R N21R -95.8(8)
N22M Zn9 N22R C23R -113.5(6)
N31Q Zn9 N22R C23R 13.7(18)
N11M Zn9 N22R C23R 168.3(5)
N11R Zn9 N22R C23R -10.5(5)
N42Q Zn9 N22R C23R 74.3(6)
C15R C16R C23R C24R 0.5(14)
N11R C16R C23R C24R -174.5(7)
C15R C16R C23R N22R -177.1(6)
N11R C16R C23R N22R 8.0(11)
N21R N22R C23R C16R 178.2(10)
Zn9 N22R C23R C16R 5.4(9)
N21R N22R C23R C24R 0.0
Zn9 N22R C23R C24R -172.8(7)
C16R C23R C24R C25R -177.7(13)
N22R C23R C24R C25R 0.0
C26R N21R C25R C24R -172.9(12)
N22R N21R C25R C24R 0.0
C23R C24R C25R N21R 0.0
C25R N21R C26R C51R 85.3(13)
N22R N21R C26R C51R -86.5(13)
N42R Zn13 N31R C32R -176.8(6)
N22W Zn13 N31R C32R -83.0(6)
N31Z Zn13 N31R C32R 91.6(6)
N11W Zn13 N31R C32R -121(5)
N42Z Zn13 N31R C32R 14.7(6)
N42R Zn13 N31R C36R 5.6(5)
N22W Zn13 N31R C36R 99.4(5)
N31Z Zn13 N31R C36R -86.0(5)
N11W Zn13 N31R C36R 62(5)
N42Z Zn13 N31R C36R -162.9(5)
C36R N31R C32R C33R 0.0
Zn13 N31R C32R C33R -177.5(6)
N31R C32R C33R C34R 0.0
C32R C33R C34R C35R 0.0
C33R C34R C35R C36R 0.0
C34R C35R C36R C43R -176.2(10)
C34R C35R C36R N31R 0.0
C32R N31R C36R C43R 176.5(9)
Zn13 N31R C36R C43R -5.8(8)
C32R N31R C36R C35R 0.0
Zn13 N31R C36R C35R 177.7(6)
C46R N41R N42R C43R 180(100)
C45R N41R N42R C43R 0.0
C46R N41R N42R Zn13 -6.9(14)
C45R N41R N42R Zn13 173.6(9)
N31R Zn13 N42R N41R -177.9(9)
N22W Zn13 N42R N41R 83.5(8)
N31Z Zn13 N42R N41R -86.5(8)
N11W Zn13 N42R N41R 5.8(9)
N42Z Zn13 N42R N41R -128.4(13)
N31R Zn13 N42R C43R -4.5(5)
N22W Zn13 N42R C43R -103.1(5)
N31Z Zn13 N42R C43R 86.9(5)
N11W Zn13 N42R C43R 179.2(5)
N42Z Zn13 N42R C43R 45.0(16)
C35R C36R C43R C44R -3.8(13)
N31R C36R C43R C44R 180(100)
C35R C36R C43R N42R 178.2(6)
N31R C36R C43R N42R 1.8(10)
N41R N42R C43R C36R 178.5(10)
Zn13 N42R C43R C36R 3.0(9)
N41R N42R C43R C44R 0.0
Zn13 N42R C43R C44R -175.5(6)
C36R C43R C44R C45R -178.2(12)
N42R C43R C44R C45R 0.0
C46R N41R C45R C44R -180(100)
N42R N41R C45R C44R 0.0
C43R C44R C45R N41R 0.0
C45R N41R C46R C54R 105.5(11)
N42R N41R C46R C54R -73.9(14)
N21R C26R C51R C52R -47.3(17)
N21R C26R C51R O55R 134.2(10)
C26R C51R C52R C53R -178.6(14)
O55R C51R C52R C53R 0.0
C51R C52R C53R C54R 0.0
C52R C53R C54R O55R 0.0
C52R C53R C54R C46R 179.9(13)
N41R C46R C54R O55R 164.5(9)
N41R C46R C54R C53R -15.4(18)
C53R C54R O55R C51R 0.0
C46R C54R O55R C51R -179.9(10)
C26R C51R O55R C54R 179.0(11)
C52R C51R O55R C54R 0.0
N11N Zn10 N11T C12T 90.8(6)
N22T Zn10 N11T C12T -175.7(6)
N42M Zn10 N11T C12T -84.6(6)
N31M Zn10 N11T C12T -126(4)
N22N Zn10 N11T C12T 14.0(6)
N11N Zn10 N11T C16T -85.4(5)
N22T Zn10 N11T C16T 8.2(5)
N42M Zn10 N11T C16T 99.2(5)
N31M Zn10 N11T C16T 58(4)
N22N Zn10 N11T C16T -162.2(5)
C16T N11T C12T C13T 0.0
Zn10 N11T C12T C13T -176.1(7)
N11T C12T C13T C14T 0.0
C12T C13T C14T C15T 0.0
C13T C14T C15T C16T 0.0
C14T C15T C16T C23T -173.3(12)
C14T C15T C16T N11T 0.0
C12T N11T C16T C23T 174.0(10)
Zn10 N11T C16T C23T -9.7(9)
C12T N11T C16T C15T 0.0
Zn10 N11T C16T C15T 176.3(7)
C26T N21T N22T C23T -179.7(12)
C25T N21T N22T C23T 0.0
C26T N21T N22T Zn10 -5.2(15)
C25T N21T N22T Zn10 174.5(10)
N11T Zn10 N22T N21T -179.6(10)
N11N Zn10 N22T N21T -87.3(9)
N42M Zn10 N22T N21T 82.0(9)
N31M Zn10 N22T N21T 4.7(9)
N22N Zn10 N22T N21T -130.7(16)
N11T Zn10 N22T C23T -5.2(5)
N11N Zn10 N22T C23T 87.1(6)
N42M Zn10 N22T C23T -103.7(5)
N31M Zn10 N22T C23T 179.0(5)
N22N Zn10 N22T C23T 43.7(19)
C15T C16T C23T C24T -3.9(15)
N11T C16T C23T C24T -177.5(7)
C15T C16T C23T N22T 178.5(6)
N11T C16T C23T N22T 4.9(12)
N21T N22T C23T C16T 178.2(12)
Zn10 N22T C23T C16T 2.0(10)
N21T N22T C23T C24T 0.0
Zn10 N22T C23T C24T -176.1(7)
C16T C23T C24T C25T -177.9(14)
N22T C23T C24T C25T 0.0
C23T C24T C25T N21T 0.0
C26T N21T C25T C24T 179.7(14)
N22T N21T C25T C24T 0.0
N22T N21T C26T C51T -79.0(14)
C25T N21T C26T C51T 101.4(13)
N11X Zn14 N31T C32T 12.2(6)
N42W Zn14 N31T C32T -83.6(5)
N42T Zn14 N31T C32T -177.9(6)
N31W Zn14 N31T C32T -138(4)
N22X Zn14 N31T C32T 88.1(5)
N11X Zn14 N31T C36T -159.5(5)
N42W Zn14 N31T C36T 104.7(5)
N42T Zn14 N31T C36T 10.4(5)
N31W Zn14 N31T C36T 50(4)
N22X Zn14 N31T C36T -83.6(5)
C36T N31T C32T C33T 0.0
Zn14 N31T C32T C33T -171.4(6)
N31T C32T C33T C34T 0.0
C32T C33T C34T C35T 0.0
C33T C34T C35T C36T 0.0
C34T C35T C36T N31T 0.0
C34T C35T C36T C43T -177.1(10)
C32T N31T C36T C35T 0.0
Zn14 N31T C36T C35T 171.9(6)
C32T N31T C36T C43T 177.4(9)
Zn14 N31T C36T C43T -10.6(8)
C45T N41T N42T C43T 0.0
C46T N41T N42T C43T 170.2(12)
C45T N41T N42T Zn14 168.6(9)
C46T N41T N42T Zn14 -21.1(14)
N11X Zn14 N42T C43T 49(2)
N42W Zn14 N42T C43T -107.3(5)
N31T Zn14 N42T C43T -8.0(5)
N31W Zn14 N42T C43T 175.7(5)
N22X Zn14 N42T C43T 83.0(6)
N11X Zn14 N42T N41T -119(2)
N42W Zn14 N42T N41T 84.4(9)
N31T Zn14 N42T N41T -176.3(9)
N31W Zn14 N42T N41T 7.4(9)
N22X Zn14 N42T N41T -85.3(8)
C35T C36T C43T C44T -2.9(14)
N31T C36T C43T C44T 179.9(7)
C35T C36T C43T N42T -179.5(6)
N31T C36T C43T N42T 3.3(10)
N41T N42T C43T C36T 177.3(11)
Zn14 N42T C43T C36T 5.4(9)
N41T N42T C43T C44T 0.0
Zn14 N42T C43T C44T -171.9(7)
C36T C43T C44T C45T -176.9(12)
N42T C43T C44T C45T 0.0
N42T N41T C45T C44T 0.0
C46T N41T C45T C44T -169.8(12)
C43T C44T C45T N41T 0.0
C45T N41T C46T C54T 87.9(12)
N42T N41T C46T C54T -80.4(13)
N21T C26T C51T C52T -10(2)
N21T C26T C51T O55T 171.9(9)
C26T C51T C52T C53T -178.3(15)
O55T C51T C52T C53T 0.0
C51T C52T C53T C54T 0.0
C52T C53T C54T O55T 0.0
C52T C53T C54T C46T -174.0(14)
N41T C46T C54T O55T 141.4(9)
N41T C46T C54T C53T -45.0(16)
C53T C54T O55T C51T 0.0
C46T C54T O55T C51T 175.2(11)
C26T C51T O55T C54T 178.7(11)
C52T C51T O55T C54T 0.0
N22U Zn11 N11U C12U 176.3(6)
N22P Zn11 N11U C12U -91.9(6)
N11P Zn11 N11U C12U 155(14)
N42N Zn11 N11U C12U 77.1(5)
N31N Zn11 N11U C12U 2.0(6)
N22U Zn11 N11U C16U 10.3(5)
N22P Zn11 N11U C16U 102.1(5)
N11P Zn11 N11U C16U -11(15)
N42N Zn11 N11U C16U -88.9(5)
N31N Zn11 N11U C16U -164.0(5)
C16U N11U C12U C13U 0.0
Zn11 N11U C12U C13U -165.3(7)
N11U C12U C13U C14U 0.0
C12U C13U C14U C15U 0.0
C13U C14U C15U C16U 0.0
C14U C15U C16U C23U 176.1(10)
C14U C15U C16U N11U 0.0
C12U N11U C16U C23U -176.4(10)
Zn11 N11U C16U C23U -9.8(8)
C12U N11U C16U C15U 0.0
Zn11 N11U C16U C15U 166.6(6)
C26U N21U N22U C23U 179.7(12)
C25U N21U N22U C23U 0.0
C26U N21U N22U Zn11 -6.3(14)
C25U N21U N22U Zn11 174.0(9)
N11U Zn11 N22U N21U 177.1(9)
N22P Zn11 N22U N21U 74.3(8)
N11P Zn11 N22U N21U -3.4(9)
N42N Zn11 N22U N21U -95.1(8)
N31N Zn11 N22U N21U -149.4(17)
N11U Zn11 N22U C23U -9.1(5)
N22P Zn11 N22U C23U -111.9(5)
N11P Zn11 N22U C23U 170.3(5)
N42N Zn11 N22U C23U 78.7(5)
N31N Zn11 N22U C23U 24(2)
C15U C16U C23U C24U 9.4(14)
N11U C16U C23U C24U -174.4(7)
C15U C16U C23U N22U -174.6(6)
N11U C16U C23U N22U 1.6(11)
N21U N22U C23U C16U -176.9(11)
Zn11 N22U C23U C16U 7.3(9)
N21U N22U C23U C24U 0.0
Zn11 N22U C23U C24U -175.8(6)
C16U C23U C24U C25U 176.4(13)
N22U C23U C24U C25U 0.0
C23U C24U C25U N21U 0.0
C26U N21U C25U C24U -179.7(13)
N22U N21U C25U C24U 0.0
N22U N21U C26U C51U -76.9(14)
C25U N21U C26U C51U 102.8(12)
N42X Zn15 N31U C32U 12.0(6)
N42U Zn15 N31U C32U -179.2(6)
N11Y Zn15 N31U C32U -116(5)
N31X Zn15 N31U C32U 89.8(6)
N22Y Zn15 N31U C32U -88.5(6)
N42X Zn15 N31U C36U -164.9(5)
N42U Zn15 N31U C36U 3.9(5)
N11Y Zn15 N31U C36U 67(5)
N31X Zn15 N31U C36U -87.2(5)
N22Y Zn15 N31U C36U 94.6(5)
C36U N31U C32U C33U 0.0
Zn15 N31U C32U C33U -176.8(7)
N31U C32U C33U C34U 0.0
C32U C33U C34U C35U 0.0
C33U C34U C35U C36U 0.0
C34U C35U C36U N31U 0.0
C34U C35U C36U C43U -179.4(10)
C32U N31U C36U C35U 0.0
Zn15 N31U C36U C35U 177.1(6)
C32U N31U C36U C43U 179.4(10)
Zn15 N31U C36U C43U -3.5(8)
C46U N41U N42U C43U 173.9(12)
C45U N41U N42U C43U 0.0
C46U N41U N42U Zn15 -12.6(14)
C45U N41U N42U Zn15 173.5(9)
N31U Zn15 N42U N41U -177.0(9)
N42X Zn15 N42U N41U -129.2(15)
N11Y Zn15 N42U N41U 6.9(9)
N31X Zn15 N42U N41U -87.7(8)
N22Y Zn15 N42U N41U 85.1(8)
N31U Zn15 N42U C43U -3.7(5)
N42X Zn15 N42U C43U 44.0(17)
N11Y Zn15 N42U C43U -179.8(5)
N31X Zn15 N42U C43U 85.5(5)
N22Y Zn15 N42U C43U -101.7(5)
C35U C36U C43U N42U 179.5(6)
N31U C36U C43U N42U 0.1(11)
C35U C36U C43U C44U -2.4(14)
N31U C36U C43U C44U 178.2(7)
N41U N42U C43U C36U 178.6(10)
Zn15 N42U C43U C36U 3.2(9)
N41U N42U C43U C44U 0.0
Zn15 N42U C43U C44U -175.3(6)
C36U C43U C44U C45U -178.2(13)
N42U C43U C44U C45U 0.0
C43U C44U C45U N41U 0.0
C46U N41U C45U C44U -174.1(12)
N42U N41U C45U C44U 0.0
C45U N41U C46U C54U 89.9(13)
N42U N41U C46U C54U -83.0(14)
N21U C26U C51U C52U -29.7(17)
N21U C26U C51U O55U 152.9(9)
O55U C51U C52U C53U 0.0
C26U C51U C52U C53U -177.5(13)
C51U C52U C53U C54U 0.0
N41U C46U C54U C53U -44.5(17)
N41U C46U C54U O55U 146.5(10)
C52U C53U C54U C46U -169.7(14)
C52U C53U C54U O55U 0.0
C46U C54U O55U C51U 171.7(11)
C53U C54U O55U C51U 0.0
C52U C51U O55U C54U 0.0
C26U C51U O55U C54U 178.0(11)
N42P Zn12 N11V C12V -80.1(6)
N22V Zn12 N11V C12V -176.0(6)
N11Q Zn12 N11V C12V 93.2(6)
N31P Zn12 N11V C12V 74(13)
N22Q Zn12 N11V C12V 15.3(6)
N42P Zn12 N11V C16V 110.8(4)
N22V Zn12 N11V C16V 14.9(5)
N11Q Zn12 N11V C16V -75.9(5)
N31P Zn12 N11V C16V -95(13)
N22Q Zn12 N11V C16V -153.7(5)
C16V N11V C12V C13V 0.0
Zn12 N11V C12V C13V -168.3(7)
N11V C12V C13V C14V 0.0
C12V C13V C14V C15V 0.0
C13V C14V C15V C16V 0.0
C14V C15V C16V C23V -175.7(10)
C14V C15V C16V N11V 0.0
C12V N11V C16V C23V 175.8(10)
Zn12 N11V C16V C23V -14.3(9)
C12V N11V C16V C15V 0.0
Zn12 N11V C16V C15V 169.9(6)
C25V N21V N22V C23V 0.0
C26V N21V N22V C23V 179.5(12)
C25V N21V N22V Zn12 163.4(9)
C26V N21V N22V Zn12 -17.2(14)
N42P Zn12 N22V C23V -116.6(6)
N11Q Zn12 N22V C23V 69.9(6)
N11V Zn12 N22V C23V -14.0(5)
N31P Zn12 N22V C23V 164.3(5)
N22Q Zn12 N22V C23V 21.3(15)
N42P Zn12 N22V N21V 80.6(8)
N11Q Zn12 N22V N21V -93.0(9)
N11V Zn12 N22V N21V -176.9(9)
N31P Zn12 N22V N21V 1.4(9)
N22Q Zn12 N22V N21V -141.6(13)
C15V C16V C23V N22V 177.7(6)
N11V C16V C23V N22V 1.9(11)
C15V C16V C23V C24V -3.0(14)
N11V C16V C23V C24V -178.7(7)
N21V N22V C23V C16V 179.5(11)
Zn12 N22V C23V C16V 11.6(10)
N21V N22V C23V C24V 0.0
Zn12 N22V C23V C24V -167.9(7)
C16V C23V C24V C25V -179.4(14)
N22V C23V C24V C25V 0.0
C23V C24V C25V N21V 0.0
N22V N21V C25V C24V 0.0
C26V N21V C25V C24V -179.4(13)
N22V N21V C26V C51V -90.0(12)
C25V N21V C26V C51V 89.3(13)
N31Y Zn16 N31V C32V -115(4)
N11Z Zn16 N31V C32V 4.5(6)
N42V Zn16 N31V C32V 178.5(6)
N42Y Zn16 N31V C32V -87.4(6)
N22Z Zn16 N31V C32V 81.0(6)
N31Y Zn16 N31V C36V 68(4)
N11Z Zn16 N31V C36V -171.8(5)
N42V Zn16 N31V C36V 2.2(5)
N42Y Zn16 N31V C36V 96.3(5)
N22Z Zn16 N31V C36V -95.4(5)
C36V N31V C32V C33V 0.0
Zn16 N31V C32V C33V -176.2(6)
N31V C32V C33V C34V 0.0
C32V C33V C34V C35V 0.0
C33V C34V C35V C36V 0.0
C34V C35V C36V N31V 0.0
C34V C35V C36V C43V 177.6(10)
C32V N31V C36V C35V 0.0
Zn16 N31V C36V C35V 176.5(6)
C32V N31V C36V C43V -177.8(9)
Zn16 N31V C36V C43V -1.2(8)
C46V N41V N42V C43V -176.6(12)
C45V N41V N42V C43V 0.0
C46V N41V N42V Zn16 -0.8(14)
C45V N41V N42V Zn16 175.8(9)
N31V Zn16 N42V N41V -178.4(9)
N31Y Zn16 N42V N41V 6.4(9)
N11Z Zn16 N42V N41V -126(3)
N42Y Zn16 N42V N41V 84.0(9)
N22Z Zn16 N42V N41V -89.0(9)
N31V Zn16 N42V C43V -2.7(5)
N31Y Zn16 N42V C43V -177.9(5)
N11Z Zn16 N42V C43V 49(3)
N42Y Zn16 N42V C43V -100.3(5)
N22Z Zn16 N42V C43V 86.7(5)
N41V N42V C43V C44V 0.0
Zn16 N42V C43V C44V -177.1(6)
N41V N42V C43V C36V -179.8(10)
Zn16 N42V C43V C36V 3.1(9)
C35V C36V C43V C44V 1.3(14)
N31V C36V C43V C44V 179(100)
C35V C36V C43V N42V -179.0(6)
N31V C36V C43V N42V -1.3(10)
N42V C43V C44V C45V 0.0
C36V C43V C44V C45V 180(100)
C43V C44V C45V N41V 0.0
C46V N41V C45V C44V 176.5(12)
N42V N41V C45V C44V 0.0
N42V N41V C46V C54V -75.6(14)
C45V N41V C46V C54V 108.5(11)
N21V C26V C51V O55V 119.5(11)
N21V C26V C51V C52V -66.0(17)
O55V C51V C52V C53V 0.0
C26V C51V C52V C53V -174.8(16)
C51V C52V C53V C54V 0.0
C52V C53V C54V O55V 0.0
C52V C53V C54V C46V 178.8(16)
N41V C46V C54V C53V -9(2)
N41V C46V C54V O55V 169.5(10)
C52V C51V O55V C54V 0.0
C26V C51V O55V C54V 176.1(12)
C53V C54V O55V C51V 0.0
C46V C54V O55V C51V -179.1(12)
N42R Zn13 N11W C12W -83.0(6)
N31R Zn13 N11W C12W -139(5)
N22W Zn13 N11W C12W -176.7(6)
N31Z Zn13 N11W C12W 9.3(6)
N42Z Zn13 N11W C12W 86.2(6)
N42R Zn13 N11W C16W 102.2(5)
N31R Zn13 N11W C16W 47(5)
N22W Zn13 N11W C16W 8.5(5)
N31Z Zn13 N11W C16W -165.5(5)
N42Z Zn13 N11W C16W -88.6(5)
C16W N11W C12W C13W 0.0
Zn13 N11W C12W C13W -174.5(7)
N11W C12W C13W C14W 0.0
C12W C13W C14W C15W 0.0
C13W C14W C15W C16W 0.0
C14W C15W C16W C23W -175.4(10)
C14W C15W C16W N11W 0.0
C12W N11W C16W C23W 175.6(10)
Zn13 N11W C16W C23W -9.2(8)
C12W N11W C16W C15W 0.0
Zn13 N11W C16W C15W 175.2(6)
C26W N21W N22W C23W 169.2(11)
C25W N21W N22W C23W 0.0
C26W N21W N22W Zn13 -14.0(14)
C25W N21W N22W Zn13 176.9(9)
N42R Zn13 N22W N21W 77.6(8)
N31R Zn13 N22W N21W -0.8(9)
N31Z Zn13 N22W N21W -155.0(15)
N11W Zn13 N22W N21W 176.5(9)
N42Z Zn13 N22W N21W -94.4(8)
N42R Zn13 N22W C23W -105.7(5)
N31R Zn13 N22W C23W 176.0(5)
N31Z Zn13 N22W C23W 21.8(19)
N11W Zn13 N22W C23W -6.7(5)
N42Z Zn13 N22W C23W 82.3(5)
C15W C16W C23W N22W 178.9(6)
N11W C16W C23W N22W 3.4(11)
C15W C16W C23W C24W 1.6(14)
N11W C16W C23W C24W -174.0(7)
N21W N22W C23W C16W -178.0(11)
Zn13 N22W C23W C16W 4.3(9)
N21W N22W C23W C24W 0.0
Zn13 N22W C23W C24W -177.7(7)
C16W C23W C24W C25W 177.5(13)
N22W C23W C24W C25W 0.0
C23W C24W C25W N21W 0.0
C26W N21W C25W C24W -168.6(12)
N22W N21W C25W C24W 0.0
N22W N21W C26W C51W -91.9(13)
C25W N21W C26W C51W 75.1(14)
N11X Zn14 N31W C32W 85.1(6)
N42W Zn14 N31W C32W -179.9(6)
N42T Zn14 N31W C32W -85.3(6)
N31T Zn14 N31W C32W -124(4)
N22X Zn14 N31W C32W 9.4(6)
N11X Zn14 N31W C36W -90.1(5)
N42W Zn14 N31W C36W 4.9(4)
N42T Zn14 N31W C36W 99.4(5)
N31T Zn14 N31W C36W 61(4)
N22X Zn14 N31W C36W -165.8(5)
C36W N31W C32W C33W 0.0
Zn14 N31W C32W C33W -174.9(7)
N31W C32W C33W C34W 0.0
C32W C33W C34W C35W 0.0
C33W C34W C35W C36W 0.0
C34W C35W C36W C43W -178.5(11)
C34W C35W C36W N31W 0.0
C32W N31W C36W C43W 178.5(10)
Zn14 N31W C36W C43W -5.9(9)
C32W N31W C36W C35W 0.0
Zn14 N31W C36W C35W 175.6(6)
C45W N41W N42W C43W 0.0
C46W N41W N42W C43W -178.6(11)
C45W N41W N42W Zn14 175.9(9)
C46W N41W N42W Zn14 -2.7(13)
N11X Zn14 N42W C43W 83.5(5)
N42T Zn14 N42W C43W -101.2(5)
N31T Zn14 N42W C43W -178.5(5)
N31W Zn14 N42W C43W -3.4(5)
N22X Zn14 N42W C43W 35.4(16)
N11X Zn14 N42W N41W -92.3(8)
N42T Zn14 N42W N41W 83.1(8)
N31T Zn14 N42W N41W 5.7(9)
N31W Zn14 N42W N41W -179.1(9)
N22X Zn14 N42W N41W -140.4(14)
C35W C36W C43W C44W -0.5(14)
N31W C36W C43W C44W -179.0(7)
C35W C36W C43W N42W -178.4(6)
N31W C36W C43W N42W 3.1(11)
N41W N42W C43W C36W 178.5(11)
Zn14 N42W C43W C36W 1.5(9)
N41W N42W C43W C44W 0.0
Zn14 N42W C43W C44W -177.0(6)
C36W C43W C44W C45W -178.1(13)
N42W C43W C44W C45W 0.0
N42W N41W C45W C44W 0.0
C46W N41W C45W C44W 178.5(12)
C43W C44W C45W N41W 0.0
C45W N41W C46W C54W 100.4(12)
N42W N41W C46W C54W -81.3(13)
N21W C26W C51W C52W -41.6(18)
N21W C26W C51W O55W 133.4(10)
O55W C51W C52W C53W 0.0
C26W C51W C52W C53W 175.2(15)
C51W C52W C53W C54W 0.0
C52W C53W C54W O55W 0.0
C52W C53W C54W C46W 172.2(14)
N41W C46W C54W O55W 165.9(9)
N41W C46W C54W C53W -5.9(18)
C52W C51W O55W C54W 0.0
C26W C51W O55W C54W -176.4(11)
C53W C54W O55W C51W 0.0
C46W C54W O55W C51W -174.0(11)
N42W Zn14 N11X C12X 17.1(6)
N42T Zn14 N11X C12X -139.8(18)
N31T Zn14 N11X C12X -84.1(6)
N31W Zn14 N11X C12X 93.0(6)
N22X Zn14 N11X C12X -174.4(7)
N42W Zn14 N11X C16X -150.6(5)
N42T Zn14 N11X C16X 53(2)
N31T Zn14 N11X C16X 108.2(5)
N31W Zn14 N11X C16X -74.6(5)
N22X Zn14 N11X C16X 17.9(5)
C16X N11X C12X C13X 0.0
Zn14 N11X C12X C13X -167.0(7)
N11X C12X C13X C14X 0.0
C12X C13X C14X C15X 0.0
C13X C14X C15X C16X 0.0
C14X C15X C16X C23X -172.9(11)
C14X C15X C16X N11X 0.0
C12X N11X C16X C23X 173.3(10)
Zn14 N11X C16X C23X -18.5(9)
C12X N11X C16X C15X 0.0
Zn14 N11X C16X C15X 168.2(6)
C26X N21X N22X C23X 166.5(13)
C25X N21X N22X C23X 0.0
C26X N21X N22X Zn14 -30.4(15)
C25X N21X N22X Zn14 163.1(11)
N11X Zn14 N22X C23X -14.9(6)
N42W Zn14 N22X C23X 35.0(17)
N42T Zn14 N22X C23X 171.8(6)
N31T Zn14 N22X C23X -111.7(6)
N31W Zn14 N22X C23X 72.5(6)
N11X Zn14 N22X N21X -177.8(10)
N42W Zn14 N22X N21X -127.8(15)
N42T Zn14 N22X N21X 8.9(10)
N31T Zn14 N22X N21X 85.4(10)
N31W Zn14 N22X N21X -90.4(10)
C15X C16X C23X C24X -3.3(15)
N11X C16X C23X C24X -176.4(8)
C15X C16X C23X N22X 177.5(6)
N11X C16X C23X N22X 4.4(12)
N21X N22X C23X C16X 179.4(12)
Zn14 N22X C23X C16X 10.7(10)
N21X N22X C23X C24X 0.0
Zn14 N22X C23X C24X -168.6(7)
C16X C23X C24X C25X -179.2(14)
N22X C23X C24X C25X 0.0
C23X C24X C25X N21X 0.0
C26X N21X C25X C24X -165.7(14)
N22X N21X C25X C24X 0.0
N22X N21X C26X C51X -77.5(15)
C25X N21X C26X C51X 86.3(16)
N31U Zn15 N31X C32X 88.1(7)
N42X Zn15 N31X C32X -179.9(7)
N42U Zn15 N31X C32X 10.3(7)
N11Y Zn15 N31X C32X -90.0(6)
N22Y Zn15 N31X C32X -104(3)
N31U Zn15 N31X C36X -82.1(6)
N42X Zn15 N31X C36X 9.9(6)
N42U Zn15 N31X C36X -159.9(6)
N11Y Zn15 N31X C36X 99.8(5)
N22Y Zn15 N31X C36X 85(3)
C36X N31X C32X C33X 0.0
Zn15 N31X C32X C33X -169.5(8)
N31X C32X C33X C34X 0.0
C32X C33X C34X C35X 0.0
C33X C34X C35X C36X 0.0
C34X C35X C36X C43X -179.2(12)
C34X C35X C36X N31X 0.0
C32X N31X C36X C43X 179.3(11)
Zn15 N31X C36X C43X -9.8(10)
C32X N31X C36X C35X 0.0
Zn15 N31X C36X C35X 170.9(7)
C45X N41X N42X C43X 0.0
C46X N41X N42X C43X -175.6(14)
C45X N41X N42X Zn15 179.1(12)
C46X N41X N42X Zn15 3.5(17)
N31U Zn15 N42X N41X -98.4(11)
N42U Zn15 N42X N41X -144.8(14)
N11Y Zn15 N42X N41X 78.2(11)
N31X Zn15 N42X N41X 172.5(11)
N22Y Zn15 N42X N41X 0.3(11)
N31U Zn15 N42X C43X 80.7(6)
N42U Zn15 N42X C43X 34.3(18)
N11Y Zn15 N42X C43X -102.7(6)
N31X Zn15 N42X C43X -8.4(6)
N22Y Zn15 N42X C43X 179.4(6)
C35X C36X C43X C44X 8.9(16)
N31X C36X C43X C44X -170.3(9)
C35X C36X C43X N42X -178.4(7)
N31X C36X C43X N42X 2.4(13)
N41X N42X C43X C36X -174.2(13)
Zn15 N42X C43X C36X 6.4(11)
N41X N42X C43X C44X 0.0
Zn15 N42X C43X C44X -179.4(8)
C36X C43X C44X C45X 173.4(15)
N42X C43X C44X C45X 0.0
C43X C44X C45X N41X 0.0
N42X N41X C45X C44X 0.0
C46X N41X C45X C44X 175.1(15)
C45X N41X C46X C54X 51.6(18)
N42X N41X C46X C54X -133.9(11)
N21X C26X C51X C52X 7(2)
N21X C26X C51X O55X -173.7(10)
O55X C51X C52X C53X 0.0
C26X C51X C52X C53X 179.7(15)
C51X C52X C53X C54X 0.0
C52X C53X C54X O55X 0.0
C52X C53X C54X C46X 175.2(16)
N41X C46X C54X C53X -86.3(17)
N41X C46X C54X O55X 88.6(13)
C52X C51X O55X C54X 0.0
C26X C51X O55X C54X -179.7(13)
C53X C54X O55X C51X 0.0
C46X C54X O55X C51X -176.3(12)
N31U Zn15 N11Y C12Y -160(5)
N42X Zn15 N11Y C12Y 71.8(5)
N42U Zn15 N11Y C12Y -97.7(5)
N31X Zn15 N11Y C12Y -6.0(6)
N22Y Zn15 N11Y C12Y 172.0(6)
N31U Zn15 N11Y C16Y 29(5)
N42X Zn15 N11Y C16Y -99.9(5)
N42U Zn15 N11Y C16Y 90.6(4)
N31X Zn15 N11Y C16Y -177.7(5)
N22Y Zn15 N11Y C16Y 0.3(4)
C16Y N11Y C12Y C13Y 0.0
Zn15 N11Y C12Y C13Y -171.3(6)
N11Y C12Y C13Y C14Y 0.0
C12Y C13Y C14Y C15Y 0.0
C13Y C14Y C15Y C16Y 0.0
C14Y C15Y C16Y N11Y 0.0
C14Y C15Y C16Y C23Y 175.8(10)
C12Y N11Y C16Y C15Y 0.0
Zn15 N11Y C16Y C15Y 172.1(5)
C12Y N11Y C16Y C23Y -176.2(9)
Zn15 N11Y C16Y C23Y -4.1(7)
C26Y N21Y N22Y C23Y 179.2(11)
C25Y N21Y N22Y C23Y 0.0
C26Y N21Y N22Y Zn15 16.1(13)
C25Y N21Y N22Y Zn15 -163.1(8)
N31U Zn15 N22Y N21Y -11.7(8)
N42X Zn15 N22Y N21Y -105.1(8)
N42U Zn15 N22Y N21Y 66.3(8)
N11Y Zn15 N22Y N21Y 166.3(8)
N31X Zn15 N22Y N21Y -179(100)
N31U Zn15 N22Y C23Y -174.5(5)
N42X Zn15 N22Y C23Y 92.1(5)
N42U Zn15 N22Y C23Y -96.5(5)
N11Y Zn15 N22Y C23Y 3.4(5)
N31X Zn15 N22Y C23Y 18(3)
C15Y C16Y C23Y C24Y 17.3(12)
N11Y C16Y C23Y C24Y -166.7(6)
C15Y C16Y C23Y N22Y -168.3(5)
N11Y C16Y C23Y N22Y 7.7(10)
N21Y N22Y C23Y C16Y -175.6(10)
Zn15 N22Y C23Y C16Y -7.1(8)
N21Y N22Y C23Y C24Y 0.0
Zn15 N22Y C23Y C24Y 168.5(6)
C16Y C23Y C24Y C25Y 174.9(11)
N22Y C23Y C24Y C25Y 0.0
C26Y N21Y C25Y C24Y -179.1(12)
N22Y N21Y C25Y C24Y 0.0
C23Y C24Y C25Y N21Y 0.0
C25Y N21Y C26Y C51Y 82.0(14)
N22Y N21Y C26Y C51Y -97.0(12)
N31V Zn16 N31Y C36Y 39(4)
N11Z Zn16 N31Y C36Y -81.8(5)
N42V Zn16 N31Y C36Y 103.8(5)
N42Y Zn16 N31Y C36Y 10.0(5)
N22Z Zn16 N31Y C36Y -157.9(5)
N31V Zn16 N31Y C32Y -151(4)
N11Z Zn16 N31Y C32Y 88.9(6)
N42V Zn16 N31Y C32Y -85.6(6)
N42Y Zn16 N31Y C32Y -179.4(6)
N22Z Zn16 N31Y C32Y 12.7(6)
C36Y N31Y C32Y C33Y 0.0
Zn16 N31Y C32Y C33Y -170.0(7)
N31Y C32Y C33Y C34Y 0.0
C32Y C33Y C34Y C35Y 0.0
C33Y C34Y C35Y C36Y 0.0
C34Y C35Y C36Y C43Y 179.4(10)
C34Y C35Y C36Y N31Y 0.0
C32Y N31Y C36Y C43Y -179.4(10)
Zn16 N31Y C36Y C43Y -8.1(9)
C32Y N31Y C36Y C35Y 0.0
Zn16 N31Y C36Y C35Y 171.3(6)
C45Y N41Y N42Y C43Y 0.0
C46Y N41Y N42Y C43Y 168.7(11)
C45Y N41Y N42Y Zn16 163.0(9)
C46Y N41Y N42Y Zn16 -28.3(14)
N31V Zn16 N42Y N41Y 9.2(9)
N31Y Zn16 N42Y N41Y -173.3(9)
N11Z Zn16 N42Y N41Y -87.4(8)
N42V Zn16 N42Y N41Y 88.7(8)
N22Z Zn16 N42Y N41Y -119.1(14)
N31V Zn16 N42Y C43Y 171.7(5)
N31Y Zn16 N42Y C43Y -10.8(5)
N11Z Zn16 N42Y C43Y 75.1(5)
N42V Zn16 N42Y C43Y -108.7(5)
N22Z Zn16 N42Y C43Y 43.5(16)
C35Y C36Y C43Y N42Y 179.0(6)
N31Y C36Y C43Y N42Y -1.6(11)
C35Y C36Y C43Y C44Y -3.5(15)
N31Y C36Y C43Y C44Y 175.9(8)
N41Y N42Y C43Y C36Y 178.1(11)
Zn16 N42Y C43Y C36Y 10.3(9)
N41Y N42Y C43Y C44Y 0.0
Zn16 N42Y C43Y C44Y -167.8(7)
C36Y C43Y C44Y C45Y -177.6(14)
N42Y C43Y C44Y C45Y 0.0
C43Y C44Y C45Y N41Y 0.0
N42Y N41Y C45Y C44Y 0.0
C46Y N41Y C45Y C44Y -168.0(12)
N42Y N41Y C46Y C54Y -80.4(13)
C45Y N41Y C46Y C54Y 86.0(12)
N21Y C26Y C51Y O55Y -171.2(9)
N21Y C26Y C51Y C52Y 11.5(17)
O55Y C51Y C52Y C53Y 0.0
C26Y C51Y C52Y C53Y 177.6(12)
C51Y C52Y C53Y C54Y 0.0
N41Y C46Y C54Y O55Y 144.7(8)
N41Y C46Y C54Y C53Y -36.2(17)
C52Y C53Y C54Y C46Y -179.1(15)
C52Y C53Y C54Y O55Y 0.0
C46Y C54Y O55Y C51Y 179.4(10)
C53Y C54Y O55Y C51Y 0.0
C52Y C51Y O55Y C54Y 0.0
C26Y C51Y O55Y C54Y -177.9(11)
N31V Zn16 N11Z C12Z -91.9(6)
N31Y Zn16 N11Z C12Z 83.6(6)
N42V Zn16 N11Z C12Z -143(3)
N42Y Zn16 N11Z C12Z 6.8(6)
N22Z Zn16 N11Z C12Z 178.8(6)
N31V Zn16 N11Z C16Z 107.7(5)
N31Y Zn16 N11Z C16Z -76.8(5)
N42V Zn16 N11Z C16Z 57(3)
N42Y Zn16 N11Z C16Z -153.7(5)
N22Z Zn16 N11Z C16Z 18.3(5)
C16Z N11Z C12Z C13Z 0.0
Zn16 N11Z C12Z C13Z -159.0(7)
N11Z C12Z C13Z C14Z 0.0
C12Z C13Z C14Z C15Z 0.0
C13Z C14Z C15Z C16Z 0.0
C14Z C15Z C16Z C23Z -173.4(11)
C14Z C15Z C16Z N11Z 0.0
C12Z N11Z C16Z C23Z 173.6(10)
Zn16 N11Z C16Z C23Z -24.9(9)
C12Z N11Z C16Z C15Z 0.0
Zn16 N11Z C16Z C15Z 161.5(6)
C26Z N21Z N22Z C23Z 158.8(12)
C25Z N21Z N22Z C23Z 0.0
C26Z N21Z N22Z Zn16 -31.3(15)
C25Z N21Z N22Z Zn16 169.9(10)
N31V Zn16 N22Z C23Z -106.8(6)
N31Y Zn16 N22Z C23Z 74.7(5)
N11Z Zn16 N22Z C23Z -10.4(5)
N42V Zn16 N22Z C23Z 174.3(5)
N42Y Zn16 N22Z C23Z 22.3(16)
N31V Zn16 N22Z N21Z 83.4(9)
N31Y Zn16 N22Z N21Z -95.1(9)
N11Z Zn16 N22Z N21Z 180(100)
N42V Zn16 N22Z N21Z 4.5(9)
N42Y Zn16 N22Z N21Z -147.6(13)
C15Z C16Z C23Z C24Z 2.1(15)
N11Z C16Z C23Z C24Z -171.4(8)
C15Z C16Z C23Z N22Z -170.5(6)
N11Z C16Z C23Z N22Z 16.0(12)
N21Z N22Z C23Z C16Z 174.3(11)
Zn16 N22Z C23Z C16Z 0.9(10)
N21Z N22Z C23Z C24Z 0.0
Zn16 N22Z C23Z C24Z -173.4(7)
C16Z C23Z C24Z C25Z -173.2(13)
N22Z C23Z C24Z C25Z 0.0
C26Z N21Z C25Z C24Z -157.2(13)
N22Z N21Z C25Z C24Z 0.0
C23Z C24Z C25Z N21Z 0.0
C25Z N21Z C26Z C51Z 83.3(15)
N22Z N21Z C26Z C51Z -71.2(16)
N42R Zn13 N31Z C32Z 17.7(6)
N31R Zn13 N31Z C32Z 95.3(6)
N22W Zn13 N31Z C32Z -110.1(17)
N11W Zn13 N31Z C32Z -82.4(6)
N42Z Zn13 N31Z C32Z -172.6(6)
N42R Zn13 N31Z C36Z -164.3(5)
N31R Zn13 N31Z C36Z -86.6(5)
N22W Zn13 N31Z C36Z 68.0(18)
N11W Zn13 N31Z C36Z 95.7(5)
N42Z Zn13 N31Z C36Z 5.4(5)
C36Z N31Z C32Z C33Z 0.0
Zn13 N31Z C32Z C33Z 177.9(6)
N31Z C32Z C33Z C34Z 0.0
C32Z C33Z C34Z C35Z 0.0
C33Z C34Z C35Z C36Z 0.0
C34Z C35Z C36Z N31Z 0.0
C34Z C35Z C36Z C43Z -176.0(9)
C32Z N31Z C36Z C35Z 0.0
Zn13 N31Z C36Z C35Z -178.2(6)
C32Z N31Z C36Z C43Z 176.1(9)
Zn13 N31Z C36Z C43Z -2.1(8)
C45Z N41Z N42Z C43Z 0.0
C46Z N41Z N42Z C43Z 177.3(12)
C45Z N41Z N42Z Zn13 159.3(9)
C46Z N41Z N42Z Zn13 -23.3(14)
N42R Zn13 N42Z C43Z 35.3(16)
N31R Zn13 N42Z C43Z 83.3(5)
N22W Zn13 N42Z C43Z -176.7(5)
N31Z Zn13 N42Z C43Z -7.9(5)
N11W Zn13 N42Z C43Z -99.8(5)
N42R Zn13 N42Z N41Z -123.5(14)
N31R Zn13 N42Z N41Z -75.5(8)
N22W Zn13 N42Z N41Z 24.6(8)
N31Z Zn13 N42Z N41Z -166.7(8)
N11W Zn13 N42Z N41Z 101.5(8)
C35Z C36Z C43Z C44Z -16.5(13)
N31Z C36Z C43Z C44Z 167.4(8)
C35Z C36Z C43Z N42Z 170.8(6)
N31Z C36Z C43Z N42Z -5.3(11)
N41Z N42Z C43Z C36Z 174.6(10)
Zn13 N42Z C43Z C36Z 9.6(9)
N41Z N42Z C43Z C44Z 0.0
Zn13 N42Z C43Z C44Z -165.0(7)
C36Z C43Z C44Z C45Z -173.1(13)
N42Z C43Z C44Z C45Z 0.0
N42Z N41Z C45Z C44Z 0.0
C46Z N41Z C45Z C44Z -177.3(12)
C43Z C44Z C45Z N41Z 0.0
C45Z N41Z C46Z C54Z 75.4(13)
N42Z N41Z C46Z C54Z -101.4(12)
N21Z C26Z C51Z O55Z -176.4(10)
N21Z C26Z C51Z C52Z -2(2)
C26Z C51Z C52Z C53Z -174.6(16)
O55Z C51Z C52Z C53Z 0.0
C51Z C52Z C53Z C54Z 0.0
C52Z C53Z C54Z O55Z 0.0
C52Z C53Z C54Z C46Z -177.5(13)
N41Z C46Z C54Z C53Z -73.5(14)
N41Z C46Z C54Z O55Z 109.1(12)
C26Z C51Z O55Z C54Z 175.9(13)
C52Z C51Z O55Z C54Z 0.0
C53Z C54Z O55Z C51Z 0.0
C46Z C54Z O55Z C51Z 177.9(11)
